data_4130062
loop_
_publ_author_name
'Sanada, Kazuma'
'Ube, Hitoshi'
'Shionoya, Mitsuhiko'

_publ_section_title
;
 Rotational Control of a Dirhodium-Centered Supramolecular Four-Gear
 System by Ligand Exchange.
;
_journal_issue 9
_journal_name_full 'Journal of the American Chemical Society'
_journal_page_first 2945
_journal_page_last 2948
_journal_paper_doi 10.1021/jacs.5b13515
_journal_volume 138
_journal_year 2016
_chemical_formula_moiety 'C122 H118 N2 O8 Rh2'
_chemical_formula_sum 'C122 H118 N2 O8 Rh2'
_chemical_formula_weight 1946.09
_space_group_IT_number 2
_space_group_name_Hall '-P 1'
_space_group_name_H-M_alt 'P -1'
_symmetry_cell_setting triclinic
_symmetry_Int_Tables_number 2
_symmetry_space_group_name_Hall '-P 1'
_symmetry_space_group_name_H-M 'P -1'
_atom_sites_solution_hydrogens geom
_atom_sites_solution_primary direct
_atom_sites_solution_secondary difmap
_cell_angle_alpha 99.9773(7)
_cell_angle_beta 105.8847(7)
_cell_angle_gamma 117.4669(7)
_cell_formula_units_Z 6
_cell_length_a 27.1860(5)
_cell_length_b 27.8325(5)
_cell_length_c 33.4902(6)
_cell_measurement_reflns_used 73724
_cell_measurement_temperature 93
_cell_measurement_theta_max 27.48
_cell_measurement_theta_min 3.00
_cell_volume 20250.0(7)
_computing_cell_refinement 'RAPID AUTO'
_computing_data_collection 'RAPID AUTO (Rigaku, ????)'
_computing_data_reduction 'RAPID AUTO'
_computing_molecular_graphics 'CrystalStructure 4.0'
_computing_publication_material 'CrystalStructure 4.0 (Rigaku, 2010)'
_computing_structure_refinement 'SHELXL97 (Sheldrick, 2008)'
_computing_structure_solution 'SHELXS97 (Sheldrick, 2008)'
_diffrn_ambient_temperature 93
_diffrn_detector_area_resol_mean 10.000
_diffrn_measured_fraction_theta_full 0.969
_diffrn_measured_fraction_theta_max 0.969
_diffrn_measurement_device_type 'Rigaku R-AXIS RAPID'
_diffrn_measurement_method \w
_diffrn_radiation_type 'Mo K\a'
_diffrn_radiation_wavelength 0.71075
_diffrn_reflns_av_R_equivalents 0.0871
_diffrn_reflns_limit_h_max 34
_diffrn_reflns_limit_h_min -35
_diffrn_reflns_limit_k_max 36
_diffrn_reflns_limit_k_min -36
_diffrn_reflns_limit_l_max 43
_diffrn_reflns_limit_l_min -43
_diffrn_reflns_number 201921
_diffrn_reflns_theta_full 27.49
_diffrn_reflns_theta_max 27.48
_diffrn_standards_number 0
_exptl_absorpt_coefficient_mu 0.288
_exptl_absorpt_correction_type none
_exptl_crystal_colour purple
_exptl_crystal_density_diffrn 0.957
_exptl_crystal_density_method 'not measured'
_exptl_crystal_description prism
_exptl_crystal_F_000 6108.00
_exptl_crystal_size_max 0.270
_exptl_crystal_size_mid 0.070
_exptl_crystal_size_min 0.060
_platon_squeeze_details
;
;
_refine_diff_density_max 1.050
_refine_diff_density_min -1.610
_refine_ls_extinction_coef 0.00104(5)
_refine_ls_extinction_method SHELXL
_refine_ls_goodness_of_fit_ref 0.974
_refine_ls_hydrogen_treatment constr
_refine_ls_number_parameters 3702
_refine_ls_number_reflns 90027
_refine_ls_number_restraints 3983
_refine_ls_R_factor_gt 0.0732
_refine_ls_shift/su_max 0.005
_refine_ls_structure_factor_coef Fsqd
_refine_ls_weighting_details 'w = 1/[\s^2^(Fo^2^)+(0.1066P)^2^+0.0000P] where P=(Fo^2^+2Fc^2^)/3'
_refine_ls_weighting_scheme calc
_refine_ls_wR_factor_ref 0.2144
_reflns_number_gt 46032
_reflns_number_total 90027
_reflns_threshold_expression F^2^>2.0\s(F^2^)
_cod_data_source_file ja5b13515_si_006.cif
_cod_data_source_block 131227
_cod_database_code 4130062

loop_
_symmetry_equiv_pos_site_id
_symmetry_equiv_pos_as_xyz
1 +X,+Y,+Z
2 -X,-Y,-Z

loop_
_atom_site_label
_atom_site_type_symbol
_atom_site_fract_x
_atom_site_fract_y
_atom_site_fract_z
_atom_site_U_iso_or_equiv
_atom_site_adp_type
_atom_site_occupancy
_atom_site_symmetry_multiplicity
_atom_site_calc_flag
_atom_site_refinement_flags
Rh1 Rh 0.45382(2) 0.84480(2) 0.68829(2) 0.04165(9) Uani 1.0 2 d .
Rh2 Rh 0.48711(2) 0.77875(2) 0.69287(2) 0.03973(9) Uani 1.0 2 d .
Rh3 Rh 0.06394(2) 0.31732(2) 0.85516(2) 0.04145(9) Uani 1.0 2 d .
Rh4 Rh 0.13826(2) 0.33461(2) 0.82448(2) 0.04171(9) Uani 1.0 2 d .
Rh5 Rh 0.50742(2) 0.32563(2) 0.75626(2) 0.03878(9) Uani 1.0 2 d .
Rh6 Rh 0.49185(2) 0.25797(2) 0.69115(2) 0.03750(9) Uani 1.0 2 d .
O1 O 0.52475(13) 0.90070(13) 0.74773(10) 0.0476(8) Uani 1.0 2 d .
O2 O 0.56258(13) 0.84421(12) 0.74563(10) 0.0448(7) Uani 1.0 2 d .
O3 O 0.50644(13) 0.87597(12) 0.65430(10) 0.0434(7) Uani 1.0 2 d .
O4 O 0.52480(12) 0.80487(11) 0.64958(9) 0.0379(7) Uani 1.0 2 d .
O5 O 0.38437(13) 0.78346(13) 0.62967(10) 0.0472(8) Uani 1.0 2 d .
O6 O 0.40796(12) 0.71787(12) 0.63999(10) 0.0446(7) Uani 1.0 2 d .
O7 O 0.40339(14) 0.80806(13) 0.72229(10) 0.0483(8) Uani 1.0 2 d .
O8 O 0.44645(14) 0.75693(13) 0.73544(10) 0.0505(8) Uani 1.0 2 d .
O9 O 0.00285(12) 0.29475(12) 0.79337(9) 0.0440(7) Uani 1.0 2 d .
O10 O 0.07723(12) 0.32490(13) 0.76847(9) 0.0444(8) Uani 1.0 2 d .
O11 O 0.04212(14) 0.23430(13) 0.84087(10) 0.0487(8) Uani 1.0 2 d .
O12 O 0.10101(12) 0.24761(12) 0.80283(10) 0.0456(8) Uani 1.0 2 d .
O13 O 0.13133(13) 0.34160(13) 0.91470(10) 0.0478(8) Uani 1.0 2 d .
O14 O 0.19483(13) 0.34306(13) 0.88278(9) 0.0446(7) Uani 1.0 2 d .
O15 O 0.09051(13) 0.40133(13) 0.86704(10) 0.0499(8) Uani 1.0 2 d .
O16 O 0.17009(14) 0.42110(13) 0.84872(10) 0.0523(8) Uani 1.0 2 d .
O17 O 0.59568(13) 0.34845(12) 0.78122(9) 0.0475(8) Uani 1.0 2 d .
O18 O 0.57892(13) 0.28289(13) 0.72140(9) 0.0464(8) Uani 1.0 2 d .
O19 O 0.48555(14) 0.26290(12) 0.78235(9) 0.0458(8) Uani 1.0 2 d .
O20 O 0.46503(14) 0.19702(12) 0.72055(10) 0.0452(8) Uani 1.0 2 d .
O21 O 0.41734(13) 0.29719(12) 0.72598(9) 0.0423(7) Uani 1.0 2 d .
O22 O 0.40581(12) 0.23763(12) 0.66405(9) 0.0421(7) Uani 1.0 2 d .
O23 O 0.52962(13) 0.38545(12) 0.72666(10) 0.0434(7) Uani 1.0 2 d .
O24 O 0.51956(13) 0.32414(11) 0.66721(9) 0.0423(7) Uani 1.0 2 d .
N1 N 0.4274(3) 0.9112(2) 0.68561(13) 0.0641(12) Uani 1.0 2 d .
N2 N 0.51121(16) 0.71052(16) 0.69517(12) 0.0455(9) Uani 1.0 2 d .
N3 N -0.00983(18) 0.30252(17) 0.88178(13) 0.0549(10) Uani 1.0 2 d .
N4 N 0.21020(16) 0.34495(17) 0.79704(13) 0.0540(10) Uani 1.0 2 d .
N5 N 0.52841(16) 0.38682(15) 0.82264(12) 0.0486(10) Uani 1.0 2 d .
N6 N 0.48568(16) 0.19921(15) 0.62968(11) 0.0428(9) Uani 1.0 2 d .
C1 C 0.5638(2) 0.88928(19) 0.76417(15) 0.0464(11) Uani 1.0 2 d .
C2 C 0.6164(2) 0.93406(19) 0.80768(15) 0.0454(11) Uani 1.0 2 d .
C3 C 0.6621(3) 0.9181(2) 0.83140(15) 0.0482(11) Uani 1.0 2 d .
C4 C 0.6593(3) 0.8667(2) 0.82078(16) 0.0516(12) Uani 1.0 2 d .
C5 C 0.7047(3) 0.8603(3) 0.84785(17) 0.0584(13) Uani 1.0 2 d .
C6 C 0.6994(3) 0.8029(3) 0.83399(19) 0.0775(18) Uani 1.0 2 d .
C7 C 0.7991(3) 0.8984(3) 0.91375(19) 0.0760(17) Uani 1.0 2 d .
C8 C 0.7513(3) 0.9056(3) 0.88514(17) 0.0571(13) Uani 1.0 2 d .
C9 C 0.7528(3) 0.9571(3) 0.89651(16) 0.0557(13) Uani 1.0 2 d .
C10 C 0.7089(3) 0.9635(2) 0.87008(16) 0.0530(12) Uani 1.0 2 d .
C11 C 0.7055(3) 1.0172(2) 0.88027(16) 0.0571(13) Uani 1.0 2 d .
C11A C 0.2658(6) 0.8471(7) 0.6524(5) 0.155(6) Uani 0.679(10) 2 d .
C11B C 0.2961(10) 0.8307(9) 0.6082(8) 0.097(7) Uani 0.321(10) 2 d .
C12 C 0.7033(3) 1.0346(2) 0.83929(15) 0.0499(12) Uani 1.0 2 d .
C13 C 0.7413(3) 1.0872(2) 0.83792(16) 0.0549(13) Uani 1.0 2 d .
C14 C 0.7356(3) 1.0978(2) 0.79835(17) 0.0543(12) Uani 1.0 2 d .
C15 C 0.7788(3) 1.1557(3) 0.79724(19) 0.0718(16) Uani 1.0 2 d .
C16 C 0.6784(3) 1.0617(3) 0.71414(17) 0.0603(14) Uani 1.0 2 d .
C17 C 0.6881(2) 1.0533(2) 0.75873(16) 0.0491(11) Uani 1.0 2 d .
C18 C 0.6488(2) 0.99959(19) 0.76049(15) 0.0432(11) Uani 1.0 2 d .
C19 C 0.6555(2) 0.98993(18) 0.80025(15) 0.0437(11) Uani 1.0 2 d .
C20 C 0.5952(3) 0.9507(2) 0.84309(16) 0.0516(12) Uani 1.0 2 d .
C21 C 0.5376(3) 0.9277(3) 0.84136(18) 0.0594(13) Uani 1.0 2 d .
C22 C 0.5275(3) 0.9451(3) 0.8787(2) 0.0779(17) Uani 1.0 2 d .
C23 C 0.4620(4) 0.9159(4) 0.8748(3) 0.118(3) Uani 1.0 2 d .
C24 C 0.5648(4) 1.0095(4) 0.9570(3) 0.137(4) Uani 1.0 2 d .
C25 C 0.5760(4) 0.9883(3) 0.9164(2) 0.0845(19) Uani 1.0 2 d .
C26 C 0.6340(3) 1.0131(3) 0.91849(18) 0.0748(16) Uani 1.0 2 d .
C27 C 0.6449(3) 0.9954(3) 0.88194(16) 0.0573(13) Uani 1.0 2 d .
C28 C 0.52819(17) 0.84758(16) 0.64037(14) 0.0359(9) Uani 1.0 2 d .
C29 C 0.56178(18) 0.86742(17) 0.61187(14) 0.0372(10) Uani 1.0 2 d .
C30 C 0.56285(19) 0.91557(17) 0.59443(14) 0.0385(10) Uani 1.0 2 d .
C31 C 0.53147(18) 0.94293(16) 0.59929(13) 0.0374(10) Uani 1.0 2 d .
C32 C 0.53729(19) 0.98629(17) 0.58128(14) 0.0413(10) Uani 1.0 2 d .
C33 C 0.5041(2) 1.01545(19) 0.58701(16) 0.0528(12) Uani 1.0 2 d .
C34 C 0.5857(2) 1.05148(18) 0.54067(15) 0.0511(12) Uani 1.0 2 d .
C35 C 0.57482(19) 1.00243(17) 0.55800(14) 0.0423(10) Uani 1.0 2 d .
C36 C 0.60478(18) 0.97331(17) 0.55264(14) 0.0392(10) Uani 1.0 2 d .
C37 C 0.59931(18) 0.93083(17) 0.57027(13) 0.0368(10) Uani 1.0 2 d .
C38 C 0.62886(18) 0.89683(17) 0.56648(14) 0.0396(10) Uani 1.0 2 d .
C39 C 0.66435(18) 0.90475(17) 0.61287(15) 0.0400(10) Uani 1.0 2 d .
C40 C 0.72607(19) 0.92386(19) 0.63181(16) 0.0473(11) Uani 1.0 2 d .
C41 C 0.7535(2) 0.93081(19) 0.67597(17) 0.0514(12) Uani 1.0 2 d .
C42 C 0.8195(2) 0.9488(3) 0.69547(19) 0.0650(15) Uani 1.0 2 d .
C43 C 0.7492(2) 0.9327(2) 0.75087(15) 0.0575(13) Uani 1.0 2 d .
C44 C 0.7201(2) 0.92070(18) 0.70185(15) 0.0470(11) Uani 1.0 2 d .
C45 C 0.65775(18) 0.89963(16) 0.68237(14) 0.0395(10) Uani 1.0 2 d .
C46 C 0.63044(18) 0.89095(16) 0.63802(14) 0.0350(9) Uani 1.0 2 d .
C47 C 0.54101(17) 0.81709(16) 0.56930(14) 0.0352(9) Uani 1.0 2 d .
C48 C 0.49013(19) 0.76169(17) 0.55222(14) 0.0413(10) Uani 1.0 2 d .
C49 C 0.4754(2) 0.72234(18) 0.51260(15) 0.0452(11) Uani 1.0 2 d .
C50 C 0.4172(3) 0.66193(19) 0.49301(17) 0.0597(14) Uani 1.0 2 d .
C51 C 0.5009(3) 0.6946(2) 0.44845(15) 0.0583(13) Uani 1.0 2 d .
C52 C 0.5141(2) 0.73781(19) 0.49030(15) 0.0463(11) Uani 1.0 2 d .
C53 C 0.56497(19) 0.79395(18) 0.50768(14) 0.0429(11) Uani 1.0 2 d .
C54 C 0.57696(18) 0.83302(17) 0.54584(14) 0.0391(10) Uani 1.0 2 d .
C55 C 0.3756(2) 0.73296(19) 0.61786(15) 0.0445(11) Uani 1.0 2 d .
C56 C 0.3215(2) 0.68941(19) 0.57590(16) 0.0485(11) Uani 1.0 2 d .
C57 C 0.3161(3) 0.6309(2) 0.55679(16) 0.0526(12) Uani 1.0 2 d .
C58 C 0.3565(3) 0.6140(2) 0.57081(17) 0.0575(13) Uani 1.0 2 d .
C59 C 0.3448(3) 0.5609(3) 0.54847(18) 0.0664(15) Uani 1.0 2 d .
C60 C 0.3920(3) 0.5456(3) 0.5646(2) 0.093(2) Uani 1.0 2 d .
C61 C 0.2797(4) 0.4654(3) 0.4828(3) 0.098(3) Uani 1.0 2 d .
C62 C 0.2915(3) 0.5235(3) 0.5100(2) 0.0764(16) Uani 1.0 2 d .
C63 C 0.2505(3) 0.5396(3) 0.49555(19) 0.0689(15) Uani 1.0 2 d .
C64 C 0.2627(3) 0.5929(2) 0.51850(17) 0.0574(13) Uani 1.0 2 d .
C65 C 0.2223(3) 0.6162(2) 0.50527(17) 0.0612(13) Uani 1.0 2 d .
C66 C 0.2099(3) 0.6327(3) 0.54502(19) 0.0636(14) Uani 1.0 2 d .
C67 C 0.1535(3) 0.6115(3) 0.5467(3) 0.0838(18) Uani 1.0 2 d .
C68 C 0.1487(3) 0.6303(3) 0.5868(3) 0.0886(19) Uani 1.0 2 d .
C69 C 0.0856(3) 0.6042(4) 0.5871(3) 0.125(3) Uani 1.0 2 d .
C70 C 0.1980(3) 0.6886(3) 0.6682(2) 0.093(2) Uani 1.0 2 d .
C71 C 0.2012(3) 0.6696(3) 0.6246(2) 0.0772(16) Uani 1.0 2 d .
C72 C 0.2581(3) 0.6910(3) 0.62250(18) 0.0606(14) Uani 1.0 2 d .
C73 C 0.2619(2) 0.6717(2) 0.58300(17) 0.0554(12) Uani 1.0 2 d .
C74 C 0.31591(19) 0.71195(19) 0.53681(15) 0.0456(11) Uani 1.0 2 d .
C75 C 0.35589(19) 0.76290(19) 0.53515(15) 0.0428(11) Uani 1.0 2 d .
C76 C 0.3457(2) 0.77681(19) 0.49727(15) 0.0459(11) Uani 1.0 2 d .
C77 C 0.3924(2) 0.83494(19) 0.49739(16) 0.0528(12) Uani 1.0 2 d .
C78 C 0.2785(3) 0.7524(2) 0.41747(16) 0.0566(13) Uani 1.0 2 d .
C79 C 0.29257(19) 0.7384(2) 0.45956(15) 0.0464(11) Uani 1.0 2 d .
C80 C 0.2507(2) 0.6853(2) 0.46048(17) 0.0554(13) Uani 1.0 2 d .
C81 C 0.2616(2) 0.6717(2) 0.49836(17) 0.0540(12) Uani 1.0 2 d .
C82 C 0.4115(2) 0.7742(2) 0.73948(16) 0.0496(12) Uani 1.0 2 d .
C83 C 0.3763(3) 0.7488(2) 0.76656(18) 0.0567(12) Uani 1.0 2 d .
C84 C 0.3375(3) 0.7719(3) 0.77655(19) 0.0634(14) Uani 1.0 2 d .
C85 C 0.3343(3) 0.8180(3) 0.7684(3) 0.0795(19) Uani 1.0 2 d .
C86 C 0.2973(4) 0.8334(3) 0.7819(3) 0.100(3) Uani 1.0 2 d .
C87 C 0.2971(5) 0.8855(4) 0.7739(4) 0.150(4) Uani 1.0 2 d .
C88 C 0.2226(5) 0.8196(4) 0.8167(4) 0.191(6) Uani 1.0 2 d .
C89 C 0.2632(4) 0.8022(3) 0.8019(3) 0.114(3) Uani 1.0 2 d .
C90 C 0.2673(3) 0.7575(3) 0.8123(3) 0.095(3) Uani 1.0 2 d .
C91 C 0.3048(3) 0.7430(3) 0.8009(2) 0.0752(17) Uani 1.0 2 d .
C92 C 0.3163(3) 0.6968(3) 0.81073(19) 0.0666(14) Uani 1.0 2 d .
C93 C 0.3005(3) 0.6558(3) 0.76657(18) 0.0594(13) Uani 1.0 2 d .
C94 C 0.2590(3) 0.5973(3) 0.74952(19) 0.0629(14) Uani 1.0 2 d .
C95 C 0.2462(3) 0.5635(3) 0.70678(19) 0.0594(13) Uani 1.0 2 d .
C96 C 0.2003(3) 0.4990(2) 0.68774(19) 0.0657(15) Uani 1.0 2 d .
C97 C 0.2634(3) 0.5589(2) 0.63611(17) 0.0607(13) Uani 1.0 2 d .
C98 C 0.2770(3) 0.5917(2) 0.68213(17) 0.0535(12) Uani 1.0 2 d .
C99 C 0.3204(2) 0.6513(2) 0.70108(17) 0.0546(12) Uani 1.0 2 d .
C100 C 0.3319(3) 0.6831(2) 0.74269(17) 0.0522(12) Uani 1.0 2 d .
C101 C 0.4178(3) 0.7567(3) 0.81309(18) 0.0592(13) Uani 1.0 2 d .
C102 C 0.4807(3) 0.7904(3) 0.83354(18) 0.0655(14) Uani 1.0 2 d .
C103 C 0.5117(3) 0.7988(3) 0.87702(19) 0.0695(15) Uani 1.0 2 d .
C104 C 0.5771(3) 0.8374(3) 0.8985(2) 0.094(2) Uani 1.0 2 d .
C105 C 0.5106(4) 0.7787(4) 0.9482(2) 0.108(3) Uani 1.0 2 d .
C106 C 0.4787(4) 0.7710(3) 0.8999(2) 0.0820(17) Uani 1.0 2 d .
C107 C 0.4163(4) 0.7375(3) 0.8801(2) 0.0833(17) Uani 1.0 2 d .
C108 C 0.3840(3) 0.7296(3) 0.83620(19) 0.0652(14) Uani 1.0 2 d .
C109 C 0.4841(4) 0.9710(3) 0.70213(18) 0.0772(17) Uani 1.0 2 d .
C110 C 0.4842(5) 1.0193(4) 0.7039(2) 0.122(3) Uani 1.0 2 d .
C111 C 0.4227(5) 1.0097(4) 0.6930(3) 0.125(3) Uani 1.0 2 d .
C112 C 0.3706(5) 0.9564(4) 0.6788(3) 0.109(3) Uani 1.0 2 d .
C113 C 0.3787(4) 0.9100(4) 0.6758(3) 0.0948(19) Uani 1.0 2 d .
C114 C 0.3268(4) 0.8504(4) 0.6590(3) 0.094(2) Uani 1.0 2 d .
C116 C 0.4652(3) 0.6608(2) 0.69430(18) 0.0631(14) Uani 1.0 2 d .
C117 C 0.4672(3) 0.6121(3) 0.6931(3) 0.0817(19) Uani 1.0 2 d .
C118 C 0.5188(3) 0.6148(3) 0.6933(3) 0.088(2) Uani 1.0 2 d .
C119 C 0.5652(3) 0.6632(3) 0.6933(2) 0.0728(16) Uani 1.0 2 d .
C120 C 0.5614(3) 0.7122(2) 0.69524(17) 0.0549(13) Uani 1.0 2 d .
C121 C 0.6107(2) 0.7670(2) 0.69503(18) 0.0565(13) Uani 1.0 2 d .
C122 C 0.6716(3) 0.7726(3) 0.7053(2) 0.0744(17) Uani 1.0 2 d .
C123 C 0.02296(19) 0.30540(18) 0.76339(14) 0.0424(10) Uani 1.0 2 d .
C124 C -0.02280(18) 0.29399(19) 0.71908(14) 0.0423(10) Uani 1.0 2 d .
C125 C -0.0013(2) 0.2997(2) 0.68073(15) 0.0488(11) Uani 1.0 2 d .
C126 C 0.0525(2) 0.3066(2) 0.67894(16) 0.0537(13) Uani 1.0 2 d .
C127 C 0.0621(3) 0.3070(3) 0.64029(17) 0.0632(14) Uani 1.0 2 d .
C128 C 0.1210(3) 0.3149(3) 0.64012(19) 0.0760(18) Uani 1.0 2 d .
C129 C 0.0279(3) 0.2992(4) 0.5592(2) 0.105(3) Uani 1.0 2 d .
C130 C 0.0179(3) 0.2992(3) 0.60227(18) 0.0726(17) Uani 1.0 2 d .
C131 C -0.0364(3) 0.2905(3) 0.60306(16) 0.0648(15) Uani 1.0 2 d .
C132 C -0.0463(2) 0.2902(3) 0.64160(16) 0.0548(13) Uani 1.0 2 d .
C133 C -0.10474(19) 0.2769(2) 0.64556(15) 0.0500(12) Uani 1.0 2 d .
C134 C -0.1237(2) 0.2242(2) 0.65929(15) 0.0485(11) Uani 1.0 2 d .
C135 C -0.1765(2) 0.1697(2) 0.63544(17) 0.0561(13) Uani 1.0 2 d .
C136 C -0.1874(3) 0.1247(2) 0.65125(17) 0.0566(13) Uani 1.0 2 d .
C137 C -0.2448(3) 0.0655(3) 0.62322(19) 0.0738(17) Uani 1.0 2 d .
C138 C -0.1557(3) 0.0858(2) 0.70936(19) 0.0666(15) Uani 1.0 2 d .
C139 C -0.1464(2) 0.1337(2) 0.69152(17) 0.0525(12) Uani 1.0 2 d .
C140 C -0.09425(19) 0.18736(19) 0.71523(16) 0.0476(11) Uani 1.0 2 d .
C141 C -0.08149(18) 0.23306(19) 0.69915(15) 0.0446(11) Uani 1.0 2 d .
C142 C -0.04439(18) 0.33643(19) 0.72433(15) 0.0446(11) Uani 1.0 2 d .
C143 C -0.02518(19) 0.38034(19) 0.76184(16) 0.0487(11) Uani 1.0 2 d .
C144 C -0.0464(2) 0.4172(2) 0.76168(16) 0.0522(12) Uani 1.0 2 d .
C145 C -0.0211(3) 0.4676(3) 0.80421(17) 0.0678(15) Uani 1.0 2 d .
C146 C -0.1133(3) 0.4482(3) 0.7205(2) 0.0779(18) Uani 1.0 2 d .
C147 C -0.0893(2) 0.4088(2) 0.72198(17) 0.0554(13) Uani 1.0 2 d .
C148 C -0.10976(19) 0.3625(2) 0.68371(17) 0.0525(12) Uani 1.0 2 d .
C149 C -0.0884(2) 0.3270(2) 0.68452(15) 0.0471(11) Uani 1.0 2 d .
C150 C 0.06295(19) 0.21604(19) 0.81588(14) 0.0436(11) Uani 1.0 2 d .
C151 C 0.04152(19) 0.15277(19) 0.80268(15) 0.0442(11) Uani 1.0 2 d .
C152 C -0.00937(19) 0.1114(2) 0.81565(15) 0.0486(11) Uani 1.0 2 d .
C153 C -0.0425(2) 0.1225(3) 0.83642(16) 0.0546(13) Uani 1.0 2 d .
C154 C -0.0826(2) 0.0819(3) 0.84829(16) 0.0557(13) Uani 1.0 2 d .
C155 C -0.1173(3) 0.0974(3) 0.87179(19) 0.0792(18) Uani 1.0 2 d .
C156 C -0.1325(3) -0.0182(3) 0.85398(19) 0.0750(16) Uani 1.0 2 d .
C157 C -0.0913(2) 0.0268(3) 0.83886(17) 0.0582(13) Uani 1.0 2 d .
C158 C -0.0602(2) 0.0143(3) 0.81575(17) 0.0599(13) Uani 1.0 2 d .
C159 C -0.0210(2) 0.0562(2) 0.80460(16) 0.0529(12) Uani 1.0 2 d .
C160 C 0.0145(2) 0.0463(2) 0.77849(17) 0.0541(12) Uani 1.0 2 d .
C161 C 0.0015(2) 0.0657(2) 0.74018(16) 0.0506(12) Uani 1.0 2 d .
C162 C -0.0265(3) 0.0324(2) 0.69557(17) 0.0597(13) Uani 1.0 2 d .
C163 C -0.0391(3) 0.0555(3) 0.66270(17) 0.0670(15) Uani 1.0 2 d .
C164 C -0.0731(3) 0.0162(3) 0.61435(19) 0.096(3) Uani 1.0 2 d .
C165 C -0.0366(3) 0.1380(3) 0.64030(17) 0.0749(16) Uani 1.0 2 d .
C166 C -0.0226(3) 0.1126(3) 0.67521(16) 0.0574(13) Uani 1.0 2 d .
C167 C 0.00605(19) 0.1466(2) 0.72014(15) 0.0493(12) Uani 1.0 2 d .
C168 C 0.01622(19) 0.1229(2) 0.75177(15) 0.0481(11) Uani 1.0 2 d .
C169 C 0.0962(2) 0.14648(19) 0.82316(14) 0.0432(11) Uani 1.0 2 d .
C170 C 0.1546(2) 0.1896(2) 0.85178(14) 0.0455(11) Uani 1.0 2 d .
C171 C 0.1987(2) 0.1770(2) 0.86641(16) 0.0519(12) Uani 1.0 2 d .
C172 C 0.2617(2) 0.2249(3) 0.89769(18) 0.0642(14) Uani 1.0 2 d .
C173 C 0.2318(3) 0.1054(3) 0.8676(2) 0.0727(16) Uani 1.0 2 d .
C174 C 0.1834(3) 0.1197(3) 0.85218(18) 0.0594(13) Uani 1.0 2 d .
C175 C 0.1238(2) 0.0756(2) 0.82415(17) 0.0565(13) Uani 1.0 2 d .
C176 C 0.0804(2) 0.08826(19) 0.80904(15) 0.0489(11) Uani 1.0 2 d .
C177 C 0.1811(2) 0.34778(19) 0.91620(15) 0.0467(11) Uani 1.0 2 d .
C178 C 0.2263(2) 0.35921(19) 0.96021(14) 0.0485(11) Uani 1.0 2 d .
C179 C 0.2903(3) 0.3769(2) 0.96567(16) 0.0573(13) Uani 1.0 2 d .
C180 C 0.3165(3) 0.3882(2) 0.93590(18) 0.0631(14) Uani 1.0 2 d .
C181 C 0.3768(3) 0.4037(3) 0.94688(19) 0.0710(16) Uani 1.0 2 d .
C182 C 0.4038(3) 0.4167(3) 0.9128(2) 0.095(3) Uani 1.0 2 d .
C183 C 0.4760(3) 0.4219(3) 1.0009(3) 0.115(3) Uani 1.0 2 d .
C184 C 0.4107(3) 0.4079(3) 0.9883(3) 0.088(2) Uani 1.0 2 d .
C185 C 0.3849(3) 0.3979(3) 1.0190(2) 0.0841(19) Uani 1.0 2 d .
C186 C 0.3266(3) 0.3830(3) 1.00838(18) 0.0705(15) Uani 1.0 2 d .
C187 C 0.2937(3) 0.3736(3) 1.03954(17) 0.0737(16) Uani 1.0 2 d .
C188 C 0.2713(3) 0.4149(3) 1.04058(17) 0.0635(14) Uani 1.0 2 d .
C189 C 0.2838(3) 0.4554(3) 1.07809(16) 0.0664(15) Uani 1.0 2 d .
C190 C 0.2619(3) 0.4917(3) 1.07467(19) 0.0785(18) Uani 1.0 2 d .
C191 C 0.2747(3) 0.5351(3) 1.1168(2) 0.104(3) Uani 1.0 2 d .
C192 C 0.2055(4) 0.5275(3) 1.0277(3) 0.121(3) Uani 1.0 2 d .
C193 C 0.2276(3) 0.4859(3) 1.03258(19) 0.0821(19) Uani 1.0 2 d .
C194 C 0.2144(3) 0.4436(2) 0.99524(17) 0.0581(13) Uani 1.0 2 d .
C195 C 0.2358(3) 0.4084(2) 0.99902(15) 0.0530(12) Uani 1.0 2 d .
C196 C 0.2012(3) 0.3045(3) 0.97384(16) 0.0598(13) Uani 1.0 2 d .
C197 C 0.1483(3) 0.2516(3) 0.94878(17) 0.0623(14) Uani 1.0 2 d .
C198 C 0.1293(3) 0.2074(3) 0.9658(2) 0.088(2) Uani 1.0 2 d .
C199 C 0.0736(3) 0.1482(3) 0.9374(3) 0.114(3) Uani 1.0 2 d .
C200 C 0.1409(4) 0.1703(4) 1.0313(3) 0.145(4) Uani 1.0 2 d .
C201 C 0.1628(4) 0.2177(3) 1.0108(3) 0.097(3) Uani 1.0 2 d .
C202 C 0.2176(3) 0.2706(3) 1.0347(3) 0.095(2) Uani 1.0 2 d .
C203 C 0.2369(3) 0.3135(3) 1.01657(18) 0.0753(16) Uani 1.0 2 d .
C204 C 0.1389(2) 0.43572(19) 0.86386(15) 0.0485(12) Uani 1.0 2 d .
C205 C 0.1611(2) 0.49925(19) 0.87759(16) 0.0497(11) Uani 1.0 2 d .
C206 C 0.1307(3) 0.5200(2) 0.90348(16) 0.0562(12) Uani 1.0 2 d .
C207 C 0.0867(3) 0.4878(3) 0.91799(19) 0.0776(18) Uani 1.0 2 d .
C208 C 0.0652(4) 0.5135(3) 0.9411(3) 0.108(3) Uani 1.0 2 d .
C209 C 0.0165(5) 0.4773(4) 0.9555(4) 0.197(6) Uani 1.0 2 d .
C210 C 0.0600(5) 0.6006(4) 0.9745(4) 0.179(5) Uani 1.0 2 d .
C211 C 0.0856(4) 0.5715(3) 0.9489(3) 0.101(3) Uani 1.0 2 d .
C212 C 0.1303(3) 0.6040(3) 0.93550(19) 0.0758(16) Uani 1.0 2 d .
C213 C 0.1526(3) 0.5783(2) 0.91347(17) 0.0583(13) Uani 1.0 2 d .
C214 C 0.2005(2) 0.6093(2) 0.89664(18) 0.0604(13) Uani 1.0 2 d .
C215 C 0.2502(3) 0.5984(2) 0.91730(18) 0.0604(14) Uani 1.0 2 d .
C216 C 0.3099(3) 0.6399(3) 0.94558(18) 0.0670(15) Uani 1.0 2 d .
C217 C 0.3500(2) 0.6244(2) 0.96409(17) 0.0571(13) Uani 1.0 2 d .
C218 C 0.4148(3) 0.6713(3) 0.99569(19) 0.0708(16) Uani 1.0 2 d .
C219 C 0.3725(3) 0.5477(3) 0.97256(19) 0.0709(16) Uani 1.0 2 d .
C220 C 0.3304(3) 0.5670(3) 0.95422(17) 0.0593(14) Uani 1.0 2 d .
C221 C 0.2709(3) 0.5252(3) 0.92585(16) 0.0579(13) Uani 1.0 2 d .
C222 C 0.2297(3) 0.5407(2) 0.90741(16) 0.0542(12) Uani 1.0 2 d .
C223 C 0.14955(19) 0.5175(2) 0.83663(16) 0.0511(12) Uani 1.0 2 d .
C224 C 0.11930(19) 0.4821(3) 0.79289(16) 0.0531(12) Uani 1.0 2 d .
C225 C 0.1073(2) 0.5036(3) 0.75970(17) 0.0588(13) Uani 1.0 2 d .
C226 C 0.0694(3) 0.4627(3) 0.71204(17) 0.0701(16) Uani 1.0 2 d .
C227 C 0.1154(3) 0.5872(3) 0.7347(2) 0.0863(19) Uani 1.0 2 d .
C228 C 0.1271(2) 0.5613(3) 0.7698(2) 0.0670(15) Uani 1.0 2 d .
C229 C 0.1600(2) 0.5976(3) 0.81394(19) 0.0658(15) Uani 1.0 2 d .
C230 C 0.1709(2) 0.5759(2) 0.84764(17) 0.0552(12) Uani 1.0 2 d .
C231 C -0.0480(3) 0.3179(3) 0.86032(18) 0.0677(15) Uani 1.0 2 d .
C232 C -0.0955(3) 0.3138(3) 0.87039(19) 0.0782(17) Uani 1.0 2 d .
C233 C -0.1043(3) 0.2927(3) 0.9042(2) 0.0812(18) Uani 1.0 2 d .
C234 C -0.0671(3) 0.2766(3) 0.9259(2) 0.0762(16) Uani 1.0 2 d .
C235 C -0.0188(3) 0.2824(3) 0.91316(19) 0.0678(15) Uani 1.0 2 d .
C236 C 0.0218(3) 0.2658(3) 0.9367(2) 0.0805(18) Uani 1.0 2 d .
C238 C 0.2294(2) 0.3075(2) 0.80424(17) 0.0586(13) Uani 1.0 2 d .
C239 C 0.2703(3) 0.3033(3) 0.7908(2) 0.0747(17) Uani 1.0 2 d .
C240 C 0.2912(3) 0.3382(3) 0.7658(2) 0.0828(18) Uani 1.0 2 d .
C241 C 0.2732(3) 0.3746(3) 0.75788(18) 0.0743(16) Uani 1.0 2 d .
C242 C 0.2311(3) 0.3772(3) 0.77485(17) 0.0649(14) Uani 1.0 2 d .
C243 C 0.2136(3) 0.4187(3) 0.7697(2) 0.0746(16) Uani 1.0 2 d .
C244 C 0.2607(3) 0.4772(3) 0.8022(3) 0.097(3) Uani 1.0 2 d .
C245 C 0.6118(2) 0.32110(18) 0.75930(14) 0.0425(10) Uani 1.0 2 d .
C246 C 0.6779(2) 0.33594(19) 0.78164(15) 0.0467(11) Uani 1.0 2 d .
C247 C 0.6955(2) 0.29876(19) 0.75641(15) 0.0466(11) Uani 1.0 2 d .
C248 C 0.6604(2) 0.25081(19) 0.71741(15) 0.0486(12) Uani 1.0 2 d .
C249 C 0.6860(3) 0.22221(19) 0.69955(15) 0.0485(12) Uani 1.0 2 d .
C250 C 0.6456(3) 0.17096(19) 0.65763(15) 0.0540(13) Uani 1.0 2 d .
C251 C 0.7761(3) 0.2169(2) 0.70247(18) 0.0602(14) Uani 1.0 2 d .
C252 C 0.7467(2) 0.2429(2) 0.72147(16) 0.0498(12) Uani 1.0 2 d .
C253 C 0.7812(3) 0.2894(3) 0.76085(17) 0.0593(14) Uani 1.0 2 d .
C254 C 0.7564(2) 0.3169(2) 0.77936(16) 0.0519(12) Uani 1.0 2 d .
C255 C 0.7886(3) 0.3667(3) 0.82307(18) 0.0646(14) Uani 1.0 2 d .
C256 C 0.7838(3) 0.4143(2) 0.81106(17) 0.0589(13) Uani 1.0 2 d .
C257 C 0.8313(3) 0.4673(3) 0.8170(2) 0.0786(18) Uani 1.0 2 d .
C258 C 0.8218(3) 0.5067(3) 0.8004(3) 0.0759(17) Uani 1.0 2 d .
C259 C 0.8740(3) 0.5624(3) 0.8050(3) 0.113(3) Uani 1.0 2 d .
C260 C 0.7483(3) 0.5308(3) 0.7585(2) 0.0707(16) Uani 1.0 2 d .
C261 C 0.7618(3) 0.4913(2) 0.77813(18) 0.0594(14) Uani 1.0 2 d .
C262 C 0.7141(3) 0.4380(2) 0.77344(16) 0.0544(13) Uani 1.0 2 d .
C263 C 0.7240(2) 0.3980(2) 0.78831(15) 0.0510(12) Uani 1.0 2 d .
C264 C 0.6912(3) 0.3293(2) 0.82746(15) 0.0538(12) Uani 1.0 2 d .
C265 C 0.6505(3) 0.3069(2) 0.84637(16) 0.0582(13) Uani 1.0 2 d .
C266 C 0.6685(3) 0.3010(3) 0.88784(19) 0.0793(17) Uani 1.0 2 d .
C267 C 0.6205(4) 0.2744(4) 0.9063(2) 0.105(3) Uani 1.0 2 d .
C268 C 0.7506(4) 0.3145(4) 0.9556(2) 0.118(3) Uani 1.0 2 d .
C269 C 0.7289(4) 0.3189(3) 0.91022(18) 0.0813(18) Uani 1.0 2 d .
C270 C 0.7684(3) 0.3408(3) 0.89038(18) 0.0769(17) Uani 1.0 2 d .
C271 C 0.7507(3) 0.3458(3) 0.84947(17) 0.0642(14) Uani 1.0 2 d .
C272 C 0.4652(2) 0.21156(19) 0.75882(14) 0.0422(11) Uani 1.0 2 d .
C273 C 0.4398(2) 0.16393(19) 0.77754(14) 0.0425(10) Uani 1.0 2 d .
C274 C 0.4309(3) 0.1791(2) 0.82037(15) 0.0493(11) Uani 1.0 2 d .
C275 C 0.4391(2) 0.2309(2) 0.84347(15) 0.0495(12) Uani 1.0 2 d .
C276 C 0.4274(2) 0.2365(3) 0.88275(15) 0.0539(12) Uani 1.0 2 d .
C277 C 0.4375(3) 0.2930(3) 0.90647(16) 0.0642(15) Uani 1.0 2 d .
C278 C 0.3985(3) 0.1972(3) 0.94067(17) 0.0794(18) Uani 1.0 2 d .
C279 C 0.4094(3) 0.1915(3) 0.89777(16) 0.0613(14) Uani 1.0 2 d .
C280 C 0.3980(3) 0.1381(3) 0.87406(17) 0.0651(14) Uani 1.0 2 d .
C281 C 0.4107(3) 0.1332(3) 0.83546(16) 0.0561(12) Uani 1.0 2 d .
C282 C 0.4004(3) 0.0777(2) 0.80629(18) 0.0593(13) Uani 1.0 2 d .
C283 C 0.3576(3) 0.0653(2) 0.76094(17) 0.0538(12) Uani 1.0 2 d .
C284 C 0.3018(3) 0.0148(3) 0.7359(2) 0.0714(15) Uani 1.0 2 d .
C285 C 0.2642(3) 0.0088(3) 0.6956(2) 0.0741(16) Uani 1.0 2 d .
C286 C 0.2035(3) -0.0474(3) 0.6676(3) 0.110(3) Uani 1.0 2 d .
C287 C 0.2430(3) 0.0521(3) 0.6367(2) 0.0845(18) Uani 1.0 2 d .
C288 C 0.2842(3) 0.0556(3) 0.67963(18) 0.0636(14) Uani 1.0 2 d .
C289 C 0.3405(2) 0.1053(2) 0.70474(16) 0.0513(12) Uani 1.0 2 d .
C290 C 0.3776(3) 0.1106(2) 0.74488(16) 0.0500(11) Uani 1.0 2 d .
C291 C 0.4832(3) 0.1415(2) 0.78879(15) 0.0511(12) Uani 1.0 2 d .
C292 C 0.5396(2) 0.1642(2) 0.78628(15) 0.0505(12) Uani 1.0 2 d .
C293 C 0.5764(3) 0.1435(2) 0.80214(16) 0.0556(13) Uani 1.0 2 d .
C294 C 0.6373(3) 0.1688(3) 0.79924(18) 0.0650(15) Uani 1.0 2 d .
C295 C 0.5938(3) 0.0748(3) 0.8354(2) 0.0825(19) Uani 1.0 2 d .
C296 C 0.5548(3) 0.0984(3) 0.81865(17) 0.0613(14) Uani 1.0 2 d .
C297 C 0.4985(3) 0.0756(3) 0.82001(18) 0.0641(14) Uani 1.0 2 d .
C298 C 0.4627(3) 0.0970(2) 0.80534(16) 0.0562(13) Uani 1.0 2 d .
C299 C 0.38747(19) 0.26270(17) 0.68650(14) 0.0406(10) Uani 1.0 2 d .
C300 C 0.32331(19) 0.24985(18) 0.66293(15) 0.0431(10) Uani 1.0 2 d .
C301 C 0.2872(2) 0.20990(19) 0.61362(15) 0.0474(11) Uani 1.0 2 d .
C302 C 0.3032(2) 0.18206(19) 0.58513(15) 0.0477(11) Uani 1.0 2 d .
C303 C 0.2632(3) 0.1464(2) 0.54183(16) 0.0596(14) Uani 1.0 2 d .
C304 C 0.2830(3) 0.1166(3) 0.51311(17) 0.0693(16) Uani 1.0 2 d .
C305 C 0.1614(3) 0.1008(3) 0.47739(19) 0.093(3) Uani 1.0 2 d .
C306 C 0.2057(3) 0.1393(3) 0.52477(17) 0.0683(15) Uani 1.0 2 d .
C307 C 0.1900(3) 0.1673(3) 0.55248(16) 0.0603(14) Uani 1.0 2 d .
C308 C 0.2297(2) 0.20220(19) 0.59605(15) 0.0471(11) Uani 1.0 2 d .
C309 C 0.2170(2) 0.2348(2) 0.62883(15) 0.0498(12) Uani 1.0 2 d .
C310 C 0.22510(19) 0.21414(19) 0.66752(15) 0.0451(11) Uani 1.0 2 d .
C311 C 0.1811(3) 0.1862(2) 0.68289(17) 0.0559(13) Uani 1.0 2 d .
C312 C 0.1924(2) 0.1643(2) 0.71707(17) 0.0548(12) Uani 1.0 2 d .
C313 C 0.1445(3) 0.1346(3) 0.73308(18) 0.0707(16) Uani 1.0 2 d .
C314 C 0.2652(3) 0.1506(3) 0.77270(17) 0.0605(14) Uani 1.0 2 d .
C315 C 0.2510(3) 0.1733(2) 0.73634(16) 0.0521(12) Uani 1.0 2 d .
C316 C 0.2947(2) 0.20117(18) 0.72058(15) 0.0455(11) Uani 1.0 2 d .
C317 C 0.28189(19) 0.22154(18) 0.68628(15) 0.0445(11) Uani 1.0 2 d .
C318 C 0.32590(19) 0.30648(18) 0.66376(14) 0.0412(10) Uani 1.0 2 d .
C319 C 0.3766(2) 0.36072(19) 0.67716(15) 0.0457(11) Uani 1.0 2 d .
C320 C 0.3717(2) 0.40703(19) 0.67239(15) 0.0458(11) Uani 1.0 2 d .
C321 C 0.4289(2) 0.46584(19) 0.68571(17) 0.0573(13) Uani 1.0 2 d .
C322 C 0.3068(3) 0.4475(3) 0.6468(2) 0.0711(16) Uani 1.0 2 d .
C323 C 0.3142(3) 0.3984(2) 0.65263(17) 0.0546(13) Uani 1.0 2 d .
C324 C 0.2637(3) 0.3438(2) 0.63957(16) 0.0539(12) Uani 1.0 2 d .
C325 C 0.2685(2) 0.29784(19) 0.64458(15) 0.0465(11) Uani 1.0 2 d .
C326 C 0.53415(18) 0.37329(18) 0.69028(14) 0.0398(10) Uani 1.0 2 d .
C327 C 0.5600(2) 0.42232(18) 0.67195(14) 0.0423(10) Uani 1.0 2 d .
C328 C 0.5890(2) 0.48461(19) 0.70306(15) 0.0489(11) Uani 1.0 2 d .
C329 C 0.5993(2) 0.50523(19) 0.74787(15) 0.0474(11) Uani 1.0 2 d .
C330 C 0.6287(3) 0.56393(19) 0.77173(16) 0.0555(13) Uani 1.0 2 d .
C331 C 0.6367(3) 0.5824(3) 0.81916(17) 0.0708(16) Uani 1.0 2 d .
C332 C 0.6848(3) 0.6688(2) 0.7768(2) 0.086(2) Uani 1.0 2 d .
C333 C 0.6504(3) 0.6038(2) 0.75128(17) 0.0609(14) Uani 1.0 2 d .
C334 C 0.6413(3) 0.5840(2) 0.70728(18) 0.0604(13) Uani 1.0 2 d .
C335 C 0.6110(3) 0.5257(2) 0.68346(16) 0.0529(12) Uani 1.0 2 d .
C336 C 0.5992(3) 0.4995(2) 0.63515(16) 0.0539(12) Uani 1.0 2 d .
C337 C 0.5317(3) 0.4559(2) 0.61088(16) 0.0532(12) Uani 1.0 2 d .
C338 C 0.4918(3) 0.4534(3) 0.57401(16) 0.0593(13) Uani 1.0 2 d .
C339 C 0.4304(3) 0.4100(3) 0.55530(18) 0.0652(14) Uani 1.0 2 d .
C340 C 0.3873(3) 0.4087(3) 0.51445(19) 0.087(2) Uani 1.0 2 d .
C341 C 0.3423(3) 0.3207(3) 0.55477(18) 0.0713(16) Uani 1.0 2 d .
C342 C 0.4086(3) 0.3677(3) 0.57413(16) 0.0551(13) Uani 1.0 2 d .
C343 C 0.4488(2) 0.3699(2) 0.61175(15) 0.0494(12) Uani 1.0 2 d .
C344 C 0.5098(2) 0.4133(2) 0.63004(15) 0.0473(11) Uani 1.0 2 d .
C345 C 0.6104(2) 0.42477(18) 0.65737(15) 0.0458(11) Uani 1.0 2 d .
C346 C 0.6364(2) 0.39216(18) 0.66309(14) 0.0455(11) Uani 1.0 2 d .
C347 C 0.6821(2) 0.4001(2) 0.64840(16) 0.0496(12) Uani 1.0 2 d .
C348 C 0.7096(3) 0.3647(3) 0.65548(19) 0.0667(15) Uani 1.0 2 d .
C349 C 0.7504(3) 0.4492(3) 0.6106(2) 0.0813(18) Uani 1.0 2 d .
C350 C 0.7004(3) 0.4399(3) 0.62693(17) 0.0602(13) Uani 1.0 2 d .
C351 C 0.6749(3) 0.4730(3) 0.62248(17) 0.0583(13) Uani 1.0 2 d .
C352 C 0.6300(3) 0.46520(19) 0.63685(16) 0.0502(12) Uani 1.0 2 d .
C353 C 0.5656(3) 0.3839(2) 0.85807(16) 0.0574(13) Uani 1.0 2 d .
C354 C 0.5861(3) 0.4169(3) 0.90186(17) 0.0689(16) Uani 1.0 2 d .
C355 C 0.5683(3) 0.4561(3) 0.90974(18) 0.0688(16) Uani 1.0 2 d .
C356 C 0.5310(3) 0.4591(3) 0.87480(16) 0.0632(14) Uani 1.0 2 d .
C357 C 0.5110(2) 0.4241(2) 0.83154(16) 0.0523(12) Uani 1.0 2 d .
C358 C 0.4700(3) 0.4246(2) 0.79146(17) 0.0572(13) Uani 1.0 2 d .
C359 C 0.4476(3) 0.4664(3) 0.80144(19) 0.0725(16) Uani 1.0 2 d .
C360 C 0.5308(2) 0.2293(2) 0.61651(14) 0.0449(11) Uani 1.0 2 d .
C361 C 0.5381(3) 0.2056(2) 0.58050(15) 0.0496(12) Uani 1.0 2 d .
C362 C 0.4956(2) 0.1464(2) 0.55568(15) 0.0520(12) Uani 1.0 2 d .
C363 C 0.4515(2) 0.1164(2) 0.56866(15) 0.0510(12) Uani 1.0 2 d .
C364 C 0.4468(2) 0.14343(19) 0.60648(15) 0.0472(11) Uani 1.0 2 d .
C365 C 0.4003(3) 0.1106(2) 0.62256(17) 0.0607(14) Uani 1.0 2 d .
C366 C 0.3593(4) 0.0458(3) 0.5990(3) 0.105(3) Uani 1.0 2 d .
H4 H 0.6266 0.8350 0.7951 0.0619 Uiso 1.0 2 calc R
H6A H 0.6993 0.7877 0.8583 0.0929 Uiso 1.0 2 calc R
H6B H 0.7338 0.8082 0.8269 0.0929 Uiso 1.0 2 calc R
H6C H 0.6615 0.7756 0.8078 0.0929 Uiso 1.0 2 calc R
H7A H 0.8193 0.8893 0.8963 0.0912 Uiso 1.0 2 calc R
H7B H 0.7801 0.8669 0.9245 0.0912 Uiso 1.0 2 calc R
H7C H 0.8290 0.9345 0.9391 0.0912 Uiso 1.0 2 calc R
H9 H 0.7846 0.9882 0.9228 0.0668 Uiso 1.0 2 calc R
H10A H 0.5930 0.8480 0.8764 0.1124 Uiso 1.0 2 calc R
H10B H 0.5947 0.8179 0.9129 0.1124 Uiso 1.0 2 calc R
H10C H 0.5876 0.8724 0.9209 0.1124 Uiso 1.0 2 calc R
H10D H 0.5327 0.7591 0.9493 0.1296 Uiso 1.0 2 calc R
H10E H 0.4803 0.7620 0.9604 0.1296 Uiso 1.0 2 calc R
H10F H 0.5390 0.8200 0.9656 0.1296 Uiso 1.0 2 calc R
H11 H 0.7397 1.0490 0.9082 0.0685 Uiso 1.0 2 calc R
H11A H 0.2582 0.8658 0.6313 0.1858 Uiso 0.679(10) 2 calc R
H11B H 0.2687 0.8670 0.6810 0.1858 Uiso 0.679(10) 2 calc R
H11C H 0.2324 0.8065 0.6410 0.1858 Uiso 0.679(10) 2 calc R
H11D H 0.3250 0.8322 0.5955 0.1167 Uiso 0.321(10) 2 calc R
H11E H 0.2829 0.8563 0.6002 0.1167 Uiso 0.321(10) 2 calc R
H11F H 0.2609 0.7910 0.5965 0.1167 Uiso 0.321(10) 2 calc R
H12A H 0.6166 0.8001 0.7170 0.0678 Uiso 1.0 2 calc R
H12B H 0.5970 0.7700 0.6655 0.0678 Uiso 1.0 2 calc R
H12C H 0.1443 0.3150 0.6683 0.0911 Uiso 1.0 2 calc R
H12D H 0.1447 0.3518 0.6364 0.0911 Uiso 1.0 2 calc R
H12E H 0.1122 0.2831 0.6156 0.0911 Uiso 1.0 2 calc R
H12F H -0.0043 0.3000 0.5378 0.1265 Uiso 1.0 2 calc R
H12G H 0.0272 0.2642 0.5467 0.1265 Uiso 1.0 2 calc R
H12H H 0.0673 0.3334 0.5657 0.1265 Uiso 1.0 2 calc R
H12I H 0.6666 0.7401 0.6838 0.0893 Uiso 1.0 2 calc R
H12J H 0.6871 0.7722 0.7353 0.0893 Uiso 1.0 2 calc R
H12K H 0.7004 0.8090 0.7035 0.0893 Uiso 1.0 2 calc R
H13 H 0.7726 1.1174 0.8648 0.0659 Uiso 1.0 2 calc R
H13A H -0.2675 0.0515 0.6412 0.0885 Uiso 1.0 2 calc R
H13B H -0.2339 0.0384 0.6125 0.0885 Uiso 1.0 2 calc R
H13C H -0.2700 0.0686 0.5979 0.0885 Uiso 1.0 2 calc R
H13D H -0.1529 0.0571 0.6901 0.0799 Uiso 1.0 2 calc R
H13E H -0.1959 0.0673 0.7102 0.0799 Uiso 1.0 2 calc R
H13F H -0.1245 0.1016 0.7394 0.0799 Uiso 1.0 2 calc R
H14A H 0.0084 0.4667 0.8282 0.0813 Uiso 1.0 2 calc R
H14B H -0.0543 0.4640 0.8123 0.0813 Uiso 1.0 2 calc R
H14C H -0.0011 0.5042 0.7993 0.0813 Uiso 1.0 2 calc R
H14D H -0.1457 0.4336 0.6912 0.0935 Uiso 1.0 2 calc R
H14E H -0.0804 0.4874 0.7261 0.0935 Uiso 1.0 2 calc R
H14F H -0.1294 0.4492 0.7433 0.0935 Uiso 1.0 2 calc R
H15A H -0.1085 0.1361 0.8730 0.0951 Uiso 1.0 2 calc R
H15B H -0.1046 0.0970 0.9020 0.0951 Uiso 1.0 2 calc R
H15C H -0.1609 0.0692 0.8554 0.0951 Uiso 1.0 2 calc R
H15D H -0.1147 -0.0053 0.8864 0.0900 Uiso 1.0 2 calc R
H15E H -0.1368 -0.0552 0.8415 0.0900 Uiso 1.0 2 calc R
H15F H -0.1724 -0.0230 0.8438 0.0900 Uiso 1.0 2 calc R
H15G H 0.8112 1.1803 0.8269 0.0862 Uiso 1.0 2 calc R
H15H H 0.7568 1.1743 0.7879 0.0862 Uiso 1.0 2 calc R
H15I H 0.7964 1.1501 0.7763 0.0862 Uiso 1.0 2 calc R
H16A H -0.0480 0.0314 0.5980 0.1148 Uiso 1.0 2 calc R
H16B H -0.1110 0.0147 0.6016 0.1148 Uiso 1.0 2 calc R
H16C H -0.0822 -0.0228 0.6123 0.1148 Uiso 1.0 2 calc R
H16D H -0.0803 0.1221 0.6273 0.0899 Uiso 1.0 2 calc R
H16E H -0.0239 0.1283 0.6170 0.0899 Uiso 1.0 2 calc R
H16F H -0.0147 0.1802 0.6541 0.0899 Uiso 1.0 2 calc R
H16G H 0.7152 1.0733 0.7088 0.0723 Uiso 1.0 2 calc R
H16H H 0.6692 1.0919 0.7143 0.0723 Uiso 1.0 2 calc R
H16I H 0.6445 1.0254 0.6906 0.0723 Uiso 1.0 2 calc R
H17A H 0.2713 0.2193 0.9263 0.0770 Uiso 1.0 2 calc R
H17B H 0.2646 0.2620 0.9020 0.0770 Uiso 1.0 2 calc R
H17C H 0.2904 0.2248 0.8853 0.0770 Uiso 1.0 2 calc R
H17D H 0.2141 0.0640 0.8532 0.0873 Uiso 1.0 2 calc R
H17E H 0.2470 0.1153 0.8998 0.0873 Uiso 1.0 2 calc R
H17F H 0.2654 0.1277 0.8595 0.0873 Uiso 1.0 2 calc R
H18 H 0.6170 0.9692 0.7338 0.0518 Uiso 1.0 2 calc R
H18A H 0.4397 0.4561 0.9256 0.1142 Uiso 1.0 2 calc R
H18B H 0.3737 0.4131 0.8864 0.1142 Uiso 1.0 2 calc R
H18C H 0.4155 0.3892 0.9045 0.1142 Uiso 1.0 2 calc R
H18D H 0.4970 0.4505 0.9885 0.1383 Uiso 1.0 2 calc R
H18E H 0.4749 0.3866 0.9890 0.1383 Uiso 1.0 2 calc R
H18F H 0.4975 0.4376 1.0333 0.1383 Uiso 1.0 2 calc R
H19A H 0.2987 0.5317 1.1427 0.1243 Uiso 1.0 2 calc R
H19B H 0.2364 0.5271 1.1183 0.1243 Uiso 1.0 2 calc R
H19C H 0.2975 0.5744 1.1165 0.1243 Uiso 1.0 2 calc R
H19D H 0.2375 0.5666 1.0486 0.1446 Uiso 1.0 2 calc R
H19E H 0.1692 0.5146 1.0340 0.1446 Uiso 1.0 2 calc R
H19F H 0.1958 0.5278 0.9973 0.1446 Uiso 1.0 2 calc R
H19G H 0.0857 0.1204 0.9321 0.1370 Uiso 1.0 2 calc R
H19H H 0.0527 0.1494 0.9091 0.1370 Uiso 1.0 2 calc R
H19I H 0.0464 0.1365 0.9527 0.1370 Uiso 1.0 2 calc R
H20A H 0.0991 0.1568 1.0277 0.1741 Uiso 1.0 2 calc R
H20B H 0.1672 0.1861 1.0629 0.1741 Uiso 1.0 2 calc R
H20C H 0.1424 0.1378 1.0164 0.1741 Uiso 1.0 2 calc R
H20D H -0.0193 0.4790 0.9424 0.2367 Uiso 1.0 2 calc R
H20E H 0.0318 0.4924 0.9879 0.2367 Uiso 1.0 2 calc R
H20F H 0.0056 0.4371 0.9456 0.2367 Uiso 1.0 2 calc R
H21 H 0.5040 0.8996 0.8145 0.0713 Uiso 1.0 2 calc R
H21A H 0.0690 0.6367 0.9692 0.2147 Uiso 1.0 2 calc R
H21B H 0.0791 0.6088 1.0063 0.2147 Uiso 1.0 2 calc R
H21C H 0.0161 0.5743 0.9637 0.2147 Uiso 1.0 2 calc R
H21D H 0.4426 0.6704 0.9826 0.0850 Uiso 1.0 2 calc R
H21E H 0.4242 0.6646 1.0238 0.0850 Uiso 1.0 2 calc R
H21F H 0.4193 0.7092 1.0011 0.0850 Uiso 1.0 2 calc R
H21G H 0.4030 0.5757 1.0021 0.0851 Uiso 1.0 2 calc R
H21H H 0.3927 0.5453 0.9528 0.0851 Uiso 1.0 2 calc R
H21I H 0.3492 0.5097 0.9747 0.0851 Uiso 1.0 2 calc R
H22A H 0.0279 0.4541 0.7034 0.0841 Uiso 1.0 2 calc R
H22B H 0.0688 0.4267 0.7092 0.0841 Uiso 1.0 2 calc R
H22C H 0.0870 0.4808 0.6927 0.0841 Uiso 1.0 2 calc R
H22D H 0.1362 0.5840 0.7156 0.1035 Uiso 1.0 2 calc R
H22E H 0.1307 0.6280 0.7491 0.1035 Uiso 1.0 2 calc R
H22F H 0.0717 0.5662 0.7167 0.1035 Uiso 1.0 2 calc R
H23C H 0.4535 0.9455 0.8845 0.1418 Uiso 1.0 2 calc R
H23D H 0.4564 0.8921 0.8936 0.1418 Uiso 1.0 2 calc R
H23E H 0.4342 0.8913 0.8439 0.1418 Uiso 1.0 2 calc R
H24A H 0.1753 0.4060 0.7736 0.0895 Uiso 1.0 2 calc R
H24B H 0.2064 0.4198 0.7394 0.0895 Uiso 1.0 2 calc R
H24C H 0.5550 0.9807 0.9715 0.1642 Uiso 1.0 2 calc R
H24D H 0.5310 1.0151 0.9471 0.1642 Uiso 1.0 2 calc R
H24E H 0.6014 1.0463 0.9780 0.1642 Uiso 1.0 2 calc R
H24F H 0.2990 0.4895 0.7989 0.1165 Uiso 1.0 2 calc R
H24G H 0.2662 0.4768 0.8323 0.1165 Uiso 1.0 2 calc R
H24H H 0.2482 0.5042 0.7970 0.1165 Uiso 1.0 2 calc R
H25A H 0.6451 0.1372 0.6628 0.0648 Uiso 1.0 2 calc R
H25B H 0.6608 0.1789 0.6346 0.0648 Uiso 1.0 2 calc R
H25C H 0.6044 0.1632 0.6479 0.0648 Uiso 1.0 2 calc R
H25D H 0.8188 0.2367 0.7226 0.0723 Uiso 1.0 2 calc R
H25E H 0.7732 0.2212 0.6736 0.0723 Uiso 1.0 2 calc R
H25F H 0.7556 0.1757 0.6987 0.0723 Uiso 1.0 2 calc R
H25G H 0.8741 0.5620 0.7757 0.1353 Uiso 1.0 2 calc R
H25H H 0.9119 0.5676 0.8241 0.1353 Uiso 1.0 2 calc R
H25I H 0.8705 0.5944 0.8182 0.1353 Uiso 1.0 2 calc R
H26 H 0.6670 1.0426 0.9451 0.0897 Uiso 1.0 2 calc R
H26A H 0.7057 0.5181 0.7513 0.0848 Uiso 1.0 2 calc R
H26B H 0.7557 0.5297 0.7314 0.0848 Uiso 1.0 2 calc R
H26C H 0.7746 0.5705 0.7799 0.0848 Uiso 1.0 2 calc R
H26D H 0.6364 0.2980 0.9375 0.1264 Uiso 1.0 2 calc R
H26E H 0.6103 0.2351 0.9041 0.1264 Uiso 1.0 2 calc R
H26F H 0.5840 0.2731 0.8892 0.1264 Uiso 1.0 2 calc R
H26G H 0.7180 0.2803 0.9572 0.1414 Uiso 1.0 2 calc R
H26H H 0.7619 0.3492 0.9786 0.1414 Uiso 1.0 2 calc R
H26I H 0.7860 0.3112 0.9602 0.1414 Uiso 1.0 2 calc R
H27A H 0.4724 0.3120 0.9351 0.0771 Uiso 1.0 2 calc R
H27B H 0.4013 0.2862 0.9114 0.0771 Uiso 1.0 2 calc R
H27C H 0.4453 0.3177 0.8885 0.0771 Uiso 1.0 2 calc R
H27D H 0.3714 0.2115 0.9392 0.0952 Uiso 1.0 2 calc R
H27E H 0.4373 0.2244 0.9661 0.0952 Uiso 1.0 2 calc R
H27F H 0.3799 0.1593 0.9440 0.0952 Uiso 1.0 2 calc R
H28A H 0.1987 -0.0762 0.6818 0.1318 Uiso 1.0 2 calc R
H28B H 0.2019 -0.0617 0.6381 0.1318 Uiso 1.0 2 calc R
H28C H 0.1707 -0.0404 0.6647 0.1318 Uiso 1.0 2 calc R
H28D H 0.2646 0.0870 0.6301 0.1015 Uiso 1.0 2 calc R
H28E H 0.2069 0.0489 0.6399 0.1015 Uiso 1.0 2 calc R
H28F H 0.2307 0.0180 0.6126 0.1015 Uiso 1.0 2 calc R
H29A H 0.6696 0.1931 0.8290 0.0780 Uiso 1.0 2 calc R
H29B H 0.6399 0.1923 0.7803 0.0780 Uiso 1.0 2 calc R
H29C H 0.6420 0.1375 0.7866 0.0780 Uiso 1.0 2 calc R
H29D H 0.5960 0.0531 0.8102 0.0991 Uiso 1.0 2 calc R
H29E H 0.5758 0.0490 0.8508 0.0991 Uiso 1.0 2 calc R
H29F H 0.6347 0.1069 0.8559 0.0991 Uiso 1.0 2 calc R
H30A H 0.3221 0.1234 0.5314 0.0832 Uiso 1.0 2 calc R
H30B H 0.2869 0.1322 0.4893 0.0832 Uiso 1.0 2 calc R
H30C H 0.2526 0.0749 0.5002 0.0832 Uiso 1.0 2 calc R
H30D H 0.1251 0.1027 0.4709 0.1119 Uiso 1.0 2 calc R
H30E H 0.1500 0.0609 0.4734 0.1119 Uiso 1.0 2 calc R
H30F H 0.1803 0.1140 0.4572 0.1119 Uiso 1.0 2 calc R
H31 H 0.5061 0.9320 0.6149 0.0449 Uiso 1.0 2 calc R
H31A H 0.1072 0.1312 0.7149 0.0849 Uiso 1.0 2 calc R
H31B H 0.1580 0.1571 0.7641 0.0849 Uiso 1.0 2 calc R
H31C H 0.1368 0.0960 0.7308 0.0849 Uiso 1.0 2 calc R
H31D H 0.2406 0.1082 0.7609 0.0726 Uiso 1.0 2 calc R
H31E H 0.2560 0.1648 0.7967 0.0726 Uiso 1.0 2 calc R
H31F H 0.3083 0.1639 0.7841 0.0726 Uiso 1.0 2 calc R
H32A H 0.4645 0.4651 0.7017 0.0687 Uiso 1.0 2 calc R
H32B H 0.4273 0.4955 0.7049 0.0687 Uiso 1.0 2 calc R
H32C H 0.4318 0.4748 0.6591 0.0687 Uiso 1.0 2 calc R
H32D H 0.3245 0.4772 0.6758 0.0853 Uiso 1.0 2 calc R
H32E H 0.2636 0.4330 0.6323 0.0853 Uiso 1.0 2 calc R
H32F H 0.3275 0.4643 0.6284 0.0853 Uiso 1.0 2 calc R
H33A H 0.4776 1.0100 0.5578 0.0633 Uiso 1.0 2 calc R
H33B H 0.5333 1.0569 0.6037 0.0633 Uiso 1.0 2 calc R
H33C H 0.4796 0.9986 0.6033 0.0633 Uiso 1.0 2 calc R
H33D H 0.6165 0.5481 0.8269 0.0849 Uiso 1.0 2 calc R
H33E H 0.6187 0.6055 0.8229 0.0849 Uiso 1.0 2 calc R
H33F H 0.6800 0.6057 0.8386 0.0849 Uiso 1.0 2 calc R
H33G H 0.7199 0.6798 0.8032 0.1030 Uiso 1.0 2 calc R
H33H H 0.6579 0.6781 0.7859 0.1030 Uiso 1.0 2 calc R
H33I H 0.6986 0.6902 0.7578 0.1030 Uiso 1.0 2 calc R
H34A H 0.5467 1.0445 0.5219 0.0613 Uiso 1.0 2 calc R
H34B H 0.6099 1.0538 0.5233 0.0613 Uiso 1.0 2 calc R
H34C H 0.6075 1.0879 0.5656 0.0613 Uiso 1.0 2 calc R
H34D H 0.3556 0.4114 0.5211 0.1041 Uiso 1.0 2 calc R
H34E H 0.3687 0.3725 0.4900 0.1041 Uiso 1.0 2 calc R
H34F H 0.4099 0.4415 0.5059 0.1041 Uiso 1.0 2 calc R
H34G H 0.3185 0.3380 0.5571 0.0856 Uiso 1.0 2 calc R
H34H H 0.3358 0.2939 0.5711 0.0856 Uiso 1.0 2 calc R
H34I H 0.3296 0.2996 0.5235 0.0856 Uiso 1.0 2 calc R
H34J H 0.6975 0.3370 0.6269 0.0800 Uiso 1.0 2 calc R
H34K H 0.6952 0.3437 0.6746 0.0800 Uiso 1.0 2 calc R
H34L H 0.7538 0.3902 0.6696 0.0800 Uiso 1.0 2 calc R
H34M H 0.7602 0.4809 0.5990 0.0976 Uiso 1.0 2 calc R
H34N H 0.7364 0.4137 0.5871 0.0976 Uiso 1.0 2 calc R
H34O H 0.7867 0.4588 0.6353 0.0976 Uiso 1.0 2 calc R
H35A H 0.4341 0.3849 0.7748 0.0687 Uiso 1.0 2 calc R
H35B H 0.4917 0.4358 0.7720 0.0687 Uiso 1.0 2 calc R
H35C H 0.4826 0.5062 0.8166 0.0870 Uiso 1.0 2 calc R
H35D H 0.4255 0.4555 0.8204 0.0870 Uiso 1.0 2 calc R
H35E H 0.4207 0.4634 0.7735 0.0870 Uiso 1.0 2 calc R
H36 H 0.6294 0.9833 0.5364 0.0470 Uiso 1.0 2 calc R
H36A H 0.3744 0.1267 0.6209 0.0728 Uiso 1.0 2 calc R
H36B H 0.4214 0.1181 0.6543 0.0728 Uiso 1.0 2 calc R
H36C H 0.3839 0.0287 0.6007 0.1264 Uiso 1.0 2 calc R
H36D H 0.3360 0.0373 0.5678 0.1264 Uiso 1.0 2 calc R
H36E H 0.3314 0.0294 0.6131 0.1264 Uiso 1.0 2 calc R
H38 H 0.6543 0.9080 0.5491 0.0475 Uiso 1.0 2 calc R
H40 H 0.7492 0.9321 0.6144 0.0568 Uiso 1.0 2 calc R
H42A H 0.8374 0.9588 0.6741 0.0780 Uiso 1.0 2 calc R
H42B H 0.8218 0.9167 0.7020 0.0780 Uiso 1.0 2 calc R
H42C H 0.8418 0.9825 0.7229 0.0780 Uiso 1.0 2 calc R
H43A H 0.7714 0.9132 0.7555 0.0690 Uiso 1.0 2 calc R
H43B H 0.7177 0.9182 0.7624 0.0690 Uiso 1.0 2 calc R
H43C H 0.7774 0.9745 0.7665 0.0690 Uiso 1.0 2 calc R
H45 H 0.6344 0.8914 0.6997 0.0474 Uiso 1.0 2 calc R
H48 H 0.4648 0.7504 0.5679 0.0496 Uiso 1.0 2 calc R
H50A H 0.4278 0.6327 0.4926 0.0716 Uiso 1.0 2 calc R
H50B H 0.3928 0.6553 0.4627 0.0716 Uiso 1.0 2 calc R
H50C H 0.3940 0.6592 0.5112 0.0716 Uiso 1.0 2 calc R
H51A H 0.4592 0.6776 0.4273 0.0700 Uiso 1.0 2 calc R
H51B H 0.5058 0.6639 0.4556 0.0700 Uiso 1.0 2 calc R
H51C H 0.5291 0.7141 0.4353 0.0700 Uiso 1.0 2 calc R
H53 H 0.5916 0.8053 0.4930 0.0515 Uiso 1.0 2 calc R
H58 H 0.3932 0.6397 0.5964 0.0690 Uiso 1.0 2 calc R
H60A H 0.4082 0.5421 0.5422 0.1118 Uiso 1.0 2 calc R
H60B H 0.3732 0.5088 0.5695 0.1118 Uiso 1.0 2 calc R
H60C H 0.4251 0.5761 0.5924 0.1118 Uiso 1.0 2 calc R
H61A H 0.2735 0.4398 0.5002 0.1179 Uiso 1.0 2 calc R
H61B H 0.3146 0.4725 0.4759 0.1179 Uiso 1.0 2 calc R
H61C H 0.2434 0.4471 0.4552 0.1179 Uiso 1.0 2 calc R
H63 H 0.2140 0.5141 0.4698 0.0826 Uiso 1.0 2 calc R
H65 H 0.1843 0.5878 0.4782 0.0734 Uiso 1.0 2 calc R
H67 H 0.1177 0.5842 0.5208 0.1005 Uiso 1.0 2 calc R
H69A H 0.0813 0.5803 0.6058 0.1503 Uiso 1.0 2 calc R
H69B H 0.0548 0.5802 0.5568 0.1503 Uiso 1.0 2 calc R
H69C H 0.0801 0.6353 0.5989 0.1503 Uiso 1.0 2 calc R
H70A H 0.1905 0.6584 0.6813 0.1115 Uiso 1.0 2 calc R
H70B H 0.1649 0.6954 0.6633 0.1115 Uiso 1.0 2 calc R
H70C H 0.2364 0.7244 0.6883 0.1115 Uiso 1.0 2 calc R
H72 H 0.2941 0.7187 0.6481 0.0727 Uiso 1.0 2 calc R
H75 H 0.3921 0.7899 0.5608 0.0514 Uiso 1.0 2 calc R
H77A H 0.4322 0.8492 0.5203 0.0634 Uiso 1.0 2 calc R
H77B H 0.3805 0.8628 0.5037 0.0634 Uiso 1.0 2 calc R
H77C H 0.3945 0.8301 0.4683 0.0634 Uiso 1.0 2 calc R
H78A H 0.3104 0.7592 0.4067 0.0679 Uiso 1.0 2 calc R
H78B H 0.2768 0.7872 0.4239 0.0679 Uiso 1.0 2 calc R
H78C H 0.2394 0.7199 0.3948 0.0679 Uiso 1.0 2 calc R
H80 H 0.2145 0.6584 0.4348 0.0665 Uiso 1.0 2 calc R
H85 H 0.3571 0.8390 0.7537 0.0954 Uiso 1.0 2 calc R
H87A H 0.3051 0.9121 0.8016 0.1802 Uiso 1.0 2 calc R
H87B H 0.2575 0.8726 0.7515 0.1802 Uiso 1.0 2 calc R
H87C H 0.3287 0.9054 0.7634 0.1802 Uiso 1.0 2 calc R
H88A H 0.2010 0.8278 0.7931 0.2295 Uiso 1.0 2 calc R
H88B H 0.2480 0.8541 0.8436 0.2295 Uiso 1.0 2 calc R
H88C H 0.1933 0.7877 0.8227 0.2295 Uiso 1.0 2 calc R
H90 H 0.2443 0.7371 0.8272 0.1136 Uiso 1.0 2 calc R
H92 H 0.2934 0.6767 0.8276 0.0799 Uiso 1.0 2 calc R
H94 H 0.2385 0.5792 0.7665 0.0754 Uiso 1.0 2 calc R
H96A H 0.1655 0.4901 0.6620 0.0788 Uiso 1.0 2 calc R
H96B H 0.1866 0.4864 0.7103 0.0788 Uiso 1.0 2 calc R
H96C H 0.2190 0.4788 0.6785 0.0788 Uiso 1.0 2 calc R
H97A H 0.2258 0.5525 0.6154 0.0728 Uiso 1.0 2 calc R
H97B H 0.2588 0.5215 0.6349 0.0728 Uiso 1.0 2 calc R
H97C H 0.2968 0.5812 0.6279 0.0728 Uiso 1.0 2 calc R
H99 H 0.3423 0.6700 0.6850 0.0655 Uiso 1.0 2 calc R
H102 H 0.5029 0.8082 0.8173 0.0785 Uiso 1.0 2 calc R
H107 H 0.3946 0.7193 0.8965 0.1000 Uiso 1.0 2 calc R
H109 H 0.5221 0.9743 0.7118 0.0926 Uiso 1.0 2 calc R
H110 H 0.5197 1.0558 0.7114 0.1463 Uiso 1.0 2 calc R
H111 H 0.4193 1.0426 0.6960 0.1497 Uiso 1.0 2 calc R
H112 H 0.3318 0.9514 0.6717 0.1306 Uiso 1.0 2 calc R
H116 H 0.4298 0.6597 0.6945 0.0757 Uiso 1.0 2 calc R
H117 H 0.4340 0.5780 0.6922 0.0980 Uiso 1.0 2 calc R
H118 H 0.5222 0.5824 0.6935 0.1051 Uiso 1.0 2 calc R
H119 H 0.6000 0.6640 0.6920 0.0873 Uiso 1.0 2 calc R
H126 H 0.0826 0.3110 0.7044 0.0645 Uiso 1.0 2 calc R
H131 H -0.0668 0.2848 0.5771 0.0778 Uiso 1.0 2 calc R
H133 H -0.1362 0.2702 0.6175 0.0600 Uiso 1.0 2 calc R
H135 H -0.2051 0.1634 0.6081 0.0673 Uiso 1.0 2 calc R
H140 H -0.0665 0.1935 0.7429 0.0571 Uiso 1.0 2 calc R
H143 H 0.0035 0.3859 0.7888 0.0585 Uiso 1.0 2 calc R
H148 H -0.1392 0.3559 0.6567 0.0630 Uiso 1.0 2 calc R
H153 H -0.0373 0.1595 0.8427 0.0655 Uiso 1.0 2 calc R
H158 H -0.0664 -0.0232 0.8079 0.0718 Uiso 1.0 2 calc R
H160 H 0.0036 0.0053 0.7691 0.0649 Uiso 1.0 2 calc R
H162 H -0.0373 -0.0067 0.6870 0.0717 Uiso 1.0 2 calc R
H167 H 0.0185 0.1862 0.7288 0.0592 Uiso 1.0 2 calc R
H170 H 0.1649 0.2284 0.8616 0.0546 Uiso 1.0 2 calc R
H175 H 0.1131 0.0365 0.8155 0.0678 Uiso 1.0 2 calc R
H180 H 0.2935 0.3854 0.9076 0.0757 Uiso 1.0 2 calc R
H185 H 0.4082 0.4015 1.0475 0.1009 Uiso 1.0 2 calc R
H187 H 0.3199 0.3793 1.0697 0.0884 Uiso 1.0 2 calc R
H189 H 0.3074 0.4587 1.1064 0.0796 Uiso 1.0 2 calc R
H194 H 0.1902 0.4394 0.9668 0.0697 Uiso 1.0 2 calc R
H197 H 0.1246 0.2452 0.9194 0.0747 Uiso 1.0 2 calc R
H202 H 0.2421 0.2773 1.0640 0.1136 Uiso 1.0 2 calc R
H207 H 0.0715 0.4478 0.9119 0.0931 Uiso 1.0 2 calc R
H212 H 0.1454 0.6440 0.9415 0.0910 Uiso 1.0 2 calc R
H214 H 0.2156 0.6513 0.9038 0.0724 Uiso 1.0 2 calc R
H216 H 0.3235 0.6797 0.9524 0.0804 Uiso 1.0 2 calc R
H221 H 0.2577 0.4855 0.9187 0.0695 Uiso 1.0 2 calc R
H224 H 0.1065 0.4425 0.7854 0.0637 Uiso 1.0 2 calc R
H229 H 0.1751 0.6377 0.8213 0.0789 Uiso 1.0 2 calc R
H231 H -0.0414 0.3321 0.8373 0.0812 Uiso 1.0 2 calc R
H232 H -0.1210 0.3249 0.8549 0.0938 Uiso 1.0 2 calc R
H233 H -0.1362 0.2895 0.9123 0.0974 Uiso 1.0 2 calc R
H234 H -0.0732 0.2618 0.9488 0.0914 Uiso 1.0 2 calc R
H238 H 0.2126 0.2832 0.8198 0.0704 Uiso 1.0 2 calc R
H239 H 0.2839 0.2786 0.7976 0.0897 Uiso 1.0 2 calc R
H240 H 0.3187 0.3359 0.7543 0.0994 Uiso 1.0 2 calc R
H241 H 0.2881 0.3982 0.7414 0.0891 Uiso 1.0 2 calc R
H248 H 0.6187 0.2368 0.7024 0.0584 Uiso 1.0 2 calc R
H253 H 0.8228 0.3031 0.7758 0.0711 Uiso 1.0 2 calc R
H255 H 0.8315 0.3787 0.8391 0.0775 Uiso 1.0 2 calc R
H257 H 0.8716 0.4775 0.8327 0.0944 Uiso 1.0 2 calc R
H262 H 0.6737 0.4286 0.7598 0.0653 Uiso 1.0 2 calc R
H265 H 0.6096 0.2953 0.8311 0.0699 Uiso 1.0 2 calc R
H270 H 0.8095 0.3529 0.9055 0.0923 Uiso 1.0 2 calc R
H275 H 0.4525 0.2625 0.8332 0.0594 Uiso 1.0 2 calc R
H280 H 0.3822 0.1060 0.8835 0.0781 Uiso 1.0 2 calc R
H282 H 0.3850 0.0449 0.8175 0.0711 Uiso 1.0 2 calc R
H284 H 0.2891 -0.0165 0.7466 0.0857 Uiso 1.0 2 calc R
H289 H 0.3540 0.1366 0.6942 0.0615 Uiso 1.0 2 calc R
H292 H 0.5530 0.1936 0.7739 0.0606 Uiso 1.0 2 calc R
H297 H 0.4841 0.0449 0.8311 0.0769 Uiso 1.0 2 calc R
H302 H 0.3424 0.1879 0.5959 0.0573 Uiso 1.0 2 calc R
H307 H 0.1512 0.1624 0.5414 0.0724 Uiso 1.0 2 calc R
H309 H 0.1761 0.2289 0.6157 0.0597 Uiso 1.0 2 calc R
H311 H 0.1427 0.1817 0.6703 0.0671 Uiso 1.0 2 calc R
H316 H 0.3334 0.2064 0.7332 0.0547 Uiso 1.0 2 calc R
H319 H 0.4156 0.3666 0.6899 0.0548 Uiso 1.0 2 calc R
H324 H 0.2246 0.3377 0.6268 0.0647 Uiso 1.0 2 calc R
H329 H 0.5858 0.4782 0.7623 0.0569 Uiso 1.0 2 calc R
H334 H 0.6564 0.6112 0.6933 0.0725 Uiso 1.0 2 calc R
H336 H 0.6146 0.5294 0.6213 0.0647 Uiso 1.0 2 calc R
H338 H 0.5062 0.4819 0.5609 0.0712 Uiso 1.0 2 calc R
H343 H 0.4344 0.3414 0.6249 0.0592 Uiso 1.0 2 calc R
H346 H 0.6231 0.3645 0.6770 0.0546 Uiso 1.0 2 calc R
H351 H 0.6888 0.5015 0.6093 0.0699 Uiso 1.0 2 calc R
H353 H 0.5780 0.3576 0.8522 0.0689 Uiso 1.0 2 calc R
H354 H 0.6111 0.4130 0.9255 0.0827 Uiso 1.0 2 calc R
H355 H 0.5819 0.4804 0.9391 0.0826 Uiso 1.0 2 calc R
H356 H 0.5186 0.4855 0.8801 0.0758 Uiso 1.0 2 calc R
H360 H 0.5590 0.2693 0.6333 0.0539 Uiso 1.0 2 calc R
H361 H 0.5704 0.2282 0.5728 0.0595 Uiso 1.0 2 calc R
H362 H 0.4979 0.1280 0.5302 0.0624 Uiso 1.0 2 calc R
H363 H 0.4229 0.0764 0.5523 0.0613 Uiso 1.0 2 calc R
C237 C 0.0649(5) 0.3130(6) 0.9811(3) 0.183(5) Uani 1.0 2 d .

loop_
_atom_site_aniso_label
_atom_site_aniso_U_11
_atom_site_aniso_U_22
_atom_site_aniso_U_33
_atom_site_aniso_U_12
_atom_site_aniso_U_13
_atom_site_aniso_U_23
Rh1 0.0447(2) 0.0398(2) 0.0520(3) 0.02512(18) 0.02460(18) 0.02570(17)
Rh2 0.0412(2) 0.03425(19) 0.0480(2) 0.02017(17) 0.01941(17) 0.02173(16)
Rh3 0.0396(2) 0.0377(2) 0.0402(2) 0.01875(17) 0.01232(17) 0.01108(16)
Rh4 0.03294(18) 0.0412(2) 0.0387(2) 0.01522(17) 0.00850(16) 0.01098(16)
Rh5 0.03937(19) 0.03216(18) 0.03786(19) 0.01911(17) 0.01134(16) 0.00450(15)
Rh6 0.03648(19) 0.03099(18) 0.03717(19) 0.01754(16) 0.01016(16) 0.00436(15)
O1 0.0471(18) 0.0487(19) 0.0559(19) 0.0301(16) 0.0202(16) 0.0262(16)
O2 0.0473(18) 0.0352(17) 0.0496(18) 0.0205(15) 0.0188(15) 0.0163(14)
O3 0.0425(17) 0.0351(17) 0.058(2) 0.0197(15) 0.0245(16) 0.0251(15)
O4 0.0394(16) 0.0285(15) 0.0463(17) 0.0170(14) 0.0172(14) 0.0179(14)
O5 0.0449(18) 0.0489(18) 0.0555(19) 0.0243(16) 0.0253(16) 0.0294(16)
O6 0.0376(16) 0.0361(17) 0.0575(19) 0.0154(15) 0.0185(15) 0.0248(15)
O7 0.0513(19) 0.0520(19) 0.059(2) 0.0315(17) 0.0296(17) 0.0346(17)
O8 0.062(2) 0.0503(19) 0.061(2) 0.0351(18) 0.0347(18) 0.0356(17)
O9 0.0319(16) 0.0444(18) 0.0451(18) 0.0158(15) 0.0130(14) 0.0106(15)
O10 0.0267(15) 0.057(2) 0.0438(17) 0.0189(15) 0.0134(14) 0.0168(15)
O11 0.0544(19) 0.0435(18) 0.051(2) 0.0265(17) 0.0250(16) 0.0160(15)
O12 0.0320(16) 0.0401(17) 0.0478(19) 0.0108(15) 0.0130(14) 0.0096(15)
O13 0.0497(18) 0.058(2) 0.0449(18) 0.0369(17) 0.0197(15) 0.0139(16)
O14 0.0395(17) 0.0488(19) 0.0428(17) 0.0250(16) 0.0118(14) 0.0142(15)
O15 0.0409(18) 0.0376(17) 0.057(2) 0.0185(15) 0.0083(16) 0.0130(15)
O16 0.0478(19) 0.0476(19) 0.050(2) 0.0227(17) 0.0112(16) 0.0151(16)
O17 0.0471(18) 0.0419(18) 0.0410(18) 0.0251(16) 0.0086(15) -0.0011(14)
O18 0.0383(17) 0.0506(19) 0.0371(17) 0.0232(16) 0.0080(14) 0.0001(15)
O19 0.062(2) 0.0380(17) 0.0413(18) 0.0323(17) 0.0205(16) 0.0074(14)
O20 0.063(2) 0.0396(17) 0.0490(19) 0.0360(17) 0.0300(17) 0.0146(15)
O21 0.0425(17) 0.0437(18) 0.0351(17) 0.0236(16) 0.0135(14) 0.0043(14)
O22 0.0398(17) 0.0385(17) 0.0436(17) 0.0235(15) 0.0137(14) 0.0028(14)
O23 0.0551(19) 0.0365(17) 0.0493(19) 0.0307(16) 0.0268(16) 0.0107(14)
O24 0.0475(18) 0.0293(16) 0.0477(18) 0.0207(15) 0.0218(16) 0.0038(14)
N1 0.098(3) 0.099(3) 0.055(3) 0.078(3) 0.052(3) 0.047(3)
N2 0.041(2) 0.046(3) 0.056(3) 0.0232(19) 0.0258(19) 0.0231(19)
N3 0.058(3) 0.046(3) 0.055(3) 0.025(3) 0.022(2) 0.018(2)
N4 0.033(2) 0.051(3) 0.044(3) 0.0066(19) 0.0068(18) 0.0053(19)
N5 0.046(3) 0.039(3) 0.049(3) 0.0189(19) 0.0197(19) 0.0030(18)
N6 0.048(3) 0.037(2) 0.037(2) 0.0242(19) 0.0095(18) 0.0054(17)
C1 0.057(3) 0.039(3) 0.049(3) 0.025(3) 0.023(3) 0.027(2)
C2 0.058(3) 0.042(3) 0.043(3) 0.030(3) 0.021(3) 0.019(2)
C3 0.060(3) 0.048(3) 0.046(3) 0.033(3) 0.022(3) 0.025(3)
C4 0.071(4) 0.048(3) 0.046(3) 0.035(3) 0.028(3) 0.023(3)
C5 0.076(4) 0.059(3) 0.060(4) 0.043(3) 0.032(3) 0.035(3)
C6 0.115(5) 0.075(4) 0.074(4) 0.073(4) 0.031(4) 0.039(4)
C7 0.086(5) 0.087(5) 0.083(5) 0.059(4) 0.032(4) 0.056(4)
C8 0.054(3) 0.069(4) 0.056(4) 0.035(3) 0.022(3) 0.035(3)
C9 0.065(4) 0.061(4) 0.046(3) 0.036(3) 0.020(3) 0.028(3)
C10 0.064(4) 0.051(3) 0.051(3) 0.032(3) 0.024(3) 0.026(3)
C11 0.071(4) 0.052(3) 0.046(3) 0.036(3) 0.018(3) 0.015(3)
C11A 0.167(9) 0.204(14) 0.167(14) 0.142(10) 0.089(11) 0.066(11)
C11B 0.102(15) 0.096(14) 0.127(10) 0.061(11) 0.058(10) 0.069(10)
C12 0.061(3) 0.047(3) 0.043(3) 0.035(3) 0.012(3) 0.015(3)
C13 0.052(3) 0.036(3) 0.052(3) 0.018(3) 0.003(3) 0.008(3)
C14 0.057(3) 0.036(3) 0.064(3) 0.023(3) 0.017(3) 0.021(3)
C15 0.062(4) 0.050(4) 0.077(4) 0.018(3) 0.014(3) 0.027(3)
C16 0.063(4) 0.055(4) 0.068(4) 0.030(3) 0.028(3) 0.034(3)
C17 0.054(3) 0.050(3) 0.054(3) 0.031(3) 0.023(3) 0.027(3)
C18 0.045(3) 0.042(3) 0.046(3) 0.026(3) 0.017(3) 0.019(2)
C19 0.047(3) 0.035(3) 0.050(3) 0.023(3) 0.015(3) 0.019(2)
C20 0.073(4) 0.053(3) 0.052(3) 0.045(3) 0.032(3) 0.028(3)
C21 0.074(4) 0.057(4) 0.063(4) 0.039(3) 0.039(3) 0.027(3)
C22 0.096(5) 0.069(4) 0.080(4) 0.043(4) 0.055(4) 0.023(3)
C23 0.111(6) 0.131(7) 0.118(7) 0.056(5) 0.078(5) 0.028(5)
C24 0.131(7) 0.158(8) 0.097(6) 0.066(7) 0.064(6) -0.002(6)
C25 0.109(5) 0.085(5) 0.068(4) 0.056(4) 0.048(4) 0.017(4)
C26 0.106(5) 0.073(4) 0.054(4) 0.055(4) 0.032(4) 0.018(3)
C27 0.081(4) 0.054(3) 0.049(3) 0.042(3) 0.029(3) 0.023(3)
C28 0.030(3) 0.024(2) 0.045(3) 0.0107(19) 0.011(2) 0.0136(19)
C29 0.037(3) 0.027(2) 0.042(3) 0.0120(19) 0.016(2) 0.0161(18)
C30 0.039(3) 0.025(2) 0.041(3) 0.014(2) 0.009(2) 0.0127(19)
C31 0.034(3) 0.027(3) 0.038(3) 0.0109(19) 0.008(2) 0.0103(19)
C32 0.043(3) 0.028(3) 0.043(3) 0.016(2) 0.012(3) 0.013(2)
C33 0.058(3) 0.043(3) 0.061(4) 0.032(3) 0.020(3) 0.021(3)
C34 0.055(3) 0.027(3) 0.046(3) 0.011(3) 0.005(3) 0.016(2)
C35 0.038(3) 0.028(3) 0.037(3) 0.009(2) 0.001(2) 0.0090(19)
C36 0.036(3) 0.026(3) 0.036(3) 0.006(2) 0.010(2) 0.0077(19)
C37 0.031(3) 0.027(3) 0.038(3) 0.0080(19) 0.0103(19) 0.0096(19)
C38 0.034(3) 0.037(3) 0.046(3) 0.014(2) 0.019(2) 0.019(2)
C39 0.033(3) 0.026(3) 0.049(3) 0.009(2) 0.014(2) 0.013(2)
C40 0.035(3) 0.045(3) 0.065(3) 0.019(3) 0.024(3) 0.026(3)
C41 0.037(3) 0.039(3) 0.069(4) 0.015(3) 0.015(3) 0.027(3)
C42 0.040(3) 0.065(4) 0.082(4) 0.024(3) 0.016(3) 0.034(4)
C43 0.045(3) 0.045(3) 0.051(3) 0.014(3) -0.003(3) 0.011(3)
C44 0.046(3) 0.035(3) 0.049(3) 0.018(3) 0.011(3) 0.019(3)
C45 0.038(3) 0.025(3) 0.047(3) 0.011(2) 0.015(2) 0.015(2)
C46 0.033(3) 0.025(2) 0.044(3) 0.0148(19) 0.0145(19) 0.0126(19)
C47 0.027(2) 0.026(2) 0.042(3) 0.0098(18) 0.0096(19) 0.0124(18)
C48 0.039(3) 0.034(3) 0.047(3) 0.018(2) 0.016(3) 0.014(2)
C49 0.046(3) 0.029(3) 0.046(3) 0.014(3) 0.011(3) 0.011(2)
C50 0.056(3) 0.035(3) 0.057(4) 0.009(3) 0.018(3) 0.001(3)
C51 0.078(4) 0.043(3) 0.048(3) 0.030(3) 0.023(3) 0.014(3)
C52 0.055(3) 0.036(3) 0.046(3) 0.025(3) 0.017(3) 0.015(2)
C53 0.040(3) 0.041(3) 0.045(3) 0.020(3) 0.016(3) 0.015(2)
C54 0.036(3) 0.028(3) 0.043(3) 0.014(2) 0.009(2) 0.0128(19)
C55 0.041(3) 0.040(3) 0.052(3) 0.019(3) 0.017(2) 0.028(3)
C56 0.045(3) 0.039(3) 0.055(3) 0.016(3) 0.018(3) 0.026(3)
C57 0.056(3) 0.047(3) 0.053(3) 0.022(3) 0.023(3) 0.028(3)
C58 0.068(4) 0.048(3) 0.059(4) 0.031(3) 0.025(3) 0.028(3)
C59 0.079(4) 0.050(3) 0.065(4) 0.031(3) 0.023(3) 0.028(3)
C60 0.128(6) 0.072(5) 0.076(5) 0.067(5) 0.018(4) 0.018(4)
C61 0.113(6) 0.045(4) 0.096(5) 0.025(4) 0.023(5) 0.020(4)
C62 0.097(5) 0.040(3) 0.077(4) 0.024(3) 0.031(4) 0.033(3)
C63 0.070(4) 0.047(3) 0.069(4) 0.015(3) 0.024(3) 0.030(3)
C64 0.047(3) 0.045(3) 0.068(4) 0.012(3) 0.022(3) 0.033(3)
C65 0.040(3) 0.043(3) 0.063(4) -0.001(3) 0.009(3) 0.026(3)
C66 0.042(3) 0.062(4) 0.076(4) 0.015(3) 0.023(3) 0.041(3)
C67 0.045(3) 0.096(5) 0.100(5) 0.024(4) 0.031(4) 0.051(4)
C68 0.051(4) 0.111(6) 0.100(5) 0.030(4) 0.038(4) 0.058(4)
C69 0.058(4) 0.164(8) 0.133(7) 0.035(5) 0.052(5) 0.056(6)
C70 0.083(5) 0.127(6) 0.099(5) 0.058(5) 0.059(4) 0.064(5)
C71 0.061(4) 0.093(5) 0.090(4) 0.038(4) 0.038(3) 0.058(4)
C72 0.051(3) 0.070(4) 0.078(4) 0.031(3) 0.037(3) 0.051(3)
C73 0.043(3) 0.055(3) 0.069(4) 0.022(3) 0.021(3) 0.040(3)
C74 0.037(3) 0.039(3) 0.053(3) 0.015(3) 0.012(2) 0.023(3)
C75 0.037(3) 0.041(3) 0.054(3) 0.020(3) 0.019(3) 0.024(3)
C76 0.046(3) 0.037(3) 0.053(3) 0.020(3) 0.018(3) 0.023(3)
C77 0.059(3) 0.043(3) 0.051(3) 0.021(3) 0.023(3) 0.022(3)
C78 0.051(3) 0.046(3) 0.056(3) 0.019(3) 0.011(3) 0.019(3)
C79 0.037(3) 0.049(3) 0.053(3) 0.022(3) 0.018(3) 0.022(3)
C80 0.041(3) 0.051(3) 0.059(3) 0.018(3) 0.010(3) 0.023(3)
C81 0.039(3) 0.054(3) 0.065(3) 0.019(3) 0.017(3) 0.033(3)
C82 0.055(3) 0.045(3) 0.062(3) 0.030(3) 0.028(3) 0.031(3)
C83 0.066(4) 0.056(3) 0.076(4) 0.038(3) 0.043(3) 0.042(3)
C84 0.071(4) 0.055(4) 0.091(4) 0.040(3) 0.050(4) 0.038(3)
C85 0.094(5) 0.070(4) 0.136(6) 0.058(4) 0.083(5) 0.070(4)
C86 0.134(6) 0.093(5) 0.175(7) 0.089(5) 0.122(6) 0.090(5)
C87 0.207(9) 0.152(8) 0.278(12) 0.149(8) 0.199(10) 0.160(8)
C88 0.260(11) 0.174(9) 0.394(16) 0.179(9) 0.290(12) 0.211(10)
C89 0.149(7) 0.104(5) 0.209(8) 0.096(5) 0.152(7) 0.103(6)
C90 0.126(6) 0.083(5) 0.155(7) 0.072(5) 0.117(6) 0.071(5)
C91 0.096(5) 0.066(4) 0.103(5) 0.049(4) 0.070(4) 0.052(4)
C92 0.081(4) 0.054(4) 0.091(4) 0.036(3) 0.057(4) 0.045(3)
C93 0.068(4) 0.056(3) 0.084(4) 0.041(3) 0.044(3) 0.045(3)
C94 0.063(4) 0.062(4) 0.088(4) 0.036(3) 0.045(4) 0.049(3)
C95 0.057(3) 0.059(3) 0.084(4) 0.035(3) 0.037(3) 0.049(3)
C96 0.064(4) 0.054(3) 0.096(5) 0.030(3) 0.049(4) 0.039(3)
C97 0.062(4) 0.058(4) 0.077(4) 0.035(3) 0.033(3) 0.038(3)
C98 0.053(3) 0.055(3) 0.075(4) 0.035(3) 0.036(3) 0.037(3)
C99 0.051(3) 0.052(3) 0.075(4) 0.031(3) 0.029(3) 0.041(3)
C100 0.057(3) 0.050(3) 0.073(4) 0.034(3) 0.037(3) 0.039(3)
C101 0.077(4) 0.053(3) 0.069(4) 0.039(3) 0.043(3) 0.034(3)
C102 0.073(4) 0.065(4) 0.067(4) 0.034(3) 0.039(3) 0.035(3)
C103 0.084(4) 0.077(4) 0.065(4) 0.043(4) 0.043(3) 0.043(4)
C104 0.104(5) 0.122(6) 0.065(4) 0.060(5) 0.040(4) 0.050(4)
C105 0.117(6) 0.125(7) 0.067(4) 0.043(5) 0.048(4) 0.050(5)
C106 0.104(5) 0.087(5) 0.069(4) 0.050(4) 0.045(4) 0.040(4)
C107 0.114(5) 0.075(5) 0.073(4) 0.045(4) 0.055(4) 0.042(4)
C108 0.085(4) 0.058(4) 0.074(4) 0.038(3) 0.053(3) 0.035(3)
C109 0.138(5) 0.071(4) 0.063(4) 0.077(4) 0.048(4) 0.039(3)
C110 0.202(7) 0.107(5) 0.064(5) 0.114(6) 0.015(5) 0.018(4)
C111 0.180(8) 0.147(6) 0.087(6) 0.137(7) 0.029(6) 0.023(6)
C112 0.209(8) 0.111(5) 0.082(5) 0.132(6) 0.068(6) 0.046(5)
C113 0.132(5) 0.133(5) 0.084(5) 0.103(5) 0.058(5) 0.058(5)
C114 0.099(5) 0.102(5) 0.116(6) 0.069(5) 0.049(5) 0.058(5)
C116 0.063(4) 0.048(3) 0.078(4) 0.030(3) 0.025(3) 0.028(3)
C117 0.069(4) 0.056(4) 0.138(6) 0.036(4) 0.046(4) 0.056(4)
C118 0.053(4) 0.052(4) 0.164(7) 0.030(3) 0.038(4) 0.056(4)
C119 0.073(4) 0.056(4) 0.105(5) 0.044(4) 0.036(4) 0.037(4)
C120 0.060(3) 0.047(3) 0.062(4) 0.031(3) 0.026(3) 0.021(3)
C121 0.053(3) 0.039(3) 0.072(4) 0.021(3) 0.023(3) 0.020(3)
C122 0.063(4) 0.054(4) 0.102(5) 0.027(3) 0.034(4) 0.032(4)
C123 0.037(3) 0.036(3) 0.041(3) 0.014(3) 0.013(2) 0.005(2)
C124 0.032(3) 0.050(3) 0.043(3) 0.020(2) 0.016(2) 0.015(3)
C125 0.038(3) 0.053(3) 0.042(3) 0.018(3) 0.013(2) 0.013(3)
C126 0.035(3) 0.064(4) 0.048(3) 0.019(3) 0.013(3) 0.014(3)
C127 0.044(3) 0.084(4) 0.056(3) 0.026(3) 0.026(3) 0.026(3)
C128 0.043(3) 0.100(5) 0.070(4) 0.030(4) 0.025(3) 0.018(4)
C129 0.092(5) 0.179(8) 0.069(4) 0.077(6) 0.047(4) 0.058(5)
C130 0.055(4) 0.107(5) 0.053(4) 0.036(4) 0.031(3) 0.028(4)
C131 0.042(3) 0.094(5) 0.044(3) 0.028(3) 0.013(3) 0.024(3)
C132 0.036(3) 0.068(4) 0.051(3) 0.024(3) 0.013(3) 0.019(3)
C133 0.032(3) 0.057(3) 0.039(3) 0.015(3) 0.004(2) 0.011(3)
C134 0.036(3) 0.056(3) 0.044(3) 0.023(3) 0.014(2) 0.009(3)
C135 0.034(3) 0.056(3) 0.055(3) 0.020(3) 0.006(3) -0.000(3)
C136 0.045(3) 0.046(3) 0.064(4) 0.022(3) 0.018(3) 0.005(3)
C137 0.053(4) 0.051(4) 0.079(4) 0.015(3) 0.010(3) 0.002(3)
C138 0.052(4) 0.047(3) 0.082(4) 0.021(3) 0.017(3) 0.015(3)
C139 0.033(3) 0.039(3) 0.072(4) 0.014(3) 0.019(3) 0.011(3)
C140 0.035(3) 0.048(3) 0.054(3) 0.023(3) 0.014(3) 0.010(3)
C141 0.030(3) 0.047(3) 0.049(3) 0.020(2) 0.014(2) 0.007(3)
C142 0.027(3) 0.043(3) 0.052(3) 0.012(2) 0.015(2) 0.014(3)
C143 0.031(3) 0.048(3) 0.054(3) 0.015(3) 0.013(3) 0.018(3)
C144 0.042(3) 0.050(3) 0.053(3) 0.020(3) 0.016(3) 0.012(3)
C145 0.055(4) 0.063(4) 0.068(4) 0.032(3) 0.014(3) 0.003(3)
C146 0.064(4) 0.075(4) 0.082(5) 0.044(4) 0.007(4) 0.017(4)
C147 0.036(3) 0.049(3) 0.069(4) 0.019(3) 0.014(3) 0.017(3)
C148 0.029(3) 0.057(3) 0.059(3) 0.018(3) 0.010(3) 0.020(3)
C149 0.038(3) 0.052(3) 0.045(3) 0.020(3) 0.015(3) 0.018(3)
C150 0.036(3) 0.040(3) 0.042(3) 0.018(3) 0.007(3) 0.006(2)
C151 0.037(3) 0.039(3) 0.046(3) 0.017(3) 0.013(2) 0.008(2)
C152 0.033(3) 0.045(3) 0.049(3) 0.014(3) 0.009(3) 0.010(3)
C153 0.038(3) 0.055(3) 0.059(4) 0.020(3) 0.016(3) 0.013(3)
C154 0.034(3) 0.068(4) 0.051(3) 0.018(3) 0.016(3) 0.019(3)
C155 0.048(4) 0.095(5) 0.081(5) 0.029(4) 0.031(4) 0.022(4)
C156 0.058(4) 0.079(4) 0.074(4) 0.024(4) 0.021(3) 0.039(4)
C157 0.036(3) 0.058(4) 0.055(4) 0.011(3) 0.008(3) 0.022(3)
C158 0.045(3) 0.049(3) 0.067(4) 0.017(3) 0.014(3) 0.016(3)
C159 0.040(3) 0.052(3) 0.058(3) 0.019(3) 0.019(3) 0.018(3)
C160 0.044(3) 0.038(3) 0.067(4) 0.017(3) 0.019(3) 0.011(3)
C161 0.036(3) 0.047(3) 0.054(3) 0.014(3) 0.021(3) 0.007(3)
C162 0.050(3) 0.040(3) 0.067(3) 0.017(3) 0.017(3) 0.002(3)
C163 0.059(4) 0.062(4) 0.048(3) 0.027(3) 0.006(3) -0.007(3)
C164 0.111(6) 0.074(5) 0.059(4) 0.045(5) 0.007(4) -0.011(4)
C165 0.078(4) 0.071(4) 0.049(4) 0.034(4) 0.010(3) 0.004(3)
C166 0.054(3) 0.055(3) 0.047(3) 0.027(3) 0.011(3) 0.005(3)
C167 0.039(3) 0.048(3) 0.049(3) 0.023(3) 0.013(3) 0.003(3)
C168 0.032(3) 0.046(3) 0.048(3) 0.016(3) 0.009(2) 0.002(3)
C169 0.043(3) 0.044(3) 0.038(3) 0.022(3) 0.016(2) 0.010(2)
C170 0.046(3) 0.045(3) 0.040(3) 0.025(3) 0.012(3) 0.009(2)
C171 0.051(3) 0.054(3) 0.051(3) 0.028(3) 0.020(3) 0.019(3)
C172 0.049(3) 0.063(4) 0.066(4) 0.028(3) 0.012(3) 0.018(3)
C173 0.064(4) 0.067(4) 0.087(5) 0.041(4) 0.017(4) 0.031(4)
C174 0.052(3) 0.052(3) 0.072(4) 0.029(3) 0.020(3) 0.024(3)
C175 0.052(3) 0.045(3) 0.076(4) 0.029(3) 0.024(3) 0.024(3)
C176 0.043(3) 0.040(3) 0.051(3) 0.016(3) 0.017(3) 0.011(3)
C177 0.055(3) 0.037(3) 0.039(3) 0.024(3) 0.011(3) 0.010(2)
C178 0.051(3) 0.046(3) 0.036(3) 0.029(3) 0.002(2) 0.005(2)
C179 0.052(3) 0.054(3) 0.051(3) 0.033(3) 0.003(3) 0.001(3)
C180 0.050(3) 0.058(4) 0.063(4) 0.034(3) 0.006(3) -0.006(3)
C181 0.049(3) 0.056(4) 0.072(4) 0.026(3) 0.007(3) -0.024(3)
C182 0.043(4) 0.090(5) 0.105(5) 0.026(4) 0.020(4) -0.024(4)
C183 0.055(4) 0.090(5) 0.127(6) 0.041(4) -0.015(4) -0.044(5)
C184 0.052(4) 0.072(4) 0.093(5) 0.041(4) -0.015(3) -0.028(4)
C185 0.069(4) 0.068(4) 0.077(4) 0.044(4) -0.012(3) -0.013(4)
C186 0.072(4) 0.053(4) 0.058(4) 0.041(3) -0.008(3) -0.008(3)
C187 0.091(4) 0.066(4) 0.041(3) 0.045(4) -0.003(3) 0.008(3)
C188 0.077(4) 0.057(4) 0.048(3) 0.039(3) 0.014(3) 0.011(3)
C189 0.079(4) 0.069(4) 0.032(3) 0.036(4) 0.010(3) 0.008(3)
C190 0.096(5) 0.089(5) 0.058(4) 0.062(4) 0.030(4) 0.010(4)
C191 0.096(5) 0.101(6) 0.067(4) 0.052(5) 0.010(4) -0.031(4)
C192 0.163(8) 0.125(7) 0.085(5) 0.118(6) 0.016(5) -0.003(5)
C193 0.090(5) 0.094(5) 0.061(4) 0.064(4) 0.019(4) -0.002(4)
C194 0.066(4) 0.054(3) 0.049(3) 0.035(3) 0.018(3) 0.008(3)
C195 0.063(4) 0.050(3) 0.034(3) 0.031(3) 0.009(3) 0.005(3)
C196 0.069(4) 0.060(3) 0.048(3) 0.043(3) 0.007(3) 0.013(3)
C197 0.069(4) 0.055(3) 0.052(3) 0.038(3) 0.006(3) 0.011(3)
C198 0.089(5) 0.072(4) 0.081(5) 0.042(4) 0.002(4) 0.033(4)
C199 0.101(6) 0.069(5) 0.114(6) 0.031(4) -0.012(5) 0.037(4)
C200 0.142(8) 0.126(7) 0.145(8) 0.062(6) 0.015(6) 0.096(7)
C201 0.097(5) 0.074(5) 0.089(5) 0.041(4) 0.001(4) 0.031(4)
C202 0.102(5) 0.086(5) 0.080(5) 0.054(4) 0.003(4) 0.035(4)
C203 0.088(4) 0.060(4) 0.055(4) 0.041(3) -0.001(3) 0.013(3)
C204 0.045(3) 0.034(3) 0.041(3) 0.014(3) -0.001(3) 0.008(2)
C205 0.041(3) 0.039(3) 0.052(3) 0.015(3) 0.008(3) 0.011(3)
C206 0.055(3) 0.038(3) 0.051(3) 0.016(3) 0.007(3) 0.009(3)
C207 0.095(5) 0.042(3) 0.077(4) 0.023(4) 0.045(4) 0.006(3)
C208 0.144(7) 0.041(4) 0.125(6) 0.025(4) 0.093(6) 0.010(4)
C209 0.267(12) 0.071(5) 0.279(13) 0.049(7) 0.236(11) 0.038(7)
C210 0.252(12) 0.068(5) 0.245(11) 0.065(7) 0.194(10) 0.029(6)
C211 0.140(7) 0.054(4) 0.108(6) 0.045(4) 0.073(5) 0.007(4)
C212 0.085(5) 0.045(4) 0.077(5) 0.026(4) 0.028(4) 0.015(3)
C213 0.057(3) 0.042(3) 0.060(4) 0.024(3) 0.011(3) 0.011(3)
C214 0.045(3) 0.036(3) 0.084(4) 0.018(3) 0.012(3) 0.023(3)
C215 0.044(3) 0.037(3) 0.071(4) 0.012(3) 0.003(3) 0.017(3)
C216 0.050(3) 0.043(3) 0.079(4) 0.016(3) 0.007(3) 0.015(3)
C217 0.041(3) 0.052(3) 0.056(4) 0.020(3) 0.005(3) 0.010(3)
C218 0.047(3) 0.065(4) 0.080(4) 0.026(3) 0.009(3) 0.019(3)
C219 0.053(4) 0.060(4) 0.073(4) 0.030(3) -0.002(3) 0.009(3)
C220 0.055(3) 0.054(3) 0.056(4) 0.029(3) 0.007(3) 0.016(3)
C221 0.051(3) 0.052(3) 0.055(4) 0.024(3) 0.008(3) 0.017(3)
C222 0.052(3) 0.043(3) 0.050(3) 0.022(3) 0.006(3) 0.014(3)
C223 0.032(3) 0.046(3) 0.060(3) 0.012(3) 0.008(3) 0.027(3)
C224 0.028(3) 0.059(3) 0.065(3) 0.018(3) 0.014(3) 0.029(3)
C225 0.036(3) 0.068(4) 0.064(4) 0.019(3) 0.018(3) 0.034(3)
C226 0.042(3) 0.093(5) 0.067(4) 0.025(3) 0.020(3) 0.044(3)
C227 0.057(4) 0.093(5) 0.098(5) 0.028(4) 0.021(4) 0.061(4)
C228 0.035(3) 0.072(4) 0.088(4) 0.021(3) 0.017(3) 0.051(3)
C229 0.032(3) 0.054(4) 0.093(4) 0.013(3) 0.010(3) 0.040(3)
C230 0.031(3) 0.052(3) 0.071(3) 0.017(3) 0.012(3) 0.026(3)
C231 0.071(4) 0.081(4) 0.067(4) 0.048(4) 0.036(3) 0.027(3)
C232 0.076(4) 0.104(5) 0.075(4) 0.062(4) 0.033(4) 0.032(4)
C233 0.092(5) 0.097(5) 0.079(5) 0.060(4) 0.048(4) 0.033(4)
C234 0.068(4) 0.085(5) 0.079(5) 0.039(4) 0.038(4) 0.030(4)
C235 0.081(4) 0.065(4) 0.071(4) 0.044(4) 0.040(4) 0.026(3)
C236 0.073(4) 0.098(5) 0.065(4) 0.050(4) 0.016(4) 0.025(4)
C238 0.048(3) 0.052(3) 0.059(4) 0.021(3) 0.018(3) 0.005(3)
C239 0.057(4) 0.059(4) 0.088(5) 0.020(3) 0.037(4) 0.004(3)
C240 0.065(4) 0.075(5) 0.079(5) 0.021(4) 0.035(4) 0.002(4)
C241 0.055(4) 0.085(5) 0.056(4) 0.021(4) 0.025(3) 0.013(3)
C242 0.041(3) 0.077(4) 0.050(4) 0.014(3) 0.015(3) 0.021(3)
C243 0.047(4) 0.080(4) 0.079(5) 0.023(3) 0.017(3) 0.037(4)
C244 0.067(4) 0.078(5) 0.139(7) 0.030(4) 0.041(5) 0.051(5)
C245 0.044(3) 0.036(3) 0.037(3) 0.019(3) 0.012(2) 0.006(2)
C246 0.043(3) 0.044(3) 0.043(3) 0.027(3) 0.005(2) 0.005(2)
C247 0.046(3) 0.044(3) 0.049(3) 0.029(3) 0.016(3) 0.007(3)
C248 0.048(3) 0.048(3) 0.044(3) 0.028(3) 0.010(3) 0.012(3)
C249 0.064(3) 0.046(3) 0.047(3) 0.038(3) 0.023(3) 0.013(3)
C250 0.076(4) 0.049(3) 0.048(3) 0.042(3) 0.023(3) 0.017(3)
C251 0.070(4) 0.055(4) 0.079(4) 0.043(3) 0.041(4) 0.029(3)
C252 0.053(3) 0.047(3) 0.060(3) 0.030(3) 0.029(3) 0.020(3)
C253 0.053(3) 0.063(4) 0.072(4) 0.041(3) 0.023(3) 0.022(3)
C254 0.047(3) 0.049(3) 0.057(3) 0.032(3) 0.014(3) 0.007(3)
C255 0.041(3) 0.058(4) 0.068(4) 0.028(3) -0.001(3) -0.001(3)
C256 0.044(3) 0.047(3) 0.067(4) 0.024(3) 0.011(3) -0.001(3)
C257 0.044(3) 0.061(4) 0.101(5) 0.027(3) 0.011(3) -0.003(4)
C258 0.039(3) 0.051(4) 0.114(5) 0.018(3) 0.025(4) 0.005(4)
C259 0.057(4) 0.067(5) 0.184(8) 0.022(4) 0.040(5) 0.029(5)
C260 0.060(4) 0.054(4) 0.092(5) 0.027(3) 0.032(4) 0.020(3)
C261 0.045(3) 0.039(3) 0.073(4) 0.014(3) 0.021(3) 0.005(3)
C262 0.043(3) 0.047(3) 0.058(4) 0.022(3) 0.012(3) 0.004(3)
C263 0.040(3) 0.044(3) 0.047(3) 0.019(3) 0.007(3) -0.004(3)
C264 0.056(3) 0.052(3) 0.044(3) 0.034(3) 0.007(3) 0.002(3)
C265 0.067(4) 0.057(4) 0.050(3) 0.041(3) 0.015(3) 0.012(3)
C266 0.109(5) 0.089(5) 0.060(4) 0.070(5) 0.031(4) 0.023(4)
C267 0.156(7) 0.136(7) 0.074(5) 0.103(6) 0.059(5) 0.052(5)
C268 0.161(8) 0.149(7) 0.055(4) 0.111(7) 0.015(5) 0.026(5)
C269 0.114(5) 0.082(5) 0.048(4) 0.068(5) 0.011(4) 0.013(3)
C270 0.075(4) 0.076(5) 0.056(4) 0.049(4) -0.005(3) -0.003(3)
C271 0.065(4) 0.061(4) 0.050(3) 0.040(3) 0.002(3) -0.003(3)
C272 0.049(3) 0.046(3) 0.046(3) 0.037(3) 0.019(3) 0.011(2)
C273 0.050(3) 0.043(3) 0.043(3) 0.030(3) 0.023(3) 0.014(2)
C274 0.060(3) 0.050(3) 0.043(3) 0.033(3) 0.019(3) 0.018(3)
C275 0.047(3) 0.049(3) 0.042(3) 0.023(3) 0.011(3) 0.011(3)
C276 0.049(3) 0.060(3) 0.038(3) 0.024(3) 0.015(3) 0.005(3)
C277 0.049(3) 0.074(4) 0.049(3) 0.028(3) 0.016(3) -0.000(3)
C278 0.080(4) 0.118(6) 0.053(4) 0.058(5) 0.029(4) 0.040(4)
C279 0.061(4) 0.079(4) 0.042(3) 0.037(4) 0.020(3) 0.019(3)
C280 0.065(4) 0.078(4) 0.060(4) 0.038(4) 0.025(3) 0.041(3)
C281 0.060(4) 0.062(4) 0.050(3) 0.035(3) 0.019(3) 0.026(3)
C282 0.070(4) 0.047(3) 0.077(4) 0.035(3) 0.038(3) 0.036(3)
C283 0.058(3) 0.044(3) 0.069(4) 0.030(3) 0.034(3) 0.021(3)
C284 0.072(4) 0.056(4) 0.101(5) 0.040(3) 0.039(3) 0.035(4)
C285 0.067(4) 0.058(4) 0.096(5) 0.032(3) 0.036(4) 0.022(4)
C286 0.058(4) 0.071(5) 0.148(7) 0.013(4) 0.015(4) 0.033(5)
C287 0.059(4) 0.086(5) 0.082(5) 0.034(4) 0.009(4) 0.019(4)
C288 0.056(4) 0.057(4) 0.070(4) 0.030(3) 0.020(3) 0.014(3)
C289 0.050(3) 0.046(3) 0.062(3) 0.028(3) 0.024(3) 0.017(3)
C290 0.057(3) 0.045(3) 0.058(3) 0.034(3) 0.026(3) 0.017(3)
C291 0.065(3) 0.042(3) 0.046(3) 0.033(3) 0.019(3) 0.009(3)
C292 0.057(3) 0.045(3) 0.050(3) 0.033(3) 0.014(3) 0.013(3)
C293 0.066(4) 0.053(3) 0.047(3) 0.038(3) 0.014(3) 0.011(3)
C294 0.062(4) 0.058(4) 0.071(4) 0.038(3) 0.016(3) 0.013(3)
C295 0.093(5) 0.080(5) 0.103(5) 0.065(4) 0.035(4) 0.047(4)
C296 0.075(4) 0.063(4) 0.060(4) 0.049(4) 0.023(3) 0.025(3)
C297 0.077(4) 0.057(4) 0.072(4) 0.044(4) 0.030(4) 0.029(3)
C298 0.071(4) 0.045(3) 0.054(3) 0.035(3) 0.022(3) 0.017(3)
C299 0.041(3) 0.025(3) 0.045(3) 0.013(2) 0.013(2) 0.011(2)
C300 0.040(3) 0.032(3) 0.048(3) 0.018(2) 0.012(2) 0.007(2)
C301 0.039(3) 0.037(3) 0.051(3) 0.017(3) 0.011(2) 0.005(2)
C302 0.037(3) 0.046(3) 0.048(3) 0.017(3) 0.016(3) 0.007(3)
C303 0.052(3) 0.051(3) 0.045(3) 0.016(3) 0.011(3) -0.002(3)
C304 0.069(4) 0.067(4) 0.052(4) 0.033(4) 0.021(3) -0.005(3)
C305 0.059(4) 0.110(6) 0.064(4) 0.041(4) -0.001(3) -0.015(4)
C306 0.055(4) 0.069(4) 0.051(3) 0.025(3) 0.010(3) -0.001(3)
C307 0.040(3) 0.062(4) 0.051(3) 0.021(3) 0.005(3) -0.000(3)
C308 0.042(3) 0.045(3) 0.049(3) 0.020(3) 0.020(3) 0.013(3)
C309 0.040(3) 0.049(3) 0.051(3) 0.023(3) 0.015(3) 0.006(3)
C310 0.040(3) 0.045(3) 0.047(3) 0.023(3) 0.017(3) 0.008(3)
C311 0.046(3) 0.056(4) 0.063(4) 0.027(3) 0.024(3) 0.014(3)
C312 0.046(3) 0.040(3) 0.061(4) 0.015(3) 0.021(3) 0.008(3)
C313 0.052(4) 0.076(4) 0.072(4) 0.024(3) 0.029(3) 0.025(4)
C314 0.056(4) 0.053(4) 0.071(4) 0.026(3) 0.029(3) 0.024(3)
C315 0.056(3) 0.045(3) 0.056(3) 0.027(3) 0.027(3) 0.012(3)
C316 0.041(3) 0.033(3) 0.050(3) 0.015(3) 0.019(3) 0.004(2)
C317 0.035(3) 0.031(3) 0.047(3) 0.009(2) 0.013(2) -0.000(2)
C318 0.038(3) 0.040(3) 0.042(3) 0.021(2) 0.014(2) 0.009(2)
C319 0.045(3) 0.045(3) 0.049(3) 0.026(3) 0.020(3) 0.013(3)
C320 0.046(3) 0.038(3) 0.048(3) 0.020(3) 0.020(3) 0.012(3)
C321 0.056(3) 0.043(3) 0.069(4) 0.023(3) 0.026(3) 0.021(3)
C322 0.073(4) 0.064(4) 0.094(5) 0.046(4) 0.034(4) 0.040(4)
C323 0.060(3) 0.051(3) 0.068(4) 0.036(3) 0.031(3) 0.026(3)
C324 0.052(3) 0.061(3) 0.063(4) 0.035(3) 0.028(3) 0.030(3)
C325 0.043(3) 0.046(3) 0.044(3) 0.020(3) 0.017(3) 0.010(3)
C326 0.034(3) 0.039(3) 0.041(3) 0.023(2) 0.010(2) 0.004(2)
C327 0.045(3) 0.038(3) 0.041(3) 0.021(3) 0.018(2) 0.009(2)
C328 0.051(3) 0.036(3) 0.050(3) 0.023(3) 0.013(3) 0.007(2)
C329 0.050(3) 0.038(3) 0.049(3) 0.023(3) 0.016(3) 0.010(2)
C330 0.057(3) 0.034(3) 0.056(3) 0.021(3) 0.010(3) 0.002(3)
C331 0.076(4) 0.053(4) 0.059(4) 0.030(4) 0.016(3) 0.000(3)
C332 0.115(6) 0.038(3) 0.077(5) 0.039(4) 0.012(4) 0.008(3)
C333 0.063(4) 0.040(3) 0.062(4) 0.028(3) 0.011(3) 0.004(3)
C334 0.063(4) 0.042(3) 0.069(4) 0.029(3) 0.017(3) 0.017(3)
C335 0.054(3) 0.041(3) 0.056(3) 0.024(3) 0.018(3) 0.012(3)
C336 0.063(3) 0.044(3) 0.061(3) 0.030(3) 0.029(3) 0.024(3)
C337 0.063(3) 0.042(3) 0.048(3) 0.028(3) 0.019(3) 0.010(3)
C338 0.081(4) 0.052(3) 0.052(3) 0.044(3) 0.022(3) 0.015(3)
C339 0.075(4) 0.060(4) 0.056(4) 0.044(3) 0.011(3) 0.013(3)
C340 0.106(5) 0.072(4) 0.064(4) 0.053(4) 0.002(4) 0.019(4)
C341 0.063(4) 0.067(4) 0.061(4) 0.034(3) 0.007(3) 0.003(3)
C342 0.061(3) 0.063(4) 0.043(3) 0.041(3) 0.017(3) 0.005(3)
C343 0.054(3) 0.045(3) 0.050(3) 0.030(3) 0.024(3) 0.005(3)
C344 0.054(3) 0.047(3) 0.040(3) 0.030(3) 0.016(3) 0.008(2)
C345 0.047(3) 0.037(3) 0.052(3) 0.023(3) 0.021(3) 0.012(3)
C346 0.047(3) 0.035(3) 0.045(3) 0.020(3) 0.013(3) 0.007(2)
C347 0.039(3) 0.044(3) 0.054(3) 0.018(3) 0.017(3) 0.007(3)
C348 0.050(3) 0.067(4) 0.087(5) 0.032(3) 0.032(3) 0.026(4)
C349 0.068(4) 0.094(5) 0.095(5) 0.042(4) 0.046(4) 0.043(4)
C350 0.046(3) 0.056(4) 0.065(4) 0.019(3) 0.023(3) 0.015(3)
C351 0.059(4) 0.054(4) 0.061(4) 0.025(3) 0.031(3) 0.024(3)
C352 0.055(3) 0.039(3) 0.052(3) 0.021(3) 0.025(3) 0.015(3)
C353 0.067(4) 0.054(4) 0.047(3) 0.037(3) 0.015(3) 0.008(3)
C354 0.078(4) 0.062(4) 0.051(3) 0.040(4) 0.012(3) 0.002(3)
C355 0.079(4) 0.066(4) 0.051(4) 0.043(4) 0.018(3) 0.002(3)
C356 0.080(4) 0.058(4) 0.049(3) 0.040(4) 0.027(3) 0.004(3)
C357 0.050(3) 0.043(3) 0.053(3) 0.023(3) 0.017(3) 0.005(3)
C358 0.054(3) 0.045(3) 0.059(3) 0.025(3) 0.013(3) 0.009(3)
C359 0.072(4) 0.059(4) 0.080(4) 0.040(4) 0.024(4) 0.009(3)
C360 0.047(3) 0.043(3) 0.039(3) 0.027(3) 0.008(3) 0.007(2)
C361 0.053(3) 0.053(3) 0.043(3) 0.032(3) 0.016(3) 0.013(3)
C362 0.056(3) 0.048(3) 0.038(3) 0.028(3) 0.007(3) 0.006(3)
C363 0.052(3) 0.042(3) 0.041(3) 0.023(3) 0.007(3) -0.001(3)
C364 0.049(3) 0.041(3) 0.042(3) 0.024(3) 0.011(3) 0.008(2)
C365 0.059(4) 0.047(3) 0.062(4) 0.023(3) 0.025(3) 0.007(3)
C366 0.112(6) 0.069(4) 0.125(7) 0.040(4) 0.060(6) 0.019(5)
C237 0.140(8) 0.303(14) 0.099(6) 0.135(10) 0.033(6) 0.036(7)

loop_
_atom_type_symbol
_atom_type_description
_atom_type_scat_dispersion_real
_atom_type_scat_dispersion_imag
_atom_type_scat_source
C C 0.0033 0.0016
;
International Tables for Crystallography
(1992, Vol. C, Tables 4.2.6.8 and 6.1.1.4)
;
H H 0.0000 0.0000
;
International Tables for Crystallography
(1992, Vol. C, Table 6.1.1.4)
;
N N 0.0061 0.0033
;
International Tables for Crystallography
(1992, Vol. C, Tables 4.2.6.8 and 6.1.1.4)
;
O O 0.0106 0.0060
;
International Tables for Crystallography
(1992, Vol. C, Tables 4.2.6.8 and 6.1.1.4)
;
Rh Rh -1.1178 0.9187
;
International Tables for Crystallography
(1992, Vol. C, Tables 4.2.6.8 and 6.1.1.4)
;

loop_
_geom_angle_atom_site_label_1
_geom_angle_atom_site_label_2
_geom_angle_atom_site_label_3
_geom_angle
_geom_angle_publ_flag
Rh2 Rh1 O1 87.73(13) yes
Rh2 Rh1 O3 87.52(12) yes
Rh2 Rh1 O5 87.36(13) yes
Rh2 Rh1 O7 87.16(13) yes
Rh2 Rh1 N1 177.06(11) yes
O1 Rh1 O3 91.74(13) yes
O1 Rh1 O5 175.00(17) yes
O1 Rh1 O7 88.39(13) yes
O1 Rh1 N1 89.90(15) yes
O3 Rh1 O5 88.99(13) yes
O3 Rh1 O7 174.68(17) yes
O3 Rh1 N1 90.81(18) yes
O5 Rh1 O7 90.42(13) yes
O5 Rh1 N1 95.04(15) yes
O7 Rh1 N1 94.51(19) yes
Rh1 Rh2 O2 87.04(12) yes
Rh1 Rh2 O4 87.30(11) yes
Rh1 Rh2 O6 87.53(12) yes
Rh1 Rh2 O8 87.83(13) yes
Rh1 Rh2 N2 175.67(9) yes
O2 Rh2 O4 91.80(12) yes
O2 Rh2 O6 174.51(17) yes
O2 Rh2 O8 88.36(13) yes
O2 Rh2 N2 96.66(14) yes
O4 Rh2 O6 88.71(12) yes
O4 Rh2 O8 175.12(17) yes
O4 Rh2 N2 94.82(16) yes
O6 Rh2 O8 90.66(13) yes
O6 Rh2 N2 88.75(14) yes
O8 Rh2 N2 90.01(17) yes
Rh4 Rh3 O9 88.12(11) yes
Rh4 Rh3 O11 87.74(12) yes
Rh4 Rh3 O13 86.41(11) yes
Rh4 Rh3 O15 87.62(12) yes
Rh4 Rh3 N3 176.75(13) yes
O9 Rh3 O11 89.29(13) yes
O9 Rh3 O13 174.52(15) yes
O9 Rh3 O15 90.27(13) yes
O9 Rh3 N3 89.19(15) yes
O11 Rh3 O13 90.65(14) yes
O11 Rh3 O15 175.34(17) yes
O11 Rh3 N3 94.05(17) yes
O13 Rh3 O15 89.34(14) yes
O13 Rh3 N3 96.28(15) yes
O15 Rh3 N3 90.58(17) yes
Rh3 Rh4 O10 86.97(11) yes
Rh3 Rh4 O12 87.20(11) yes
Rh3 Rh4 O14 88.65(11) yes
Rh3 Rh4 O16 87.59(12) yes
Rh3 Rh4 N4 174.96(14) yes
O10 Rh4 O12 89.37(13) yes
O10 Rh4 O14 175.62(15) yes
O10 Rh4 O16 90.36(14) yes
O10 Rh4 N4 96.16(15) yes
O12 Rh4 O14 90.28(14) yes
O12 Rh4 O16 174.79(16) yes
O12 Rh4 N4 88.88(15) yes
O14 Rh4 O16 89.60(14) yes
O14 Rh4 N4 88.20(16) yes
O16 Rh4 N4 96.32(16) yes
Rh6 Rh5 O17 87.50(10) yes
Rh6 Rh5 O19 88.24(10) yes
Rh6 Rh5 O21 87.13(10) yes
Rh6 Rh5 O23 87.99(10) yes
Rh6 Rh5 N5 173.74(13) yes
O17 Rh5 O19 89.72(15) yes
O17 Rh5 O21 174.63(14) yes
O17 Rh5 O23 89.47(14) yes
O17 Rh5 N5 87.86(14) yes
O19 Rh5 O21 90.05(14) yes
O19 Rh5 O23 176.17(15) yes
O19 Rh5 N5 87.56(15) yes
O21 Rh5 O23 90.41(14) yes
O21 Rh5 N5 97.50(15) yes
O23 Rh5 N5 96.15(15) yes
Rh5 Rh6 O18 87.60(10) yes
Rh5 Rh6 O20 87.12(10) yes
Rh5 Rh6 O22 88.61(10) yes
Rh5 Rh6 O24 87.28(10) yes
Rh5 Rh6 N6 174.84(9) yes
O18 Rh6 O20 91.06(15) yes
O18 Rh6 O22 176.12(14) yes
O18 Rh6 O24 88.88(14) yes
O18 Rh6 N6 88.31(14) yes
O20 Rh6 O22 89.57(14) yes
O20 Rh6 O24 174.39(14) yes
O20 Rh6 N6 96.10(15) yes
O22 Rh6 O24 90.12(14) yes
O22 Rh6 N6 95.44(14) yes
O24 Rh6 N6 89.51(14) yes
Rh1 O1 C1 119.4(3) yes
Rh2 O2 C1 119.9(3) yes
Rh1 O3 C28 118.6(3) yes
Rh2 O4 C28 120.0(4) yes
Rh1 O5 C55 119.5(3) yes
Rh2 O6 C55 119.7(3) yes
Rh1 O7 C82 119.3(4) yes
Rh2 O8 C82 118.4(4) yes
Rh3 O9 C123 117.8(3) yes
Rh4 O10 C123 120.7(3) yes
Rh3 O11 C150 119.0(3) yes
Rh4 O12 C150 120.1(4) yes
Rh3 O13 C177 120.1(4) yes
Rh4 O14 C177 118.3(4) yes
Rh3 O15 C204 119.5(4) yes
Rh4 O16 C204 118.2(3) yes
Rh5 O17 C245 118.7(3) yes
Rh6 O18 C245 120.5(4) yes
Rh5 O19 C272 120.2(3) yes
Rh6 O20 C272 119.2(3) yes
Rh5 O21 C299 118.8(4) yes
Rh6 O22 C299 119.0(3) yes
Rh5 O23 C326 119.2(4) yes
Rh6 O24 C326 119.2(4) yes
Rh1 N1 C109 109.5(5) yes
Rh1 N1 C113 135.6(5) yes
C109 N1 C113 114.9(7) yes
Rh2 N2 C116 112.1(5) yes
Rh2 N2 C120 129.6(4) yes
C116 N2 C120 118.2(6) yes
Rh3 N3 C231 112.3(4) yes
Rh3 N3 C235 129.0(5) yes
C231 N3 C235 118.7(6) yes
Rh4 N4 C238 111.9(4) yes
Rh4 N4 C242 129.4(5) yes
C238 N4 C242 118.6(6) yes
Rh5 N5 C353 112.0(4) yes
Rh5 N5 C357 130.6(4) yes
C353 N5 C357 117.3(5) yes
Rh6 N6 C360 111.6(3) yes
Rh6 N6 C364 130.8(4) yes
C360 N6 C364 117.6(5) yes
O1 C1 O2 124.0(4) yes
O1 C1 C2 116.3(5) yes
O2 C1 C2 119.6(6) yes
C1 C2 C3 117.3(5) yes
C1 C2 C19 109.9(5) yes
C1 C2 C20 112.5(5) yes
C3 C2 C19 104.9(4) yes
C3 C2 C20 104.7(5) yes
C19 C2 C20 106.7(5) yes
C2 C3 C4 129.4(4) yes
C2 C3 C10 111.4(6) yes
C4 C3 C10 119.1(6) yes
C3 C4 C5 120.7(4) yes
C4 C5 C6 118.1(4) yes
C4 C5 C8 119.7(6) yes
C6 C5 C8 122.3(7) yes
C5 C8 C7 119.4(7) yes
C5 C8 C9 119.3(6) yes
C7 C8 C9 121.3(4) yes
C8 C9 C10 121.1(4) yes
C3 C10 C9 120.1(6) yes
C3 C10 C11 114.8(6) yes
C9 C10 C11 125.1(4) yes
C10 C11 C12 105.5(5) yes
C10 C11 C27 104.0(5) yes
C12 C11 C27 107.5(5) yes
C11 C12 C13 127.1(4) yes
C11 C12 C19 112.8(4) yes
C13 C12 C19 120.1(5) yes
C12 C13 C14 122.1(4) yes
C13 C14 C15 121.5(4) yes
C13 C14 C17 118.7(5) yes
C15 C14 C17 119.8(6) yes
C14 C17 C16 121.9(5) yes
C14 C17 C18 118.8(5) yes
C16 C17 C18 119.3(4) yes
C17 C18 C19 121.4(4) yes
C2 C19 C12 113.5(5) yes
C2 C19 C18 127.7(4) yes
C12 C19 C18 118.9(5) yes
C2 C20 C21 129.2(4) yes
C2 C20 C27 111.2(5) yes
C21 C20 C27 119.6(6) yes
C20 C21 C22 121.0(5) yes
C21 C22 C23 118.0(5) yes
C21 C22 C25 118.9(7) yes
C23 C22 C25 123.1(8) yes
C22 C25 C24 119.1(8) yes
C22 C25 C26 121.1(8) yes
C24 C25 C26 119.8(5) yes
C25 C26 C27 120.7(5) yes
C11 C27 C20 115.1(6) yes
C11 C27 C26 126.2(4) yes
C20 C27 C26 118.6(6) yes
O3 C28 O4 124.9(5) yes
O3 C28 C29 118.5(5) yes
O4 C28 C29 116.6(5) yes
C28 C29 C30 120.8(5) yes
C28 C29 C46 109.2(4) yes
C28 C29 C47 113.1(4) yes
C30 C29 C46 104.1(4) yes
C30 C29 C47 104.0(4) yes
C46 C29 C47 104.3(5) yes
C29 C30 C31 127.6(5) yes
C29 C30 C37 112.9(5) yes
C31 C30 C37 119.5(5) yes
C30 C31 C32 120.6(5) yes
C31 C32 C33 120.1(5) yes
C31 C32 C35 119.9(6) yes
C33 C32 C35 120.0(5) yes
C32 C35 C34 121.7(6) yes
C32 C35 C36 118.5(5) yes
C34 C35 C36 119.8(5) yes
C35 C36 C37 121.9(5) yes
C30 C37 C36 119.6(6) yes
C30 C37 C38 113.9(5) yes
C36 C37 C38 126.5(5) yes
C37 C38 C39 106.9(4) yes
C37 C38 C54 105.8(4) yes
C39 C38 C54 105.2(4) yes
C38 C39 C40 126.8(5) yes
C38 C39 C46 113.8(4) yes
C40 C39 C46 119.4(5) yes
C39 C40 C41 120.4(6) yes
C40 C41 C42 119.9(6) yes
C40 C41 C44 119.8(5) yes
C42 C41 C44 120.3(5) yes
C41 C44 C43 121.7(5) yes
C41 C44 C45 119.6(5) yes
C43 C44 C45 118.7(5) yes
C44 C45 C46 120.1(5) yes
C29 C46 C39 113.7(4) yes
C29 C46 C45 125.8(5) yes
C39 C46 C45 120.5(5) yes
C29 C47 C48 127.3(5) yes
C29 C47 C54 113.8(3) yes
C48 C47 C54 118.7(4) yes
C47 C48 C49 121.1(5) yes
C48 C49 C50 120.4(5) yes
C48 C49 C52 119.8(4) yes
C50 C49 C52 119.8(5) yes
C49 C52 C51 120.8(4) yes
C49 C52 C53 118.5(5) yes
C51 C52 C53 120.7(5) yes
C52 C53 C54 120.6(5) yes
C38 C54 C47 113.4(4) yes
C38 C54 C53 125.4(5) yes
C47 C54 C53 121.2(4) yes
O5 C55 O6 124.2(4) yes
O5 C55 C56 116.2(5) yes
O6 C55 C56 119.5(5) yes
C55 C56 C57 116.8(5) yes
C55 C56 C73 110.2(5) yes
C55 C56 C74 113.8(4) yes
C57 C56 C73 104.8(4) yes
C57 C56 C74 104.7(5) yes
C73 C56 C74 105.5(5) yes
C56 C57 C58 129.8(4) yes
C56 C57 C64 111.6(6) yes
C58 C57 C64 118.5(6) yes
C57 C58 C59 121.5(5) yes
C58 C59 C60 119.1(5) yes
C58 C59 C62 119.4(7) yes
C60 C59 C62 121.3(6) yes
C59 C62 C61 120.0(7) yes
C59 C62 C63 119.8(6) yes
C61 C62 C63 120.2(5) yes
C62 C63 C64 120.1(5) yes
C57 C64 C63 120.6(7) yes
C57 C64 C65 114.3(5) yes
C63 C64 C65 125.1(5) yes
C64 C65 C66 106.6(5) yes
C64 C65 C81 105.0(5) yes
C66 C65 C81 107.5(5) yes
C65 C66 C67 126.8(5) yes
C65 C66 C73 113.6(6) yes
C67 C66 C73 119.6(6) yes
C66 C67 C68 120.5(5) yes
C67 C68 C69 118.3(5) yes
C67 C68 C71 119.3(7) yes
C69 C68 C71 122.4(8) yes
C68 C71 C70 120.7(7) yes
C68 C71 C72 119.9(7) yes
C70 C71 C72 119.4(5) yes
C71 C72 C73 120.0(5) yes
C56 C73 C66 113.2(6) yes
C56 C73 C72 126.1(4) yes
C66 C73 C72 120.7(6) yes
C56 C74 C75 128.2(4) yes
C56 C74 C81 113.0(4) yes
C75 C74 C81 118.7(5) yes
C74 C75 C76 122.0(4) yes
C75 C76 C77 119.7(4) yes
C75 C76 C79 120.1(5) yes
C77 C76 C79 120.2(5) yes
C76 C79 C78 122.0(5) yes
C76 C79 C80 118.8(5) yes
C78 C79 C80 119.2(4) yes
C79 C80 C81 120.6(4) yes
C65 C81 C74 112.3(5) yes
C65 C81 C80 128.0(4) yes
C74 C81 C80 119.8(5) yes
O7 C82 O8 125.6(6) yes
O7 C82 C83 119.8(6) yes
O8 C82 C83 114.5(6) yes
C82 C83 C84 117.5(6) yes
C82 C83 C100 110.1(5) yes
C82 C83 C101 113.1(5) yes
C84 C83 C100 105.2(5) yes
C84 C83 C101 104.2(6) yes
C100 C83 C101 105.7(5) yes
C83 C84 C85 129.3(7) yes
C83 C84 C91 112.1(6) yes
C85 C84 C91 118.4(8) yes
C84 C85 C86 120.1(7) yes
C85 C86 C87 118.3(9) yes
C85 C86 C89 120.0(9) yes
C87 C86 C89 121.7(10) yes
C86 C89 C88 119.7(10) yes
C86 C89 C90 121.3(10) yes
C88 C89 C90 118.8(9) yes
C89 C90 C91 119.5(8) yes
C84 C91 C90 120.3(8) yes
C84 C91 C92 113.0(7) yes
C90 C91 C92 126.7(7) yes
C91 C92 C93 106.5(6) yes
C91 C92 C108 103.7(5) yes
C93 C92 C108 107.8(6) yes
C92 C93 C94 125.9(6) yes
C92 C93 C100 113.5(5) yes
C94 C93 C100 120.6(6) yes
C93 C94 C95 120.8(6) yes
C94 C95 C96 121.0(6) yes
C94 C95 C98 118.3(5) yes
C96 C95 C98 120.7(6) yes
C95 C98 C97 120.8(4) yes
C95 C98 C99 119.4(5) yes
C97 C98 C99 119.8(6) yes
C98 C99 C100 121.0(6) yes
C83 C100 C93 113.8(5) yes
C83 C100 C99 126.4(6) yes
C93 C100 C99 119.8(5) yes
C83 C101 C102 127.4(6) yes
C83 C101 C108 112.0(5) yes
C102 C101 C108 120.3(6) yes
C101 C102 C103 121.5(7) yes
C102 C103 C104 120.4(7) yes
C102 C103 C106 118.7(6) yes
C104 C103 C106 120.9(6) yes
C103 C106 C105 121.0(6) yes
C103 C106 C107 120.4(7) yes
C105 C106 C107 118.5(7) yes
C106 C107 C108 121.5(7) yes
C92 C108 C101 114.5(6) yes
C92 C108 C107 127.9(7) yes
C101 C108 C107 117.5(6) yes
N1 C109 C110 124.5(8) yes
C109 C110 C111 112.8(8) yes
C110 C111 C112 123.9(11) yes
C111 C112 C113 115.2(11) yes
N1 C113 C112 128.4(7) yes
N1 C113 C114 110.6(9) yes
C112 C113 C114 121.1(9) yes
C11A C114 C113 112.4(10) yes
C11B C114 C113 108.7(11) yes
N2 C116 C117 123.5(7) yes
C116 C117 C118 117.4(6) yes
C117 C118 C119 120.9(7) yes
C118 C119 C120 119.5(7) yes
N2 C120 C119 120.5(5) yes
N2 C120 C121 117.1(6) yes
C119 C120 C121 122.4(6) yes
C120 C121 C122 115.5(6) yes
O9 C123 O10 124.8(4) yes
O9 C123 C124 116.4(5) yes
O10 C123 C124 118.9(5) yes
C123 C124 C125 117.1(5) yes
C123 C124 C141 114.0(5) yes
C123 C124 C142 110.4(4) yes
C125 C124 C141 104.1(4) yes
C125 C124 C142 105.3(5) yes
C141 C124 C142 104.9(4) yes
C124 C125 C126 129.0(5) yes
C124 C125 C132 112.6(5) yes
C126 C125 C132 118.0(5) yes
C125 C126 C127 120.7(5) yes
C126 C127 C128 118.7(6) yes
C126 C127 C130 120.6(6) yes
C128 C127 C130 120.8(6) yes
C127 C130 C129 120.9(7) yes
C127 C130 C131 119.5(6) yes
C129 C130 C131 119.6(6) yes
C130 C131 C132 120.3(6) yes
C125 C132 C131 120.8(6) yes
C125 C132 C133 114.0(5) yes
C131 C132 C133 125.1(5) yes
C132 C133 C134 103.7(6) yes
C132 C133 C149 106.5(4) yes
C134 C133 C149 107.5(5) yes
C133 C134 C135 126.4(5) yes
C133 C134 C141 114.0(4) yes
C135 C134 C141 119.6(6) yes
C134 C135 C136 120.4(5) yes
C135 C136 C137 118.4(5) yes
C135 C136 C139 120.2(4) yes
C137 C136 C139 121.4(6) yes
C136 C139 C138 122.0(4) yes
C136 C139 C140 119.7(6) yes
C138 C139 C140 118.3(5) yes
C139 C140 C141 121.0(5) yes
C124 C141 C134 113.1(5) yes
C124 C141 C140 127.7(4) yes
C134 C141 C140 119.0(4) yes
C124 C142 C143 127.5(5) yes
C124 C142 C149 113.3(4) yes
C143 C142 C149 119.2(6) yes
C142 C143 C144 121.8(5) yes
C143 C144 C145 119.7(5) yes
C143 C144 C147 119.3(5) yes
C145 C144 C147 121.0(6) yes
C144 C147 C146 120.8(5) yes
C144 C147 C148 118.3(6) yes
C146 C147 C148 121.0(5) yes
C147 C148 C149 121.6(5) yes
C133 C149 C142 113.1(6) yes
C133 C149 C148 127.1(5) yes
C142 C149 C148 119.8(5) yes
O11 C150 O12 124.4(5) yes
O11 C150 C151 117.6(5) yes
O12 C150 C151 118.0(5) yes
C150 C151 C152 119.2(5) yes
C150 C151 C168 112.6(5) yes
C150 C151 C169 109.5(4) yes
C152 C151 C168 103.5(3) yes
C152 C151 C169 105.3(5) yes
C168 C151 C169 105.8(5) yes
C151 C152 C153 130.2(5) yes
C151 C152 C159 112.8(6) yes
C153 C152 C159 117.0(5) yes
C152 C153 C154 122.5(6) yes
C153 C154 C155 119.7(6) yes
C153 C154 C157 119.4(6) yes
C155 C154 C157 120.9(6) yes
C154 C157 C156 120.9(6) yes
C154 C157 C158 118.4(6) yes
C156 C157 C158 120.6(6) yes
C157 C158 C159 119.6(6) yes
C152 C159 C158 122.8(6) yes
C152 C159 C160 113.8(5) yes
C158 C159 C160 123.4(6) yes
C159 C160 C161 105.6(6) yes
C159 C160 C176 105.0(4) yes
C161 C160 C176 107.5(4) yes
C160 C161 C162 127.1(5) yes
C160 C161 C168 114.7(5) yes
C162 C161 C168 118.0(6) yes
C161 C162 C163 121.2(6) yes
C162 C163 C164 119.1(6) yes
C162 C163 C166 119.4(5) yes
C164 C163 C166 121.5(6) yes
C163 C166 C165 120.2(5) yes
C163 C166 C167 119.9(6) yes
C165 C166 C167 119.9(6) yes
C166 C167 C168 119.9(5) yes
C151 C168 C161 112.1(5) yes
C151 C168 C167 126.3(5) yes
C161 C168 C167 121.5(5) yes
C151 C169 C170 127.8(5) yes
C151 C169 C176 112.5(4) yes
C170 C169 C176 119.7(6) yes
C169 C170 C171 120.8(5) yes
C170 C171 C172 119.4(5) yes
C170 C171 C174 119.6(4) yes
C172 C171 C174 121.0(6) yes
C171 C174 C173 120.2(4) yes
C171 C174 C175 119.8(7) yes
C173 C174 C175 120.0(6) yes
C174 C175 C176 120.4(6) yes
C160 C176 C169 113.1(6) yes
C160 C176 C175 127.3(5) yes
C169 C176 C175 119.6(4) yes
O13 C177 O14 124.7(5) yes
O13 C177 C178 117.7(5) yes
O14 C177 C178 117.6(6) yes
C177 C178 C179 119.6(5) yes
C177 C178 C195 111.9(6) yes
C177 C178 C196 109.8(4) yes
C179 C178 C195 104.0(4) yes
C179 C178 C196 106.0(6) yes
C195 C178 C196 104.2(5) yes
C178 C179 C180 128.9(5) yes
C178 C179 C186 112.9(6) yes
C180 C179 C186 118.2(6) yes
C179 C180 C181 120.8(6) yes
C180 C181 C182 118.5(6) yes
C180 C181 C184 119.9(7) yes
C182 C181 C184 121.6(6) yes
C181 C184 C183 121.6(7) yes
C181 C184 C185 119.5(7) yes
C183 C184 C185 118.8(7) yes
C184 C185 C186 120.5(7) yes
C179 C186 C185 121.0(7) yes
C179 C186 C187 113.1(6) yes
C185 C186 C187 125.8(6) yes
C186 C187 C188 106.4(6) yes
C186 C187 C203 106.5(5) yes
C188 C187 C203 105.2(6) yes
C187 C188 C189 125.5(6) yes
C187 C188 C195 113.7(5) yes
C189 C188 C195 120.9(7) yes
C188 C189 C190 120.2(6) yes
C189 C190 C191 119.2(6) yes
C189 C190 C193 118.5(7) yes
C191 C190 C193 122.3(8) yes
C190 C193 C192 119.5(7) yes
C190 C193 C194 120.2(8) yes
C192 C193 C194 120.3(6) yes
C193 C194 C195 120.8(6) yes
C178 C195 C188 113.1(6) yes
C178 C195 C194 127.4(5) yes
C188 C195 C194 119.5(6) yes
C178 C196 C197 126.7(5) yes
C178 C196 C203 113.7(4) yes
C197 C196 C203 119.6(6) yes
C196 C197 C198 120.9(5) yes
C197 C198 C199 120.9(6) yes
C197 C198 C201 119.9(5) yes
C199 C198 C201 119.2(7) yes
C198 C201 C200 120.9(5) yes
C198 C201 C202 117.9(7) yes
C200 C201 C202 121.1(7) yes
C201 C202 C203 121.1(7) yes
C187 C203 C196 113.2(6) yes
C187 C203 C202 126.5(5) yes
C196 C203 C202 120.2(5) yes
O15 C204 O16 125.4(5) yes
O15 C204 C205 118.4(6) yes
O16 C204 C205 116.2(5) yes
C204 C205 C206 117.3(5) yes
C204 C205 C222 114.9(5) yes
C204 C205 C223 111.0(4) yes
C206 C205 C222 103.3(4) yes
C206 C205 C223 102.8(5) yes
C222 C205 C223 106.2(4) yes
C205 C206 C207 128.4(6) yes
C205 C206 C213 113.3(5) yes
C207 C206 C213 118.3(7) yes
C206 C207 C208 120.6(6) yes
C207 C208 C209 119.5(7) yes
C207 C208 C211 120.3(8) yes
C209 C208 C211 120.2(10) yes
C208 C211 C210 120.2(8) yes
C208 C211 C212 119.4(9) yes
C210 C211 C212 120.3(7) yes
C211 C212 C213 119.9(7) yes
C206 C213 C212 121.5(6) yes
C206 C213 C214 114.1(6) yes
C212 C213 C214 124.4(6) yes
C213 C214 C215 104.6(6) yes
C213 C214 C230 104.5(4) yes
C215 C214 C230 107.4(6) yes
C214 C215 C216 126.4(6) yes
C214 C215 C222 113.3(4) yes
C216 C215 C222 120.1(6) yes
C215 C216 C217 121.0(6) yes
C216 C217 C218 119.4(5) yes
C216 C217 C220 119.5(4) yes
C218 C217 C220 121.0(6) yes
C217 C220 C219 121.7(4) yes
C217 C220 C221 119.9(7) yes
C219 C220 C221 118.4(6) yes
C220 C221 C222 120.8(6) yes
C205 C222 C215 114.4(6) yes
C205 C222 C221 127.0(5) yes
C215 C222 C221 118.6(4) yes
C205 C223 C224 127.0(5) yes
C205 C223 C230 113.1(4) yes
C224 C223 C230 119.9(6) yes
C223 C224 C225 120.6(6) yes
C224 C225 C226 119.5(6) yes
C224 C225 C228 120.6(5) yes
C226 C225 C228 119.8(6) yes
C225 C228 C227 122.7(5) yes
C225 C228 C229 118.8(7) yes
C227 C228 C229 118.4(6) yes
C228 C229 C230 120.8(6) yes
C214 C230 C223 114.6(6) yes
C214 C230 C229 126.0(6) yes
C223 C230 C229 119.2(5) yes
N3 C231 C232 123.7(7) yes
C231 C232 C233 117.1(8) yes
C232 C233 C234 120.3(8) yes
C233 C234 C235 118.6(7) yes
N3 C235 C234 121.6(7) yes
N3 C235 C236 119.5(7) yes
C234 C235 C236 118.9(7) yes
C235 C236 C237 107.7(9) yes
N4 C238 C239 124.7(6) yes
C238 C239 C240 115.1(7) yes
C239 C240 C241 121.7(8) yes
C240 C241 C242 118.7(7) yes
N4 C242 C241 121.1(7) yes
N4 C242 C243 118.2(7) yes
C241 C242 C243 120.6(6) yes
C242 C243 C244 111.7(6) yes
O17 C245 O18 125.5(5) yes
O17 C245 C246 116.9(4) yes
O18 C245 C246 117.6(6) yes
C245 C246 C247 116.6(4) yes
C245 C246 C263 111.2(5) yes
C245 C246 C264 111.7(5) yes
C247 C246 C263 104.9(5) yes
C247 C246 C264 104.3(5) yes
C263 C246 C264 107.5(4) yes
C246 C247 C248 130.2(5) yes
C246 C247 C254 111.4(4) yes
C248 C247 C254 118.3(6) yes
C247 C248 C249 121.2(5) yes
C248 C249 C250 118.2(5) yes
C248 C249 C252 119.2(4) yes
C250 C249 C252 122.6(6) yes
C249 C252 C251 120.9(4) yes
C249 C252 C253 119.7(7) yes
C251 C252 C253 119.4(5) yes
C252 C253 C254 121.8(5) yes
C247 C254 C253 119.6(4) yes
C247 C254 C255 113.4(6) yes
C253 C254 C255 127.0(5) yes
C254 C255 C256 105.1(5) yes
C254 C255 C271 105.5(4) yes
C256 C255 C271 108.5(6) yes
C255 C256 C257 126.2(6) yes
C255 C256 C263 113.0(4) yes
C257 C256 C263 120.5(7) yes
C256 C257 C258 121.7(6) yes
C257 C258 C259 120.5(6) yes
C257 C258 C261 118.4(5) yes
C259 C258 C261 121.1(7) yes
C258 C261 C260 121.2(5) yes
C258 C261 C262 119.3(6) yes
C260 C261 C262 119.5(5) yes
C261 C262 C263 121.9(6) yes
C246 C263 C256 112.9(6) yes
C246 C263 C262 128.9(5) yes
C256 C263 C262 118.1(5) yes
C246 C264 C265 127.3(5) yes
C246 C264 C271 113.2(5) yes
C265 C264 C271 119.4(6) yes
C264 C265 C266 121.2(6) yes
C265 C266 C267 118.3(7) yes
C265 C266 C269 119.0(7) yes
C267 C266 C269 122.7(7) yes
C266 C269 C268 120.8(7) yes
C266 C269 C270 118.5(6) yes
C268 C269 C270 120.7(7) yes
C269 C270 C271 122.5(7) yes
C255 C271 C264 112.7(5) yes
C255 C271 C270 128.0(6) yes
C264 C271 C270 119.3(6) yes
O19 C272 O20 124.5(5) yes
O19 C272 C273 118.2(5) yes
O20 C272 C273 117.3(5) yes
C272 C273 C274 117.7(5) yes
C272 C273 C290 113.6(4) yes
C272 C273 C291 109.6(5) yes
C274 C273 C290 104.2(5) yes
C274 C273 C291 104.9(5) yes
C290 C273 C291 105.7(5) yes
C273 C274 C275 128.3(5) yes
C273 C274 C281 112.4(5) yes
C275 C274 C281 119.3(6) yes
C274 C275 C276 120.0(6) yes
C275 C276 C277 118.0(5) yes
C275 C276 C279 119.7(6) yes
C277 C276 C279 122.3(6) yes
C276 C279 C278 120.6(7) yes
C276 C279 C280 121.3(6) yes
C278 C279 C280 118.0(6) yes
C279 C280 C281 118.5(6) yes
C274 C281 C280 120.9(6) yes
C274 C281 C282 114.8(6) yes
C280 C281 C282 124.2(6) yes
C281 C282 C283 104.5(6) yes
C281 C282 C298 103.1(4) yes
C283 C282 C298 108.0(6) yes
C282 C283 C284 125.7(6) yes
C282 C283 C290 114.5(4) yes
C284 C283 C290 119.8(6) yes
C283 C284 C285 121.3(7) yes
C284 C285 C286 121.2(7) yes
C284 C285 C288 118.8(5) yes
C286 C285 C288 120.0(6) yes
C285 C288 C287 120.5(5) yes
C285 C288 C289 119.2(6) yes
C287 C288 C289 120.3(6) yes
C288 C289 C290 121.4(6) yes
C273 C290 C283 112.9(5) yes
C273 C290 C289 127.4(5) yes
C283 C290 C289 119.5(4) yes
C273 C291 C292 126.5(5) yes
C273 C291 C298 113.3(6) yes
C292 C291 C298 120.0(7) yes
C291 C292 C293 119.9(6) yes
C292 C293 C294 118.9(6) yes
C292 C293 C296 119.2(6) yes
C294 C293 C296 121.8(7) yes
C293 C296 C295 119.9(6) yes
C293 C296 C297 120.2(7) yes
C295 C296 C297 119.8(6) yes
C296 C297 C298 120.6(6) yes
C282 C298 C291 113.4(6) yes
C282 C298 C297 126.6(6) yes
C291 C298 C297 120.0(6) yes
O21 C299 O22 125.9(5) yes
O21 C299 C300 117.0(5) yes
O22 C299 C300 117.1(4) yes
C299 C300 C301 117.5(5) yes
C299 C300 C317 111.8(5) yes
C299 C300 C318 110.2(3) yes
C301 C300 C317 105.0(3) yes
C301 C300 C318 105.1(5) yes
C317 C300 C318 106.4(5) yes
C300 C301 C302 130.6(5) yes
C300 C301 C308 111.7(5) yes
C302 C301 C308 117.7(4) yes
C301 C302 C303 121.6(6) yes
C302 C303 C304 118.9(6) yes
C302 C303 C306 119.8(6) yes
C304 C303 C306 121.3(5) yes
C303 C306 C305 120.8(7) yes
C303 C306 C307 118.9(5) yes
C305 C306 C307 120.4(6) yes
C306 C307 C308 121.2(6) yes
C301 C308 C307 120.8(6) yes
C301 C308 C309 113.9(4) yes
C307 C308 C309 125.3(6) yes
C308 C309 C310 105.3(5) yes
C308 C309 C325 104.9(5) yes
C310 C309 C325 107.6(4) yes
C309 C310 C311 126.2(5) yes
C309 C310 C317 113.9(5) yes
C311 C310 C317 119.8(6) yes
C310 C311 C312 121.0(6) yes
C311 C312 C313 120.0(6) yes
C311 C312 C315 118.3(6) yes
C313 C312 C315 121.7(6) yes
C312 C315 C314 120.3(6) yes
C312 C315 C316 120.2(6) yes
C314 C315 C316 119.5(6) yes
C315 C316 C317 120.3(5) yes
C300 C317 C310 112.4(5) yes
C300 C317 C316 127.1(5) yes
C310 C317 C316 120.4(5) yes
C300 C318 C319 127.5(5) yes
C300 C318 C325 112.8(4) yes
C319 C318 C325 119.3(6) yes
C318 C319 C320 121.1(6) yes
C319 C320 C321 119.5(5) yes
C319 C320 C323 119.8(4) yes
C321 C320 C323 120.6(6) yes
C320 C323 C322 121.6(4) yes
C320 C323 C324 118.6(6) yes
C322 C323 C324 119.9(6) yes
C323 C324 C325 121.7(6) yes
C309 C325 C318 113.1(5) yes
C309 C325 C324 127.2(5) yes
C318 C325 C324 119.6(4) yes
O23 C326 O24 125.8(5) yes
O23 C326 C327 118.0(5) yes
O24 C326 C327 116.2(5) yes
C326 C327 C328 117.4(4) yes
C326 C327 C344 110.7(4) yes
C326 C327 C345 112.6(5) yes
C328 C327 C344 105.3(5) yes
C328 C327 C345 104.1(4) yes
C344 C327 C345 105.9(5) yes
C327 C328 C329 129.8(5) yes
C327 C328 C335 113.0(5) yes
C329 C328 C335 117.1(5) yes
C328 C329 C330 122.2(5) yes
C329 C330 C331 119.0(5) yes
C329 C330 C333 119.2(5) yes
C331 C330 C333 121.8(5) yes
C330 C333 C332 120.8(6) yes
C330 C333 C334 119.2(5) yes
C332 C333 C334 120.0(6) yes
C333 C334 C335 121.4(6) yes
C328 C335 C334 120.9(5) yes
C328 C335 C336 113.5(5) yes
C334 C335 C336 125.6(6) yes
C335 C336 C337 106.7(5) yes
C335 C336 C352 104.7(5) yes
C337 C336 C352 106.9(5) yes
C336 C337 C338 128.2(5) yes
C336 C337 C344 112.9(5) yes
C338 C337 C344 118.9(5) yes
C337 C338 C339 121.3(6) yes
C338 C339 C340 119.9(6) yes
C338 C339 C342 120.0(6) yes
C340 C339 C342 120.1(5) yes
C339 C342 C341 120.9(6) yes
C339 C342 C343 119.1(5) yes
C341 C342 C343 120.0(6) yes
C342 C343 C344 120.3(5) yes
C327 C344 C337 112.9(4) yes
C327 C344 C343 126.7(5) yes
C337 C344 C343 120.4(5) yes
C327 C345 C346 127.2(5) yes
C327 C345 C352 113.2(6) yes
C346 C345 C352 119.6(6) yes
C345 C346 C347 120.2(5) yes
C346 C347 C348 118.7(6) yes
C346 C347 C350 119.5(6) yes
C348 C347 C350 121.8(6) yes
C347 C350 C349 120.2(7) yes
C347 C350 C351 119.5(6) yes
C349 C350 C351 120.2(6) yes
C350 C351 C352 120.9(6) yes
C336 C352 C345 113.2(6) yes
C336 C352 C351 126.5(6) yes
C345 C352 C351 120.2(7) yes
N5 C353 C354 124.0(7) yes
C353 C354 C355 117.0(6) yes
C354 C355 C356 119.5(6) yes
C355 C356 C357 120.9(7) yes
N5 C357 C356 121.2(6) yes
N5 C357 C358 114.5(5) yes
C356 C357 C358 124.3(7) yes
C357 C358 C359 115.0(5) yes
N6 C360 C361 124.6(4) yes
C360 C361 C362 117.0(5) yes
C361 C362 C363 118.8(6) yes
C362 C363 C364 121.4(4) yes
N6 C364 C363 120.6(5) yes
N6 C364 C365 117.1(5) yes
C363 C364 C365 122.3(4) yes
C364 C365 C366 117.7(6) yes
C3 C4 H4 119.637 no
C5 C4 H4 119.636 no
C5 C6 H6A 109.475 no
C5 C6 H6B 109.468 no
C5 C6 H6C 109.469 no
H6A C6 H6B 109.474 no
H6A C6 H6C 109.489 no
H6B C6 H6C 109.452 no
C8 C7 H7A 109.462 no
C8 C7 H7B 109.471 no
C8 C7 H7C 109.478 no
H7A C7 H7B 109.470 no
H7A C7 H7C 109.477 no
H7B C7 H7C 109.469 no
C8 C9 H9 119.448 no
C10 C9 H9 119.464 no
C10 C11 H11 113.037 no
C12 C11 H11 113.043 no
C27 C11 H11 113.053 no
C114 C11A H11A 109.470 no
C114 C11A H11B 109.470 no
C114 C11A H11C 109.490 no
H11A C11A H11B 109.458 no
H11A C11A H11C 109.472 no
H11B C11A H11C 109.467 no
C114 C11B H11D 109.473 no
C114 C11B H11E 109.454 no
C114 C11B H11F 109.479 no
H11D C11B H11E 109.471 no
H11D C11B H11F 109.475 no
H11E C11B H11F 109.474 no
C12 C13 H13 118.982 no
C14 C13 H13 118.961 no
C14 C15 H15G 109.471 no
C14 C15 H15H 109.473 no
C14 C15 H15I 109.464 no
H15G C15 H15H 109.476 no
H15G C15 H15I 109.458 no
H15H C15 H15I 109.484 no
C17 C16 H16G 109.474 no
C17 C16 H16H 109.467 no
C17 C16 H16I 109.470 no
H16G C16 H16H 109.468 no
H16G C16 H16I 109.465 no
H16H C16 H16I 109.484 no
C17 C18 H18 119.275 no
C19 C18 H18 119.292 no
C20 C21 H21 119.501 no
C22 C21 H21 119.519 no
C22 C23 H23C 109.466 no
C22 C23 H23D 109.469 no
C22 C23 H23E 109.474 no
H23C C23 H23D 109.472 no
H23C C23 H23E 109.469 no
H23D C23 H23E 109.477 no
C25 C24 H24C 109.454 no
C25 C24 H24D 109.468 no
C25 C24 H24E 109.482 no
H24C C24 H24D 109.479 no
H24C C24 H24E 109.488 no
H24D C24 H24E 109.456 no
C25 C26 H26 119.677 no
C27 C26 H26 119.647 no
C30 C31 H31 119.689 no
C32 C31 H31 119.712 no
C32 C33 H33A 109.475 no
C32 C33 H33B 109.463 no
C32 C33 H33C 109.448 no
H33A C33 H33B 109.499 no
H33A C33 H33C 109.465 no
H33B C33 H33C 109.478 no
C35 C34 H34A 109.465 no
C35 C34 H34B 109.450 no
C35 C34 H34C 109.482 no
H34A C34 H34B 109.482 no
H34A C34 H34C 109.477 no
H34B C34 H34C 109.471 no
C35 C36 H36 119.064 no
C37 C36 H36 119.033 no
C37 C38 H38 112.761 no
C39 C38 H38 112.773 no
C54 C38 H38 112.766 no
C39 C40 H40 119.789 no
C41 C40 H40 119.812 no
C41 C42 H42A 109.469 no
C41 C42 H42B 109.487 no
C41 C42 H42C 109.466 no
H42A C42 H42B 109.468 no
H42A C42 H42C 109.471 no
H42B C42 H42C 109.466 no
C44 C43 H43A 109.479 no
C44 C43 H43B 109.473 no
C44 C43 H43C 109.482 no
H43A C43 H43B 109.460 no
H43A C43 H43C 109.463 no
H43B C43 H43C 109.471 no
C44 C45 H45 119.956 no
C46 C45 H45 119.976 no
C47 C48 H48 119.454 no
C49 C48 H48 119.473 no
C49 C50 H50A 109.472 no
C49 C50 H50B 109.472 no
C49 C50 H50C 109.464 no
H50A C50 H50B 109.473 no
H50A C50 H50C 109.467 no
H50B C50 H50C 109.480 no
C52 C51 H51A 109.477 no
C52 C51 H51B 109.464 no
C52 C51 H51C 109.462 no
H51A C51 H51B 109.463 no
H51A C51 H51C 109.476 no
H51B C51 H51C 109.485 no
C52 C53 H53 119.731 no
C54 C53 H53 119.718 no
C57 C58 H58 119.225 no
C59 C58 H58 119.247 no
C59 C60 H60A 109.469 no
C59 C60 H60B 109.471 no
C59 C60 H60C 109.459 no
H60A C60 H60B 109.471 no
H60A C60 H60C 109.468 no
H60B C60 H60C 109.490 no
C62 C61 H61A 109.483 no
C62 C61 H61B 109.464 no
C62 C61 H61C 109.466 no
H61A C61 H61B 109.472 no
H61A C61 H61C 109.468 no
H61B C61 H61C 109.474 no
C62 C63 H63 119.949 no
C64 C63 H63 119.907 no
C64 C65 H65 112.383 no
C66 C65 H65 112.392 no
C81 C65 H65 112.362 no
C66 C67 H67 119.738 no
C68 C67 H67 119.751 no
C68 C69 H69A 109.473 no
C68 C69 H69B 109.476 no
C68 C69 H69C 109.479 no
H69A C69 H69B 109.473 no
H69A C69 H69C 109.441 no
H69B C69 H69C 109.485 no
C71 C70 H70A 109.495 no
C71 C70 H70B 109.467 no
C71 C70 H70C 109.480 no
H70A C70 H70B 109.458 no
H70A C70 H70C 109.466 no
H70B C70 H70C 109.462 no
C71 C72 H72 119.986 no
C73 C72 H72 120.003 no
C74 C75 H75 118.983 no
C76 C75 H75 118.968 no
C76 C77 H77A 109.462 no
C76 C77 H77B 109.472 no
C76 C77 H77C 109.466 no
H77A C77 H77B 109.470 no
H77A C77 H77C 109.467 no
H77B C77 H77C 109.490 no
C79 C78 H78A 109.461 no
C79 C78 H78B 109.475 no
C79 C78 H78C 109.473 no
H78A C78 H78B 109.466 no
H78A C78 H78C 109.469 no
H78B C78 H78C 109.482 no
C79 C80 H80 119.733 no
C81 C80 H80 119.713 no
C84 C85 H85 119.937 no
C86 C85 H85 119.935 no
C86 C87 H87A 109.479 no
C86 C87 H87B 109.461 no
C86 C87 H87C 109.456 no
H87A C87 H87B 109.493 no
H87A C87 H87C 109.474 no
H87B C87 H87C 109.464 no
C89 C88 H88A 109.471 no
C89 C88 H88B 109.471 no
C89 C88 H88C 109.467 no
H88A C88 H88B 109.482 no
H88A C88 H88C 109.481 no
H88B C88 H88C 109.454 no
C89 C90 H90 120.258 no
C91 C90 H90 120.262 no
C91 C92 H92 112.766 no
C93 C92 H92 112.762 no
C108 C92 H92 112.741 no
C93 C94 H94 119.598 no
C95 C94 H94 119.596 no
C95 C96 H96A 109.486 no
C95 C96 H96B 109.486 no
C95 C96 H96C 109.457 no
H96A C96 H96B 109.477 no
H96A C96 H96C 109.462 no
H96B C96 H96C 109.460 no
C98 C97 H97A 109.468 no
C98 C97 H97B 109.467 no
C98 C97 H97C 109.462 no
H97A C97 H97B 109.482 no
H97A C97 H97C 109.485 no
H97B C97 H97C 109.463 no
C98 C99 H99 119.492 no
C100 C99 H99 119.483 no
C101 C102 H102 119.242 no
C103 C102 H102 119.266 no
C103 C104 H10A 109.478 no
C103 C104 H10B 109.462 no
C103 C104 H10C 109.464 no
H10A C104 H10B 109.486 no
H10A C104 H10C 109.474 no
H10B C104 H10C 109.462 no
C106 C105 H10D 109.463 no
C106 C105 H10E 109.463 no
C106 C105 H10F 109.476 no
H10D C105 H10E 109.482 no
H10D C105 H10F 109.474 no
H10E C105 H10F 109.469 no
C106 C107 H107 119.238 no
C108 C107 H107 119.255 no
N1 C109 H109 117.765 no
C110 C109 H109 117.750 no
C109 C110 H110 123.613 no
C111 C110 H110 123.600 no
C110 C111 H111 118.047 no
C112 C111 H111 118.052 no
C111 C112 H112 122.367 no
C113 C112 H112 122.395 no
N2 C116 H116 118.258 no
C117 C116 H116 118.272 no
C116 C117 H117 121.311 no
C118 C117 H117 121.316 no
C117 C118 H118 119.524 no
C119 C118 H118 119.527 no
C118 C119 H119 120.278 no
C120 C119 H119 120.262 no
C120 C121 H12A 108.383 no
C120 C121 H12B 108.396 no
C122 C121 H12A 108.402 no
C122 C121 H12B 108.414 no
H12A C121 H12B 107.454 no
C121 C122 H12I 109.471 no
C121 C122 H12J 109.476 no
C121 C122 H12K 109.462 no
H12I C122 H12J 109.481 no
H12I C122 H12K 109.470 no
H12J C122 H12K 109.468 no
C125 C126 H126 119.691 no
C127 C126 H126 119.653 no
C127 C128 H12C 109.482 no
C127 C128 H12D 109.474 no
C127 C128 H12E 109.474 no
H12C C128 H12D 109.472 no
H12C C128 H12E 109.465 no
H12D C128 H12E 109.460 no
C130 C129 H12F 109.465 no
C130 C129 H12G 109.465 no
C130 C129 H12H 109.483 no
H12F C129 H12G 109.489 no
H12F C129 H12H 109.458 no
H12G C129 H12H 109.467 no
C130 C131 H131 119.841 no
C132 C131 H131 119.826 no
C132 C133 H133 112.846 no
C134 C133 H133 112.839 no
C149 C133 H133 112.849 no
C134 C135 H135 119.803 no
C136 C135 H135 119.785 no
C136 C137 H13A 109.477 no
C136 C137 H13B 109.478 no
C136 C137 H13C 109.456 no
H13A C137 H13B 109.482 no
H13A C137 H13C 109.469 no
H13B C137 H13C 109.465 no
C139 C138 H13D 109.473 no
C139 C138 H13E 109.463 no
C139 C138 H13F 109.467 no
H13D C138 H13E 109.470 no
H13D C138 H13F 109.475 no
H13E C138 H13F 109.479 no
C139 C140 H140 119.522 no
C141 C140 H140 119.523 no
C142 C143 H143 119.101 no
C144 C143 H143 119.073 no
C144 C145 H14A 109.461 no
C144 C145 H14B 109.477 no
C144 C145 H14C 109.481 no
H14A C145 H14B 109.471 no
H14A C145 H14C 109.470 no
H14B C145 H14C 109.467 no
C147 C146 H14D 109.476 no
C147 C146 H14E 109.464 no
C147 C146 H14F 109.469 no
H14D C146 H14E 109.473 no
H14D C146 H14F 109.461 no
H14E C146 H14F 109.484 no
C147 C148 H148 119.212 no
C149 C148 H148 119.220 no
C152 C153 H153 118.747 no
C154 C153 H153 118.760 no
C154 C155 H15A 109.467 no
C154 C155 H15B 109.476 no
C154 C155 H15C 109.464 no
H15A C155 H15B 109.467 no
H15A C155 H15C 109.482 no
H15B C155 H15C 109.471 no
C157 C156 H15D 109.471 no
C157 C156 H15E 109.485 no
C157 C156 H15F 109.478 no
H15D C156 H15E 109.449 no
H15D C156 H15F 109.475 no
H15E C156 H15F 109.469 no
C157 C158 H158 120.201 no
C159 C158 H158 120.168 no
C159 C160 H160 112.698 no
C161 C160 H160 112.701 no
C176 C160 H160 112.695 no
C161 C162 H162 119.414 no
C163 C162 H162 119.423 no
C163 C164 H16A 109.464 no
C163 C164 H16B 109.476 no
C163 C164 H16C 109.463 no
H16A C164 H16B 109.466 no
H16A C164 H16C 109.477 no
H16B C164 H16C 109.481 no
C166 C165 H16D 109.479 no
C166 C165 H16E 109.474 no
C166 C165 H16F 109.461 no
H16D C165 H16E 109.474 no
H16D C165 H16F 109.477 no
H16E C165 H16F 109.463 no
C166 C167 H167 120.065 no
C168 C167 H167 120.035 no
C169 C170 H170 119.589 no
C171 C170 H170 119.589 no
C171 C172 H17A 109.466 no
C171 C172 H17B 109.467 no
C171 C172 H17C 109.455 no
H17A C172 H17B 109.482 no
H17A C172 H17C 109.476 no
H17B C172 H17C 109.481 no
C174 C173 H17D 109.470 no
C174 C173 H17E 109.484 no
C174 C173 H17F 109.470 no
H17D C173 H17E 109.475 no
H17D C173 H17F 109.457 no
H17E C173 H17F 109.472 no
C174 C175 H175 119.797 no
C176 C175 H175 119.776 no
C179 C180 H180 119.614 no
C181 C180 H180 119.605 no
C181 C182 H18A 109.482 no
C181 C182 H18B 109.481 no
C181 C182 H18C 109.478 no
H18A C182 H18B 109.466 no
H18A C182 H18C 109.458 no
H18B C182 H18C 109.462 no
C184 C183 H18D 109.456 no
C184 C183 H18E 109.459 no
C184 C183 H18F 109.474 no
H18D C183 H18E 109.467 no
H18D C183 H18F 109.483 no
H18E C183 H18F 109.489 no
C184 C185 H185 119.767 no
C186 C185 H185 119.735 no
C186 C187 H187 112.719 no
C188 C187 H187 112.714 no
C203 C187 H187 112.725 no
C188 C189 H189 119.923 no
C190 C189 H189 119.919 no
C190 C191 H19A 109.480 no
C190 C191 H19B 109.470 no
C190 C191 H19C 109.468 no
H19A C191 H19B 109.463 no
H19A C191 H19C 109.476 no
H19B C191 H19C 109.470 no
C193 C192 H19D 109.466 no
C193 C192 H19E 109.470 no
C193 C192 H19F 109.471 no
H19D C192 H19E 109.482 no
H19D C192 H19F 109.473 no
H19E C192 H19F 109.464 no
C193 C194 H194 119.617 no
C195 C194 H194 119.623 no
C196 C197 H197 119.545 no
C198 C197 H197 119.535 no
C198 C199 H19G 109.482 no
C198 C199 H19H 109.472 no
C198 C199 H19I 109.469 no
H19G C199 H19H 109.484 no
H19G C199 H19I 109.452 no
H19H C199 H19I 109.467 no
C201 C200 H20A 109.450 no
C201 C200 H20B 109.467 no
C201 C200 H20C 109.461 no
H20A C200 H20B 109.483 no
H20A C200 H20C 109.469 no
H20B C200 H20C 109.498 no
C201 C202 H202 119.443 no
C203 C202 H202 119.438 no
C206 C207 H207 119.718 no
C208 C207 H207 119.711 no
C208 C209 H20D 109.465 no
C208 C209 H20E 109.470 no
C208 C209 H20F 109.466 no
H20D C209 H20E 109.475 no
H20D C209 H20F 109.469 no
H20E C209 H20F 109.481 no
C211 C210 H21A 109.476 no
C211 C210 H21B 109.455 no
C211 C210 H21C 109.474 no
H21A C210 H21B 109.468 no
H21A C210 H21C 109.482 no
H21B C210 H21C 109.472 no
C211 C212 H212 120.058 no
C213 C212 H212 120.074 no
C213 C214 H214 113.202 no
C215 C214 H214 113.198 no
C230 C214 H214 113.205 no
C215 C216 H216 119.487 no
C217 C216 H216 119.487 no
C217 C218 H21D 109.491 no
C217 C218 H21E 109.465 no
C217 C218 H21F 109.464 no
H21D C218 H21E 109.466 no
H21D C218 H21F 109.472 no
H21E C218 H21F 109.469 no
C220 C219 H21G 109.474 no
C220 C219 H21H 109.478 no
C220 C219 H21I 109.482 no
H21G C219 H21H 109.465 no
H21G C219 H21I 109.463 no
H21H C219 H21I 109.465 no
C220 C221 H221 119.584 no
C222 C221 H221 119.601 no
C223 C224 H224 119.720 no
C225 C224 H224 119.714 no
C225 C226 H22A 109.470 no
C225 C226 H22B 109.463 no
C225 C226 H22C 109.463 no
H22A C226 H22B 109.482 no
H22A C226 H22C 109.467 no
H22B C226 H22C 109.483 no
C228 C227 H22D 109.482 no
C228 C227 H22E 109.463 no
C228 C227 H22F 109.473 no
H22D C227 H22E 109.472 no
H22D C227 H22F 109.477 no
H22E C227 H22F 109.460 no
C228 C229 H229 119.588 no
C230 C229 H229 119.595 no
N3 C231 H231 118.179 no
C232 C231 H231 118.162 no
C231 C232 H232 121.454 no
C233 C232 H232 121.433 no
C232 C233 H233 119.824 no
C234 C233 H233 119.827 no
C233 C234 H234 120.680 no
C235 C234 H234 120.686 no
N4 C238 H238 117.612 no
C239 C238 H238 117.650 no
C238 C239 H239 122.423 no
C240 C239 H239 122.461 no
C239 C240 H240 119.155 no
C241 C240 H240 119.181 no
C240 C241 H241 120.628 no
C242 C241 H241 120.653 no
C242 C243 H24A 109.272 no
C242 C243 H24B 109.266 no
C244 C243 H24A 109.282 no
C244 C243 H24B 109.283 no
H24A C243 H24B 107.960 no
C243 C244 H24F 109.487 no
C243 C244 H24G 109.470 no
C243 C244 H24H 109.465 no
H24F C244 H24G 109.476 no
H24F C244 H24H 109.468 no
H24G C244 H24H 109.463 no
C247 C248 H248 119.402 no
C249 C248 H248 119.401 no
C249 C250 H25A 109.476 no
C249 C250 H25B 109.467 no
C249 C250 H25C 109.480 no
H25A C250 H25B 109.474 no
H25A C250 H25C 109.459 no
H25B C250 H25C 109.472 no
C252 C251 H25D 109.482 no
C252 C251 H25E 109.460 no
C252 C251 H25F 109.467 no
H25D C251 H25E 109.476 no
H25D C251 H25F 109.466 no
H25E C251 H25F 109.476 no
C252 C253 H253 119.094 no
C254 C253 H253 119.122 no
C254 C255 H255 112.410 no
C256 C255 H255 112.411 no
C271 C255 H255 112.423 no
C256 C257 H257 119.161 no
C258 C257 H257 119.155 no
C258 C259 H25G 109.473 no
C258 C259 H25H 109.480 no
C258 C259 H25I 109.471 no
H25G C259 H25H 109.482 no
H25G C259 H25I 109.445 no
H25H C259 H25I 109.477 no
C261 C260 H26A 109.463 no
C261 C260 H26B 109.461 no
C261 C260 H26C 109.480 no
H26A C260 H26B 109.473 no
H26A C260 H26C 109.495 no
H26B C260 H26C 109.455 no
C261 C262 H262 119.061 no
C263 C262 H262 119.085 no
C264 C265 H265 119.391 no
C266 C265 H265 119.419 no
C266 C267 H26D 109.460 no
C266 C267 H26E 109.466 no
C266 C267 H26F 109.464 no
H26D C267 H26E 109.488 no
H26D C267 H26F 109.479 no
H26E C267 H26F 109.469 no
C269 C268 H26G 109.474 no
C269 C268 H26H 109.473 no
C269 C268 H26I 109.467 no
H26G C268 H26H 109.469 no
H26G C268 H26I 109.472 no
H26H C268 H26I 109.473 no
C269 C270 H270 118.767 no
C271 C270 H270 118.746 no
C274 C275 H275 119.979 no
C276 C275 H275 119.983 no
C276 C277 H27A 109.465 no
C276 C277 H27B 109.468 no
C276 C277 H27C 109.484 no
H27A C277 H27B 109.475 no
H27A C277 H27C 109.465 no
H27B C277 H27C 109.470 no
C279 C278 H27D 109.463 no
C279 C278 H27E 109.474 no
C279 C278 H27F 109.467 no
H27D C278 H27E 109.483 no
H27D C278 H27F 109.463 no
H27E C278 H27F 109.477 no
C279 C280 H280 120.768 no
C281 C280 H280 120.754 no
C281 C282 H282 113.428 no
C283 C282 H282 113.445 no
C298 C282 H282 113.452 no
C283 C284 H284 119.348 no
C285 C284 H284 119.348 no
C285 C286 H28A 109.472 no
C285 C286 H28B 109.485 no
C285 C286 H28C 109.481 no
H28A C286 H28B 109.476 no
H28A C286 H28C 109.446 no
H28B C286 H28C 109.469 no
C288 C287 H28D 109.482 no
C288 C287 H28E 109.445 no
C288 C287 H28F 109.472 no
H28D C287 H28E 109.463 no
H28D C287 H28F 109.490 no
H28E C287 H28F 109.475 no
C288 C289 H289 119.322 no
C290 C289 H289 119.322 no
C291 C292 H292 120.069 no
C293 C292 H292 120.074 no
C293 C294 H29A 109.465 no
C293 C294 H29B 109.487 no
C293 C294 H29C 109.463 no
H29A C294 H29B 109.478 no
H29A C294 H29C 109.452 no
H29B C294 H29C 109.481 no
C296 C295 H29D 109.466 no
C296 C295 H29E 109.463 no
C296 C295 H29F 109.469 no
H29D C295 H29E 109.482 no
H29D C295 H29F 109.467 no
H29E C295 H29F 109.480 no
C296 C297 H297 119.711 no
C298 C297 H297 119.699 no
C301 C302 H302 119.192 no
C303 C302 H302 119.189 no
C303 C304 H30A 109.457 no
C303 C304 H30B 109.468 no
C303 C304 H30C 109.469 no
H30A C304 H30B 109.466 no
H30A C304 H30C 109.473 no
H30B C304 H30C 109.495 no
C306 C305 H30D 109.474 no
C306 C305 H30E 109.479 no
C306 C305 H30F 109.472 no
H30D C305 H30E 109.477 no
H30D C305 H30F 109.456 no
H30E C305 H30F 109.469 no
C306 C307 H307 119.408 no
C308 C307 H307 119.419 no
C308 C309 H309 112.788 no
C310 C309 H309 112.775 no
C325 C309 H309 112.797 no
C310 C311 H311 119.485 no
C312 C311 H311 119.480 no
C312 C313 H31A 109.454 no
C312 C313 H31B 109.463 no
C312 C313 H31C 109.472 no
H31A C313 H31B 109.475 no
H31A C313 H31C 109.475 no
H31B C313 H31C 109.489 no
C315 C314 H31D 109.482 no
C315 C314 H31E 109.468 no
C315 C314 H31F 109.487 no
H31D C314 H31E 109.449 no
H31D C314 H31F 109.472 no
H31E C314 H31F 109.469 no
C315 C316 H316 119.864 no
C317 C316 H316 119.865 no
C318 C319 H319 119.469 no
C320 C319 H319 119.464 no
C320 C321 H32A 109.469 no
C320 C321 H32B 109.470 no
C320 C321 H32C 109.463 no
H32A C321 H32B 109.479 no
H32A C321 H32C 109.462 no
H32B C321 H32C 109.485 no
C323 C322 H32D 109.461 no
C323 C322 H32E 109.461 no
C323 C322 H32F 109.484 no
H32D C322 H32E 109.469 no
H32D C322 H32F 109.470 no
H32E C322 H32F 109.482 no
C323 C324 H324 119.178 no
C325 C324 H324 119.165 no
C328 C329 H329 118.902 no
C330 C329 H329 118.921 no
C330 C331 H33D 109.469 no
C330 C331 H33E 109.479 no
C330 C331 H33F 109.463 no
H33D C331 H33E 109.468 no
H33D C331 H33F 109.481 no
H33E C331 H33F 109.467 no
C333 C332 H33G 109.465 no
C333 C332 H33H 109.474 no
C333 C332 H33I 109.466 no
H33G C332 H33H 109.456 no
H33G C332 H33I 109.480 no
H33H C332 H33I 109.488 no
C333 C334 H334 119.315 no
C335 C334 H334 119.300 no
C335 C336 H336 112.678 no
C337 C336 H336 112.677 no
C352 C336 H336 112.679 no
C337 C338 H338 119.335 no
C339 C338 H338 119.341 no
C339 C340 H34D 109.468 no
C339 C340 H34E 109.471 no
C339 C340 H34F 109.475 no
H34D C340 H34E 109.463 no
H34D C340 H34F 109.450 no
H34E C340 H34F 109.501 no
C342 C341 H34G 109.472 no
C342 C341 H34H 109.474 no
C342 C341 H34I 109.457 no
H34G C341 H34H 109.489 no
H34G C341 H34I 109.473 no
H34H C341 H34I 109.462 no
C342 C343 H343 119.836 no
C344 C343 H343 119.834 no
C345 C346 H346 119.919 no
C347 C346 H346 119.913 no
C347 C348 H34J 109.483 no
C347 C348 H34K 109.453 no
C347 C348 H34L 109.466 no
H34J C348 H34K 109.472 no
H34J C348 H34L 109.476 no
H34K C348 H34L 109.476 no
C350 C349 H34M 109.475 no
C350 C349 H34N 109.461 no
C350 C349 H34O 109.484 no
H34M C349 H34N 109.467 no
H34M C349 H34O 109.477 no
H34N C349 H34O 109.464 no
C350 C351 H351 119.509 no
C352 C351 H351 119.550 no
N5 C353 H353 118.011 no
C354 C353 H353 117.984 no
C353 C354 H354 121.479 no
C355 C354 H354 121.489 no
C354 C355 H355 120.292 no
C356 C355 H355 120.256 no
C355 C356 H356 119.544 no
C357 C356 H356 119.521 no
C357 C358 H35A 108.504 no
C357 C358 H35B 108.512 no
C359 C358 H35A 108.510 no
C359 C358 H35B 108.508 no
H35A C358 H35B 107.516 no
C358 C359 H35C 109.463 no
C358 C359 H35D 109.465 no
C358 C359 H35E 109.464 no
H35C C359 H35D 109.482 no
H35C C359 H35E 109.468 no
H35D C359 H35E 109.484 no
N6 C360 H360 117.693 no
C361 C360 H360 117.740 no
C360 C361 H361 121.487 no
C362 C361 H361 121.497 no
C361 C362 H362 120.609 no
C363 C362 H362 120.612 no
C362 C363 H363 119.313 no
C364 C363 H363 119.285 no
C364 C365 H36A 107.877 no
C364 C365 H36B 107.887 no
C366 C365 H36A 107.885 no
C366 C365 H36B 107.891 no
H36A C365 H36B 107.177 no
C365 C366 H36C 109.471 no
C365 C366 H36D 109.473 no
C365 C366 H36E 109.457 no
H36C C366 H36D 109.487 no
H36C C366 H36E 109.465 no
H36D C366 H36E 109.473 no

loop_
_geom_bond_atom_site_label_1
_geom_bond_atom_site_label_2
_geom_bond_distance
_geom_bond_publ_flag
Rh1 Rh2 2.4039(10) yes
Rh1 O1 2.040(3) yes
Rh1 O3 2.045(4) yes
Rh1 O5 2.042(3) yes
Rh1 O7 2.046(4) yes
Rh1 N1 2.277(7) yes
Rh2 O2 2.026(3) yes
Rh2 O4 2.042(4) yes
Rh2 O6 2.037(3) yes
Rh2 O8 2.041(4) yes
Rh2 N2 2.283(6) yes
Rh3 Rh4 2.4042(10) yes
Rh3 O9 2.035(3) yes
Rh3 O11 2.029(4) yes
Rh3 O13 2.045(3) yes
Rh3 O15 2.027(4) yes
Rh3 N3 2.309(6) yes
Rh4 O10 2.013(3) yes
Rh4 O12 2.035(3) yes
Rh4 O14 2.024(4) yes
Rh4 O16 2.054(4) yes
Rh4 N4 2.304(5) yes
Rh5 Rh6 2.4118(9) yes
Rh5 O17 2.042(4) yes
Rh5 O19 2.005(4) yes
Rh5 O21 2.056(4) yes
Rh5 O23 2.023(4) yes
Rh5 N5 2.295(4) yes
Rh6 O18 2.010(4) yes
Rh6 O20 2.052(4) yes
Rh6 O22 2.013(4) yes
Rh6 O24 2.041(4) yes
Rh6 N6 2.309(5) yes
O1 C1 1.259(8) yes
O2 C1 1.281(7) yes
O3 C28 1.283(7) yes
O4 C28 1.248(6) yes
O5 C55 1.279(7) yes
O6 C55 1.261(7) yes
O7 C82 1.255(8) yes
O8 C82 1.273(9) yes
O9 C123 1.284(7) yes
O10 C123 1.262(6) yes
O11 C150 1.287(8) yes
O12 C150 1.255(6) yes
O13 C177 1.268(8) yes
O14 C177 1.278(7) yes
O15 C204 1.267(6) yes
O16 C204 1.276(8) yes
O17 C245 1.265(8) yes
O18 C245 1.255(5) yes
O19 C272 1.269(6) yes
O20 C272 1.274(7) yes
O21 C299 1.258(5) yes
O22 C299 1.283(7) yes
O23 C326 1.262(7) yes
O24 C326 1.261(6) yes
N1 C109 1.517(7) yes
N1 C113 1.256(13) yes
N2 C116 1.360(7) yes
N2 C120 1.343(9) yes
N3 C231 1.372(10) yes
N3 C235 1.302(9) yes
N4 C238 1.391(9) yes
N4 C242 1.293(8) yes
N5 C353 1.375(8) yes
N5 C357 1.347(9) yes
N6 C360 1.369(7) yes
N6 C364 1.323(5) yes
C1 C2 1.519(5) yes
C2 C3 1.568(9) yes
C2 C19 1.537(7) yes
C2 C20 1.546(9) yes
C3 C4 1.374(9) yes
C3 C10 1.393(5) yes
C4 C5 1.423(10) yes
C5 C6 1.510(10) yes
C5 C8 1.366(6) yes
C7 C8 1.506(10) yes
C8 C9 1.395(10) yes
C9 C10 1.384(10) yes
C10 C11 1.526(10) yes
C11 C12 1.528(8) yes
C11 C27 1.493(10) yes
C11A C114 1.57(2) yes
C11B C114 1.54(3) yes
C12 C13 1.365(7) yes
C12 C19 1.400(5) yes
C13 C14 1.390(9) yes
C14 C15 1.509(8) yes
C14 C17 1.407(6) yes
C16 C17 1.522(9) yes
C17 C18 1.404(7) yes
C18 C19 1.384(8) yes
C20 C21 1.370(9) yes
C20 C27 1.411(6) yes
C21 C22 1.406(11) yes
C22 C23 1.532(12) yes
C22 C25 1.370(7) yes
C24 C25 1.551(13) yes
C25 C26 1.372(12) yes
C26 C27 1.397(10) yes
C28 C29 1.498(8) yes
C29 C30 1.544(8) yes
C29 C46 1.568(7) yes
C29 C47 1.566(6) yes
C30 C31 1.402(9) yes
C30 C37 1.410(8) yes
C31 C32 1.405(7) yes
C32 C33 1.492(9) yes
C32 C35 1.409(8) yes
C34 C35 1.511(8) yes
C35 C36 1.411(9) yes
C36 C37 1.377(8) yes
C37 C38 1.507(9) yes
C38 C39 1.503(7) yes
C38 C54 1.534(5) yes
C39 C40 1.406(7) yes
C39 C46 1.385(8) yes
C40 C41 1.394(8) yes
C41 C42 1.522(8) yes
C41 C44 1.390(9) yes
C43 C44 1.512(7) yes
C44 C45 1.410(7) yes
C45 C46 1.386(7) yes
C47 C48 1.383(5) yes
C47 C54 1.382(8) yes
C48 C49 1.387(7) yes
C49 C50 1.535(6) yes
C49 C52 1.403(9) yes
C51 C52 1.511(8) yes
C52 C53 1.395(6) yes
C53 C54 1.373(7) yes
C55 C56 1.497(5) yes
C56 C57 1.565(9) yes
C56 C73 1.564(9) yes
C56 C74 1.547(8) yes
C57 C58 1.385(10) yes
C57 C64 1.402(6) yes
C58 C59 1.378(9) yes
C59 C60 1.526(12) yes
C59 C62 1.402(7) yes
C61 C62 1.549(10) yes
C62 C63 1.384(12) yes
C63 C64 1.382(9) yes
C64 C65 1.518(10) yes
C65 C66 1.508(10) yes
C65 C81 1.524(8) yes
C66 C67 1.390(10) yes
C66 C73 1.384(6) yes
C67 C68 1.414(12) yes
C68 C69 1.530(11) yes
C68 C71 1.388(7) yes
C70 C71 1.505(11) yes
C71 C72 1.407(10) yes
C72 C73 1.388(9) yes
C74 C75 1.354(7) yes
C74 C81 1.423(5) yes
C75 C76 1.383(8) yes
C76 C77 1.526(7) yes
C76 C79 1.390(5) yes
C78 C79 1.523(8) yes
C79 C80 1.401(7) yes
C80 C81 1.380(9) yes
C82 C83 1.521(9) yes
C83 C84 1.546(11) yes
C83 C100 1.538(6) yes
C83 C101 1.561(9) yes
C84 C85 1.392(11) yes
C84 C91 1.436(10) yes
C85 C86 1.406(14) yes
C86 C87 1.522(15) yes
C86 C89 1.366(14) yes
C88 C89 1.549(19) yes
C89 C90 1.394(14) yes
C90 C91 1.376(14) yes
C91 C92 1.523(11) yes
C92 C93 1.512(9) yes
C92 C108 1.506(8) yes
C93 C94 1.372(7) yes
C93 C100 1.389(9) yes
C94 C95 1.420(9) yes
C95 C96 1.512(7) yes
C95 C98 1.411(9) yes
C97 C98 1.496(8) yes
C98 C99 1.402(6) yes
C99 C100 1.380(8) yes
C101 C102 1.389(8) yes
C101 C108 1.401(10) yes
C102 C103 1.384(9) yes
C103 C104 1.450(9) yes
C103 C106 1.390(11) yes
C105 C106 1.532(10) yes
C106 C107 1.377(10) yes
C107 C108 1.410(9) yes
C109 C110 1.332(14) yes
C110 C111 1.492(17) yes
C111 C112 1.373(11) yes
C112 C113 1.399(16) yes
C113 C114 1.464(10) yes
C116 C117 1.376(11) yes
C117 C118 1.369(11) yes
C118 C119 1.356(9) yes
C119 C120 1.408(10) yes
C120 C121 1.498(7) yes
C121 C122 1.521(10) yes
C123 C124 1.521(7) yes
C124 C125 1.553(8) yes
C124 C141 1.548(5) yes
C124 C142 1.548(9) yes
C125 C126 1.404(9) yes
C125 C132 1.410(7) yes
C126 C127 1.389(9) yes
C127 C128 1.515(10) yes
C127 C130 1.393(9) yes
C129 C130 1.541(10) yes
C130 C131 1.389(10) yes
C131 C132 1.390(9) yes
C132 C133 1.506(8) yes
C133 C134 1.516(8) yes
C133 C149 1.524(8) yes
C134 C135 1.394(6) yes
C134 C141 1.395(7) yes
C135 C136 1.380(9) yes
C136 C137 1.524(6) yes
C136 C139 1.388(8) yes
C138 C139 1.500(9) yes
C139 C140 1.375(5) yes
C140 C141 1.400(8) yes
C142 C143 1.365(7) yes
C142 C149 1.412(7) yes
C143 C144 1.389(10) yes
C144 C145 1.533(8) yes
C144 C147 1.406(8) yes
C146 C147 1.515(11) yes
C147 C148 1.411(8) yes
C148 C149 1.357(10) yes
C150 C151 1.510(8) yes
C151 C152 1.569(7) yes
C151 C168 1.553(7) yes
C151 C169 1.560(9) yes
C152 C153 1.384(9) yes
C152 C159 1.375(9) yes
C153 C154 1.370(8) yes
C154 C155 1.536(11) yes
C154 C157 1.404(10) yes
C156 C157 1.521(9) yes
C157 C158 1.404(10) yes
C158 C159 1.363(8) yes
C159 C160 1.547(9) yes
C160 C161 1.493(9) yes
C160 C176 1.507(6) yes
C161 C162 1.385(7) yes
C161 C168 1.399(8) yes
C162 C163 1.409(9) yes
C163 C164 1.519(7) yes
C163 C166 1.382(9) yes
C165 C166 1.519(10) yes
C166 C167 1.397(7) yes
C167 C168 1.374(8) yes
C169 C170 1.375(5) yes
C169 C176 1.420(8) yes
C170 C171 1.386(9) yes
C171 C172 1.495(6) yes
C171 C174 1.400(9) yes
C173 C174 1.530(11) yes
C174 C175 1.397(6) yes
C175 C176 1.375(9) yes
C177 C178 1.507(7) yes
C178 C179 1.518(9) yes
C178 C195 1.583(8) yes
C178 C196 1.563(8) yes
C179 C180 1.374(9) yes
C179 C186 1.428(8) yes
C180 C181 1.404(9) yes
C181 C182 1.528(11) yes
C181 C184 1.392(10) yes
C183 C184 1.540(10) yes
C184 C185 1.392(11) yes
C185 C186 1.358(10) yes
C186 C187 1.531(10) yes
C187 C188 1.527(12) yes
C187 C203 1.517(7) yes
C188 C189 1.374(9) yes
C188 C195 1.385(8) yes
C189 C190 1.396(12) yes
C190 C191 1.523(10) yes
C190 C193 1.395(9) yes
C192 C193 1.544(14) yes
C193 C194 1.390(9) yes
C194 C195 1.358(10) yes
C196 C197 1.378(6) yes
C196 C203 1.395(8) yes
C197 C198 1.386(10) yes
C198 C199 1.509(7) yes
C198 C201 1.428(10) yes
C200 C201 1.543(13) yes
C201 C202 1.394(8) yes
C202 C203 1.385(11) yes
C204 C205 1.511(8) yes
C205 C206 1.559(10) yes
C205 C222 1.549(6) yes
C205 C223 1.546(8) yes
C206 C207 1.396(9) yes
C206 C213 1.384(8) yes
C207 C208 1.376(14) yes
C208 C209 1.514(16) yes
C208 C211 1.389(10) yes
C210 C211 1.573(17) yes
C211 C212 1.386(11) yes
C212 C213 1.373(11) yes
C213 C214 1.514(9) yes
C214 C215 1.529(10) yes
C214 C230 1.504(8) yes
C215 C216 1.384(6) yes
C215 C222 1.374(8) yes
C216 C217 1.384(10) yes
C217 C218 1.518(6) yes
C217 C220 1.372(9) yes
C219 C220 1.508(11) yes
C220 C221 1.383(6) yes
C221 C222 1.407(10) yes
C223 C224 1.373(7) yes
C223 C230 1.385(8) yes
C224 C225 1.383(9) yes
C225 C226 1.515(7) yes
C225 C228 1.376(9) yes
C227 C228 1.519(11) yes
C228 C229 1.389(8) yes
C229 C230 1.395(10) yes
C231 C232 1.381(11) yes
C232 C233 1.390(11) yes
C233 C234 1.371(12) yes
C234 C235 1.436(11) yes
C235 C236 1.476(12) yes
C236 C237 1.504(10) yes
C238 C239 1.353(11) yes
C239 C240 1.413(10) yes
C240 C241 1.351(12) yes
C241 C242 1.431(11) yes
C242 C243 1.458(12) yes
C243 C244 1.474(7) yes
C245 C246 1.560(8) yes
C246 C247 1.546(9) yes
C246 C263 1.523(7) yes
C246 C264 1.542(8) yes
C247 C248 1.392(6) yes
C247 C254 1.409(8) yes
C248 C249 1.432(10) yes
C249 C250 1.493(6) yes
C249 C252 1.381(8) yes
C251 C252 1.490(10) yes
C252 C253 1.380(6) yes
C253 C254 1.401(10) yes
C254 C255 1.519(7) yes
C255 C256 1.499(10) yes
C255 C271 1.518(10) yes
C256 C257 1.372(7) yes
C256 C263 1.397(8) yes
C257 C258 1.405(11) yes
C258 C259 1.488(9) yes
C258 C261 1.405(9) yes
C260 C261 1.508(10) yes
C261 C262 1.392(7) yes
C262 C263 1.399(9) yes
C264 C265 1.375(9) yes
C264 C271 1.384(9) yes
C265 C266 1.405(9) yes
C266 C267 1.532(12) yes
C266 C269 1.395(11) yes
C268 C269 1.522(10) yes
C269 C270 1.377(11) yes
C270 C271 1.377(9) yes
C272 C273 1.519(8) yes
C273 C274 1.539(8) yes
C273 C290 1.539(5) yes
C273 C291 1.561(10) yes
C274 C275 1.397(9) yes
C274 C281 1.385(9) yes
C275 C276 1.435(8) yes
C276 C277 1.492(9) yes
C276 C279 1.360(9) yes
C278 C279 1.540(9) yes
C279 C280 1.402(10) yes
C280 C281 1.427(9) yes
C281 C282 1.532(9) yes
C282 C283 1.503(8) yes
C282 C298 1.535(10) yes
C283 C284 1.382(6) yes
C283 C290 1.391(8) yes
C284 C285 1.379(10) yes
C285 C286 1.521(7) yes
C285 C288 1.423(10) yes
C287 C288 1.516(9) yes
C288 C289 1.380(6) yes
C289 C290 1.379(8) yes
C291 C292 1.398(9) yes
C291 C298 1.385(8) yes
C292 C293 1.402(10) yes
C293 C294 1.511(9) yes
C293 C296 1.400(9) yes
C295 C296 1.522(12) yes
C296 C297 1.379(10) yes
C297 C298 1.387(11) yes
C299 C300 1.538(7) yes
C300 C301 1.548(6) yes
C300 C317 1.542(8) yes
C300 C318 1.540(8) yes
C301 C302 1.407(9) yes
C301 C308 1.407(8) yes
C302 C303 1.383(6) yes
C303 C304 1.524(10) yes
C303 C306 1.412(10) yes
C305 C306 1.514(7) yes
C306 C307 1.388(10) yes
C307 C308 1.385(6) yes
C308 C309 1.515(9) yes
C309 C310 1.509(8) yes
C309 C325 1.525(6) yes
C310 C311 1.385(8) yes
C310 C317 1.397(8) yes
C311 C312 1.413(9) yes
C312 C313 1.487(9) yes
C312 C315 1.424(9) yes
C314 C315 1.506(9) yes
C315 C316 1.387(8) yes
C316 C317 1.397(8) yes
C318 C319 1.374(6) yes
C318 C325 1.399(8) yes
C319 C320 1.386(9) yes
C320 C321 1.521(6) yes
C320 C323 1.404(9) yes
C322 C323 1.509(10) yes
C323 C324 1.380(6) yes
C324 C325 1.377(9) yes
C326 C327 1.541(7) yes
C327 C328 1.542(7) yes
C327 C344 1.553(7) yes
C327 C345 1.552(9) yes
C328 C329 1.408(7) yes
C328 C335 1.393(8) yes
C329 C330 1.393(7) yes
C330 C331 1.503(8) yes
C330 C333 1.388(9) yes
C332 C333 1.533(7) yes
C333 C334 1.390(9) yes
C334 C335 1.381(7) yes
C335 C336 1.531(8) yes
C336 C337 1.513(7) yes
C336 C352 1.532(10) yes
C337 C338 1.370(8) yes
C337 C344 1.411(8) yes
C338 C339 1.394(7) yes
C339 C340 1.521(10) yes
C339 C342 1.398(9) yes
C341 C342 1.506(7) yes
C342 C343 1.395(8) yes
C343 C344 1.386(6) yes
C345 C346 1.393(9) yes
C345 C352 1.392(8) yes
C346 C347 1.398(9) yes
C347 C348 1.499(10) yes
C347 C350 1.398(9) yes
C349 C350 1.533(11) yes
C350 C351 1.390(11) yes
C351 C352 1.370(10) yes
C353 C354 1.385(8) yes
C354 C355 1.397(11) yes
C355 C356 1.367(9) yes
C356 C357 1.391(7) yes
C357 C358 1.499(8) yes
C358 C359 1.570(11) yes
C360 C361 1.381(9) yes
C361 C362 1.408(6) yes
C362 C363 1.345(8) yes
C363 C364 1.426(9) yes
C364 C365 1.483(8) yes
C365 C366 1.514(7) yes
C4 H4 0.950 no
C6 H6A 0.980 no
C6 H6B 0.980 no
C6 H6C 0.980 no
C7 H7A 0.980 no
C7 H7B 0.980 no
C7 H7C 0.980 no
C9 H9 0.950 no
C11 H11 1.000 no
C11A H11A 0.980 no
C11A H11B 0.980 no
C11A H11C 0.980 no
C11B H11D 0.980 no
C11B H11E 0.980 no
C11B H11F 0.980 no
C13 H13 0.950 no
C15 H15G 0.980 no
C15 H15H 0.980 no
C15 H15I 0.980 no
C16 H16G 0.980 no
C16 H16H 0.980 no
C16 H16I 0.980 no
C18 H18 0.950 no
C21 H21 0.950 no
C23 H23C 0.980 no
C23 H23D 0.980 no
C23 H23E 0.980 no
C24 H24C 0.980 no
C24 H24D 0.980 no
C24 H24E 0.980 no
C26 H26 0.950 no
C31 H31 0.950 no
C33 H33A 0.980 no
C33 H33B 0.980 no
C33 H33C 0.980 no
C34 H34A 0.980 no
C34 H34B 0.980 no
C34 H34C 0.980 no
C36 H36 0.950 no
C38 H38 1.000 no
C40 H40 0.950 no
C42 H42A 0.980 no
C42 H42B 0.980 no
C42 H42C 0.980 no
C43 H43A 0.980 no
C43 H43B 0.980 no
C43 H43C 0.980 no
C45 H45 0.950 no
C48 H48 0.950 no
C50 H50A 0.980 no
C50 H50B 0.980 no
C50 H50C 0.980 no
C51 H51A 0.980 no
C51 H51B 0.980 no
C51 H51C 0.980 no
C53 H53 0.950 no
C58 H58 0.950 no
C60 H60A 0.980 no
C60 H60B 0.980 no
C60 H60C 0.980 no
C61 H61A 0.980 no
C61 H61B 0.980 no
C61 H61C 0.980 no
C63 H63 0.950 no
C65 H65 1.000 no
C67 H67 0.950 no
C69 H69A 0.980 no
C69 H69B 0.980 no
C69 H69C 0.980 no
C70 H70A 0.980 no
C70 H70B 0.980 no
C70 H70C 0.980 no
C72 H72 0.950 no
C75 H75 0.950 no
C77 H77A 0.980 no
C77 H77B 0.980 no
C77 H77C 0.980 no
C78 H78A 0.980 no
C78 H78B 0.980 no
C78 H78C 0.980 no
C80 H80 0.950 no
C85 H85 0.950 no
C87 H87A 0.980 no
C87 H87B 0.980 no
C87 H87C 0.980 no
C88 H88A 0.980 no
C88 H88B 0.980 no
C88 H88C 0.980 no
C90 H90 0.950 no
C92 H92 1.000 no
C94 H94 0.950 no
C96 H96A 0.980 no
C96 H96B 0.980 no
C96 H96C 0.980 no
C97 H97A 0.980 no
C97 H97B 0.980 no
C97 H97C 0.980 no
C99 H99 0.950 no
C102 H102 0.950 no
C104 H10A 0.980 no
C104 H10B 0.980 no
C104 H10C 0.980 no
C105 H10D 0.980 no
C105 H10E 0.980 no
C105 H10F 0.980 no
C107 H107 0.950 no
C109 H109 0.950 no
C110 H110 0.950 no
C111 H111 0.950 no
C112 H112 0.950 no
C116 H116 0.950 no
C117 H117 0.950 no
C118 H118 0.950 no
C119 H119 0.950 no
C121 H12A 0.990 no
C121 H12B 0.990 no
C122 H12I 0.980 no
C122 H12J 0.980 no
C122 H12K 0.980 no
C126 H126 0.950 no
C128 H12C 0.980 no
C128 H12D 0.980 no
C128 H12E 0.980 no
C129 H12F 0.980 no
C129 H12G 0.980 no
C129 H12H 0.980 no
C131 H131 0.950 no
C133 H133 1.000 no
C135 H135 0.950 no
C137 H13A 0.980 no
C137 H13B 0.980 no
C137 H13C 0.980 no
C138 H13D 0.980 no
C138 H13E 0.980 no
C138 H13F 0.980 no
C140 H140 0.950 no
C143 H143 0.950 no
C145 H14A 0.980 no
C145 H14B 0.980 no
C145 H14C 0.980 no
C146 H14D 0.980 no
C146 H14E 0.980 no
C146 H14F 0.980 no
C148 H148 0.950 no
C153 H153 0.950 no
C155 H15A 0.980 no
C155 H15B 0.980 no
C155 H15C 0.980 no
C156 H15D 0.980 no
C156 H15E 0.980 no
C156 H15F 0.980 no
C158 H158 0.950 no
C160 H160 1.000 no
C162 H162 0.950 no
C164 H16A 0.980 no
C164 H16B 0.980 no
C164 H16C 0.980 no
C165 H16D 0.980 no
C165 H16E 0.980 no
C165 H16F 0.980 no
C167 H167 0.950 no
C170 H170 0.950 no
C172 H17A 0.980 no
C172 H17B 0.980 no
C172 H17C 0.980 no
C173 H17D 0.980 no
C173 H17E 0.980 no
C173 H17F 0.980 no
C175 H175 0.950 no
C180 H180 0.950 no
C182 H18A 0.980 no
C182 H18B 0.980 no
C182 H18C 0.980 no
C183 H18D 0.980 no
C183 H18E 0.980 no
C183 H18F 0.980 no
C185 H185 0.950 no
C187 H187 1.000 no
C189 H189 0.950 no
C191 H19A 0.980 no
C191 H19B 0.980 no
C191 H19C 0.980 no
C192 H19D 0.980 no
C192 H19E 0.980 no
C192 H19F 0.980 no
C194 H194 0.950 no
C197 H197 0.950 no
C199 H19G 0.980 no
C199 H19H 0.980 no
C199 H19I 0.980 no
C200 H20A 0.980 no
C200 H20B 0.980 no
C200 H20C 0.980 no
C202 H202 0.950 no
C207 H207 0.950 no
C209 H20D 0.980 no
C209 H20E 0.980 no
C209 H20F 0.980 no
C210 H21A 0.980 no
C210 H21B 0.980 no
C210 H21C 0.980 no
C212 H212 0.950 no
C214 H214 1.000 no
C216 H216 0.950 no
C218 H21D 0.980 no
C218 H21E 0.980 no
C218 H21F 0.980 no
C219 H21G 0.980 no
C219 H21H 0.980 no
C219 H21I 0.980 no
C221 H221 0.950 no
C224 H224 0.950 no
C226 H22A 0.980 no
C226 H22B 0.980 no
C226 H22C 0.980 no
C227 H22D 0.980 no
C227 H22E 0.980 no
C227 H22F 0.980 no
C229 H229 0.950 no
C231 H231 0.950 no
C232 H232 0.950 no
C233 H233 0.950 no
C234 H234 0.950 no
C238 H238 0.950 no
C239 H239 0.950 no
C240 H240 0.950 no
C241 H241 0.950 no
C243 H24A 0.990 no
C243 H24B 0.990 no
C244 H24F 0.980 no
C244 H24G 0.980 no
C244 H24H 0.980 no
C248 H248 0.950 no
C250 H25A 0.980 no
C250 H25B 0.980 no
C250 H25C 0.980 no
C251 H25D 0.980 no
C251 H25E 0.980 no
C251 H25F 0.980 no
C253 H253 0.950 no
C255 H255 1.000 no
C257 H257 0.950 no
C259 H25G 0.980 no
C259 H25H 0.980 no
C259 H25I 0.980 no
C260 H26A 0.980 no
C260 H26B 0.980 no
C260 H26C 0.980 no
C262 H262 0.950 no
C265 H265 0.950 no
C267 H26D 0.980 no
C267 H26E 0.980 no
C267 H26F 0.980 no
C268 H26G 0.980 no
C268 H26H 0.980 no
C268 H26I 0.980 no
C270 H270 0.950 no
C275 H275 0.950 no
C277 H27A 0.980 no
C277 H27B 0.980 no
C277 H27C 0.980 no
C278 H27D 0.980 no
C278 H27E 0.980 no
C278 H27F 0.980 no
C280 H280 0.950 no
C282 H282 1.000 no
C284 H284 0.950 no
C286 H28A 0.980 no
C286 H28B 0.980 no
C286 H28C 0.980 no
C287 H28D 0.980 no
C287 H28E 0.980 no
C287 H28F 0.980 no
C289 H289 0.950 no
C292 H292 0.950 no
C294 H29A 0.980 no
C294 H29B 0.980 no
C294 H29C 0.980 no
C295 H29D 0.980 no
C295 H29E 0.980 no
C295 H29F 0.980 no
C297 H297 0.950 no
C302 H302 0.950 no
C304 H30A 0.980 no
C304 H30B 0.980 no
C304 H30C 0.980 no
C305 H30D 0.980 no
C305 H30E 0.980 no
C305 H30F 0.980 no
C307 H307 0.950 no
C309 H309 1.000 no
C311 H311 0.950 no
C313 H31A 0.980 no
C313 H31B 0.980 no
C313 H31C 0.980 no
C314 H31D 0.980 no
C314 H31E 0.980 no
C314 H31F 0.980 no
C316 H316 0.950 no
C319 H319 0.950 no
C321 H32A 0.980 no
C321 H32B 0.980 no
C321 H32C 0.980 no
C322 H32D 0.980 no
C322 H32E 0.980 no
C322 H32F 0.980 no
C324 H324 0.950 no
C329 H329 0.950 no
C331 H33D 0.980 no
C331 H33E 0.980 no
C331 H33F 0.980 no
C332 H33G 0.980 no
C332 H33H 0.980 no
C332 H33I 0.980 no
C334 H334 0.950 no
C336 H336 1.000 no
C338 H338 0.950 no
C340 H34D 0.980 no
C340 H34E 0.980 no
C340 H34F 0.980 no
C341 H34G 0.980 no
C341 H34H 0.980 no
C341 H34I 0.980 no
C343 H343 0.950 no
C346 H346 0.950 no
C348 H34J 0.980 no
C348 H34K 0.980 no
C348 H34L 0.980 no
C349 H34M 0.980 no
C349 H34N 0.980 no
C349 H34O 0.980 no
C351 H351 0.950 no
C353 H353 0.950 no
C354 H354 0.950 no
C355 H355 0.950 no
C356 H356 0.950 no
C358 H35A 0.990 no
C358 H35B 0.990 no
C359 H35C 0.980 no
C359 H35D 0.980 no
C359 H35E 0.980 no
C360 H360 0.950 no
C361 H361 0.950 no
C362 H362 0.950 no
C363 H363 0.950 no
C365 H36A 0.990 no
C365 H36B 0.990 no
C366 H36C 0.980 no
C366 H36D 0.980 no
C366 H36E 0.980 no

loop_
_geom_contact_atom_site_label_1
_geom_contact_atom_site_label_2
_geom_contact_distance
_geom_contact_publ_flag
_geom_contact_site_symmetry_2
Rh1 C114 3.407(10) no .
Rh2 C121 3.506(7) no .
Rh3 C236 3.519(8) no .
Rh4 C243 3.487(7) no .
Rh5 C358 3.483(7) no .
Rh6 C365 3.532(5) no .
O1 O8 3.436(5) no .
O1 C18 3.062(6) no .
O1 C19 2.970(5) no .
O1 C20 2.908(6) no .
O1 C21 2.977(7) no .
O1 C82 3.338(6) no .
O1 C109 3.080(10) no .
O2 O3 3.477(5) no .
O2 C3 2.892(5) no .
O2 C4 2.820(7) no .
O2 C19 3.410(5) no .
O2 C20 3.588(7) no .
O2 C28 3.421(6) no .
O2 C82 3.566(7) no .
O2 C121 3.428(8) no .
O3 C1 3.459(6) no .
O3 C30 2.911(7) no .
O3 C31 2.835(6) no .
O3 C46 3.409(7) no .
O3 C47 3.597(7) no .
O3 C55 3.586(5) no .
O3 C109 3.237(10) no .
O4 O5 3.427(5) no .
O4 C45 3.042(5) no .
O4 C46 2.953(6) no .
O4 C47 2.892(6) no .
O4 C48 2.980(6) no .
O4 C55 3.316(6) no .
O4 C120 3.588(8) no .
O4 C121 3.125(8) no .
O5 C11B 3.21(3) no .
O5 C28 3.343(6) no .
O5 C72 3.105(6) no .
O5 C73 3.019(5) no .
O5 C74 2.892(5) no .
O5 C75 2.927(6) no .
O5 C114 3.127(12) no .
O6 O7 3.463(6) no .
O6 C28 3.577(5) no .
O6 C57 2.853(5) no .
O6 C58 2.803(6) no .
O6 C73 3.371(6) no .
O6 C74 3.594(6) no .
O6 C82 3.383(7) no .
O6 C116 3.159(8) no .
O7 C1 3.544(6) no .
O7 C55 3.426(6) no .
O7 C84 2.878(8) no .
O7 C85 2.813(10) no .
O7 C100 3.414(7) no .
O7 C101 3.580(8) no .
O7 C114 3.307(11) no .
O8 C1 3.305(5) no .
O8 C99 3.014(5) no .
O8 C100 2.944(7) no .
O8 C101 2.912(8) no .
O8 C102 2.999(7) no .
O8 C116 3.110(9) no .
O9 O12 3.443(6) no .
O9 C140 2.997(4) no .
O9 C141 2.948(5) no .
O9 C142 3.003(7) no .
O9 C143 3.078(8) no .
O9 C150 3.352(8) no .
O9 C231 3.061(8) no .
O10 O15 3.429(5) no .
O10 C125 2.855(6) no .
O10 C126 2.784(7) no .
O10 C141 3.582(5) no .
O10 C142 3.419(7) no .
O10 C150 3.574(7) no .
O10 C204 3.379(6) no .
O10 C243 3.393(7) no .
O11 O14 3.481(4) no .
O11 C123 3.593(7) no .
O11 C152 2.882(7) no .
O11 C153 2.838(6) no .
O11 C168 3.557(7) no .
O11 C169 3.431(8) no .
O11 C177 3.410(5) no .
O11 C236 3.437(9) no .
O12 C123 3.344(7) no .
O12 C167 2.988(5) no .
O12 C168 2.949(5) no .
O12 C169 2.962(7) no .
O12 C170 3.034(8) no .
O12 C238 3.079(7) no .
O13 O16 3.422(6) no .
O13 C194 2.922(5) no .
O13 C195 2.901(5) no .
O13 C196 3.008(8) no .
O13 C197 3.092(8) no .
O13 C204 3.323(7) no .
O13 C236 3.132(8) no .
O13 C237 3.215(13) no .
O14 C150 3.397(4) no .
O14 C179 2.868(6) no .
O14 C180 2.802(6) no .
O14 C196 3.391(7) no .
O14 C238 3.177(8) no .
O15 C123 3.366(5) no .
O15 C206 2.851(7) no .
O15 C207 2.759(9) no .
O15 C223 3.364(7) no .
O15 C231 3.303(7) no .
O16 C177 3.339(7) no .
O16 C221 2.963(5) no .
O16 C222 2.929(6) no .
O16 C223 3.051(8) no .
O16 C224 3.183(8) no .
O16 C243 3.182(9) no .
O16 C244 3.214(10) no .
O17 O24 3.579(4) no .
O17 C262 3.151(6) no .
O17 C263 3.021(7) no .
O17 C264 2.964(8) no .
O17 C265 3.001(8) no .
O17 C272 3.571(5) no .
O17 C326 3.400(6) no .
O17 C353 3.046(8) no .
O18 O19 3.584(6) no .
O18 C247 2.847(7) no .
O18 C248 2.769(8) no .
O18 C263 3.444(5) no .
O18 C264 3.527(6) no .
O18 C272 3.521(7) no .
O18 C326 3.455(8) no .
O18 C360 3.185(6) no .
O19 C245 3.428(7) no .
O19 C274 2.852(7) no .
O19 C275 2.754(7) no .
O19 C290 3.581(5) no .
O19 C291 3.395(8) no .
O19 C299 3.565(6) no .
O19 C353 3.125(5) no .
O20 O21 3.574(6) no .
O20 C245 3.526(5) no .
O20 C289 2.972(6) no .
O20 C290 2.927(7) no .
O20 C291 3.027(7) no .
O20 C292 3.122(7) no .
O20 C299 3.471(8) no .
O20 C365 3.138(6) no .
O21 C272 3.401(8) no .
O21 C316 3.095(6) no .
O21 C317 2.993(5) no .
O21 C318 2.921(7) no .
O21 C319 2.974(8) no .
O21 C326 3.571(6) no .
O21 C358 3.216(6) no .
O22 C272 3.504(7) no .
O22 C301 2.849(6) no .
O22 C302 2.780(5) no .
O22 C317 3.493(7) no .
O22 C318 3.497(8) no .
O22 C326 3.496(5) no .
O22 C365 3.485(8) no .
O23 C245 3.525(8) no .
O23 C299 3.435(5) no .
O23 C328 2.862(6) no .
O23 C329 2.797(6) no .
O23 C344 3.415(7) no .
O23 C345 3.585(7) no .
O23 C358 3.356(8) no .
O24 C245 3.444(6) no .
O24 C299 3.496(7) no .
O24 C343 3.144(8) no .
O24 C344 3.046(7) no .
O24 C345 2.904(6) no .
O24 C346 2.912(6) no .
O24 C360 3.069(7) no .
N1 C11B 3.166(19) no .
N1 C111 2.776(14) no .
N2 C118 2.756(9) no .
N3 C233 2.777(11) no .
N3 C237 3.271(12) no .
N4 C240 2.749(10) no .
N4 C244 3.233(9) no .
N5 C355 2.791(7) no .
N6 C362 2.800(8) no .
C1 C4 3.154(9) no .
C1 C18 2.920(7) no .
C1 C21 3.015(10) no .
C2 C11 2.606(5) no .
C3 C8 2.802(9) no .
C3 C12 2.834(8) no .
C3 C27 2.795(10) no .
C4 C9 2.754(6) no .
C4 C20 3.597(11) no .
C5 C10 2.779(10) no .
C6 C7 2.912(7) no .
C9 C12 3.584(10) no .
C9 C27 3.504(11) no .
C10 C13 3.577(9) no .
C10 C19 2.800(9) no .
C10 C20 2.802(10) no .
C10 C26 3.509(12) no .
C11A C112 2.801(15) no .
C11B C112 3.15(2) no .
C12 C17 2.792(8) no .
C12 C20 2.843(8) no .
C13 C18 2.752(5) no .
C13 C27 3.579(9) no .
C14 C19 2.805(7) no .
C15 C16 2.962(6) no .
C19 C27 2.814(8) no .
C20 C25 2.774(11) no .
C21 C26 2.758(6) no .
C21 C102 3.323(9) no .
C22 C27 2.792(10) no .
C23 C24 2.960(9) no .
C28 C31 3.171(7) no .
C28 C45 2.891(6) no .
C28 C48 3.017(7) no .
C29 C38 2.623(8) no .
C30 C35 2.820(8) no .
C30 C39 2.826(8) no .
C30 C45 3.588(7) no .
C30 C48 3.579(6) no .
C30 C54 2.817(8) no .
C31 C36 2.781(8) no .
C32 C37 2.812(9) no .
C33 C34 2.950(9) no .
C36 C39 3.568(8) no .
C36 C54 3.570(7) no .
C37 C46 2.790(7) no .
C37 C47 2.800(6) no .
C37 C53 3.558(7) no .
C39 C44 2.797(7) no .
C39 C47 2.805(5) no .
C39 C53 3.544(5) no .
C40 C45 2.781(8) no .
C40 C54 3.571(5) no .
C41 C46 2.792(7) no .
C42 C43 2.955(9) no .
C45 C121 3.454(8) no .
C46 C54 2.811(6) no .
C47 C52 2.798(7) no .
C48 C53 2.759(8) no .
C48 C75 3.553(9) no .
C49 C54 2.763(5) no .
C50 C51 2.940(9) no .
C50 C58 3.581(9) no .
C55 C58 3.141(9) no .
C55 C72 2.913(9) no .
C55 C75 3.009(8) no .
C56 C65 2.606(6) no .
C57 C62 2.791(9) no .
C57 C66 2.830(10) no .
C57 C75 3.589(8) no .
C57 C81 2.838(9) no .
C58 C63 2.767(6) no .
C59 C64 2.775(11) no .
C60 C61 2.970(8) no .
C63 C66 3.580(11) no .
C63 C81 3.529(10) no .
C64 C67 3.573(11) no .
C64 C73 2.812(9) no .
C64 C74 2.799(8) no .
C64 C80 3.558(9) no .
C66 C71 2.798(11) no .
C66 C74 2.834(8) no .
C67 C72 2.780(7) no .
C68 C73 2.792(10) no .
C69 C70 2.975(8) no .
C72 C99 3.364(9) no .
C73 C81 2.833(9) no .
C74 C79 2.799(8) no .
C75 C80 2.759(5) no .
C76 C81 2.773(7) no .
C77 C78 2.966(6) no .
C82 C85 3.145(11) no .
C82 C99 2.900(6) no .
C82 C102 3.024(8) no .
C83 C92 2.613(10) no .
C84 C89 2.788(14) no .
C84 C93 2.829(9) no .
C84 C99 3.586(9) no .
C84 C102 3.578(10) no .
C84 C108 2.791(10) no .
C85 C90 2.796(12) no .
C85 C101 3.591(11) no .
C86 C91 2.782(13) no .
C87 C88 2.932(18) no .
C90 C93 3.575(12) no .
C90 C108 3.524(13) no .
C91 C94 3.564(9) no .
C91 C100 2.812(11) no .
C91 C101 2.814(11) no .
C91 C107 3.524(11) no .
C93 C98 2.793(9) no .
C93 C101 2.824(6) no .
C94 C99 2.774(9) no .
C94 C108 3.589(6) no .
C95 C100 2.807(7) no .
C96 C97 2.949(9) no .
C100 C108 2.822(8) no .
C101 C106 2.778(9) no .
C102 C107 2.753(11) no .
C103 C108 2.819(8) no .
C104 C105 2.926(11) no .
C109 C112 2.777(15) no .
C110 C113 2.802(10) no .
C116 C119 2.699(11) no .
C117 C120 2.753(8) no .
C119 C122 2.935(8) no .
C123 C126 3.146(8) no .
C123 C140 3.040(5) no .
C123 C143 2.930(9) no .
C124 C133 2.620(7) no .
C125 C130 2.814(9) no .
C125 C134 2.779(7) no .
C125 C149 2.828(10) no .
C126 C131 2.783(8) no .
C126 C141 3.587(8) no .
C127 C132 2.776(9) no .
C128 C129 2.959(10) no .
C131 C134 3.493(8) no .
C131 C149 3.599(9) no .
C132 C135 3.497(7) no .
C132 C141 2.797(8) no .
C132 C142 2.821(8) no .
C132 C148 3.545(10) no .
C134 C139 2.785(9) no .
C134 C142 2.830(6) no .
C135 C140 2.764(8) no .
C136 C141 2.782(5) no .
C137 C138 2.976(9) no .
C140 C167 3.379(9) no .
C141 C149 2.821(9) no .
C142 C147 2.798(10) no .
C143 C148 2.753(7) no .
C143 C224 3.318(6) no .
C143 C226 3.589(9) no .
C144 C149 2.788(7) no .
C145 C146 2.970(9) no .
C150 C153 3.208(7) no .
C150 C167 2.964(6) no .
C150 C170 2.926(9) no .
C151 C160 2.610(8) no .
C152 C157 2.803(8) no .
C152 C161 2.782(8) no .
C152 C167 3.579(8) no .
C152 C176 2.849(9) no .
C153 C158 2.746(9) no .
C154 C159 2.747(10) no .
C155 C156 2.976(11) no .
C158 C161 3.554(9) no .
C158 C176 3.502(8) no .
C159 C162 3.545(9) no .
C159 C168 2.825(8) no .
C159 C169 2.799(6) no .
C159 C175 3.565(9) no .
C161 C166 2.803(9) no .
C161 C169 2.826(5) no .
C161 C175 3.577(8) no .
C162 C167 2.770(8) no .
C163 C168 2.771(7) no .
C164 C165 2.940(10) no .
C168 C176 2.830(9) no .
C169 C174 2.783(10) no .
C170 C175 2.779(8) no .
C170 C197 3.492(9) no .
C171 C176 2.789(5) no .
C172 C173 2.939(9) no .
C177 C180 3.137(9) no .
C177 C194 2.993(8) no .
C177 C197 2.915(9) no .
C178 C187 2.620(8) no .
C179 C184 2.801(9) no .
C179 C188 2.823(9) no .
C179 C194 3.563(11) no .
C179 C203 2.858(9) no .
C180 C185 2.778(9) no .
C180 C195 3.586(10) no .
C181 C186 2.768(10) no .
C182 C183 3.000(11) no .
C185 C188 3.568(12) no .
C185 C203 3.571(10) no .
C186 C189 3.589(11) no .
C186 C195 2.820(11) no .
C186 C196 2.798(8) no .
C188 C193 2.751(12) no .
C188 C196 2.819(7) no .
C188 C202 3.530(10) no .
C189 C194 2.759(8) no .
C189 C203 3.545(9) no .
C190 C195 2.786(9) no .
C191 C192 2.972(11) no .
C195 C203 2.816(10) no .
C196 C201 2.807(11) no .
C197 C202 2.774(9) no .
C197 C236 3.563(12) no .
C198 C203 2.780(7) no .
C199 C200 2.959(12) no .
C204 C207 3.128(11) no .
C204 C221 3.046(6) no .
C204 C224 2.933(9) no .
C205 C214 2.619(8) no .
C206 C211 2.786(13) no .
C206 C215 2.796(7) no .
C206 C224 3.556(8) no .
C206 C230 2.770(9) no .
C207 C212 2.764(9) no .
C208 C213 2.753(11) no .
C209 C210 2.943(13) no .
C212 C215 3.544(11) no .
C212 C230 3.503(10) no .
C213 C216 3.530(8) no .
C213 C222 2.780(11) no .
C213 C223 2.782(9) no .
C213 C229 3.511(9) no .
C215 C220 2.773(10) no .
C215 C223 2.832(6) no .
C216 C221 2.742(9) no .
C217 C222 2.787(6) no .
C218 C219 2.948(9) no .
C222 C230 2.810(9) no .
C223 C228 2.783(10) no .
C224 C229 2.750(9) no .
C225 C230 2.768(7) no .
C226 C227 2.952(10) no .
C231 C234 2.712(10) no .
C232 C235 2.762(12) no .
C234 C237 3.113(14) no .
C238 C241 2.698(9) no .
C239 C242 2.781(11) no .
C241 C244 3.189(12) no .
C245 C248 3.161(9) no .
C245 C262 2.991(6) no .
C245 C265 2.978(8) no .
C246 C255 2.576(8) no .
C247 C252 2.826(10) no .
C247 C256 2.808(6) no .
C247 C262 3.587(9) no .
C247 C265 3.557(9) no .
C247 C271 2.809(7) no .
C248 C253 2.764(8) no .
C248 C264 3.590(8) no .
C249 C254 2.803(6) no .
C250 C251 2.952(8) no .
C253 C256 3.549(10) no .
C253 C271 3.591(10) no .
C254 C257 3.487(8) no .
C254 C263 2.775(10) no .
C254 C264 2.792(10) no .
C254 C270 3.557(9) no .
C256 C261 2.794(10) no .
C256 C264 2.821(8) no .
C257 C262 2.754(9) no .
C258 C263 2.820(7) no .
C259 C260 2.954(10) no .
C262 C346 3.370(7) no .
C263 C271 2.831(9) no .
C264 C269 2.794(9) no .
C265 C270 2.734(9) no .
C265 C292 3.432(6) no .
C266 C271 2.784(10) no .
C267 C268 3.002(13) no .
C272 C275 3.122(8) no .
C272 C289 3.008(5) no .
C272 C292 2.922(10) no .
C273 C282 2.614(8) no .
C274 C279 2.808(9) no .
C274 C283 2.791(6) no .
C274 C289 3.554(6) no .
C274 C298 2.806(10) no .
C275 C280 2.802(9) no .
C275 C290 3.592(7) no .
C276 C281 2.794(9) no .
C277 C278 2.942(10) no .
C280 C283 3.561(8) no .
C280 C298 3.585(11) no .
C281 C284 3.541(7) no .
C281 C290 2.780(8) no .
C281 C291 2.787(10) no .
C281 C297 3.530(11) no .
C283 C288 2.783(8) no .
C283 C291 2.812(7) no .
C284 C289 2.759(9) no .
C285 C290 2.791(6) no .
C286 C287 2.955(11) no .
C289 C316 3.448(10) no .
C289 C365 3.551(9) no .
C290 C298 2.844(9) no .
C291 C296 2.782(11) no .
C292 C297 2.779(9) no .
C293 C298 2.790(9) no .
C294 C295 2.957(10) no .
C299 C302 3.189(6) no .
C299 C316 2.978(8) no .
C299 C319 2.935(9) no .
C300 C309 2.595(8) no .
C301 C306 2.824(6) no .
C301 C310 2.811(9) no .
C301 C316 3.589(8) no .
C301 C319 3.566(6) no .
C301 C325 2.808(9) no .
C302 C307 2.770(9) no .
C303 C308 2.788(9) no .
C304 C305 2.978(11) no .
C307 C310 3.543(8) no .
C307 C325 3.554(7) no .
C308 C311 3.523(9) no .
C308 C317 2.796(7) no .
C308 C318 2.807(5) no .
C308 C324 3.524(8) no .
C310 C315 2.803(8) no .
C310 C318 2.817(7) no .
C311 C316 2.792(9) no .
C312 C317 2.808(8) no .
C313 C314 2.966(9) no .
C317 C325 2.838(9) no .
C318 C323 2.793(9) no .
C319 C324 2.752(9) no .
C319 C343 3.287(9) no .
C319 C358 3.524(7) no .
C320 C325 2.775(6) no .
C321 C322 2.970(9) no .
C326 C329 3.165(7) no .
C326 C343 2.945(7) no .
C326 C346 3.006(8) no .
C327 C336 2.606(8) no .
C328 C333 2.820(7) no .
C328 C337 2.821(7) no .
C328 C346 3.590(9) no .
C328 C352 2.820(9) no .
C329 C334 2.745(9) no .
C330 C335 2.786(8) no .
C331 C332 2.967(9) no .
C334 C352 3.544(9) no .
C335 C338 3.594(6) no .
C335 C344 2.825(5) no .
C335 C345 2.784(9) no .
C335 C351 3.549(10) no .
C337 C342 2.804(7) no .
C337 C345 2.846(9) no .
C337 C351 3.596(10) no .
C338 C343 2.773(8) no .
C339 C344 2.776(9) no .
C340 C341 2.934(10) no .
C344 C352 2.820(8) no .
C345 C350 2.787(9) no .
C346 C351 2.771(8) no .
C347 C352 2.783(10) no .
C348 C349 2.959(10) no .
C353 C356 2.699(11) no .
C354 C357 2.769(9) no .
C356 C359 2.960(9) no .
C360 C363 2.683(6) no .
C361 C364 2.765(8) no .
C363 C366 2.953(10) no .
C7 C156 3.538(10) no 1_665
C7 C200 3.487(14) no 2_667
C8 C156 3.460(9) no 1_665
C13 C155 3.555(10) no 1_665
C20 C295 3.522(11) no 1_565
C27 C295 3.474(11) no 1_565
C34 C77 3.471(8) no 2_676
C36 C137 3.438(6) no 1_665
C41 C138 3.598(7) no 1_665
C42 C138 3.471(9) no 1_665
C43 C156 3.517(7) no 1_665
C51 C343 3.416(10) no 2_666
C51 C344 3.472(9) no 2_666
C51 C360 3.495(9) no 2_666
C51 C361 3.588(10) no 2_666
C52 C361 3.410(9) no 2_666
C53 C361 3.477(8) no 2_666
C53 C362 3.435(9) no 2_666
C77 C34 3.471(8) no 2_676
C94 C228 3.546(10) no .
C96 C226 3.591(10) no .
C110 C293 3.550(8) no 1_565
C110 C296 3.525(8) no 1_565
C119 C332 3.580(10) no .
C128 C324 3.586(10) no .
C134 C251 3.361(10) no 1_455
C135 C251 3.248(10) no 1_455
C136 C251 3.501(10) no 1_455
C137 C36 3.438(6) no 1_445
C138 C41 3.598(7) no 1_445
C138 C42 3.471(9) no 1_445
C155 C13 3.555(10) no 1_445
C156 C7 3.538(10) no 1_445
C156 C8 3.460(9) no 1_445
C156 C43 3.517(7) no 1_445
C161 C313 3.554(8) no .
C164 C305 3.331(8) no 2_556
C168 C313 3.588(10) no .
C176 C313 3.559(9) no .
C189 C354 3.447(7) no 2_667
C189 C355 3.468(9) no 2_667
C190 C354 3.465(9) no 2_667
C191 C262 3.521(9) no 2_667
C191 C263 3.377(10) no 2_667
C191 C264 3.461(10) no 2_667
C191 C353 3.598(9) no 2_667
C200 C7 3.487(14) no 2_667
C209 C209 3.53(2) no 2_567
C212 C268 3.581(8) no 2_667
C226 C96 3.591(10) no .
C228 C94 3.546(10) no .
C239 C312 3.436(7) no .
C239 C315 3.482(9) no .
C251 C134 3.361(10) no 1_655
C251 C135 3.248(10) no 1_655
C251 C136 3.501(10) no 1_655
C262 C191 3.521(9) no 2_667
C263 C191 3.377(10) no 2_667
C264 C191 3.461(10) no 2_667
C268 C212 3.581(8) no 2_667
C293 C110 3.550(8) no 1_545
C295 C20 3.522(11) no 1_545
C295 C27 3.474(11) no 1_545
C296 C110 3.525(8) no 1_545
C305 C164 3.331(8) no 2_556
C312 C239 3.436(7) no .
C313 C161 3.554(8) no .
C313 C168 3.588(10) no .
C313 C176 3.559(9) no .
C315 C239 3.482(9) no .
C324 C128 3.586(10) no .
C332 C119 3.580(10) no .
C343 C51 3.416(10) no 2_666
C344 C51 3.472(9) no 2_666
C353 C191 3.598(9) no 2_667
C354 C189 3.447(7) no 2_667
C354 C190 3.465(9) no 2_667
C355 C189 3.468(9) no 2_667
C360 C51 3.495(9) no 2_666
C361 C51 3.588(10) no 2_666
C361 C52 3.410(9) no 2_666
C361 C53 3.477(8) no 2_666
C362 C53 3.435(9) no 2_666
Rh1 H109 3.0159 no .
Rh2 H12A 3.1224 no .
Rh2 H12B 3.4529 no .
Rh2 H99 3.5898 no .
Rh2 H116 2.9590 no .
Rh3 H231 2.9941 no .
Rh4 H24A 2.8514 no .
Rh4 H238 2.9867 no .
Rh5 H35A 3.2293 no .
Rh5 H35B 3.2617 no .
Rh5 H319 3.5961 no .
Rh5 H353 2.9751 no .
Rh6 H36A 3.3509 no .
Rh6 H36B 3.2419 no .
Rh6 H360 2.9653 no .
O1 H18 2.5846 no .
O1 H21 2.4537 no .
O1 H109 2.5656 no .
O2 H4 2.1944 no .
O2 H12A 2.5716 no .
O2 H18 3.2401 no .
O2 H43B 3.5552 no .
O2 H45 2.8089 no .
O2 H102 3.2962 no .
O3 H18 2.9811 no .
O3 H31 2.2131 no .
O3 H45 3.1786 no .
O3 H48 3.5949 no .
O3 H75 3.2265 no .
O3 H109 2.8334 no .
O4 H12A 2.9455 no .
O4 H12B 2.5393 no .
O4 H45 2.5956 no .
O4 H48 2.5064 no .
O5 H11D 2.7021 no .
O5 H11F 3.3508 no .
O5 H72 2.6063 no .
O5 H75 2.4021 no .
O6 H48 3.2480 no .
O6 H58 2.1902 no .
O6 H72 3.1926 no .
O6 H97C 3.4589 no .
O6 H99 2.6845 no .
O6 H116 2.7612 no .
O7 H21 3.1194 no .
O7 H72 2.8610 no .
O7 H85 2.2007 no .
O7 H99 3.2237 no .
O7 H102 3.5657 no .
O8 H99 2.5229 no .
O8 H102 2.4957 no .
O8 H116 2.5789 no .
O9 H140 2.4605 no .
O9 H143 2.5590 no .
O9 H231 2.5062 no .
O10 H24A 2.5086 no .
O10 H126 2.1710 no .
O10 H143 3.2933 no .
O10 H167 3.2551 no .
O10 H224 2.8931 no .
O11 H140 3.3285 no .
O11 H153 2.2290 no .
O11 H167 3.5264 no .
O11 H170 3.3056 no .
O11 H197 2.8108 no .
O12 H167 2.4597 no .
O12 H170 2.5558 no .
O12 H238 2.5691 no .
O13 H194 2.4123 no .
O13 H197 2.6382 no .
O14 H17B 3.5897 no .
O14 H170 2.8029 no .
O14 H180 2.1902 no .
O14 H197 3.1950 no .
O14 H221 3.3243 no .
O14 H238 2.7469 no .
O15 H143 2.8150 no .
O15 H194 3.2852 no .
O15 H207 2.1359 no .
O15 H224 3.2029 no .
O15 H231 2.9276 no .
O16 H24A 2.5302 no .
O16 H24G 2.6226 no .
O16 H24H 3.4257 no .
O16 H221 2.4348 no .
O16 H224 2.6875 no .
O17 H262 2.6494 no .
O17 H265 2.4807 no .
O17 H353 2.5431 no .
O18 H248 2.1437 no .
O18 H262 3.3884 no .
O18 H265 3.4546 no .
O18 H292 3.2136 no .
O18 H346 2.9048 no .
O18 H360 2.7721 no .
O19 H265 2.9201 no .
O19 H275 2.1309 no .
O19 H289 3.5908 no .
O19 H292 3.2421 no .
O19 H316 3.4159 no .
O19 H353 2.6956 no .
O20 H36A 3.1358 no .
O20 H36B 2.3717 no .
O20 H289 2.4630 no .
O20 H292 2.6154 no .
O21 H35A 2.4535 no .
O21 H35B 3.2228 no .
O21 H316 2.6158 no .
O21 H319 2.4605 no .
O22 H36A 2.7733 no .
O22 H36B 3.5149 no .
O22 H289 3.0014 no .
O22 H302 2.1555 no .
O22 H316 3.4062 no .
O22 H319 3.4080 no .
O22 H343 3.2355 no .
O23 H32A 3.4936 no .
O23 H35A 3.4069 no .
O23 H35B 2.6053 no .
O23 H262 3.2923 no .
O23 H319 2.7534 no .
O23 H329 2.1725 no .
O23 H343 3.2575 no .
O23 H346 3.5927 no .
O24 H343 2.6579 no .
O24 H346 2.3958 no .
O24 H360 2.5181 no .
N1 H11D 3.0248 no .
N1 H11E 3.5696 no .
N1 H31 3.5530 no .
N1 H110 3.3967 no .
N1 H112 3.2277 no .
N2 H12A 2.5670 no .
N2 H12B 2.7283 no .
N2 H58 3.3494 no .
N2 H117 3.2625 no .
N2 H119 3.2402 no .
N3 H207 3.3720 no .
N3 H232 3.2815 no .
N3 H234 3.2382 no .
N4 H24A 2.4397 no .
N4 H24B 3.0923 no .
N4 H24F 3.5905 no .
N4 H24G 3.0877 no .
N4 H126 3.5517 no .
N4 H180 3.4222 no .
N4 H239 3.2904 no .
N4 H241 3.2213 no .
N5 H35A 2.5943 no .
N5 H35B 2.6197 no .
N5 H275 3.2539 no .
N5 H329 3.5824 no .
N5 H354 3.2906 no .
N5 H356 3.2329 no .
N6 H36A 2.6437 no .
N6 H36B 2.5731 no .
N6 H248 3.3025 no .
N6 H302 3.5893 no .
N6 H361 3.2856 no .
N6 H363 3.2315 no .
C1 H4 2.8660 no .
C1 H18 2.5874 no .
C1 H21 2.7084 no .
C1 H45 3.2506 no .
C1 H102 3.2494 no .
C1 H109 3.5739 no .
C2 H4 2.8655 no .
C2 H10A 3.5687 no .
C2 H18 2.8150 no .
C2 H21 2.8413 no .
C2 H102 3.5866 no .
C3 H9 3.2601 no .
C3 H10A 2.9641 no .
C3 H11 3.3216 no .
C3 H43B 3.0893 no .
C4 H6A 3.1644 no .
C4 H6B 3.1193 no .
C4 H6C 2.5296 no .
C4 H10A 2.8787 no .
C4 H12A 3.2306 no .
C4 H43B 2.9964 no .
C5 H7A 2.7279 no .
C5 H7B 2.7268 no .
C5 H7C 3.2769 no .
C5 H9 3.2374 no .
C5 H10A 3.3160 no .
C5 H43B 3.5409 no .
C6 H4 2.6525 no .
C6 H7A 2.8405 no .
C6 H7B 2.8395 no .
C6 H12J 3.1507 no .
C7 H6A 2.8027 no .
C7 H6B 2.9061 no .
C7 H9 2.6842 no .
C8 H4 3.2637 no .
C8 H6A 2.7521 no .
C8 H6B 2.8008 no .
C8 H6C 3.3020 no .
C9 H7A 3.1564 no .
C9 H7B 3.1423 no .
C9 H7C 2.5717 no .
C9 H11 2.7215 no .
C10 H4 3.2444 no .
C10 H10A 3.3990 no .
C11 H9 2.7610 no .
C11 H13 2.7739 no .
C11 H26 2.7745 no .
C11A H87B 3.3612 no .
C11A H87C 3.3522 no .
C11A H112 2.4440 no .
C11B H72 3.5810 no .
C11B H112 3.1837 no .
C12 H18 3.2548 no .
C13 H11 2.7475 no .
C13 H15G 2.5766 no .
C13 H15H 3.1168 no .
C13 H15I 3.1785 no .
C14 H16G 2.7932 no .
C14 H16H 2.8267 no .
C14 H16I 3.3471 no .
C14 H18 3.2766 no .
C15 H13 2.6768 no .
C15 H16G 2.8648 no .
C15 H16H 2.9369 no .
C16 H15H 2.9548 no .
C16 H15I 2.8224 no .
C16 H18 2.6596 no .
C17 H13 3.2624 no .
C17 H15G 3.3190 no .
C17 H15H 2.7993 no .
C17 H15I 2.7316 no .
C18 H16G 3.1608 no .
C18 H16H 3.1351 no .
C18 H16I 2.5529 no .
C18 H43B 3.5413 no .
C18 H45 3.1185 no .
C18 H109 3.0506 no .
C19 H11 3.3090 no .
C19 H13 3.2489 no .
C19 H43B 3.4442 no .
C20 H10A 3.2257 no .
C20 H11 3.3169 no .
C20 H26 3.2759 no .
C20 H102 3.3502 no .
C21 H10A 3.4037 no .
C21 H10C 3.5614 no .
C21 H23C 3.1860 no .
C21 H23D 3.0987 no .
C21 H23E 2.5436 no .
C21 H102 2.8923 no .
C22 H10C 3.3980 no .
C22 H24C 2.8573 no .
C22 H24D 2.6842 no .
C22 H24E 3.3012 no .
C22 H26 3.2393 no .
C23 H21 2.6471 no .
C23 H24C 3.0676 no .
C23 H24D 2.7248 no .
C24 H23C 2.7807 no .
C24 H23D 3.0274 no .
C24 H26 2.6644 no .
C25 H10C 3.4072 no .
C25 H21 3.2450 no .
C25 H23C 2.7576 no .
C25 H23D 2.8683 no .
C25 H23E 3.3245 no .
C26 H10C 3.5409 no .
C26 H11 2.7178 no .
C26 H24C 3.0699 no .
C26 H24D 3.2171 no .
C26 H24E 2.5862 no .
C27 H21 3.2618 no .
C28 H12B 3.5174 no .
C28 H18 3.4254 no .
C28 H31 2.8870 no .
C28 H45 2.5583 no .
C28 H48 2.7041 no .
C28 H75 3.3184 no .
C29 H31 2.8417 no .
C29 H45 2.8137 no .
C29 H48 2.8315 no .
C30 H16I 3.3251 no .
C30 H36 3.2641 no .
C30 H38 3.3116 no .
C30 H77A 3.1180 no .
C31 H16I 3.1584 no .
C31 H33A 3.1423 no .
C31 H33B 3.1252 no .
C31 H33C 2.5401 no .
C31 H77A 2.8799 no .
C32 H16I 3.5961 no .
C32 H34A 2.7683 no .
C32 H34B 3.3379 no .
C32 H34C 2.8285 no .
C32 H36 3.2791 no .
C32 H77A 3.3073 no .
C33 H31 2.6651 no .
C33 H34A 2.8081 no .
C33 H34C 2.9758 no .
C34 H33A 2.8857 no .
C34 H33B 2.8689 no .
C34 H36 2.6684 no .
C35 H31 3.2909 no .
C35 H33A 2.7469 no .
C35 H33B 2.7615 no .
C35 H33C 3.3113 no .
C36 H34A 3.1917 no .
C36 H34B 2.5607 no .
C36 H34C 3.1075 no .
C36 H38 2.7189 no .
C37 H31 3.2862 no .
C38 H36 2.7604 no .
C38 H40 2.8044 no .
C38 H53 2.7672 no .
C39 H45 3.2617 no .
C40 H38 2.7400 no .
C40 H42A 2.5634 no .
C40 H42B 3.1037 no .
C40 H42C 3.1862 no .
C41 H12K 3.4229 no .
C41 H43A 2.7434 no .
C41 H43B 3.3195 no .
C41 H43C 2.8303 no .
C41 H45 3.2769 no .
C42 H40 2.6721 no .
C42 H43A 2.7681 no .
C42 H43C 3.0234 no .
C43 H12A 3.4566 no .
C43 H12K 2.9779 no .
C43 H42B 3.0164 no .
C43 H42C 2.7684 no .
C43 H45 2.6604 no .
C44 H12A 3.4797 no .
C44 H12K 2.9128 no .
C44 H40 3.2651 no .
C44 H42A 3.3162 no .
C44 H42B 2.8165 no .
C44 H42C 2.7311 no .
C45 H12A 3.0402 no .
C45 H12B 3.0590 no .
C45 H12K 3.3260 no .
C45 H18 3.1322 no .
C45 H43A 3.1844 no .
C45 H43B 2.5412 no .
C45 H43C 3.0917 no .
C46 H12B 3.4237 no .
C46 H38 3.2841 no .
C46 H40 3.2659 no .
C47 H38 3.3008 no .
C47 H53 3.2522 no .
C47 H77A 3.5401 no .
C48 H50A 3.1310 no .
C48 H50B 3.1797 no .
C48 H50C 2.5792 no .
C48 H75 3.1748 no .
C49 H51A 2.7345 no .
C49 H51B 2.8270 no .
C49 H51C 3.3236 no .
C49 H53 3.2655 no .
C50 H48 2.6781 no .
C50 H51A 2.7539 no .
C50 H51B 2.9870 no .
C51 H50A 2.9051 no .
C51 H50B 2.8364 no .
C51 H53 2.6801 no .
C52 H48 3.2693 no .
C52 H50A 2.8140 no .
C52 H50B 2.7586 no .
C52 H50C 3.3359 no .
C53 H38 2.7239 no .
C53 H51A 3.1867 no .
C53 H51B 3.1034 no .
C53 H51C 2.5691 no .
C54 H48 3.2374 no .
C55 H48 3.2139 no .
C55 H58 2.8570 no .
C55 H72 2.5818 no .
C55 H75 2.6887 no .
C55 H99 3.1564 no .
C56 H48 3.5719 no .
C56 H50C 3.5367 no .
C56 H58 2.8744 no .
C56 H72 2.8186 no .
C56 H75 2.7987 no .
C57 H50C 2.8431 no .
C57 H63 3.2749 no .
C57 H65 3.3141 no .
C57 H97C 3.0028 no .
C58 H50C 2.7213 no .
C58 H60A 3.0939 no .
C58 H60B 3.1578 no .
C58 H60C 2.5402 no .
C58 H97C 2.8390 no .
C59 H50A 3.4681 no .
C59 H50C 3.0909 no .
C59 H61A 2.8456 no .
C59 H61B 2.7582 no .
C59 H61C 3.3456 no .
C59 H63 3.2694 no .
C59 H97C 3.3392 no .
C60 H58 2.6331 no .
C60 H61A 2.9911 no .
C60 H61B 2.8144 no .
C61 H60A 2.9253 no .
C61 H60B 2.8744 no .
C61 H63 2.6883 no .
C62 H50C 3.4931 no .
C62 H58 3.2568 no .
C62 H60A 2.8136 no .
C62 H60B 2.7888 no .
C62 H60C 3.3411 no .
C63 H50C 3.5867 no .
C63 H61A 3.1350 no .
C63 H61B 3.1890 no .
C63 H61C 2.5878 no .
C63 H65 2.7017 no .
C64 H50C 3.2811 no .
C64 H58 3.2533 no .
C65 H63 2.7607 no .
C65 H67 2.7902 no .
C65 H80 2.8138 no .
C66 H72 3.2638 no .
C66 H97A 3.5889 no .
C67 H65 2.7277 no .
C67 H69A 3.1098 no .
C67 H69B 2.5504 no .
C67 H69C 3.1916 no .
C68 H70A 2.8754 no .
C68 H70B 2.6618 no .
C68 H70C 3.2897 no .
C68 H72 3.2743 no .
C69 H67 2.6620 no .
C69 H70A 3.1330 no .
C69 H70B 2.7014 no .
C70 H11C 3.3382 no .
C70 H69A 2.9795 no .
C70 H69C 2.8635 no .
C70 H72 2.6666 no .
C71 H11C 3.4042 no .
C71 H11F 3.4364 no .
C71 H67 3.2735 no .
C71 H69A 2.8398 no .
C71 H69B 3.3385 no .
C71 H69C 2.7849 no .
C71 H97A 3.5967 no .
C72 H11C 3.5819 no .
C72 H11F 3.0297 no .
C72 H70A 3.0231 no .
C72 H70B 3.2305 no .
C72 H70C 2.5659 no .
C72 H97A 3.4846 no .
C72 H99 2.9996 no .
C73 H11F 3.2836 no .
C73 H65 3.2835 no .
C73 H67 3.2546 no .
C73 H97A 3.4623 no .
C73 H97C 3.5017 no .
C73 H99 3.5386 no .
C74 H11D 3.4366 no .
C74 H48 3.4536 no .
C74 H50C 3.2901 no .
C74 H65 3.3163 no .
C74 H80 3.2837 no .
C75 H11D 3.0940 no .
C75 H48 3.0655 no .
C75 H50C 3.5284 no .
C75 H77A 2.5906 no .
C75 H77B 2.9950 no .
C75 H77C 3.2459 no .
C76 H78A 2.7974 no .
C76 H78B 2.8031 no .
C76 H78C 3.3330 no .
C76 H80 3.2616 no .
C77 H75 2.6460 no .
C77 H78A 2.8951 no .
C77 H78B 2.9122 no .
C78 H77B 3.1850 no .
C78 H77C 2.6471 no .
C78 H80 2.6629 no .
C79 H75 3.2537 no .
C79 H77A 3.2956 no .
C79 H77B 2.9219 no .
C79 H77C 2.6545 no .
C80 H65 2.7585 no .
C80 H78A 3.1491 no .
C80 H78B 3.1418 no .
C80 H78C 2.5500 no .
C81 H75 3.2503 no .
C82 H21 3.1966 no .
C82 H72 3.2259 no .
C82 H85 2.8660 no .
C82 H99 2.5560 no .
C82 H102 2.7002 no .
C82 H116 3.5895 no .
C83 H85 2.8690 no .
C83 H99 2.7910 no .
C83 H102 2.8350 no .
C84 H23E 3.0239 no .
C84 H70C 2.9796 no .
C84 H90 3.3009 no .
C84 H92 3.3381 no .
C85 H23E 2.6970 no .
C85 H70C 2.8874 no .
C85 H87A 3.1804 no .
C85 H87B 3.0938 no .
C85 H87C 2.5387 no .
C86 H23E 3.1356 no .
C86 H70C 3.3157 no .
C86 H88A 2.6852 no .
C86 H88B 2.8678 no .
C86 H88C 3.2999 no .
C86 H90 3.2586 no .
C87 H11B 2.8818 no .
C87 H85 2.6528 no .
C87 H88A 2.6887 no .
C87 H88B 3.0564 no .
C88 H87A 2.7667 no .
C88 H87B 2.9671 no .
C88 H90 2.6740 no .
C89 H85 3.2548 no .
C89 H87A 2.7297 no .
C89 H87B 2.8285 no .
C89 H87C 3.3034 no .
C90 H88A 3.2501 no .
C90 H88B 3.0375 no .
C90 H88C 2.5913 no .
C90 H92 2.7386 no .
C91 H70C 3.5403 no .
C91 H85 3.2937 no .
C92 H90 2.7941 no .
C92 H94 2.7567 no .
C92 H107 2.8230 no .
C93 H70A 3.5634 no .
C93 H99 3.2507 no .
C94 H92 2.7098 no .
C94 H96A 3.1372 no .
C94 H96B 2.5901 no .
C94 H96C 3.2057 no .
C95 H97A 2.8903 no .
C95 H97B 2.6689 no .
C95 H97C 3.3053 no .
C95 H99 3.2854 no .
C96 H94 2.7092 no .
C96 H97A 3.1272 no .
C96 H97B 2.6581 no .
C97 H96A 2.9397 no .
C97 H96C 2.8285 no .
C97 H99 2.6561 no .
C98 H94 3.2901 no .
C98 H96A 2.8190 no .
C98 H96B 3.3333 no .
C98 H96C 2.7518 no .
C98 H116 3.5425 no .
C99 H70A 3.5156 no .
C99 H72 2.9801 no .
C99 H97A 3.0192 no .
C99 H97B 3.2211 no .
C99 H97C 2.5600 no .
C99 H116 2.9455 no .
C100 H70A 3.4952 no .
C100 H70C 3.5016 no .
C100 H72 3.5091 no .
C100 H92 3.2924 no .
C100 H94 3.2531 no .
C101 H21 3.5483 no .
C101 H23E 3.4891 no .
C101 H92 3.3087 no .
C101 H107 3.2629 no .
C102 H10A 2.4996 no .
C102 H10B 3.1405 no .
C102 H10C 3.0210 no .
C102 H21 3.0250 no .
C102 H23D 3.5976 no .
C102 H23E 3.5743 no .
C103 H10D 2.8569 no .
C103 H10E 3.3272 no .
C103 H10F 2.7357 no .
C103 H23D 3.5837 no .
C103 H107 3.2544 no .
C104 H10D 3.0128 no .
C104 H10F 2.7452 no .
C104 H102 2.6168 no .
C105 H10B 2.7274 no .
C105 H10C 2.9763 no .
C105 H107 2.6235 no .
C106 H10A 3.2647 no .
C106 H10B 2.6630 no .
C106 H10C 2.7733 no .
C106 H102 3.2439 no .
C107 H10D 3.0802 no .
C107 H10E 2.5357 no .
C107 H10F 3.1657 no .
C107 H92 2.7668 no .
C108 H102 3.2724 no .
C109 H18 3.5028 no .
C109 H31 3.2435 no .
C109 H33C 3.5079 no .
C109 H111 3.2078 no .
C110 H33C 3.2771 no .
C110 H112 3.3951 no .
C111 H109 3.2295 no .
C112 H11A 2.6580 no .
C112 H11B 2.7723 no .
C112 H11D 3.4779 no .
C112 H11E 2.8759 no .
C112 H110 3.3863 no .
C113 H11A 2.7266 no .
C113 H11B 2.7319 no .
C113 H11C 3.3469 no .
C113 H11D 2.6398 no .
C113 H11E 2.6282 no .
C113 H11F 3.2835 no .
C113 H85 3.5511 no .
C113 H87C 3.5536 no .
C113 H109 3.1792 no .
C113 H111 3.2038 no .
C114 H72 3.2710 no .
C114 H85 3.1630 no .
C114 H87C 3.5434 no .
C114 H112 2.7023 no .
C116 H58 3.1114 no .
C116 H60C 3.3468 no .
C116 H99 3.4007 no .
C116 H118 3.2079 no .
C117 H60C 3.0587 no .
C117 H119 3.2278 no .
C118 H60C 3.2513 no .
C118 H116 3.1994 no .
C119 H12A 3.2446 no .
C119 H12B 3.0782 no .
C119 H12I 2.7488 no .
C119 H12J 2.9760 no .
C119 H117 3.2322 no .
C120 H6C 3.5178 no .
C120 H12I 2.7533 no .
C120 H12J 2.7771 no .
C120 H12K 3.3748 no .
C120 H116 3.1706 no .
C120 H118 3.2465 no .
C121 H4 3.3554 no .
C121 H6C 3.5703 no .
C121 H45 3.1824 no .
C121 H119 2.7252 no .
C122 H6C 3.5065 no .
C122 H43A 3.3070 no .
C122 H119 2.5989 no .
C123 H126 2.8615 no .
C123 H140 2.7281 no .
C123 H143 2.5882 no .
C123 H167 3.2536 no .
C123 H224 3.2205 no .
C123 H231 3.5589 no .
C124 H22B 3.5137 no .
C124 H126 2.8782 no .
C124 H140 2.8458 no .
C124 H143 2.7986 no .
C125 H16F 3.1099 no .
C125 H22B 2.9437 no .
C125 H131 3.2900 no .
C125 H133 3.3124 no .
C126 H12C 2.5272 no .
C126 H12D 3.0907 no .
C126 H12E 3.1536 no .
C126 H16F 2.9383 no .
C126 H22B 3.1025 no .
C126 H24A 3.3912 no .
C126 H24B 3.5392 no .
C127 H12F 3.3359 no .
C127 H12G 2.8613 no .
C127 H12H 2.7463 no .
C127 H16F 3.3656 no .
C127 H131 3.2610 no .
C128 H12G 3.0118 no .
C128 H12H 2.7853 no .
C128 H24B 3.3352 no .
C128 H126 2.6341 no .
C129 H12D 2.9686 no .
C129 H12E 2.8078 no .
C129 H131 2.6724 no .
C130 H12C 3.3170 no .
C130 H12D 2.8176 no .
C130 H12E 2.7346 no .
C130 H126 3.2697 no .
C131 H12F 2.5761 no .
C131 H12G 3.0933 no .
C131 H12H 3.2071 no .
C131 H133 2.7032 no .
C132 H22B 3.3960 no .
C132 H126 3.2738 no .
C133 H131 2.7605 no .
C133 H135 2.7938 no .
C133 H148 2.7676 no .
C134 H140 3.2656 no .
C135 H13A 3.1557 no .
C135 H13B 3.0810 no .
C135 H13C 2.5266 no .
C135 H16D 3.4823 no .
C135 H133 2.7394 no .
C136 H13D 2.8147 no .
C136 H13E 2.7416 no .
C136 H13F 3.3114 no .
C136 H16D 3.2533 no .
C136 H140 3.2455 no .
C137 H13D 2.9949 no .
C137 H13E 2.8339 no .
C137 H135 2.6278 no .
C138 H13A 2.8495 no .
C138 H13B 2.9890 no .
C138 H140 2.6020 no .
C139 H13A 2.7549 no .
C139 H13B 2.8287 no .
C139 H13C 3.3258 no .
C139 H16D 3.2210 no .
C139 H135 3.2562 no .
C140 H13D 3.0439 no .
C140 H13E 3.1410 no .
C140 H13F 2.5003 no .
C140 H16D 3.3933 no .
C140 H16F 3.4048 no .
C140 H167 2.9895 no .
C141 H16D 3.5911 no .
C141 H16F 3.3073 no .
C141 H133 3.3055 no .
C141 H135 3.2681 no .
C141 H167 3.5099 no .
C142 H22A 3.2708 no .
C142 H22B 3.1934 no .
C142 H133 3.3185 no .
C142 H148 3.2534 no .
C142 H224 3.4447 no .
C143 H14A 2.5630 no .
C143 H14B 3.1579 no .
C143 H14C 3.1393 no .
C143 H22A 3.2161 no .
C143 H22B 3.3922 no .
C143 H224 2.9494 no .
C143 H231 3.1005 no .
C144 H14D 3.3301 no .
C144 H14E 2.8213 no .
C144 H14F 2.7492 no .
C144 H22A 3.1460 no .
C144 H148 3.2749 no .
C145 H14E 2.9596 no .
C145 H14F 2.8400 no .
C145 H143 2.6580 no .
C146 H14B 2.8995 no .
C146 H14C 2.9116 no .
C146 H148 2.6956 no .
C147 H14A 3.3473 no .
C147 H14B 2.8082 no .
C147 H14C 2.8009 no .
C147 H22A 3.1290 no .
C147 H143 3.2666 no .
C148 H14D 2.5857 no .
C148 H14E 3.1374 no .
C148 H14F 3.1942 no .
C148 H22A 3.1960 no .
C148 H133 2.7363 no .
C149 H22A 3.2758 no .
C149 H143 3.2539 no .
C150 H140 3.3865 no .
C150 H153 2.9298 no .
C150 H167 2.6380 no .
C150 H170 2.6003 no .
C150 H197 3.1741 no .
C150 H238 3.5608 no .
C151 H19H 3.5134 no .
C151 H153 2.8775 no .
C151 H167 2.8042 no .
C151 H170 2.8285 no .
C152 H13F 3.3140 no .
C152 H19H 2.8410 no .
C152 H158 3.2548 no .
C152 H160 3.3077 no .
C153 H13F 3.1702 no .
C153 H15A 2.5560 no .
C153 H15B 3.1035 no .
C153 H15C 3.1626 no .
C153 H19H 2.7041 no .
C154 H15D 2.8325 no .
C154 H15E 3.3339 no .
C154 H15F 2.7518 no .
C154 H19H 3.0668 no .
C154 H158 3.2751 no .
C155 H15D 3.0136 no .
C155 H15F 2.8043 no .
C155 H153 2.6347 no .
C156 H15B 2.9557 no .
C156 H15C 2.8673 no .
C156 H158 2.7014 no .
C157 H15A 3.3462 no .
C157 H15B 2.8389 no .
C157 H15C 2.7735 no .
C157 H19H 3.5154 no .
C157 H153 3.2490 no .
C158 H15D 3.1180 no .
C158 H15E 2.5825 no .
C158 H15F 3.2011 no .
C158 H160 2.6933 no .
C159 H19H 3.3482 no .
C159 H153 3.2111 no .
C160 H158 2.7335 no .
C160 H162 2.7759 no .
C160 H175 2.7850 no .
C161 H167 3.2739 no .
C162 H16A 3.1495 no .
C162 H16B 3.1458 no .
C162 H16C 2.5481 no .
C162 H160 2.7210 no .
C163 H13D 3.4781 no .
C163 H16D 2.8369 no .
C163 H16E 2.6950 no .
C163 H16F 3.3006 no .
C163 H167 3.2626 no .
C164 H16D 3.0078 no .
C164 H16E 2.7416 no .
C164 H162 2.6613 no .
C165 H16A 2.8933 no .
C165 H16B 2.8585 no .
C165 H167 2.6772 no .
C166 H13D 3.3728 no .
C166 H16A 2.7972 no .
C166 H16B 2.7689 no .
C166 H16C 3.3178 no .
C166 H162 3.2629 no .
C167 H13D 3.5663 no .
C167 H13F 3.4649 no .
C167 H16D 3.0722 no .
C167 H16E 3.2112 no .
C167 H16F 2.5695 no .
C167 H140 3.0037 no .
C168 H13F 3.4799 no .
C168 H140 3.5949 no .
C168 H160 3.2990 no .
C168 H162 3.2475 no .
C169 H19H 3.3987 no .
C169 H160 3.3121 no .
C169 H175 3.2752 no .
C169 H197 3.4856 no .
C170 H17A 3.0826 no .
C170 H17B 2.5196 no .
C170 H17C 3.1403 no .
C170 H197 3.0265 no .
C170 H238 2.9221 no .
C171 H17D 3.3328 no .
C171 H17E 2.8056 no .
C171 H17F 2.7654 no .
C171 H175 3.2763 no .
C171 H238 3.4952 no .
C172 H17E 2.9046 no .
C172 H17F 2.8443 no .
C172 H170 2.6319 no .
C172 H238 3.5760 no .
C173 H17A 2.9345 no .
C173 H17C 2.8010 no .
C173 H175 2.6818 no .
C174 H17A 2.7937 no .
C174 H17B 3.3122 no .
C174 H17C 2.7389 no .
C174 H170 3.2653 no .
C175 H17D 2.5724 no .
C175 H17E 3.1358 no .
C175 H17F 3.1768 no .
C175 H160 2.7314 no .
C176 H170 3.2756 no .
C177 H170 3.2683 no .
C177 H180 2.8553 no .
C177 H194 2.6681 no .
C177 H197 2.5825 no .
C177 H221 3.3849 no .
C178 H180 2.8196 no .
C178 H194 2.8216 no .
C178 H197 2.8138 no .
C179 H17B 3.1666 no .
C179 H21I 3.1930 no .
C179 H185 3.2829 no .
C179 H187 3.3365 no .
C180 H17B 2.9633 no .
C180 H18A 3.1527 no .
C180 H18B 2.5438 no .
C180 H18C 3.1364 no .
C180 H21I 2.9977 no .
C181 H17B 3.3845 no .
C181 H18D 2.6970 no .
C181 H18E 2.9465 no .
C181 H18F 3.3211 no .
C181 H21I 3.4051 no .
C181 H185 3.2624 no .
C182 H18D 2.6805 no .
C182 H18E 3.2385 no .
C182 H180 2.6531 no .
C183 H18A 2.9296 no .
C183 H18C 2.9406 no .
C183 H185 2.6592 no .
C184 H18A 2.7843 no .
C184 H18B 3.3349 no .
C184 H18C 2.8146 no .
C184 H180 3.2739 no .
C185 H18D 3.2542 no .
C185 H18E 3.0068 no .
C185 H18F 2.5912 no .
C185 H187 2.7173 no .
C186 H180 3.2685 no .
C187 H185 2.7570 no .
C187 H189 2.7667 no .
C187 H202 2.7830 no .
C188 H194 3.2290 no .
C189 H19A 2.5480 no .
C189 H19B 3.1397 no .
C189 H19C 3.1434 no .
C189 H187 2.7182 no .
C190 H19D 2.6706 no .
C190 H19E 2.9164 no .
C190 H19F 3.3114 no .
C190 H194 3.2686 no .
C191 H19D 2.6938 no .
C191 H19E 3.1350 no .
C191 H189 2.6616 no .
C192 H19B 2.9222 no .
C192 H19C 2.8937 no .
C192 H194 2.6864 no .
C193 H19A 3.3400 no .
C193 H19B 2.8009 no .
C193 H19C 2.8166 no .
C193 H189 3.2595 no .
C194 H19D 3.2534 no .
C194 H19E 3.0524 no .
C194 H19F 2.6096 no .
C194 H21I 3.5887 no .
C194 H221 3.2746 no .
C195 H21I 3.5025 no .
C195 H187 3.3014 no .
C195 H189 3.2550 no .
C196 H170 3.5871 no .
C196 H187 3.2971 no .
C196 H202 3.2640 no .
C197 H19G 3.0962 no .
C197 H19H 2.5667 no .
C197 H19I 3.1809 no .
C197 H170 3.0779 no .
C198 H20A 2.7956 no .
C198 H20B 3.3744 no .
C198 H20C 2.8628 no .
C198 H202 3.2797 no .
C199 H20A 2.8490 no .
C199 H20C 2.9379 no .
C199 H197 2.6730 no .
C200 H19G 2.9952 no .
C200 H19I 2.7614 no .
C200 H202 2.7028 no .
C201 H19G 2.8178 no .
C201 H19H 3.3326 no .
C201 H19I 2.7241 no .
C201 H197 3.2932 no .
C202 H20A 3.2198 no .
C202 H20B 2.6082 no .
C202 H20C 3.1261 no .
C202 H187 2.7361 no .
C203 H197 3.2540 no .
C204 H24A 3.5100 no .
C204 H143 3.2870 no .
C204 H194 3.3085 no .
C204 H207 2.8362 no .
C204 H221 2.7332 no .
C204 H224 2.6034 no .
C205 H207 2.8624 no .
C205 H221 2.8394 no .
C205 H224 2.8065 no .
C206 H14A 3.0293 no .
C206 H19F 3.0692 no .
C206 H212 3.2597 no .
C206 H214 3.2984 no .
C207 H14A 2.9404 no .
C207 H19F 2.9512 no .
C207 H20D 3.1217 no .
C207 H20E 3.1167 no .
C207 H20F 2.5316 no .
C208 H14A 3.4068 no .
C208 H19E 3.5712 no .
C208 H19F 3.3288 no .
C208 H21A 3.3412 no .
C208 H21B 2.9259 no .
C208 H21C 2.7232 no .
C208 H212 3.2558 no .
C209 H21B 3.1137 no .
C209 H21C 2.6712 no .
C209 H207 2.6375 no .
C210 H20D 2.8269 no .
C210 H20E 2.8967 no .
C210 H212 2.7084 no .
C211 H20D 2.7385 no .
C211 H20E 2.7868 no .
C211 H20F 3.3094 no .
C211 H207 3.2530 no .
C212 H21A 2.6373 no .
C212 H21B 3.0710 no .
C212 H21C 3.2746 no .
C212 H214 2.6934 no .
C213 H14A 3.5686 no .
C213 H19F 3.5115 no .
C213 H207 3.2474 no .
C214 H212 2.7392 no .
C214 H216 2.7889 no .
C214 H229 2.7783 no .
C215 H221 3.2478 no .
C216 H21D 3.1041 no .
C216 H21E 3.1539 no .
C216 H21F 2.5417 no .
C216 H214 2.7522 no .
C217 H21G 2.6322 no .
C217 H21H 2.9417 no .
C217 H21I 3.2649 no .
C217 H221 3.2386 no .
C218 H21G 2.5836 no .
C218 H21H 3.2508 no .
C218 H216 2.6443 no .
C219 H21D 2.9415 no .
C219 H21E 2.8335 no .
C219 H221 2.6165 no .
C220 H21D 2.8033 no .
C220 H21E 2.7346 no .
C220 H21F 3.3028 no .
C220 H216 3.2357 no .
C221 H19F 3.5582 no .
C221 H21G 3.2362 no .
C221 H21H 2.9281 no .
C221 H21I 2.5650 no .
C221 H24G 3.1326 no .
C221 H194 3.2139 no .
C222 H19F 3.4118 no .
C222 H24G 3.4524 no .
C222 H214 3.2928 no .
C222 H216 3.2431 no .
C223 H14A 3.3277 no .
C223 H24H 3.4326 no .
C223 H143 3.5808 no .
C223 H214 3.2973 no .
C223 H229 3.2547 no .
C224 H14A 3.4084 no .
C224 H22A 3.0161 no .
C224 H22B 2.5609 no .
C224 H22C 3.2156 no .
C224 H24A 3.2006 no .
C224 H24H 3.2238 no .
C224 H143 2.9940 no .
C225 H14C 3.5515 no .
C225 H22D 2.8217 no .
C225 H22E 3.3216 no .
C225 H22F 2.7752 no .
C225 H229 3.2380 no .
C226 H22D 2.9664 no .
C226 H22F 2.8281 no .
C226 H224 2.6477 no .
C227 H22A 3.1042 no .
C227 H22C 2.6822 no .
C227 H229 2.6311 no .
C228 H14C 3.5992 no .
C228 H22A 2.8494 no .
C228 H22B 3.2836 no .
C228 H22C 2.6604 no .
C228 H224 3.2502 no .
C229 H22D 3.0956 no .
C229 H22E 2.5260 no .
C229 H22F 3.1501 no .
C229 H214 2.7278 no .
C230 H224 3.2439 no .
C231 H20F 3.3578 no .
C231 H143 3.4985 no .
C231 H207 3.2462 no .
C231 H233 3.2289 no .
C232 H20F 3.1930 no .
C232 H234 3.2573 no .
C233 H20F 3.4243 no .
C233 H231 3.2203 no .
C234 H15A 3.4828 no .
C234 H232 3.2591 no .
C235 H15A 3.3884 no .
C235 H153 3.5341 no .
C235 H231 3.1466 no .
C235 H233 3.2798 no .
C236 H15A 3.3952 no .
C236 H153 3.2959 no .
C236 H197 3.2734 no .
C236 H234 2.6770 no .
C238 H18B 3.4991 no .
C238 H170 3.3727 no .
C238 H180 3.2128 no .
C238 H240 3.1972 no .
C239 H18B 3.3544 no .
C239 H241 3.2741 no .
C240 H238 3.1976 no .
C241 H12C 3.3457 no .
C241 H24A 3.2985 no .
C241 H24B 2.6486 no .
C241 H24F 2.9126 no .
C241 H24G 3.5530 no .
C241 H239 3.2762 no .
C242 H12C 3.2850 no .
C242 H24F 2.6122 no .
C242 H24G 2.6464 no .
C242 H24H 3.2656 no .
C242 H126 3.4171 no .
C242 H238 3.1483 no .
C242 H240 3.2567 no .
C243 H12C 3.3935 no .
C243 H126 3.1735 no .
C243 H224 3.4179 no .
C243 H241 2.6943 no .
C244 H241 3.2142 no .
C245 H248 2.8688 no .
C245 H262 2.6667 no .
C245 H265 2.6349 no .
C245 H292 3.3424 no .
C245 H346 3.2281 no .
C245 H353 3.5878 no .
C246 H248 2.8773 no .
C246 H255 3.5765 no .
C246 H262 2.8428 no .
C246 H265 2.8049 no .
C247 H29B 3.0092 no .
C247 H34K 3.2016 no .
C247 H253 3.2821 no .
C247 H255 3.3118 no .
C248 H25A 3.1441 no .
C248 H25B 3.1313 no .
C248 H25C 2.5200 no .
C248 H29B 2.8970 no .
C248 H34K 3.0661 no .
C249 H25D 3.2906 no .
C249 H25E 2.7501 no .
C249 H25F 2.7433 no .
C249 H29B 3.3546 no .
C249 H34K 3.5359 no .
C249 H253 3.2412 no .
C250 H25E 2.9208 no .
C250 H25F 2.8577 no .
C250 H248 2.6498 no .
C251 H25A 2.9099 no .
C251 H25B 2.8847 no .
C251 H253 2.6156 no .
C252 H25A 2.7695 no .
C252 H25B 2.7813 no .
C252 H25C 3.3058 no .
C252 H248 3.2782 no .
C253 H25D 2.5096 no .
C253 H25E 3.0891 no .
C253 H25F 3.1172 no .
C253 H255 2.7497 no .
C254 H29B 3.4662 no .
C254 H248 3.2643 no .
C255 H253 2.8037 no .
C255 H257 2.7486 no .
C255 H270 2.7921 no .
C256 H262 3.2550 no .
C257 H25G 3.0866 no .
C257 H25H 2.5485 no .
C257 H25I 3.1779 no .
C257 H255 2.6981 no .
C258 H26A 3.3190 no .
C258 H26B 2.8770 no .
C258 H26C 2.7031 no .
C258 H262 3.2682 no .
C259 H26B 3.0714 no .
C259 H26C 2.7295 no .
C259 H257 2.6622 no .
C260 H25G 2.9665 no .
C260 H25I 2.8088 no .
C260 H262 2.6413 no .
C261 H25G 2.8018 no .
C261 H25H 3.3112 no .
C261 H25I 2.7282 no .
C261 H257 3.2705 no .
C262 H26A 2.5526 no .
C262 H26B 3.0369 no .
C262 H26C 3.2055 no .
C262 H34K 3.5947 no .
C262 H346 3.0672 no .
C263 H34K 3.5602 no .
C263 H255 3.2825 no .
C263 H257 3.2572 no .
C264 H29A 3.5694 no .
C264 H29B 3.2821 no .
C264 H255 3.2813 no .
C264 H270 3.2351 no .
C264 H292 3.5302 no .
C265 H26D 3.2152 no .
C265 H26E 3.0679 no .
C265 H26F 2.5574 no .
C265 H29A 3.4180 no .
C265 H29B 3.3917 no .
C265 H292 2.9969 no .
C265 H353 2.9309 no .
C266 H26G 2.6490 no .
C266 H26H 2.9507 no .
C266 H26I 3.2931 no .
C266 H29A 3.3125 no .
C266 H270 3.2389 no .
C266 H353 3.5451 no .
C267 H26G 2.6456 no .
C267 H26H 3.2788 no .
C267 H265 2.6509 no .
C267 H353 3.5708 no .
C268 H26D 2.7895 no .
C268 H26E 3.1171 no .
C268 H270 2.6532 no .
C269 H26D 2.7542 no .
C269 H26E 2.9011 no .
C269 H26F 3.3429 no .
C269 H29A 3.3694 no .
C269 H265 3.2695 no .
C270 H26G 3.2529 no .
C270 H26H 2.9840 no .
C270 H26I 2.6074 no .
C270 H29A 3.4932 no .
C270 H255 2.7518 no .
C271 H29A 3.5931 no .
C271 H265 3.2392 no .
C272 H36B 3.4858 no .
C272 H265 3.3336 no .
C272 H275 2.8336 no .
C272 H289 2.6860 no .
C272 H292 2.5937 no .
C272 H316 3.3750 no .
C273 H275 2.8506 no .
C273 H289 2.8082 no .
C273 H292 2.8388 no .
C274 H26F 3.4784 no .
C274 H31F 3.0113 no .
C274 H280 3.3017 no .
C274 H282 3.3214 no .
C275 H26F 3.3238 no .
C275 H27A 3.0855 no .
C275 H27B 3.1837 no .
C275 H27C 2.5215 no .
C275 H31F 2.9671 no .
C276 H27D 2.7244 no .
C276 H27E 2.8263 no .
C276 H27F 3.3036 no .
C276 H31F 3.3577 no .
C276 H280 3.2620 no .
C277 H27D 2.7824 no .
C277 H27E 2.9929 no .
C277 H275 2.6565 no .
C278 H27A 2.9632 no .
C278 H27B 2.7950 no .
C278 H280 2.6685 no .
C279 H27A 2.7976 no .
C279 H27B 2.7166 no .
C279 H27C 3.2817 no .
C279 H275 3.2702 no .
C280 H27D 3.1814 no .
C280 H27E 3.1114 no .
C280 H27F 2.5482 no .
C280 H282 2.7450 no .
C281 H31F 3.3942 no .
C281 H275 3.2591 no .
C282 H280 2.8106 no .
C282 H284 2.7530 no .
C282 H297 2.8026 no .
C283 H289 3.2493 no .
C284 H28A 2.5745 no .
C284 H28B 3.1637 no .
C284 H28C 3.1269 no .
C284 H282 2.7142 no .
C285 H28D 3.3459 no .
C285 H28E 2.8094 no .
C285 H28F 2.7759 no .
C285 H289 3.2760 no .
C286 H28E 2.9545 no .
C286 H28F 2.8138 no .
C286 H284 2.6738 no .
C287 H28B 2.8442 no .
C287 H28C 2.9221 no .
C287 H36A 3.4548 no .
C287 H36E 3.0121 no .
C287 H289 2.6546 no .
C288 H28A 3.3444 no .
C288 H28B 2.7531 no .
C288 H28C 2.8282 no .
C288 H31D 3.5969 no .
C288 H36E 3.0010 no .
C288 H284 3.2718 no .
C289 H28D 2.5553 no .
C289 H28E 3.1014 no .
C289 H28F 3.1639 no .
C289 H31F 3.4035 no .
C289 H36A 3.2530 no .
C289 H36B 3.0568 no .
C289 H36E 3.2862 no .
C289 H316 2.9207 no .
C290 H31F 3.2785 no .
C290 H36B 3.5548 no .
C290 H282 3.3024 no .
C290 H284 3.2545 no .
C290 H316 3.4322 no .
C291 H282 3.3095 no .
C291 H297 3.2571 no .
C292 H26E 3.5790 no .
C292 H29A 3.0656 no .
C292 H29B 2.5435 no .
C292 H29C 3.1937 no .
C292 H265 3.0523 no .
C293 H26E 3.4796 no .
C293 H29D 2.8410 no .
C293 H29E 3.3195 no .
C293 H29F 2.7122 no .
C293 H297 3.2662 no .
C294 H29D 3.0108 no .
C294 H29F 2.7707 no .
C294 H292 2.6562 no .
C295 H29A 3.0608 no .
C295 H29C 2.7364 no .
C295 H297 2.6534 no .
C296 H29A 2.8826 no .
C296 H29B 3.3223 no .
C296 H29C 2.7151 no .
C296 H292 3.2768 no .
C297 H29D 3.0747 no .
C297 H29E 2.5559 no .
C297 H29F 3.1839 no .
C297 H282 2.7669 no .
C298 H292 3.2675 no .
C299 H35A 3.5218 no .
C299 H289 3.2705 no .
C299 H302 2.9094 no .
C299 H316 2.6533 no .
C299 H319 2.5991 no .
C299 H343 3.3338 no .
C300 H34H 3.5448 no .
C300 H302 2.8990 no .
C300 H309 3.5953 no .
C300 H316 2.8300 no .
C300 H319 2.8091 no .
C301 H28D 3.3592 no .
C301 H34H 2.9271 no .
C301 H307 3.2807 no .
C301 H309 3.3158 no .
C302 H28D 3.1708 no .
C302 H30A 2.5376 no .
C302 H30B 3.0869 no .
C302 H30C 3.1643 no .
C302 H34H 2.9803 no .
C302 H36A 3.1089 no .
C303 H30D 3.3363 no .
C303 H30E 2.8066 no .
C303 H30F 2.7692 no .
C303 H34H 3.4318 no .
C303 H307 3.2704 no .
C304 H30E 2.9531 no .
C304 H30F 2.8645 no .
C304 H302 2.6308 no .
C305 H30B 2.9917 no .
C305 H30C 2.8390 no .
C305 H307 2.6632 no .
C306 H30A 3.3474 no .
C306 H30B 2.8412 no .
C306 H30C 2.7722 no .
C306 H302 3.2731 no .
C307 H30D 2.5580 no .
C307 H30E 3.1154 no .
C307 H30F 3.1628 no .
C307 H309 2.7106 no .
C308 H34H 3.2852 no .
C308 H302 3.2680 no .
C309 H307 2.7576 no .
C309 H311 2.7723 no .
C309 H324 2.7906 no .
C310 H316 3.2793 no .
C311 H31A 2.5394 no .
C311 H31B 3.1105 no .
C311 H31C 3.1600 no .
C311 H309 2.7212 no .
C312 H31D 2.8177 no .
C312 H31E 2.7467 no .
C312 H31F 3.3369 no .
C312 H316 3.2950 no .
C313 H31D 2.9858 no .
C313 H31E 2.8153 no .
C313 H311 2.6646 no .
C314 H31B 2.9444 no .
C314 H31C 2.8556 no .
C314 H316 2.6461 no .
C315 H31A 3.3349 no .
C315 H31B 2.8013 no .
C315 H31C 2.7726 no .
C315 H311 3.2954 no .
C316 H28D 3.5865 no .
C316 H31D 3.0766 no .
C316 H31E 3.1651 no .
C316 H31F 2.5357 no .
C316 H289 3.0837 no .
C317 H309 3.3008 no .
C317 H311 3.2626 no .
C318 H34H 3.1603 no .
C318 H35A 3.5397 no .
C318 H309 3.3068 no .
C318 H324 3.2547 no .
C318 H343 3.3521 no .
C319 H32A 2.5534 no .
C319 H32B 3.1869 no .
C319 H32C 3.0761 no .
C319 H34H 3.3097 no .
C319 H35A 3.0112 no .
C319 H35B 3.2362 no .
C319 H35E 3.3990 no .
C319 H343 2.7894 no .
C320 H32D 2.7927 no .
C320 H32E 3.3324 no .
C320 H32F 2.7885 no .
C320 H34G 3.5362 no .
C320 H35E 3.0777 no .
C320 H324 3.2523 no .
C320 H343 3.4804 no .
C321 H32D 2.9364 no .
C321 H32F 2.8739 no .
C321 H35B 3.3785 no .
C321 H35E 3.0200 no .
C321 H319 2.6502 no .
C322 H32B 2.8070 no .
C322 H32C 3.0071 no .
C322 H324 2.6377 no .
C323 H32A 3.3326 no .
C323 H32B 2.7514 no .
C323 H32C 2.8245 no .
C323 H34G 3.4056 no .
C323 H319 3.2700 no .
C324 H32D 3.1108 no .
C324 H32E 2.5371 no .
C324 H32F 3.1347 no .
C324 H34G 3.4926 no .
C324 H309 2.7525 no .
C325 H34H 3.4592 no .
C325 H319 3.2520 no .
C326 H262 3.2739 no .
C326 H319 3.1365 no .
C326 H329 2.8705 no .
C326 H343 2.6057 no .
C326 H346 2.6835 no .
C327 H26A 3.4506 no .
C327 H262 3.5470 no .
C327 H329 2.8756 no .
C327 H343 2.8182 no .
C327 H346 2.8363 no .
C328 H26A 2.7385 no .
C328 H32A 3.1572 no .
C328 H334 3.2643 no .
C328 H336 3.3095 no .
C329 H26A 2.7129 no .
C329 H32A 3.0981 no .
C329 H33D 2.5227 no .
C329 H33E 3.1404 no .
C329 H33F 3.0998 no .
C329 H35B 3.0934 no .
C329 H262 3.5538 no .
C330 H26A 3.0708 no .
C330 H33G 2.7705 no .
C330 H33H 2.8092 no .
C330 H33I 3.3288 no .
C330 H334 3.2510 no .
C331 H33G 2.8745 no .
C331 H33H 2.9370 no .
C331 H329 2.6255 no .
C332 H33E 2.8732 no .
C332 H33F 2.9289 no .
C332 H334 2.6675 no .
C333 H26A 3.3558 no .
C333 H33D 3.3139 no .
C333 H33E 2.7608 no .
C333 H33F 2.7957 no .
C333 H329 3.2512 no .
C334 H26A 3.3310 no .
C334 H33G 3.1639 no .
C334 H33H 3.1404 no .
C334 H33I 2.5691 no .
C334 H336 2.7286 no .
C335 H26A 3.0515 no .
C335 H329 3.2484 no .
C336 H334 2.7691 no .
C336 H338 2.7949 no .
C336 H351 2.7799 no .
C337 H343 3.2844 no .
C338 H34D 3.1479 no .
C338 H34E 3.1428 no .
C338 H34F 2.5583 no .
C338 H336 2.7505 no .
C339 H34G 2.7919 no .
C339 H34H 3.3180 no .
C339 H34I 2.7534 no .
C339 H343 3.2676 no .
C340 H34G 2.9076 no .
C340 H34I 2.8210 no .
C340 H338 2.6628 no .
C341 H34D 2.8543 no .
C341 H34E 2.8764 no .
C341 H343 2.6645 no .
C342 H32C 3.4234 no .
C342 H34D 2.7711 no .
C342 H34E 2.7781 no .
C342 H34F 3.3240 no .
C342 H338 3.2705 no .
C343 H32A 3.4330 no .
C343 H32C 3.3611 no .
C343 H34G 3.1125 no .
C343 H34H 2.5476 no .
C343 H34I 3.1578 no .
C343 H319 2.9953 no .
C344 H32A 3.3792 no .
C344 H32C 3.5013 no .
C344 H319 3.5915 no .
C344 H336 3.3063 no .
C344 H338 3.2548 no .
C345 H26A 3.1400 no .
C345 H26B 3.4309 no .
C345 H262 3.3477 no .
C345 H336 3.3054 no .
C345 H351 3.2511 no .
C346 H26A 3.4406 no .
C346 H26B 3.4428 no .
C346 H34J 3.0664 no .
C346 H34K 2.5214 no .
C346 H34L 3.1664 no .
C346 H262 2.9418 no .
C346 H360 2.8552 no .
C347 H26B 3.3997 no .
C347 H34M 3.3321 no .
C347 H34N 2.8204 no .
C347 H34O 2.7547 no .
C347 H351 3.2637 no .
C347 H360 3.4524 no .
C348 H34N 2.9543 no .
C348 H34O 2.8358 no .
C348 H346 2.6387 no .
C348 H360 3.4624 no .
C349 H34J 2.9987 no .
C349 H34L 2.7877 no .
C349 H351 2.6769 no .
C350 H26B 3.3715 no .
C350 H34J 2.8291 no .
C350 H34K 3.3164 no .
C350 H34L 2.7336 no .
C350 H346 3.2733 no .
C351 H26B 3.3229 no .
C351 H34M 2.5753 no .
C351 H34N 3.1441 no .
C351 H34O 3.1674 no .
C351 H336 2.7384 no .
C352 H26A 3.4684 no .
C352 H26B 3.3722 no .
C352 H346 3.2654 no .
C353 H27C 3.4703 no .
C353 H265 3.2963 no .
C353 H275 3.0983 no .
C353 H355 3.2402 no .
C354 H27C 3.3693 no .
C354 H356 3.2459 no .
C355 H27C 3.5187 no .
C355 H353 3.2282 no .
C356 H33D 3.4958 no .
C356 H35A 3.1889 no .
C356 H35B 3.1605 no .
C356 H35C 2.8844 no .
C356 H35D 2.8918 no .
C356 H354 3.2530 no .
C357 H33D 3.3859 no .
C357 H35C 2.8078 no .
C357 H35D 2.7948 no .
C357 H35E 3.4073 no .
C357 H329 3.5709 no .
C357 H353 3.1772 no .
C357 H355 3.2576 no .
C358 H32A 3.3767 no .
C358 H33D 3.5293 no .
C358 H319 3.0832 no .
C358 H329 3.3086 no .
C358 H356 2.7348 no .
C359 H32A 3.4890 no .
C359 H32B 3.4298 no .
C359 H356 2.5950 no .
C360 H25C 3.3786 no .
C360 H248 3.0974 no .
C360 H346 3.2281 no .
C360 H362 3.2462 no .
C361 H25C 3.2246 no .
C361 H363 3.2315 no .
C362 H25C 3.4259 no .
C362 H360 3.2335 no .
C363 H30A 3.5038 no .
C363 H36A 3.1510 no .
C363 H36B 3.1884 no .
C363 H36C 2.8875 no .
C363 H36D 2.8743 no .
C363 H361 3.2350 no .
C364 H30A 3.3512 no .
C364 H36C 2.7797 no .
C364 H36D 2.7946 no .
C364 H36E 3.3776 no .
C364 H302 3.5437 no .
C364 H360 3.1508 no .
C364 H362 3.2785 no .
C365 H28D 3.5261 no .
C365 H30A 3.3891 no .
C365 H289 3.1231 no .
C365 H302 3.3037 no .
C365 H363 2.7166 no .
C366 H28D 3.5788 no .
C366 H28F 3.3949 no .
C366 H363 2.5966 no .
H4 H6A 3.3468 no .
H4 H6B 3.2820 no .
H4 H6C 2.3003 no .
H4 H10A 3.1142 no .
H4 H12A 2.5186 no .
H4 H43B 3.1257 no .
H4 H102 3.4159 no .
H6A H7A 2.8682 no .
H6A H7B 2.4040 no .
H6B H7A 2.5060 no .
H6B H7B 2.9900 no .
H6B H12J 2.7688 no .
H6C H12A 3.2625 no .
H6C H12J 2.7007 no .
H7A H9 3.3566 no .
H7B H9 3.3328 no .
H7C H9 2.3634 no .
H9 H11 2.5415 no .
H10A H102 2.2868 no .
H10B H10D 2.5051 no .
H10B H10F 2.6297 no .
H10B H102 3.3558 no .
H10C H10D 3.2486 no .
H10C H10F 2.4862 no .
H10C H102 3.1954 no .
H10D H107 3.2103 no .
H10E H107 2.2936 no .
H10F H107 3.3552 no .
H11 H13 2.5754 no .
H11 H26 2.5578 no .
H11A H112 2.1236 no .
H11B H85 3.3905 no .
H11B H87B 2.4499 no .
H11B H87C 2.5157 no .
H11B H112 2.3216 no .
H11C H70B 3.1307 no .
H11C H70C 3.0235 no .
H11C H72 3.5494 no .
H11C H87B 3.5557 no .
H11C H112 3.4069 no .
H11D H75 2.9524 no .
H11E H112 2.7037 no .
H11F H72 3.1404 no .
H12A H12I 2.8527 no .
H12A H12J 2.3530 no .
H12A H12K 2.3519 no .
H12A H43A 3.5620 no .
H12A H43B 2.8851 no .
H12A H45 2.5616 no .
H12A H119 3.5169 no .
H12B H12I 2.3726 no .
H12B H12J 2.8521 no .
H12B H12K 2.3327 no .
H12B H45 2.9353 no .
H12B H119 3.2537 no .
H12C H24A 3.5907 no .
H12C H24B 2.8080 no .
H12C H126 2.2956 no .
H12C H241 3.3294 no .
H12D H12G 3.1936 no .
H12D H12H 2.4816 no .
H12D H24B 3.1511 no .
H12D H126 3.2474 no .
H12E H12G 2.5454 no .
H12E H12H 2.7404 no .
H12E H126 3.3436 no .
H12F H131 2.3581 no .
H12G H131 3.2385 no .
H12H H131 3.4169 no .
H12I H119 2.1862 no .
H12J H43A 3.3241 no .
H12J H119 2.6088 no .
H12K H42B 3.3021 no .
H12K H43A 2.5328 no .
H12K H43B 3.0720 no .
H12K H45 3.4992 no .
H12K H119 3.5520 no .
H13 H15G 2.3633 no .
H13 H15H 3.2809 no .
H13 H15I 3.3894 no .
H13A H13D 3.0111 no .
H13A H13E 2.3907 no .
H13A H135 3.3412 no .
H13B H13D 2.6851 no .
H13B H13E 2.9821 no .
H13B H16D 3.5494 no .
H13B H135 3.2365 no .
H13C H135 2.2908 no .
H13D H16D 3.4491 no .
H13D H140 3.1982 no .
H13E H140 3.3280 no .
H13F H140 2.2620 no .
H13F H153 3.1993 no .
H14A H143 2.3288 no .
H14A H207 3.1273 no .
H14A H231 3.4487 no .
H14B H14E 3.0373 no .
H14B H14F 2.4500 no .
H14B H143 3.3241 no .
H14C H14E 2.5786 no .
H14C H14F 2.9208 no .
H14C H143 3.3153 no .
H14D H148 2.3748 no .
H14E H148 3.3103 no .
H14F H148 3.3982 no .
H15A H153 2.3117 no .
H15A H234 3.4769 no .
H15B H15D 2.6720 no .
H15B H15F 2.9058 no .
H15B H19I 3.5079 no .
H15B H153 3.2512 no .
H15C H15D 3.0642 no .
H15C H15F 2.3812 no .
H15C H153 3.3400 no .
H15D H158 3.3054 no .
H15E H158 2.3827 no .
H15F H158 3.4131 no .
H15H H16G 3.0061 no .
H15H H16H 2.6059 no .
H15I H16G 2.4063 no .
H15I H16H 2.9371 no .
H16A H16D 3.1252 no .
H16A H16E 2.3789 no .
H16A H162 3.3142 no .
H16B H16D 2.6043 no .
H16B H16E 2.7791 no .
H16B H162 3.3325 no .
H16C H162 2.3210 no .
H16D H167 3.2310 no .
H16E H167 3.4309 no .
H16F H126 3.1057 no .
H16F H167 2.3635 no .
H16G H18 3.3400 no .
H16H H18 3.3026 no .
H16I H18 2.3225 no .
H16I H31 3.2882 no .
H16I H109 3.2975 no .
H17A H17E 2.5736 no .
H17A H17F 2.9953 no .
H17A H170 3.2488 no .
H17B H170 2.2953 no .
H17B H180 3.1066 no .
H17B H238 3.0226 no .
H17C H17E 2.9016 no .
H17C H17F 2.3841 no .
H17C H170 3.3382 no .
H17C H239 3.5209 no .
H17D H175 2.3575 no .
H17E H175 3.3019 no .
H17F H175 3.3812 no .
H18 H45 2.5709 no .
H18 H109 2.5585 no .
H18A H18D 2.3303 no .
H18A H18E 3.3467 no .
H18A H21H 3.3761 no .
H18A H180 3.3317 no .
H18B H180 2.3110 no .
H18B H239 3.5425 no .
H18C H18D 2.6767 no .
H18C H18E 2.8805 no .
H18C H180 3.2991 no .
H18D H185 3.4813 no .
H18E H185 3.1081 no .
H18F H185 2.3837 no .
H19A H189 2.3256 no .
H19B H19D 2.7485 no .
H19B H19E 2.7698 no .
H19B H189 3.3269 no .
H19C H19D 2.3128 no .
H19C H19E 3.2153 no .
H19C H189 3.3200 no .
H19D H194 3.4946 no .
H19E H20E 3.3316 no .
H19E H194 3.1549 no .
H19F H194 2.4147 no .
H19F H207 3.1825 no .
H19G H20A 3.0495 no .
H19G H20C 2.6516 no .
H19G H197 3.2782 no .
H19H H153 2.9805 no .
H19H H197 2.3560 no .
H19I H20A 2.3373 no .
H19I H20C 2.8639 no .
H19I H197 3.3855 no .
H20A H202 3.4361 no .
H20B H202 2.3988 no .
H20C H202 3.2791 no .
H20D H21B 3.1712 no .
H20D H21C 2.2537 no .
H20D H207 3.3085 no .
H20E H21B 2.7511 no .
H20E H21C 2.7180 no .
H20E H207 3.2912 no .
H20F H207 2.3040 no .
H20F H232 3.4506 no .
H21 H23C 3.3675 no .
H21 H23D 3.2466 no .
H21 H23E 2.3067 no .
H21 H85 3.3287 no .
H21 H102 2.5479 no .
H21A H212 2.4394 no .
H21B H212 3.1859 no .
H21C H212 3.5094 no .
H21D H21G 2.6255 no .
H21D H21H 2.9436 no .
H21D H216 3.2615 no .
H21E H21G 2.1936 no .
H21E H21H 3.3075 no .
H21E H216 3.3488 no .
H21F H21G 3.5392 no .
H21F H216 2.3134 no .
H21G H221 3.4775 no .
H21H H221 2.9934 no .
H21I H180 3.1506 no .
H21I H221 2.3712 no .
H22A H22D 3.3038 no .
H22A H22F 2.6742 no .
H22A H224 3.1533 no .
H22B H24A 3.4525 no .
H22B H126 3.3950 no .
H22B H224 2.3484 no .
H22C H22D 2.4009 no .
H22C H22F 2.6273 no .
H22C H224 3.4364 no .
H22D H229 3.2447 no .
H22E H229 2.2913 no .
H22F H229 3.3401 no .
H23C H24C 3.0285 no .
H23C H24D 2.2358 no .
H23D H24C 2.8132 no .
H23D H24D 2.9203 no .
H23E H85 2.7980 no .
H23E H87C 3.5800 no .
H24A H24F 2.8247 no .
H24A H24G 2.3140 no .
H24A H24H 2.3291 no .
H24A H126 2.6925 no .
H24A H224 2.5864 no .
H24B H24F 2.3411 no .
H24B H24G 2.8244 no .
H24B H24H 2.3027 no .
H24B H126 3.0133 no .
H24B H241 2.5418 no .
H24C H26 3.1917 no .
H24D H26 3.4366 no .
H24E H26 2.3691 no .
H24F H241 2.7495 no .
H24G H221 2.9448 no .
H24H H224 3.2842 no .
H25A H25E 3.0383 no .
H25A H25F 2.4933 no .
H25A H248 3.3230 no .
H25B H25E 2.5303 no .
H25B H25F 2.9152 no .
H25B H248 3.3024 no .
H25C H248 2.2926 no .
H25C H361 3.5071 no .
H25D H253 2.2750 no .
H25E H253 3.2655 no .
H25F H253 3.2926 no .
H25G H26B 2.7614 no .
H25G H26C 2.8614 no .
H25G H257 3.2619 no .
H25H H257 2.3346 no .
H25I H26B 3.0778 no .
H25I H26C 2.2728 no .
H25I H257 3.3812 no .
H26A H262 2.3281 no .
H26A H329 3.0751 no .
H26B H262 3.1754 no .
H26C H262 3.4114 no .
H26D H26G 2.4354 no .
H26D H26H 2.7981 no .
H26D H265 3.4147 no .
H26E H26G 2.5108 no .
H26E H26H 3.5846 no .
H26E H265 3.1938 no .
H26F H265 2.3274 no .
H26F H275 3.4001 no .
H26F H353 2.8893 no .
H26F H354 3.5212 no .
H26G H270 3.4942 no .
H26H H270 3.0640 no .
H26I H270 2.4115 no .
H27A H27D 2.9386 no .
H27A H27E 2.6879 no .
H27A H275 3.2413 no .
H27B H27D 2.3169 no .
H27B H27E 2.9901 no .
H27B H275 3.3893 no .
H27C H275 2.3057 no .
H27D H280 3.3733 no .
H27E H280 3.2841 no .
H27F H280 2.3291 no .
H28A H284 2.3590 no .
H28B H28E 3.0080 no .
H28B H28F 2.3846 no .
H28B H284 3.3684 no .
H28C H28E 2.5977 no .
H28C H28F 2.9070 no .
H28C H284 3.2986 no .
H28D H36A 2.7926 no .
H28D H36E 3.0207 no .
H28D H289 2.3316 no .
H28D H302 3.2602 no .
H28E H289 3.2761 no .
H28F H36A 3.5631 no .
H28F H36D 3.4553 no .
H28F H36E 2.6006 no .
H28F H289 3.3542 no .
H29A H29D 3.2938 no .
H29A H29F 2.5676 no .
H29A H292 3.2114 no .
H29B H248 3.1040 no .
H29B H292 2.3310 no .
H29C H29D 2.4860 no .
H29C H29F 2.6349 no .
H29C H292 3.4111 no .
H29D H297 3.2198 no .
H29E H297 2.3384 no .
H29F H297 3.3987 no .
H30A H36A 2.9083 no .
H30A H36D 2.9947 no .
H30A H302 2.2999 no .
H30A H363 3.5043 no .
H30B H30E 3.1317 no .
H30B H30F 2.5602 no .
H30B H302 3.2246 no .
H30C H30E 2.4978 no .
H30C H30F 2.8427 no .
H30C H36D 3.4008 no .
H30C H302 3.3562 no .
H30D H307 2.3381 no .
H30E H307 3.2883 no .
H30F H307 3.3592 no .
H31 H33A 3.3381 no .
H31 H33B 3.3150 no .
H31 H33C 2.3287 no .
H31 H75 3.4155 no .
H31 H77A 3.0175 no .
H31 H109 3.0889 no .
H31A H311 2.3269 no .
H31B H31D 3.1342 no .
H31B H31E 2.4778 no .
H31B H311 3.2868 no .
H31C H31D 2.5574 no .
H31C H31E 2.8172 no .
H31C H311 3.3636 no .
H31D H316 3.2397 no .
H31E H316 3.3711 no .
H31F H275 3.2529 no .
H31F H316 2.3173 no .
H32A H35B 2.6490 no .
H32A H35E 2.9590 no .
H32A H319 2.3277 no .
H32A H329 3.1785 no .
H32A H343 3.5109 no .
H32B H32D 2.4591 no .
H32B H32F 2.8167 no .
H32B H35B 3.5634 no .
H32B H35C 3.5324 no .
H32B H35E 2.6275 no .
H32B H319 3.3860 no .
H32C H32D 3.1461 no .
H32C H32F 2.5934 no .
H32C H319 3.2291 no .
H32D H324 3.2822 no .
H32E H324 2.3061 no .
H32F H324 3.3176 no .
H33A H34A 2.4249 no .
H33A H34C 3.0793 no .
H33A H77B 3.4467 no .
H33B H34A 2.8443 no .
H33B H34C 2.5723 no .
H33C H110 3.3278 no .
H33D H35B 3.0785 no .
H33D H35C 3.1622 no .
H33D H329 2.2844 no .
H33D H356 3.5635 no .
H33E H33G 2.9159 no .
H33E H33H 2.5216 no .
H33E H35C 3.3643 no .
H33E H329 3.3249 no .
H33F H33G 2.5149 no .
H33F H33H 3.0497 no .
H33F H329 3.2507 no .
H33G H334 3.3493 no .
H33H H334 3.3081 no .
H33I H334 2.3417 no .
H34A H36 3.3801 no .
H34B H36 2.3370 no .
H34C H36 3.2758 no .
H34D H34G 2.5021 no .
H34D H34I 2.8771 no .
H34D H338 3.3292 no .
H34E H34G 3.0076 no .
H34E H34I 2.4392 no .
H34E H338 3.3195 no .
H34F H338 2.3326 no .
H34G H343 3.2917 no .
H34H H302 3.2687 no .
H34H H343 2.3338 no .
H34I H343 3.3589 no .
H34J H34N 2.6705 no .
H34J H34O 3.0278 no .
H34J H346 3.2163 no .
H34J H360 3.4391 no .
H34J H361 3.0683 no .
H34K H248 3.2166 no .
H34K H346 2.3028 no .
H34K H360 3.0086 no .
H34L H34N 2.9141 no .
H34L H34O 2.3484 no .
H34L H346 3.3774 no .
H34M H351 2.3538 no .
H34N H351 3.3193 no .
H34O H351 3.3558 no .
H35A H35C 2.8905 no .
H35A H35D 2.4136 no .
H35A H35E 2.3842 no .
H35A H319 2.6618 no .
H35A H356 3.4301 no .
H35B H35C 2.4029 no .
H35B H35D 2.8906 no .
H35B H35E 2.3943 no .
H35B H319 2.6317 no .
H35B H329 2.4188 no .
H35B H356 3.3830 no .
H35C H356 2.3699 no .
H35D H356 2.4086 no .
H35E H319 3.4594 no .
H35E H356 3.5690 no .
H36 H38 2.5450 no .
H36A H36C 2.8432 no .
H36A H36D 2.3456 no .
H36A H36E 2.3328 no .
H36A H289 2.6569 no .
H36A H302 2.4101 no .
H36A H363 3.3514 no .
H36B H36C 2.3586 no .
H36B H36D 2.8427 no .
H36B H36E 2.3203 no .
H36B H289 2.7179 no .
H36B H363 3.4294 no .
H36C H363 2.4295 no .
H36D H363 2.3521 no .
H36E H289 3.3531 no .
H36E H363 3.5701 no .
H38 H40 2.5900 no .
H38 H53 2.5500 no .
H40 H42A 2.3475 no .
H40 H42B 3.2756 no .
H40 H42C 3.3867 no .
H42B H43A 2.5252 no .
H42B H43C 3.2752 no .
H42C H43A 2.6540 no .
H42C H43C 2.5324 no .
H43A H45 3.3813 no .
H43B H45 2.3220 no .
H43C H45 3.2585 no .
H48 H50A 3.2883 no .
H48 H50B 3.3855 no .
H48 H50C 2.3607 no .
H48 H58 3.2722 no .
H48 H75 2.6489 no .
H50A H51A 2.8400 no .
H50A H51B 2.6273 no .
H50A H60A 3.1765 no .
H50B H51A 2.3333 no .
H50B H51B 3.0490 no .
H50C H58 3.0000 no .
H51A H53 3.4028 no .
H51B H53 3.2727 no .
H51C H53 2.3624 no .
H58 H60A 3.2510 no .
H58 H60B 3.3378 no .
H58 H60C 2.3019 no .
H58 H97C 2.9658 no .
H58 H116 3.0259 no .
H60A H61A 3.1089 no .
H60A H61B 2.4527 no .
H60B H61A 2.5754 no .
H60B H61B 2.8413 no .
H60C H117 3.2751 no .
H60C H118 3.5974 no .
H61A H63 3.2913 no .
H61B H63 3.4011 no .
H61C H63 2.3742 no .
H63 H65 2.5286 no .
H65 H67 2.5710 no .
H65 H80 2.6099 no .
H67 H69A 3.2642 no .
H67 H69B 2.3217 no .
H67 H69C 3.3796 no .
H69A H70A 2.8214 no .
H69A H70B 2.8074 no .
H69C H70A 3.1788 no .
H69C H70B 2.2869 no .
H70A H72 3.1576 no .
H70B H72 3.4642 no .
H70C H72 2.3673 no .
H70C H85 3.1200 no .
H72 H99 2.5336 no .
H75 H77A 2.3843 no .
H75 H77B 3.0774 no .
H75 H77C 3.4774 no .
H77B H78A 3.2850 no .
H77B H78B 2.8233 no .
H77C H78A 2.2859 no .
H77C H78B 2.6692 no .
H78A H80 3.3267 no .
H78B H80 3.3228 no .
H78C H80 2.3255 no .
H85 H87A 3.3868 no .
H85 H87B 3.2350 no .
H85 H87C 2.3163 no .
H87A H88A 2.6066 no .
H87A H88B 2.5816 no .
H87B H88A 2.4202 no .
H87B H88B 3.2738 no .
H87C H112 3.5331 no .
H88A H90 3.4762 no .
H88B H90 3.1556 no .
H88C H90 2.3847 no .
H90 H92 2.5863 no .
H92 H94 2.5382 no .
H92 H107 2.6191 no .
H94 H96A 3.3138 no .
H94 H96B 2.3890 no .
H94 H96C 3.4203 no .
H96A H97A 2.8019 no .
H96A H97B 2.7417 no .
H96C H97A 3.1742 no .
H96C H97B 2.2373 no .
H97A H99 3.1516 no .
H97B H99 3.4511 no .
H97C H99 2.3561 no .
H97C H116 3.0710 no .
H99 H116 2.4669 no .
H109 H110 2.3033 no .
H110 H111 2.4663 no .
H111 H112 2.3281 no .
H116 H117 2.3193 no .
H117 H118 2.3306 no .
H118 H119 2.3034 no .
H126 H167 3.4568 no .
H131 H133 2.5337 no .
H133 H135 2.5812 no .
H133 H148 2.5666 no .
H140 H167 2.5686 no .
H143 H224 2.5510 no .
H143 H231 2.5691 no .
H158 H160 2.5019 no .
H160 H162 2.5634 no .
H160 H175 2.5778 no .
H170 H197 2.5463 no .
H170 H238 2.4277 no .
H180 H221 3.3451 no .
H180 H238 3.0592 no .
H185 H187 2.5429 no .
H187 H189 2.5473 no .
H187 H202 2.5716 no .
H194 H207 3.3838 no .
H194 H221 2.7841 no .
H207 H231 3.1507 no .
H212 H214 2.5157 no .
H214 H216 2.5862 no .
H214 H229 2.5659 no .
H231 H232 2.3256 no .
H232 H233 2.3576 no .
H233 H234 2.3286 no .
H234 C237 3.0980 no .
H238 H239 2.3037 no .
H239 H240 2.3863 no .
H240 H241 2.2981 no .
H248 H292 3.4247 no .
H248 H360 2.9700 no .
H253 H255 2.5875 no .
H255 H257 2.5256 no .
H255 H270 2.5874 no .
H262 H329 3.2766 no .
H262 H346 2.5874 no .
H265 H292 2.5568 no .
H265 H353 2.3499 no .
H275 H316 3.4239 no .
H275 H353 2.9920 no .
H280 H282 2.5871 no .
H282 H284 2.5412 no .
H282 H297 2.6064 no .
H289 H316 2.5125 no .
H302 H343 3.5829 no .
H307 H309 2.5328 no .
H309 H311 2.5557 no .
H309 H324 2.5886 no .
H319 H343 2.4285 no .
H334 H336 2.5496 no .
H336 H338 2.5975 no .
H336 H351 2.5703 no .
H346 H360 2.2798 no .
H353 H354 2.3274 no .
H354 H355 2.3727 no .
H355 H356 2.3141 no .
H360 H361 2.3192 no .
H361 H362 2.3883 no .
H362 H363 2.2933 no .
O17 H19A 3.1748 no 2_667
O17 H19C 3.3219 no 2_667
O21 H240 3.5991 no .
O24 H51A 3.3654 no 2_666
O24 H51C 3.1022 no 2_666
N6 H51C 3.5992 no 2_666
C2 H29D 3.5953 no 1_565
C5 H15F 3.4819 no 1_665
C6 H33H 3.0648 no .
C7 H15D 3.1195 no 1_665
C7 H15E 3.4451 no 1_665
C7 H15F 3.4768 no 1_665
C7 H20B 3.0379 no 2_667
C7 H20C 3.0468 no 2_667
C8 H15D 3.3112 no 1_665
C8 H15E 3.5360 no 1_665
C8 H15F 2.9844 no 1_665
C9 H15D 3.3889 no 1_665
C9 H15F 2.9710 no 1_665
C10 H15F 3.4472 no 1_665
C11A H28A 3.5634 no 1_565
C12 H15C 3.2095 no 1_665
C12 H29D 3.1185 no 1_565
C12 H29F 3.3869 no 1_565
C13 H15A 3.4051 no 1_665
C13 H15C 2.8538 no 1_665
C13 H29D 3.4049 no 1_565
C13 H29F 3.3714 no 1_565
C14 H15C 3.4433 no 1_665
C14 H29C 3.1695 no 1_565
C14 H29D 3.5702 no 1_565
C15 H25F 3.3801 no 1_565
C15 H29C 3.4188 no 1_565
C16 H13A 3.2131 no 1_665
C16 H13E 3.3914 no 1_665
C16 H25A 3.2146 no 1_565
C16 H25F 3.1244 no 1_565
C16 H29C 3.5737 no 1_565
C17 H29C 3.2426 no 1_565
C17 H29D 3.4044 no 1_565
C18 H29D 3.0790 no 1_565
C19 H29D 2.9229 no 1_565
C20 H29D 3.2208 no 1_565
C20 H29E 2.9970 no 1_565
C21 H29D 3.5844 no 1_565
C21 H29E 2.9652 no 1_565
C22 H29E 3.0120 no 1_565
C25 H29E 2.9957 no 1_565
C26 H29E 2.9883 no 1_565
C27 H29D 3.4168 no 1_565
C27 H29E 2.9823 no 1_565
C27 H29F 3.4723 no 1_565
C32 H34A 3.2757 no 2_676
C33 H25A 3.5120 no 1_565
C33 H25C 3.4941 no 1_565
C33 H34A 3.3160 no 2_676
C33 H34B 3.5655 no 2_676
C33 H36C 3.5898 no 1_565
C33 H363 3.4394 no 1_565
C34 H25B 3.5468 no 1_565
C34 H33A 2.9990 no 2_676
C34 H34A 3.0884 no 2_676
C34 H77B 2.9494 no 2_676
C34 H77C 3.1671 no 2_676
C35 H13C 3.4442 no 1_665
C35 H34A 3.1214 no 2_676
C35 H362 3.5047 no 2_666
C36 H13A 3.2791 no 1_665
C36 H13C 2.8933 no 1_665
C36 H362 3.0388 no 2_666
C36 H363 3.2765 no 2_666
C37 H13A 3.3681 no 1_665
C37 H13C 3.5480 no 1_665
C37 H362 3.1977 no 2_666
C38 H30B 3.5942 no 2_666
C39 H13A 3.4234 no 1_665
C39 H13B 3.4678 no 1_665
C40 H13A 3.4273 no 1_665
C40 H13B 3.1073 no 1_665
C40 H13D 3.3333 no 1_665
C40 H13E 3.5823 no 1_665
C41 H13D 3.0935 no 1_665
C41 H13E 3.2304 no 1_665
C42 H13D 2.8036 no 1_665
C42 H13E 3.4796 no 1_665
C43 H15E 3.5299 no 1_665
C43 H15F 2.8908 no 1_665
C44 H13E 3.5488 no 1_665
C49 H361 3.5537 no 2_666
C50 H34N 3.5876 no 2_666
C51 H360 3.3447 no 2_666
C51 H361 3.5355 no 2_666
C52 H361 3.2672 no 2_666
C53 H30B 3.5386 no 2_666
C53 H362 3.5282 no 2_666
C54 H362 3.4595 no 2_666
C60 H32F 3.5819 no .
C60 H34D 3.3102 no .
C60 H34F 3.5140 no .
C61 H34D 3.1995 no .
C61 H34M 3.4948 no 2_666
C61 H351 3.5791 no 2_666
C62 H34M 3.4916 no 2_666
C63 H34M 3.0267 no 2_666
C63 H34N 3.2896 no 2_666
C64 H34N 3.5156 no 2_666
C70 H22D 3.5170 no .
C77 H34A 3.2597 no 2_676
C77 H34B 3.3117 no 2_676
C77 H34C 3.2608 no 2_676
C77 H361 3.3394 no 2_666
C77 H362 3.1322 no 2_666
C78 H25B 3.0406 no 2_666
C78 H25E 3.3477 no 2_666
C78 H34J 3.0929 no 2_666
C78 H133 3.4299 no 2_566
C78 H148 3.3666 no 2_566
C79 H34J 3.4200 no 2_666
C80 H34N 3.1515 no 2_666
C81 H34N 3.4184 no 2_666
C87 H284 3.1034 no 1_565
C90 H22E 3.4592 no .
C90 H229 3.2438 no .
C92 H229 3.5609 no .
C94 H22D 3.0340 no .
C94 H24H 3.2101 no .
C95 H22D 3.3705 no .
C96 H12D 3.5294 no .
C96 H22B 3.5525 no .
C96 H22C 2.9386 no .
C96 H24B 3.0632 no .
C96 H24H 3.4838 no .
C97 H32E 3.4866 no .
C105 H21D 3.3264 no .
C105 H21F 3.4939 no .
C105 H27E 2.8676 no 2_667
C105 H27F 3.4788 no 2_667
C109 H29D 3.5035 no 1_565
C111 H36B 3.4938 no 1_565
C111 H36C 3.1999 no 1_565
C111 H36E 3.4261 no 1_565
C112 H36C 3.5641 no 1_565
C112 H36E 3.5173 no 1_565
C117 H32B 3.0492 no .
C117 H32C 3.3677 no .
C118 H32B 3.2740 no .
C118 H32C 3.2510 no .
C118 H33H 3.5445 no .
C119 H33H 3.2328 no .
C119 H33I 3.3176 no .
C119 H334 3.3981 no .
C122 H33I 3.3349 no .
C128 H309 3.4546 no .
C128 H324 2.7689 no .
C133 H25E 3.4291 no 1_455
C133 H78C 3.5862 no 2_566
C134 H25D 3.0186 no 1_455
C134 H25E 2.9359 no 1_455
C135 H25D 3.2475 no 1_455
C135 H25E 2.7721 no 1_455
C135 H25F 3.1988 no 1_455
C136 H25D 3.4858 no 1_455
C136 H25E 3.3612 no 1_455
C136 H25F 3.0885 no 1_455
C137 H16G 3.3386 no 1_445
C137 H36 3.2267 no 1_445
C137 H40 3.5973 no 1_445
C138 H15I 3.5049 no 1_445
C138 H16G 3.3570 no 1_445
C138 H42A 3.4268 no 1_445
C138 H42C 2.9607 no 1_445
C139 H25D 3.4906 no 1_455
C139 H25F 3.4137 no 1_455
C140 H25D 3.2736 no 1_455
C141 H25D 3.0585 no 1_455
C142 H25D 3.4408 no 1_455
C145 H257 3.4178 no 1_455
C146 H25G 3.5874 no 1_455
C146 H34L 2.9755 no 1_455
C146 H34O 3.5218 no 1_455
C148 H78C 3.1576 no 2_566
C149 H25D 3.3653 no 1_455
C149 H25E 3.4075 no 1_455
C154 H43C 3.4474 no 1_445
C155 H13 3.2439 no 1_445
C156 H7A 3.0859 no 1_445
C156 H7C 3.5514 no 1_445
C156 H43A 3.1392 no 1_445
C156 H43C 3.1666 no 1_445
C157 H42C 3.5106 no 1_445
C157 H43A 3.4749 no 1_445
C157 H43C 3.1601 no 1_445
C158 H42C 3.1451 no 1_445
C159 H42C 3.3194 no 1_445
C161 H31A 3.0533 no .
C161 H31B 3.5569 no .
C161 H31C 3.4933 no .
C162 H31A 3.1712 no .
C162 H42A 3.0746 no 1_445
C163 H31A 3.2401 no .
C163 H42A 3.3744 no 1_445
C164 H30D 3.3626 no 2_556
C164 H30E 2.8158 no 2_556
C164 H30F 3.2849 no 2_556
C164 H42A 3.5596 no 1_445
C166 H31A 3.1613 no .
C167 H31A 3.0171 no .
C168 H31A 2.9884 no .
C168 H31B 3.3954 no .
C169 H31B 2.8957 no .
C170 H31B 2.9582 no .
C171 H31B 3.1584 no .
C171 H31E 3.1922 no .
C172 H27B 3.2135 no .
C172 H27D 3.1481 no .
C172 H31E 3.4303 no .
C173 H27D 3.3319 no .
C173 H27F 3.5307 no .
C173 H31E 3.1622 no .
C174 H31B 3.2982 no .
C174 H31E 3.0723 no .
C175 H31B 3.2743 no .
C175 H31C 3.3569 no .
C176 H31B 3.0652 no .
C176 H31C 3.3710 no .
C182 H18F 3.4164 no 2_667
C182 H27B 3.5928 no .
C182 H27C 3.4810 no .
C182 H35D 3.5582 no .
C182 H356 3.4168 no .
C183 H18A 3.1097 no 2_667
C183 H18D 3.2055 no 2_667
C183 H21G 3.2904 no 2_667
C183 H21H 3.0756 no 2_667
C183 H27A 3.3915 no .
C184 H18D 3.3423 no 2_667
C184 H355 3.4850 no 2_667
C185 H355 3.0165 no 2_667
C185 H356 3.5106 no 2_667
C186 H355 3.2095 no 2_667
C188 H355 3.4614 no 2_667
C189 H354 3.5046 no 2_667
C189 H355 3.5134 no 2_667
C190 H354 3.2438 no 2_667
C191 H353 3.4119 no 2_667
C191 H354 3.5636 no 2_667
C192 H26H 3.1859 no 2_667
C200 H7A 3.3790 no 2_667
C200 H7B 2.9525 no 2_667
C200 H7C 3.5929 no 2_667
C209 H20D 3.3910 no 2_567
C209 H20E 2.8036 no 2_567
C209 H21B 3.3586 no 2_567
C209 H21C 3.4115 no 2_567
C210 H20E 3.3774 no 2_567
C210 H26I 3.4623 no 2_667
C211 H26H 3.4846 no 2_667
C211 H26I 3.5126 no 2_667
C212 H26H 3.0215 no 2_667
C212 H26I 3.2846 no 2_667
C213 H26H 3.3294 no 2_667
C216 H26D 3.5567 no 2_667
C216 H107 3.3950 no .
C217 H26D 3.4338 no 2_667
C218 H10E 2.9958 no .
C218 H26D 3.1321 no 2_667
C218 H27A 3.0706 no 2_667
C218 H27E 3.3714 no 2_667
C219 H18D 3.4025 no 2_667
C219 H18E 3.3877 no 2_667
C219 H18F 3.4317 no 2_667
C219 H354 3.2369 no 2_667
C219 H355 3.2531 no 2_667
C224 H94 3.5917 no .
C225 H94 3.1085 no .
C225 H96B 3.1994 no .
C226 H96A 3.3484 no .
C226 H96B 2.9596 no .
C227 H70A 3.2854 no .
C227 H94 3.3463 no .
C228 H94 2.8706 no .
C229 H90 3.3409 no .
C229 H92 3.0980 no .
C229 H94 3.1506 no .
C230 H92 3.5599 no .
C232 H15G 3.1252 no 1_445
C232 H253 3.2051 no 1_455
C232 H255 3.3349 no 1_455
C233 H15G 3.0128 no 1_445
C233 H21B 3.3578 no 2_567
C233 H270 3.4571 no 1_455
C234 H15G 3.4427 no 1_445
C238 H31B 3.4963 no .
C239 H31B 3.5295 no .
C240 H35A 3.3815 no .
C240 H35D 3.2579 no .
C240 H35E 3.5325 no .
C241 H35D 3.4095 no .
C241 H35E 3.4237 no .
C243 H96B 3.1334 no .
C244 H94 3.4939 no .
C244 H96B 3.3079 no .
C246 H19C 3.5467 no 2_667
C249 H16H 3.5812 no 1_545
C250 H16H 3.3078 no 1_545
C250 H33B 2.9530 no 1_545
C250 H34C 3.0791 no 1_545
C250 H78A 3.2496 no 2_666
C251 H15H 3.3589 no 1_545
C251 H15I 3.4134 no 1_545
C251 H16H 3.5347 no 1_545
C251 H135 3.5225 no 1_655
C252 H15H 3.2072 no 1_545
C253 H15H 3.3008 no 1_545
C253 H232 3.1435 no 1_655
C254 H232 3.4736 no 1_655
C255 H232 3.1894 no 1_655
C256 H19B 2.9591 no 2_667
C257 H14B 3.1994 no 1_655
C257 H14F 2.9991 no 1_655
C257 H19B 3.2297 no 2_667
C258 H14F 3.2054 no 1_655
C258 H19B 3.5577 no 2_667
C259 H14F 3.4016 no 1_655
C261 H19A 3.4855 no 2_667
C261 H19B 3.5833 no 2_667
C262 H19A 2.9504 no 2_667
C262 H19B 3.2869 no 2_667
C263 H19A 3.1425 no 2_667
C263 H19B 3.0186 no 2_667
C263 H19C 3.4185 no 2_667
C264 H19B 3.3788 no 2_667
C264 H19C 2.8265 no 2_667
C265 H19C 2.7871 no 2_667
C266 H19C 3.1923 no 2_667
C266 H19D 3.2014 no 2_667
C267 H21E 3.4513 no 2_667
C267 H21F 3.5765 no 2_667
C268 H19D 3.2058 no 2_667
C268 H212 3.3869 no 2_667
C269 H19C 3.5593 no 2_667
C269 H19D 2.8264 no 2_667
C270 H19C 3.5644 no 2_667
C270 H19D 3.0957 no 2_667
C270 H233 3.4696 no 1_655
C271 H19B 3.3333 no 2_667
C271 H19C 3.2513 no 2_667
C277 H17C 3.3276 no .
C277 H18C 3.0085 no .
C277 H18E 2.9974 no .
C277 H21E 3.3357 no 2_667
C278 H10D 3.3361 no 2_667
C278 H10E 3.5190 no 2_667
C278 H10F 3.3641 no 2_667
C278 H17C 3.5013 no .
C278 H17E 3.3479 no .
C278 H17F 3.2502 no .
C279 H17F 3.1891 no .
C280 H17F 3.3673 no .
C283 H111 3.2306 no 1_545
C284 H112 3.0618 no 1_545
C285 H112 3.1066 no 1_545
C286 H11A 3.5800 no 1_545
C286 H11B 3.5859 no 1_545
C286 H112 3.4698 no 1_545
C289 H111 3.3689 no 1_545
C290 H111 3.0765 no 1_545
C291 H111 3.1501 no 1_545
C292 H110 3.2883 no 1_545
C292 H111 3.4818 no 1_545
C293 H110 2.9932 no 1_545
C294 H15H 3.3119 no 1_545
C294 H110 3.3375 no 1_545
C296 H110 3.2891 no 1_545
C298 H111 3.3404 no 1_545
C304 H38 3.2004 no 2_666
C304 H53 3.1776 no 2_666
C305 H16A 3.3878 no 2_556
C305 H16B 3.1957 no 2_556
C305 H16C 2.8733 no 2_556
C310 H240 3.3153 no .
C312 H239 3.1038 no .
C314 H17F 3.0811 no .
C314 H239 3.2744 no .
C315 H239 2.8443 no .
C316 H239 3.2327 no .
C316 H240 3.4102 no .
C317 H240 3.1021 no .
C318 H240 3.0852 no .
C319 H240 3.3873 no .
C321 H117 3.0259 no .
C321 H118 2.9620 no .
C322 H96C 3.2517 no .
C322 H97B 2.9289 no .
C322 H117 3.3282 no .
C323 H241 3.2397 no .
C324 H12C 3.4170 no .
C324 H12D 3.3189 no .
C324 H12E 3.4293 no .
C324 H241 3.2250 no .
C325 H240 3.3262 no .
C331 H187 3.3820 no 2_667
C331 H189 3.2171 no 2_667
C332 H6B 3.3754 no .
C332 H6C 3.3662 no .
C332 H12J 3.3900 no .
C332 H119 3.0648 no .
C333 H118 3.2006 no .
C333 H119 3.2254 no .
C334 H118 3.1228 no .
C334 H119 2.9765 no .
C335 H118 3.4938 no .
C337 H51B 3.1885 no 2_666
C338 H51B 3.2821 no 2_666
C339 H51B 3.2784 no 2_666
C340 H60A 3.3961 no .
C340 H60B 3.3032 no .
C340 H61A 3.5166 no .
C340 H61B 3.3702 no .
C342 H51B 3.1683 no 2_666
C342 H51C 3.4287 no 2_666
C343 H51B 3.0579 no 2_666
C343 H51C 2.9739 no 2_666
C344 H51A 3.4605 no 2_666
C344 H51B 3.0639 no 2_666
C344 H51C 3.3281 no 2_666
C345 H51A 3.0047 no 2_666
C346 H51A 2.9476 no 2_666
C347 H50B 3.3666 no 2_666
C347 H51A 3.3119 no 2_666
C348 H14D 3.2036 no 1_655
C348 H78A 3.4190 no 2_666
C349 H14D 3.5793 no 1_655
C349 H50B 3.3904 no 2_666
C349 H63 3.2726 no 2_666
C350 H50B 3.0556 no 2_666
C351 H50B 3.4379 no 2_666
C352 H51A 3.4045 no 2_666
C353 H19A 3.3482 no 2_667
C353 H19C 3.1397 no 2_667
C354 H19C 3.2954 no 2_667
C354 H21G 3.1097 no 2_667
C354 H189 3.4613 no 2_667
C355 H21G 3.2237 no 2_667
C355 H21I 3.5938 no 2_667
C355 H189 3.3759 no 2_667
C356 H18A 3.3502 no .
C356 H18C 3.3742 no .
C356 H185 3.5755 no 2_667
C358 H240 3.3659 no .
C359 H240 3.3472 no .
C359 H241 3.5728 no .
C360 H51A 3.1346 no 2_666
C360 H51C 3.1476 no 2_666
C361 H51A 3.2752 no 2_666
C361 H51C 3.5008 no 2_666
C361 H53 3.5479 no 2_666
C361 H77C 3.1282 no 2_666
C362 H33B 3.5624 no 1_545
C362 H53 3.4156 no 2_666
C362 H77A 3.5993 no 2_666
C362 H77C 3.1160 no 2_666
C363 H33A 3.3318 no 1_545
C363 H33B 3.4224 no 1_545
C363 H36 3.4162 no 2_666
C365 H111 3.4251 no 1_545
C366 H111 3.2510 no 1_545
H6A H20B 3.5102 no 2_667
H6A H33G 3.5965 no .
H6A H33H 3.0377 no .
H6B C332 3.3754 no .
H6B H33G 3.3402 no .
H6B H33H 3.0159 no .
H6B H33I 3.2121 no .
H6C C332 3.3662 no .
H6C H33H 2.6344 no .
H6C H33I 3.3498 no .
H7A C156 3.0859 no 1_665
H7A C200 3.3790 no 2_667
H7A H15D 2.7803 no 1_665
H7A H15E 2.7667 no 1_665
H7A H15F 3.2098 no 1_665
H7A H20B 2.8006 no 2_667
H7A H20C 3.1678 no 2_667
H7B C200 2.9525 no 2_667
H7B H20B 2.5003 no 2_667
H7B H20C 2.5369 no 2_667
H7C C156 3.5514 no 1_665
H7C C200 3.5929 no 2_667
H7C H15D 2.8959 no 1_665
H7C H15F 3.5884 no 1_665
H7C H20B 3.3951 no 2_667
H7C H20C 2.9530 no 2_667
H9 H15B 3.4927 no 1_665
H9 H15C 3.5897 no 1_665
H9 H15D 3.2348 no 1_665
H9 H15F 3.1978 no 1_665
H10D C278 3.3361 no 2_667
H10D H21D 3.1955 no .
H10D H27E 2.6138 no 2_667
H10D H27F 3.3368 no 2_667
H10E C218 2.9958 no .
H10E C278 3.5190 no 2_667
H10E H21D 2.6000 no .
H10E H21F 2.5386 no .
H10E H27E 2.6618 no 2_667
H10E H27F 3.5665 no 2_667
H10F C278 3.3641 no 2_667
H10F H27E 2.8411 no 2_667
H10F H27F 2.9879 no 2_667
H11 H15C 3.5084 no 1_665
H11A C286 3.5800 no 1_565
H11A H28A 3.3238 no 1_565
H11A H28B 3.0568 no 1_565
H11B C286 3.5859 no 1_565
H11B H28A 2.9849 no 1_565
H11B H28B 3.4900 no 1_565
H11B H284 3.2956 no 1_565
H12C C324 3.4170 no .
H12C H309 3.2951 no .
H12C H324 2.7896 no .
H12D C96 3.5294 no .
H12D C324 3.3189 no .
H12D H32E 3.0320 no .
H12D H96A 3.5302 no .
H12D H96B 3.5722 no .
H12D H96C 2.9479 no .
H12D H324 2.4698 no .
H12E C324 3.4293 no .
H12E H309 2.7760 no .
H12E H324 2.5833 no .
H12I H33I 3.1550 no .
H12I H334 3.5472 no .
H12J C332 3.3900 no .
H12J H33H 3.2756 no .
H12J H33I 2.6454 no .
H13 C155 3.2439 no 1_665
H13 H15A 2.9504 no 1_665
H13 H15B 3.5708 no 1_665
H13 H15C 2.7531 no 1_665
H13 H29F 3.5454 no 1_565
H13A C16 3.2131 no 1_445
H13A C36 3.2791 no 1_445
H13A C37 3.3681 no 1_445
H13A C39 3.4234 no 1_445
H13A C40 3.4273 no 1_445
H13A H16G 2.4653 no 1_445
H13A H16I 3.1572 no 1_445
H13A H25F 3.3307 no 1_455
H13A H36 3.3439 no 1_445
H13A H40 3.5539 no 1_445
H13B C39 3.4678 no 1_445
H13B C40 3.1073 no 1_445
H13B H36 3.2956 no 1_445
H13B H38 3.2458 no 1_445
H13B H40 2.7910 no 1_445
H13C C35 3.4442 no 1_445
H13C C36 2.8933 no 1_445
H13C C37 3.5480 no 1_445
H13C H34B 3.3175 no 1_445
H13C H34C 3.5242 no 1_445
H13C H36 2.5659 no 1_445
H13D C40 3.3333 no 1_445
H13D C41 3.0935 no 1_445
H13D C42 2.8036 no 1_445
H13D H40 3.2137 no 1_445
H13D H42A 2.5688 no 1_445
H13D H42C 2.4783 no 1_445
H13E C16 3.3914 no 1_445
H13E C40 3.5823 no 1_445
H13E C41 3.2304 no 1_445
H13E C42 3.4796 no 1_445
H13E C44 3.5488 no 1_445
H13E H15I 3.0323 no 1_445
H13E H16G 2.4881 no 1_445
H13E H42C 3.0228 no 1_445
H13E H43C 3.3849 no 1_445
H13F H15I 3.3972 no 1_445
H13F H42C 2.9022 no 1_445
H14B C257 3.1994 no 1_455
H14B H25H 3.4016 no 1_455
H14B H255 3.3972 no 1_455
H14B H257 2.4558 no 1_455
H14D C348 3.2036 no 1_455
H14D C349 3.5793 no 1_455
H14D H34J 3.5269 no 1_455
H14D H34L 2.2396 no 1_455
H14D H34O 2.6720 no 1_455
H14E H25G 3.3019 no 1_455
H14F C257 2.9991 no 1_455
H14F C258 3.2054 no 1_455
H14F C259 3.4016 no 1_455
H14F H25G 3.0853 no 1_455
H14F H25H 3.3584 no 1_455
H14F H34L 2.8911 no 1_455
H14F H257 2.9494 no 1_455
H15A C13 3.4051 no 1_445
H15A H13 2.9504 no 1_445
H15A H15G 3.1524 no 1_445
H15B H9 3.4927 no 1_445
H15B H13 3.5708 no 1_445
H15C C12 3.2095 no 1_445
H15C C13 2.8538 no 1_445
H15C C14 3.4433 no 1_445
H15C H9 3.5897 no 1_445
H15C H11 3.5084 no 1_445
H15C H13 2.7531 no 1_445
H15C H43C 3.0145 no 1_445
H15D C7 3.1195 no 1_445
H15D C8 3.3112 no 1_445
H15D C9 3.3889 no 1_445
H15D H7A 2.7803 no 1_445
H15D H7C 2.8959 no 1_445
H15D H9 3.2348 no 1_445
H15E C7 3.4451 no 1_445
H15E C8 3.5360 no 1_445
H15E C43 3.5299 no 1_445
H15E H7A 2.7667 no 1_445
H15E H43A 2.9094 no 1_445
H15E H43C 3.4228 no 1_445
H15F C5 3.4819 no 1_445
H15F C7 3.4768 no 1_445
H15F C8 2.9844 no 1_445
H15F C9 2.9710 no 1_445
H15F C10 3.4472 no 1_445
H15F C43 2.8908 no 1_445
H15F H7A 3.2098 no 1_445
H15F H7C 3.5884 no 1_445
H15F H9 3.1978 no 1_445
H15F H43A 2.7268 no 1_445
H15F H43B 2.9181 no 1_445
H15F H43C 2.5442 no 1_445
H15G C232 3.1252 no 1_665
H15G C233 3.0128 no 1_665
H15G C234 3.4427 no 1_665
H15G H15A 3.1524 no 1_665
H15G H232 3.3723 no 1_665
H15G H233 3.1955 no 1_665
H15H C251 3.3589 no 1_565
H15H C252 3.2072 no 1_565
H15H C253 3.3008 no 1_565
H15H C294 3.3119 no 1_565
H15H H25D 3.3569 no 1_565
H15H H25F 2.9847 no 1_565
H15H H29A 3.2372 no 1_565
H15H H29B 3.3917 no 1_565
H15H H29C 2.7857 no 1_565
H15H H253 3.3468 no 1_565
H15I C138 3.5049 no 1_665
H15I C251 3.4134 no 1_565
H15I H13E 3.0323 no 1_665
H15I H13F 3.3972 no 1_665
H15I H25D 3.1856 no 1_565
H15I H25F 2.8775 no 1_565
H16A C305 3.3878 no 2_556
H16A H30D 3.2871 no 2_556
H16A H30E 2.7719 no 2_556
H16B C305 3.1957 no 2_556
H16B H30D 3.5082 no 2_556
H16B H30E 2.5507 no 2_556
H16B H30F 3.0899 no 2_556
H16B H42A 3.3847 no 1_445
H16C C305 2.8733 no 2_556
H16C H30D 2.7833 no 2_556
H16C H30E 2.6471 no 2_556
H16C H30F 2.6983 no 2_556
H16C H42A 3.3391 no 1_445
H16G C137 3.3386 no 1_665
H16G C138 3.3570 no 1_665
H16G H13A 2.4653 no 1_665
H16G H13E 2.4881 no 1_665
H16G H25A 3.4103 no 1_565
H16G H25F 2.6639 no 1_565
H16H C249 3.5812 no 1_565
H16H C250 3.3078 no 1_565
H16H C251 3.5347 no 1_565
H16H H25A 2.4267 no 1_565
H16H H25F 2.6978 no 1_565
H16H H29C 2.9643 no 1_565
H16I H13A 3.1572 no 1_665
H16I H25A 3.3928 no 1_565
H17A H27B 3.3782 no .
H17A H27D 2.7528 no .
H17B H27B 3.3664 no .
H17C C277 3.3276 no .
H17C C278 3.5013 no .
H17C H27B 2.4619 no .
H17C H27D 2.6551 no .
H17C H31E 2.7902 no .
H17D H31E 3.5796 no .
H17E C278 3.3479 no .
H17E H27D 2.8864 no .
H17E H27F 3.0179 no .
H17F C278 3.2502 no .
H17F C279 3.1891 no .
H17F C280 3.3673 no .
H17F C314 3.0811 no .
H17F H27D 2.8807 no .
H17F H27F 3.2033 no .
H17F H31D 3.0785 no .
H17F H31E 2.5005 no .
H17F H31F 3.1869 no .
H17F H280 3.4106 no .
H18 H29D 3.5059 no 1_565
H18A C183 3.1097 no 2_667
H18A C356 3.3502 no .
H18A H18D 2.9278 no 2_667
H18A H18F 2.4895 no 2_667
H18A H35D 3.4333 no .
H18A H355 3.4841 no .
H18A H356 2.8599 no .
H18B H35D 3.0556 no .
H18B H356 3.5903 no .
H18C C277 3.0085 no .
H18C C356 3.3742 no .
H18C H27A 3.3178 no .
H18C H27B 2.7708 no .
H18C H27C 2.5026 no .
H18C H356 3.2850 no .
H18D C183 3.2055 no 2_667
H18D C184 3.3423 no 2_667
H18D C219 3.4025 no 2_667
H18D H18A 2.9278 no 2_667
H18D H18D 2.6429 no 2_667
H18D H18F 3.2635 no 2_667
H18D H21G 3.0763 no 2_667
H18D H21H 3.0399 no 2_667
H18D H21I 3.5584 no 2_667
H18D H355 3.0892 no .
H18E C219 3.3877 no 2_667
H18E C277 2.9974 no .
H18E H21D 3.3302 no 2_667
H18E H21G 2.8887 no 2_667
H18E H21H 2.9890 no 2_667
H18E H27A 2.4651 no .
H18E H27B 2.8353 no .
H18E H27C 3.2426 no .
H18F C182 3.4164 no 2_667
H18F C219 3.4317 no 2_667
H18F H18A 2.4895 no 2_667
H18F H18D 3.2635 no 2_667
H18F H21G 3.3746 no 2_667
H18F H21H 2.6852 no 2_667
H18F H356 3.5466 no 2_667
H19A O17 3.1748 no 2_667
H19A C261 3.4855 no 2_667
H19A C262 2.9504 no 2_667
H19A C263 3.1425 no 2_667
H19A C353 3.3482 no 2_667
H19A H262 3.0164 no 2_667
H19A H353 3.2762 no 2_667
H19B C256 2.9591 no 2_667
H19B C257 3.2297 no 2_667
H19B C258 3.5577 no 2_667
H19B C261 3.5833 no 2_667
H19B C262 3.2869 no 2_667
H19B C263 3.0186 no 2_667
H19B C264 3.3788 no 2_667
H19B C271 3.3333 no 2_667
H19C O17 3.3219 no 2_667
H19C C246 3.5467 no 2_667
H19C C263 3.4185 no 2_667
H19C C264 2.8265 no 2_667
H19C C265 2.7871 no 2_667
H19C C266 3.1923 no 2_667
H19C C269 3.5593 no 2_667
H19C C270 3.5644 no 2_667
H19C C271 3.2513 no 2_667
H19C C353 3.1397 no 2_667
H19C C354 3.2954 no 2_667
H19C H265 3.0881 no 2_667
H19C H353 2.7562 no 2_667
H19C H354 3.0903 no 2_667
H19D C266 3.2014 no 2_667
H19D C268 3.2058 no 2_667
H19D C269 2.8264 no 2_667
H19D C270 3.0957 no 2_667
H19D H26D 3.5721 no 2_667
H19D H26H 2.6524 no 2_667
H19D H270 3.3982 no 2_667
H19E H26H 3.5351 no 2_667
H19E H270 3.5841 no 2_667
H19F H26H 2.9311 no 2_667
H20B C7 3.0379 no 2_667
H20B H6A 3.5102 no 2_667
H20B H7A 2.8006 no 2_667
H20B H7B 2.5003 no 2_667
H20B H7C 3.3951 no 2_667
H20C C7 3.0468 no 2_667
H20C H7A 3.1678 no 2_667
H20C H7B 2.5369 no 2_667
H20C H7C 2.9530 no 2_667
H20D C209 3.3910 no 2_567
H20D H20D 3.5261 no 2_567
H20D H20E 2.4967 no 2_567
H20D H21B 3.3004 no 2_567
H20E C209 2.8036 no 2_567
H20E C210 3.3774 no 2_567
H20E H20D 2.4967 no 2_567
H20E H20E 2.2705 no 2_567
H20E H20F 3.3777 no 2_567
H20E H21B 3.1212 no 2_567
H20E H21C 2.7787 no 2_567
H20F H20E 3.3777 no 2_567
H20F H21B 3.0927 no 2_567
H20F H21C 3.2866 no 2_567
H21 H29E 3.4706 no 1_565
H21A H26I 3.4168 no 2_667
H21A H234 3.5171 no 2_567
H21B C209 3.3586 no 2_567
H21B C233 3.3578 no 2_567
H21B H20D 3.3004 no 2_567
H21B H20E 3.1212 no 2_567
H21B H20F 3.0927 no 2_567
H21B H26I 3.0028 no 2_667
H21B H233 2.9684 no 2_567
H21B H270 3.1729 no 2_667
H21C C209 3.4115 no 2_567
H21C H20E 2.7787 no 2_567
H21C H20F 3.2866 no 2_567
H21D C105 3.3264 no .
H21D H10D 3.1955 no .
H21D H10E 2.6000 no .
H21D H18E 3.3302 no 2_667
H21D H27A 2.8620 no 2_667
H21D H27E 2.9246 no 2_667
H21D H107 3.5790 no .
H21E C267 3.4513 no 2_667
H21E C277 3.3357 no 2_667
H21E H26D 2.7862 no 2_667
H21E H26F 3.2402 no 2_667
H21E H27A 2.4711 no 2_667
H21E H27E 3.4712 no 2_667
H21E H354 2.9531 no 2_667
H21F C105 3.4939 no .
H21F C267 3.5765 no 2_667
H21F H10E 2.5386 no .
H21F H26D 2.8523 no 2_667
H21F H27A 3.4916 no 2_667
H21F H27E 3.1824 no 2_667
H21F H107 3.4680 no .
H21G C183 3.2904 no 2_667
H21G C354 3.1097 no 2_667
H21G C355 3.2237 no 2_667
H21G H18D 3.0763 no 2_667
H21G H18E 2.8887 no 2_667
H21G H18F 3.3746 no 2_667
H21G H27A 3.1182 no 2_667
H21G H354 2.5471 no 2_667
H21G H355 2.7740 no 2_667
H21H C183 3.0756 no 2_667
H21H H18D 3.0399 no 2_667
H21H H18E 2.9890 no 2_667
H21H H18F 2.6852 no 2_667
H21I C355 3.5938 no 2_667
H21I H18D 3.5584 no 2_667
H21I H354 3.2190 no 2_667
H21I H355 2.8629 no 2_667
H22B C96 3.5525 no .
H22B H96A 3.3894 no .
H22B H96B 2.8323 no .
H22C C96 2.9386 no .
H22C H94 3.4997 no .
H22C H96A 2.5417 no .
H22C H96B 2.5305 no .
H22D C70 3.5170 no .
H22D C94 3.0340 no .
H22D C95 3.3705 no .
H22D H69A 3.5328 no .
H22D H70A 2.5924 no .
H22D H94 2.9127 no .
H22D H96A 3.4290 no .
H22D H96B 3.5623 no .
H22E C90 3.4592 no .
H22E H70A 3.1516 no .
H22E H90 3.1274 no .
H23C H297 3.4566 no 1_565
H24A H96B 3.3093 no .
H24B C96 3.0632 no .
H24B H96B 2.4348 no .
H24B H96C 2.8263 no .
H24F H96B 3.5842 no .
H24H C94 3.2101 no .
H24H C96 3.4838 no .
H24H H94 2.5613 no .
H24H H96B 2.7474 no .
H25A C16 3.2146 no 1_545
H25A C33 3.5120 no 1_545
H25A H16G 3.4103 no 1_545
H25A H16H 2.4267 no 1_545
H25A H16I 3.3928 no 1_545
H25A H33B 2.6580 no 1_545
H25A H34C 2.9756 no 1_545
H25B C34 3.5468 no 1_545
H25B C78 3.0406 no 2_666
H25B H33B 3.2515 no 1_545
H25B H34C 2.5691 no 1_545
H25B H77C 3.2749 no 2_666
H25B H78A 2.3813 no 2_666
H25B H78B 2.9320 no 2_666
H25B H78C 3.4123 no 2_666
H25C C33 3.4941 no 1_545
H25C H33B 2.5152 no 1_545
H25C H34C 3.2057 no 1_545
H25C H78A 3.5279 no 2_666
H25D C134 3.0186 no 1_655
H25D C135 3.2475 no 1_655
H25D C136 3.4858 no 1_655
H25D C139 3.4906 no 1_655
H25D C140 3.2736 no 1_655
H25D C141 3.0585 no 1_655
H25D C142 3.4408 no 1_655
H25D C149 3.3653 no 1_655
H25D H15H 3.3569 no 1_545
H25D H15I 3.1856 no 1_545
H25E C78 3.3477 no 2_666
H25E C133 3.4291 no 1_655
H25E C134 2.9359 no 1_655
H25E C135 2.7721 no 1_655
H25E C136 3.3612 no 1_655
H25E C149 3.4075 no 1_655
H25E H78A 3.3173 no 2_666
H25E H78B 3.0954 no 2_666
H25E H78C 3.0729 no 2_666
H25E H133 3.4332 no 1_655
H25E H135 2.8451 no 1_655
H25F C15 3.3801 no 1_545
H25F C16 3.1244 no 1_545
H25F C135 3.1988 no 1_655
H25F C136 3.0885 no 1_655
H25F C139 3.4137 no 1_655
H25F H13A 3.3307 no 1_655
H25F H15H 2.9847 no 1_545
H25F H15I 2.8775 no 1_545
H25F H16G 2.6639 no 1_545
H25F H16H 2.6978 no 1_545
H25F H135 3.4937 no 1_655
H25G C146 3.5874 no 1_655
H25G H14E 3.3019 no 1_655
H25G H14F 3.0853 no 1_655
H25H H14B 3.4016 no 1_655
H25H H14F 3.3584 no 1_655
H26 H29E 3.5330 no 1_565
H26D C216 3.5567 no 2_667
H26D C217 3.4338 no 2_667
H26D C218 3.1321 no 2_667
H26D H19D 3.5721 no 2_667
H26D H21E 2.7862 no 2_667
H26D H21F 2.8523 no 2_667
H26D H216 3.3989 no 2_667
H26F H21E 3.2402 no 2_667
H26H C192 3.1859 no 2_667
H26H C211 3.4846 no 2_667
H26H C212 3.0215 no 2_667
H26H C213 3.3294 no 2_667
H26H H19D 2.6524 no 2_667
H26H H19E 3.5351 no 2_667
H26H H19F 2.9311 no 2_667
H26H H212 3.0390 no 2_667
H26I C210 3.4623 no 2_667
H26I C211 3.5126 no 2_667
H26I C212 3.2846 no 2_667
H26I H21A 3.4168 no 2_667
H26I H21B 3.0028 no 2_667
H26I H212 2.9893 no 2_667
H26I H233 3.1799 no 1_655
H27A C183 3.3915 no .
H27A C218 3.0706 no 2_667
H27A H18C 3.3178 no .
H27A H18E 2.4651 no .
H27A H21D 2.8620 no 2_667
H27A H21E 2.4711 no 2_667
H27A H21F 3.4916 no 2_667
H27A H21G 3.1182 no 2_667
H27B C172 3.2135 no .
H27B C182 3.5928 no .
H27B H17A 3.3782 no .
H27B H17B 3.3664 no .
H27B H17C 2.4619 no .
H27B H18C 2.7708 no .
H27B H18E 2.8353 no .
H27C C182 3.4810 no .
H27C H18C 2.5026 no .
H27C H18E 3.2426 no .
H27D C172 3.1481 no .
H27D C173 3.3319 no .
H27D H17A 2.7528 no .
H27D H17C 2.6551 no .
H27D H17E 2.8864 no .
H27D H17F 2.8807 no .
H27E C105 2.8676 no 2_667
H27E C218 3.3714 no 2_667
H27E H10D 2.6138 no 2_667
H27E H10E 2.6618 no 2_667
H27E H10F 2.8411 no 2_667
H27E H21D 2.9246 no 2_667
H27E H21E 3.4712 no 2_667
H27E H21F 3.1824 no 2_667
H27F C105 3.4788 no 2_667
H27F C173 3.5307 no .
H27F H10D 3.3368 no 2_667
H27F H10E 3.5665 no 2_667
H27F H10F 2.9879 no 2_667
H27F H17E 3.0179 no .
H27F H17F 3.2033 no .
H28A C11A 3.5634 no 1_545
H28A H11A 3.3238 no 1_545
H28A H11B 2.9849 no 1_545
H28A H87B 3.3516 no 1_545
H28A H112 3.4642 no 1_545
H28B H11A 3.0568 no 1_545
H28B H11B 3.4900 no 1_545
H28B H112 3.2186 no 1_545
H29A H15H 3.2372 no 1_545
H29B H15H 3.3917 no 1_545
H29B H110 3.4379 no 1_545
H29C C14 3.1695 no 1_545
H29C C15 3.4188 no 1_545
H29C C16 3.5737 no 1_545
H29C C17 3.2426 no 1_545
H29C H15H 2.7857 no 1_545
H29C H16H 2.9643 no 1_545
H29C H110 3.0034 no 1_545
H29D C2 3.5953 no 1_545
H29D C12 3.1185 no 1_545
H29D C13 3.4049 no 1_545
H29D C14 3.5702 no 1_545
H29D C17 3.4044 no 1_545
H29D C18 3.0790 no 1_545
H29D C19 2.9229 no 1_545
H29D C20 3.2208 no 1_545
H29D C21 3.5844 no 1_545
H29D C27 3.4168 no 1_545
H29D C109 3.5035 no 1_545
H29D H18 3.5059 no 1_545
H29D H109 3.0840 no 1_545
H29D H110 3.4249 no 1_545
H29E C20 2.9970 no 1_545
H29E C21 2.9652 no 1_545
H29E C22 3.0120 no 1_545
H29E C25 2.9957 no 1_545
H29E C26 2.9883 no 1_545
H29E C27 2.9823 no 1_545
H29E H21 3.4706 no 1_545
H29E H26 3.5330 no 1_545
H29F C12 3.3869 no 1_545
H29F C13 3.3714 no 1_545
H29F C27 3.4723 no 1_545
H29F H13 3.5454 no 1_545
H30A H38 3.0130 no 2_666
H30A H53 2.7249 no 2_666
H30B C38 3.5942 no 2_666
H30B C53 3.5386 no 2_666
H30B H38 2.7831 no 2_666
H30B H40 3.2547 no 2_666
H30B H53 2.7496 no 2_666
H30C H38 3.2864 no 2_666
H30D C164 3.3626 no 2_556
H30D H16A 3.2871 no 2_556
H30D H16B 3.5082 no 2_556
H30D H16C 2.7833 no 2_556
H30E C164 2.8158 no 2_556
H30E H16A 2.7719 no 2_556
H30E H16B 2.5507 no 2_556
H30E H16C 2.6471 no 2_556
H30F C164 3.2849 no 2_556
H30F H16B 3.0899 no 2_556
H30F H16C 2.6983 no 2_556
H31A C161 3.0533 no .
H31A C162 3.1712 no .
H31A C163 3.2401 no .
H31A C166 3.1613 no .
H31A C167 3.0171 no .
H31A C168 2.9884 no .
H31A H167 3.4852 no .
H31B C161 3.5569 no .
H31B C168 3.3954 no .
H31B C169 2.8957 no .
H31B C170 2.9582 no .
H31B C171 3.1584 no .
H31B C174 3.2982 no .
H31B C175 3.2743 no .
H31B C176 3.0652 no .
H31B C238 3.4963 no .
H31B C239 3.5295 no .
H31B H170 3.4225 no .
H31B H238 3.0672 no .
H31B H239 3.2123 no .
H31C C161 3.4933 no .
H31C C175 3.3569 no .
H31C C176 3.3710 no .
H31C H175 3.5844 no .
H31D H17F 3.0785 no .
H31E C171 3.1922 no .
H31E C172 3.4303 no .
H31E C173 3.1622 no .
H31E C174 3.0723 no .
H31E H17C 2.7902 no .
H31E H17D 3.5796 no .
H31E H17F 2.5005 no .
H31E H239 2.8899 no .
H31F H17F 3.1869 no .
H31F H239 3.5288 no .
H32A H118 3.0022 no .
H32B C117 3.0492 no .
H32B C118 3.2740 no .
H32B H117 2.3400 no .
H32B H118 2.7832 no .
H32C C117 3.3677 no .
H32C C118 3.2510 no .
H32C H60B 3.4921 no .
H32C H117 2.8612 no .
H32C H118 2.6076 no .
H32D H96C 2.9145 no .
H32D H97B 2.8043 no .
H32D H117 2.8102 no .
H32D H241 3.3901 no .
H32E C97 3.4866 no .
H32E H12D 3.0320 no .
H32E H96C 2.6955 no .
H32E H97B 2.5152 no .
H32F C60 3.5819 no .
H32F H60B 2.7797 no .
H32F H97B 2.9852 no .
H32F H117 2.9630 no .
H33A C34 2.9990 no 2_676
H33A C363 3.3318 no 1_565
H33A H34A 2.5639 no 2_676
H33A H34B 2.6610 no 2_676
H33A H36C 3.4304 no 1_565
H33A H362 3.4054 no 1_565
H33A H363 2.8548 no 1_565
H33B C250 2.9530 no 1_565
H33B C362 3.5624 no 1_565
H33B C363 3.4224 no 1_565
H33B H25A 2.6580 no 1_565
H33B H25B 3.2515 no 1_565
H33B H25C 2.5152 no 1_565
H33B H363 3.3562 no 1_565
H33C H36C 3.0635 no 1_565
H33C H363 3.5920 no 1_565
H33D H187 3.1831 no 2_667
H33D H189 2.6977 no 2_667
H33E H187 3.3809 no 2_667
H33F H187 3.0254 no 2_667
H33F H189 2.8435 no 2_667
H33F H202 3.4515 no 2_667
H33G H6A 3.5965 no .
H33G H6B 3.3402 no .
H33H C6 3.0648 no .
H33H C118 3.5445 no .
H33H C119 3.2328 no .
H33H H6A 3.0377 no .
H33H H6B 3.0159 no .
H33H H6C 2.6344 no .
H33H H12J 3.2756 no .
H33H H118 3.4809 no .
H33H H119 2.9682 no .
H33I C119 3.3176 no .
H33I C122 3.3349 no .
H33I H6B 3.2121 no .
H33I H6C 3.3498 no .
H33I H12I 3.1550 no .
H33I H12J 2.6454 no .
H33I H119 2.6392 no .
H34A C32 3.2757 no 2_676
H34A C33 3.3160 no 2_676
H34A C34 3.0884 no 2_676
H34A C35 3.1214 no 2_676
H34A C77 3.2597 no 2_676
H34A H33A 2.5639 no 2_676
H34A H34A 2.3730 no 2_676
H34A H34B 3.4908 no 2_676
H34A H77A 3.3751 no 2_676
H34A H77B 2.8791 no 2_676
H34A H77C 3.0013 no 2_676
H34A H362 3.1710 no 1_565
H34B C33 3.5655 no 2_676
H34B C77 3.3117 no 2_676
H34B H13C 3.3175 no 1_665
H34B H33A 2.6610 no 2_676
H34B H34A 3.4908 no 2_676
H34B H77B 2.5633 no 2_676
H34B H77C 3.2531 no 2_676
H34B H363 3.5964 no 2_666
H34C C77 3.2608 no 2_676
H34C C250 3.0791 no 1_565
H34C H13C 3.5242 no 1_665
H34C H25A 2.9756 no 1_565
H34C H25B 2.5691 no 1_565
H34C H25C 3.2057 no 1_565
H34C H77B 2.9128 no 2_676
H34C H77C 2.7340 no 2_676
H34C H78A 3.5606 no 2_676
H34C H78B 3.3138 no 2_676
H34D C60 3.3102 no .
H34D C61 3.1995 no .
H34D H60A 3.0857 no .
H34D H60B 2.6570 no .
H34D H61A 2.6575 no .
H34D H61B 2.8527 no .
H34F C60 3.5140 no .
H34F H60A 2.8792 no .
H34F H60B 3.2499 no .
H34F H61B 3.0659 no .
H34J C78 3.0929 no 2_666
H34J C79 3.4200 no 2_666
H34J H14D 3.5269 no 1_655
H34J H50B 3.4264 no 2_666
H34J H78A 2.6023 no 2_666
H34J H78C 2.9603 no 2_666
H34J H80 3.5381 no 2_666
H34K H78A 3.5086 no 2_666
H34L C146 2.9755 no 1_655
H34L H14D 2.2396 no 1_655
H34L H14F 2.8911 no 1_655
H34L H78C 3.5385 no 2_666
H34L H148 3.5570 no 1_655
H34M C61 3.4948 no 2_666
H34M C62 3.4916 no 2_666
H34M C63 3.0267 no 2_666
H34M H61B 3.5895 no 2_666
H34M H61C 2.9457 no 2_666
H34M H63 2.5962 no 2_666
H34N C50 3.5876 no 2_666
H34N C63 3.2896 no 2_666
H34N C64 3.5156 no 2_666
H34N C80 3.1515 no 2_666
H34N C81 3.4184 no 2_666
H34N H50B 2.8750 no 2_666
H34N H50C 3.4901 no 2_666
H34N H63 3.1180 no 2_666
H34N H65 3.4736 no 2_666
H34N H80 2.9750 no 2_666
H34O C146 3.5218 no 1_655
H34O H14D 2.6720 no 1_655
H35A C240 3.3815 no .
H35A H240 2.5932 no .
H35D C182 3.5582 no .
H35D C240 3.2579 no .
H35D C241 3.4095 no .
H35D H18A 3.4333 no .
H35D H18B 3.0556 no .
H35D H240 3.0694 no .
H35D H241 3.3371 no .
H35E C240 3.5325 no .
H35E C241 3.4237 no .
H35E H240 3.1394 no .
H35E H241 2.9344 no .
H36 C137 3.2267 no 1_665
H36 C363 3.4162 no 2_666
H36 H13A 3.3439 no 1_665
H36 H13B 3.2956 no 1_665
H36 H13C 2.5659 no 1_665
H36 H362 3.1699 no 2_666
H36 H363 2.7211 no 2_666
H36B C111 3.4938 no 1_545
H36B H111 2.7073 no 1_545
H36C C33 3.5898 no 1_545
H36C C111 3.1999 no 1_545
H36C C112 3.5641 no 1_545
H36C H33A 3.4304 no 1_545
H36C H33C 3.0635 no 1_545
H36C H111 2.9689 no 1_545
H36E C111 3.4261 no 1_545
H36E C112 3.5173 no 1_545
H36E H111 2.9601 no 1_545
H36E H112 3.1697 no 1_545
H38 C304 3.2004 no 2_666
H38 H13B 3.2458 no 1_665
H38 H30A 3.0130 no 2_666
H38 H30B 2.7831 no 2_666
H38 H30C 3.2864 no 2_666
H40 C137 3.5973 no 1_665
H40 H13A 3.5539 no 1_665
H40 H13B 2.7910 no 1_665
H40 H13D 3.2137 no 1_665
H40 H30B 3.2547 no 2_666
H42A C138 3.4268 no 1_665
H42A C162 3.0746 no 1_665
H42A C163 3.3744 no 1_665
H42A C164 3.5596 no 1_665
H42A H13D 2.5688 no 1_665
H42A H16B 3.3847 no 1_665
H42A H16C 3.3391 no 1_665
H42A H162 2.9573 no 1_665
H42B H158 3.4586 no 1_665
H42C C138 2.9607 no 1_665
H42C C157 3.5106 no 1_665
H42C C158 3.1451 no 1_665
H42C C159 3.3194 no 1_665
H42C H13D 2.4783 no 1_665
H42C H13E 3.0228 no 1_665
H42C H13F 2.9022 no 1_665
H42C H158 3.3147 no 1_665
H43A C156 3.1392 no 1_665
H43A C157 3.4749 no 1_665
H43A H15E 2.9094 no 1_665
H43A H15F 2.7268 no 1_665
H43B H15F 2.9181 no 1_665
H43C C154 3.4474 no 1_665
H43C C156 3.1666 no 1_665
H43C C157 3.1601 no 1_665
H43C H13E 3.3849 no 1_665
H43C H15C 3.0145 no 1_665
H43C H15E 3.4228 no 1_665
H43C H15F 2.5442 no 1_665
H50B C347 3.3666 no 2_666
H50B C349 3.3904 no 2_666
H50B C350 3.0556 no 2_666
H50B C351 3.4379 no 2_666
H50B H34J 3.4264 no 2_666
H50B H34N 2.8750 no 2_666
H50B H361 3.4528 no 2_666
H50C H34N 3.4901 no 2_666
H51A O24 3.3654 no 2_666
H51A C344 3.4605 no 2_666
H51A C345 3.0047 no 2_666
H51A C346 2.9476 no 2_666
H51A C347 3.3119 no 2_666
H51A C352 3.4045 no 2_666
H51A C360 3.1346 no 2_666
H51A C361 3.2752 no 2_666
H51A H346 3.2347 no 2_666
H51A H360 2.7779 no 2_666
H51A H361 3.0772 no 2_666
H51B C337 3.1885 no 2_666
H51B C338 3.2821 no 2_666
H51B C339 3.2784 no 2_666
H51B C342 3.1683 no 2_666
H51B C343 3.0579 no 2_666
H51B C344 3.0639 no 2_666
H51B H343 3.5236 no 2_666
H51C O24 3.1022 no 2_666
H51C N6 3.5992 no 2_666
H51C C342 3.4287 no 2_666
H51C C343 2.9739 no 2_666
H51C C344 3.3281 no 2_666
H51C C360 3.1476 no 2_666
H51C C361 3.5008 no 2_666
H51C H343 2.9788 no 2_666
H51C H360 3.0995 no 2_666
H53 C304 3.1776 no 2_666
H53 C361 3.5479 no 2_666
H53 C362 3.4156 no 2_666
H53 H30A 2.7249 no 2_666
H53 H30B 2.7496 no 2_666
H60A C340 3.3961 no .
H60A H34D 3.0857 no .
H60A H34F 2.8792 no .
H60B C340 3.3032 no .
H60B H32C 3.4921 no .
H60B H32F 2.7797 no .
H60B H34D 2.6570 no .
H60B H34F 3.2499 no .
H61A C340 3.5166 no .
H61A H34D 2.6575 no .
H61B C340 3.3702 no .
H61B H34D 2.8527 no .
H61B H34F 3.0659 no .
H61B H34M 3.5895 no 2_666
H61B H351 3.0504 no 2_666
H61C H34M 2.9457 no 2_666
H61C H351 3.3065 no 2_666
H63 C349 3.2726 no 2_666
H63 H34M 2.5962 no 2_666
H63 H34N 3.1180 no 2_666
H65 H34N 3.4736 no 2_666
H69A H22D 3.5328 no .
H70A C227 3.2854 no .
H70A H22D 2.5924 no .
H70A H22E 3.1516 no .
H77A C362 3.5993 no 2_666
H77A H34A 3.3751 no 2_676
H77A H361 3.4315 no 2_666
H77A H362 2.8075 no 2_666
H77B C34 2.9494 no 2_676
H77B H34A 2.8791 no 2_676
H77B H34B 2.5633 no 2_676
H77B H34C 2.9128 no 2_676
H77C C34 3.1671 no 2_676
H77C C361 3.1282 no 2_666
H77C C362 3.1160 no 2_666
H77C H25B 3.2749 no 2_666
H77C H34A 3.0013 no 2_676
H77C H34B 3.2531 no 2_676
H77C H34C 2.7340 no 2_676
H77C H361 2.6125 no 2_666
H77C H362 2.5839 no 2_666
H78A C250 3.2496 no 2_666
H78A C348 3.4190 no 2_666
H78A H25B 2.3813 no 2_666
H78A H25C 3.5279 no 2_666
H78A H25E 3.3173 no 2_666
H78A H34C 3.5606 no 2_676
H78A H34J 2.6023 no 2_666
H78A H34K 3.5086 no 2_666
H78A H361 2.9589 no 2_666
H78B H25B 2.9320 no 2_666
H78B H25E 3.0954 no 2_666
H78B H34C 3.3138 no 2_676
H78B H133 3.1290 no 2_566
H78B H135 2.9452 no 2_566
H78C C133 3.5862 no 2_566
H78C C148 3.1576 no 2_566
H78C H25B 3.4123 no 2_666
H78C H25E 3.0729 no 2_666
H78C H34J 2.9603 no 2_666
H78C H34L 3.5385 no 2_666
H78C H133 2.8709 no 2_566
H78C H148 2.3902 no 2_566
H80 H34J 3.5381 no 2_666
H80 H34N 2.9750 no 2_666
H80 H148 3.0222 no 2_566
H87A H282 3.1537 no 1_565
H87A H284 3.0292 no 1_565
H87B H28A 3.3516 no 1_565
H87B H284 2.8463 no 1_565
H87C H282 3.3545 no 1_565
H87C H284 2.9075 no 1_565
H90 C229 3.3409 no .
H90 H22E 3.1274 no .
H90 H229 2.4555 no .
H92 C229 3.0980 no .
H92 C230 3.5599 no .
H92 H229 2.8098 no .
H94 C224 3.5917 no .
H94 C225 3.1085 no .
H94 C227 3.3463 no .
H94 C228 2.8706 no .
H94 C229 3.1506 no .
H94 C244 3.4939 no .
H94 H22C 3.4997 no .
H94 H22D 2.9127 no .
H94 H24H 2.5613 no .
H94 H229 3.5018 no .
H96A C226 3.3484 no .
H96A H12D 3.5302 no .
H96A H22B 3.3894 no .
H96A H22C 2.5417 no .
H96A H22D 3.4290 no .
H96B C225 3.1994 no .
H96B C226 2.9596 no .
H96B C243 3.1334 no .
H96B C244 3.3079 no .
H96B H12D 3.5722 no .
H96B H22B 2.8323 no .
H96B H22C 2.5305 no .
H96B H22D 3.5623 no .
H96B H24A 3.3093 no .
H96B H24B 2.4348 no .
H96B H24F 3.5842 no .
H96B H24H 2.7474 no .
H96C C322 3.2517 no .
H96C H12D 2.9479 no .
H96C H24B 2.8263 no .
H96C H32D 2.9145 no .
H96C H32E 2.6955 no .
H97B C322 2.9289 no .
H97B H32D 2.8043 no .
H97B H32E 2.5152 no .
H97B H32F 2.9852 no .
H107 C216 3.3950 no .
H107 H21D 3.5790 no .
H107 H21F 3.4680 no .
H107 H216 3.0311 no .
H109 H29D 3.0840 no 1_565
H110 C292 3.2883 no 1_565
H110 C293 2.9932 no 1_565
H110 C294 3.3375 no 1_565
H110 C296 3.2891 no 1_565
H110 H29B 3.4379 no 1_565
H110 H29C 3.0034 no 1_565
H110 H29D 3.4249 no 1_565
H110 H292 3.5903 no 1_565
H111 C283 3.2306 no 1_565
H111 C289 3.3689 no 1_565
H111 C290 3.0765 no 1_565
H111 C291 3.1501 no 1_565
H111 C292 3.4818 no 1_565
H111 C298 3.3404 no 1_565
H111 C365 3.4251 no 1_565
H111 C366 3.2510 no 1_565
H111 H36B 2.7073 no 1_565
H111 H36C 2.9689 no 1_565
H111 H36E 2.9601 no 1_565
H112 C284 3.0618 no 1_565
H112 C285 3.1066 no 1_565
H112 C286 3.4698 no 1_565
H112 H28A 3.4642 no 1_565
H112 H28B 3.2186 no 1_565
H112 H36E 3.1697 no 1_565
H112 H284 3.1965 no 1_565
H117 C321 3.0259 no .
H117 C322 3.3282 no .
H117 H32B 2.3400 no .
H117 H32C 2.8612 no .
H117 H32D 2.8102 no .
H117 H32F 2.9630 no .
H118 C321 2.9620 no .
H118 C333 3.2006 no .
H118 C334 3.1228 no .
H118 C335 3.4938 no .
H118 H32A 3.0022 no .
H118 H32B 2.7832 no .
H118 H32C 2.6076 no .
H118 H33H 3.4809 no .
H118 H334 3.3583 no .
H119 C332 3.0648 no .
H119 C333 3.2254 no .
H119 C334 2.9765 no .
H119 H33H 2.9682 no .
H119 H33I 2.6392 no .
H119 H334 2.5627 no .
H133 C78 3.4299 no 2_566
H133 H25E 3.4332 no 1_455
H133 H78B 3.1290 no 2_566
H133 H78C 2.8709 no 2_566
H135 C251 3.5225 no 1_455
H135 H25E 2.8451 no 1_455
H135 H25F 3.4937 no 1_455
H135 H78B 2.9452 no 2_566
H148 C78 3.3666 no 2_566
H148 H34L 3.5570 no 1_455
H148 H78C 2.3902 no 2_566
H148 H80 3.0222 no 2_566
H158 H42B 3.4586 no 1_445
H158 H42C 3.3147 no 1_445
H162 H42A 2.9573 no 1_445
H167 H31A 3.4852 no .
H170 H31B 3.4225 no .
H175 H31C 3.5844 no .
H185 C356 3.5755 no 2_667
H185 H355 3.1131 no 2_667
H185 H356 2.9440 no 2_667
H187 C331 3.3820 no 2_667
H187 H33D 3.1831 no 2_667
H187 H33E 3.3809 no 2_667
H187 H33F 3.0254 no 2_667
H189 C331 3.2171 no 2_667
H189 C354 3.4613 no 2_667
H189 C355 3.3759 no 2_667
H189 H33D 2.6977 no 2_667
H189 H33F 2.8435 no 2_667
H189 H355 3.5996 no 2_667
H202 H33F 3.4515 no 2_667
H212 C268 3.3869 no 2_667
H212 H26H 3.0390 no 2_667
H212 H26I 2.9893 no 2_667
H216 H26D 3.3989 no 2_667
H216 H107 3.0311 no .
H229 C90 3.2438 no .
H229 C92 3.5609 no .
H229 H90 2.4555 no .
H229 H92 2.8098 no .
H229 H94 3.5018 no .
H231 H253 3.3213 no 1_455
H232 C253 3.1435 no 1_455
H232 C254 3.4736 no 1_455
H232 C255 3.1894 no 1_455
H232 H15G 3.3723 no 1_445
H232 H253 2.4679 no 1_455
H232 H255 2.4228 no 1_455
H232 H270 3.1146 no 1_455
H233 C270 3.4696 no 1_455
H233 H15G 3.1955 no 1_445
H233 H21B 2.9684 no 2_567
H233 H26I 3.1799 no 1_455
H233 H270 2.7749 no 1_455
H234 H21A 3.5171 no 2_567
H238 H31B 3.0672 no .
H239 C312 3.1038 no .
H239 C314 3.2744 no .
H239 C315 2.8443 no .
H239 C316 3.2327 no .
H239 H31B 3.2123 no .
H239 H31E 2.8899 no .
H239 H31F 3.5288 no .
H240 O21 3.5991 no .
H240 C310 3.3153 no .
H240 C316 3.4102 no .
H240 C317 3.1021 no .
H240 C318 3.0852 no .
H240 C319 3.3873 no .
H240 C325 3.3262 no .
H240 C358 3.3659 no .
H240 C359 3.3472 no .
H240 H35A 2.5932 no .
H240 H35D 3.0694 no .
H240 H35E 3.1394 no .
H241 C323 3.2397 no .
H241 C324 3.2250 no .
H241 C359 3.5728 no .
H241 H32D 3.3901 no .
H241 H35D 3.3371 no .
H241 H35E 2.9344 no .
H241 H324 3.4625 no .
H253 C232 3.2051 no 1_655
H253 H15H 3.3468 no 1_545
H253 H231 3.3213 no 1_655
H253 H232 2.4679 no 1_655
H255 C232 3.3349 no 1_655
H255 H14B 3.3972 no 1_655
H255 H232 2.4228 no 1_655
H257 C145 3.4178 no 1_655
H257 H14B 2.4558 no 1_655
H257 H14F 2.9494 no 1_655
H262 H19A 3.0164 no 2_667
H265 H19C 3.0881 no 2_667
H270 C233 3.4571 no 1_655
H270 H19D 3.3982 no 2_667
H270 H19E 3.5841 no 2_667
H270 H21B 3.1729 no 2_667
H270 H232 3.1146 no 1_655
H270 H233 2.7749 no 1_655
H280 H17F 3.4106 no .
H282 H87A 3.1537 no 1_545
H282 H87C 3.3545 no 1_545
H284 C87 3.1034 no 1_545
H284 H11B 3.2956 no 1_545
H284 H87A 3.0292 no 1_545
H284 H87B 2.8463 no 1_545
H284 H87C 2.9075 no 1_545
H284 H112 3.1965 no 1_545
H292 H110 3.5903 no 1_545
H297 H23C 3.4566 no 1_545
H309 C128 3.4546 no .
H309 H12C 3.2951 no .
H309 H12E 2.7760 no .
H324 C128 2.7689 no .
H324 H12C 2.7896 no .
H324 H12D 2.4698 no .
H324 H12E 2.5833 no .
H324 H241 3.4625 no .
H334 C119 3.3981 no .
H334 H12I 3.5472 no .
H334 H118 3.3583 no .
H334 H119 2.5627 no .
H343 H51B 3.5236 no 2_666
H343 H51C 2.9788 no 2_666
H346 H51A 3.2347 no 2_666
H351 C61 3.5791 no 2_666
H351 H61B 3.0504 no 2_666
H351 H61C 3.3065 no 2_666
H353 C191 3.4119 no 2_667
H353 H19A 3.2762 no 2_667
H353 H19C 2.7562 no 2_667
H354 C189 3.5046 no 2_667
H354 C190 3.2438 no 2_667
H354 C191 3.5636 no 2_667
H354 C219 3.2369 no 2_667
H354 H19C 3.0903 no 2_667
H354 H21E 2.9531 no 2_667
H354 H21G 2.5471 no 2_667
H354 H21I 3.2190 no 2_667
H355 C184 3.4850 no 2_667
H355 C185 3.0165 no 2_667
H355 C186 3.2095 no 2_667
H355 C188 3.4614 no 2_667
H355 C189 3.5134 no 2_667
H355 C219 3.2531 no 2_667
H355 H18A 3.4841 no .
H355 H18D 3.0892 no .
H355 H21G 2.7740 no 2_667
H355 H21I 2.8629 no 2_667
H355 H185 3.1131 no 2_667
H355 H189 3.5996 no 2_667
H356 C182 3.4168 no .
H356 C185 3.5106 no 2_667
H356 H18A 2.8599 no .
H356 H18B 3.5903 no .
H356 H18C 3.2850 no .
H356 H18F 3.5466 no 2_667
H356 H185 2.9440 no 2_667
H360 C51 3.3447 no 2_666
H360 H51A 2.7779 no 2_666
H360 H51C 3.0995 no 2_666
H361 C49 3.5537 no 2_666
H361 C51 3.5355 no 2_666
H361 C52 3.2672 no 2_666
H361 C77 3.3394 no 2_666
H361 H50B 3.4528 no 2_666
H361 H51A 3.0772 no 2_666
H361 H77A 3.4315 no 2_666
H361 H77C 2.6125 no 2_666
H361 H78A 2.9589 no 2_666
H362 C35 3.5047 no 2_666
H362 C36 3.0388 no 2_666
H362 C37 3.1977 no 2_666
H362 C53 3.5282 no 2_666
H362 C54 3.4595 no 2_666
H362 C77 3.1322 no 2_666
H362 H33A 3.4054 no 1_545
H362 H34A 3.1710 no 1_545
H362 H36 3.1699 no 2_666
H362 H77A 2.8075 no 2_666
H362 H77C 2.5839 no 2_666
H363 C33 3.4394 no 1_545
H363 C36 3.2765 no 2_666
H363 H33A 2.8548 no 1_545
H363 H33B 3.3562 no 1_545
H363 H33C 3.5920 no 1_545
H363 H34B 3.5964 no 2_666
H363 H36 2.7211 no 2_666

loop_
_geom_torsion_atom_site_label_1
_geom_torsion_atom_site_label_2
_geom_torsion_atom_site_label_3
_geom_torsion_atom_site_label_4
_geom_torsion
_geom_torsion_publ_flag
Rh2 Rh1 O1 C1 8.0(3) no
O1 Rh1 Rh2 O2 -9.23(11) no
O1 Rh1 Rh2 O4 -101.18(11) no
O1 Rh1 Rh2 O6 169.99(11) no
O1 Rh1 Rh2 O8 79.24(11) no
Rh2 Rh1 O3 C28 11.85(17) no
O3 Rh1 Rh2 O2 82.61(7) no
O3 Rh1 Rh2 O4 -9.34(7) no
O3 Rh1 Rh2 O6 -98.16(7) no
O3 Rh1 Rh2 O8 171.08(7) no
Rh2 Rh1 O5 C55 8.6(3) no
O5 Rh1 Rh2 O2 171.72(11) no
O5 Rh1 Rh2 O4 79.77(11) no
O5 Rh1 Rh2 O6 -9.06(11) no
O5 Rh1 Rh2 O8 -99.81(11) no
Rh2 Rh1 O7 C82 10.66(16) no
O7 Rh1 Rh2 O2 -97.74(7) no
O7 Rh1 Rh2 O4 170.32(7) no
O7 Rh1 Rh2 O6 81.49(7) no
O7 Rh1 Rh2 O8 -9.26(7) no
O1 Rh1 O3 C28 99.5(2) no
O3 Rh1 O1 C1 -79.5(3) no
O1 Rh1 O7 C82 -77.1(2) no
O7 Rh1 O1 C1 95.2(3) no
O1 Rh1 N1 C109 40.4(3) no
O1 Rh1 N1 C113 -136.0(5) no
N1 Rh1 O1 C1 -170.3(3) no
O3 Rh1 O5 C55 96.2(3) no
O5 Rh1 O3 C28 -75.5(2) no
O3 Rh1 N1 C109 -51.3(3) no
O3 Rh1 N1 C113 132.3(5) no
N1 Rh1 O3 C28 -170.58(19) no
O5 Rh1 O7 C82 98.0(2) no
O7 Rh1 O5 C55 -78.5(3) no
O5 Rh1 N1 C109 -140.4(3) no
O5 Rh1 N1 C113 43.2(5) no
N1 Rh1 O5 C55 -173.1(3) no
O7 Rh1 N1 C109 128.8(3) no
O7 Rh1 N1 C113 -47.6(5) no
N1 Rh1 O7 C82 -166.91(18) no
Rh1 Rh2 O2 C1 14.0(3) no
Rh1 Rh2 O4 C28 10.40(15) no
Rh1 Rh2 O6 C55 13.1(3) no
Rh1 Rh2 O8 C82 11.30(15) no
O2 Rh2 O4 C28 -76.5(2) no
O4 Rh2 O2 C1 101.2(3) no
O2 Rh2 O8 C82 98.39(19) no
O8 Rh2 O2 C1 -73.9(3) no
O2 Rh2 N2 C116 129.3(3) no
O2 Rh2 N2 C120 -54.0(3) no
N2 Rh2 O2 C1 -163.7(3) no
O4 Rh2 O6 C55 -74.3(3) no
O6 Rh2 O4 C28 97.98(19) no
O4 Rh2 N2 C116 -138.4(2) no
O4 Rh2 N2 C120 38.4(3) no
N2 Rh2 O4 C28 -173.38(17) no
O6 Rh2 O8 C82 -76.20(19) no
O8 Rh2 O6 C55 100.9(3) no
O6 Rh2 N2 C116 -49.8(3) no
O6 Rh2 N2 C120 127.0(3) no
N2 Rh2 O6 C55 -169.1(3) no
O8 Rh2 N2 C116 40.9(3) no
O8 Rh2 N2 C120 -142.3(3) no
N2 Rh2 O8 C82 -164.95(17) no
Rh4 Rh3 O9 C123 -10.9(3) no
O9 Rh3 Rh4 O10 9.42(10) no
O9 Rh3 Rh4 O12 -80.09(10) no
O9 Rh3 Rh4 O14 -170.44(10) no
O9 Rh3 Rh4 O16 99.91(10) no
Rh4 Rh3 O11 C150 -11.7(2) no
O11 Rh3 Rh4 O10 98.79(9) no
O11 Rh3 Rh4 O12 9.27(9) no
O11 Rh3 Rh4 O14 -81.07(9) no
O11 Rh3 Rh4 O16 -170.73(9) no
Rh4 Rh3 O13 C177 -10.7(3) no
O13 Rh3 Rh4 O10 -170.42(11) no
O13 Rh3 Rh4 O12 100.07(11) no
O13 Rh3 Rh4 O14 9.72(11) no
O13 Rh3 Rh4 O16 -79.93(11) no
Rh4 Rh3 O15 C204 -12.6(2) no
O15 Rh3 Rh4 O10 -80.93(9) no
O15 Rh3 Rh4 O12 -170.44(9) no
O15 Rh3 Rh4 O14 99.21(9) no
O15 Rh3 Rh4 O16 9.55(9) no
O9 Rh3 O11 C150 76.5(3) no
O11 Rh3 O9 C123 -98.7(3) no
O9 Rh3 O15 C204 -100.7(3) no
O15 Rh3 O9 C123 76.7(3) no
O9 Rh3 N3 C231 -35.0(2) no
O9 Rh3 N3 C235 145.0(3) no
N3 Rh3 O9 C123 167.2(3) no
O11 Rh3 O13 C177 77.0(3) no
O13 Rh3 O11 C150 -98.1(3) no
O11 Rh3 N3 C231 -124.3(2) no
O11 Rh3 N3 C235 55.8(3) no
N3 Rh3 O11 C150 165.6(3) no
O13 Rh3 O15 C204 73.9(3) no
O15 Rh3 O13 C177 -98.3(3) no
O13 Rh3 N3 C231 144.6(2) no
O13 Rh3 N3 C235 -35.3(3) no
N3 Rh3 O13 C177 171.2(3) no
O15 Rh3 N3 C231 55.2(2) no
O15 Rh3 N3 C235 -124.7(3) no
N3 Rh3 O15 C204 170.1(3) no
Rh3 Rh4 O10 C123 -11.3(3) no
Rh3 Rh4 O12 C150 -10.3(3) no
Rh3 Rh4 O14 C177 -12.3(2) no
Rh3 Rh4 O16 C204 -10.0(3) no
O10 Rh4 O12 C150 -97.3(3) no
O12 Rh4 O10 C123 75.9(3) no
O10 Rh4 O16 C204 76.9(3) no
O16 Rh4 O10 C123 -98.8(3) no
O10 Rh4 N4 C238 -128.47(19) no
O10 Rh4 N4 C242 47.4(3) no
N4 Rh4 O10 C123 164.8(3) no
O12 Rh4 O14 C177 -99.5(3) no
O14 Rh4 O12 C150 78.3(3) no
O12 Rh4 N4 C238 -39.22(19) no
O12 Rh4 N4 C242 136.7(3) no
N4 Rh4 O12 C150 166.5(3) no
O14 Rh4 O16 C204 -98.7(3) no
O16 Rh4 O14 C177 75.3(3) no
O14 Rh4 N4 C238 51.09(19) no
O14 Rh4 N4 C242 -133.0(3) no
N4 Rh4 O14 C177 171.6(3) no
O16 Rh4 N4 C238 140.49(19) no
O16 Rh4 N4 C242 -43.6(3) no
N4 Rh4 O16 C204 173.2(3) no
Rh6 Rh5 O17 C245 -4.3(3) no
O17 Rh5 Rh6 O18 2.20(10) no
O17 Rh5 Rh6 O20 93.37(10) no
O17 Rh5 Rh6 O22 -176.98(10) no
O17 Rh5 Rh6 O24 -86.80(10) no
Rh6 Rh5 O19 C272 -8.1(3) no
O19 Rh5 Rh6 O18 -87.60(11) no
O19 Rh5 Rh6 O20 3.58(11) no
O19 Rh5 Rh6 O22 93.22(11) no
O19 Rh5 Rh6 O24 -176.59(11) no
Rh6 Rh5 O21 C299 -6.7(3) no
O21 Rh5 Rh6 O18 -177.73(10) no
O21 Rh5 Rh6 O20 -86.56(10) no
O21 Rh5 Rh6 O22 3.09(10) no
O21 Rh5 Rh6 O24 93.27(10) no
Rh6 Rh5 O23 C326 -6.3(2) no
O23 Rh5 Rh6 O18 91.75(10) no
O23 Rh5 Rh6 O20 -177.07(10) no
O23 Rh5 Rh6 O22 -87.43(10) no
O23 Rh5 Rh6 O24 2.76(10) no
O17 Rh5 O19 C272 -95.6(3) no
O19 Rh5 O17 C245 84.0(3) no
O17 Rh5 O23 C326 81.2(3) no
O23 Rh5 O17 C245 -92.3(3) no
O17 Rh5 N5 C353 -40.0(3) no
O17 Rh5 N5 C357 139.1(3) no
N5 Rh5 O17 C245 171.5(3) no
O19 Rh5 O21 C299 -94.9(3) no
O21 Rh5 O19 C272 79.0(3) no
O19 Rh5 N5 C353 49.8(3) no
O19 Rh5 N5 C357 -131.1(3) no
N5 Rh5 O19 C272 176.5(3) no
O21 Rh5 O23 C326 -93.4(3) no
O23 Rh5 O21 C299 81.3(3) no
O21 Rh5 N5 C353 139.5(3) no
O21 Rh5 N5 C357 -41.4(4) no
N5 Rh5 O21 C299 177.6(3) no
O23 Rh5 N5 C353 -129.3(3) no
O23 Rh5 N5 C357 49.8(4) no
N5 Rh5 O23 C326 169.0(3) no
Rh5 Rh6 O18 C245 -0.9(3) no
Rh5 Rh6 O20 C272 -0.4(3) no
Rh5 Rh6 O22 C299 -0.7(3) no
Rh5 Rh6 O24 C326 -0.2(3) no
O18 Rh6 O20 C272 87.1(3) no
O20 Rh6 O18 C245 -88.0(3) no
O18 Rh6 O24 C326 -87.9(3) no
O24 Rh6 O18 C245 86.4(3) no
O18 Rh6 N6 C360 -52.7(3) no
O18 Rh6 N6 C364 127.3(4) no
N6 Rh6 O18 C245 176.0(3) no
O20 Rh6 O22 C299 86.5(3) no
O22 Rh6 O20 C272 -89.0(3) no
O20 Rh6 N6 C360 -143.5(3) no
O20 Rh6 N6 C364 36.4(4) no
N6 Rh6 O20 C272 175.5(3) no
O22 Rh6 O24 C326 88.4(3) no
O24 Rh6 O22 C299 -87.9(3) no
O22 Rh6 N6 C360 126.3(3) no
O22 Rh6 N6 C364 -53.7(4) no
N6 Rh6 O22 C299 -177.4(3) no
O24 Rh6 N6 C360 36.2(3) no
O24 Rh6 N6 C364 -143.8(4) no
N6 Rh6 O24 C326 -176.2(3) no
Rh1 O1 C1 O2 0.7(7) no
Rh1 O1 C1 C2 177.9(3) no
Rh2 O2 C1 O1 -12.1(7) no
Rh2 O2 C1 C2 170.8(3) no
Rh1 O3 C28 O4 -7.4(5) no
Rh1 O3 C28 C29 174.34(16) no
Rh2 O4 C28 O3 -4.0(4) no
Rh2 O4 C28 C29 174.25(15) no
Rh1 O5 C55 O6 -0.9(7) no
Rh1 O5 C55 C56 176.3(3) no
Rh2 O6 C55 O5 -10.3(7) no
Rh2 O6 C55 C56 172.6(3) no
Rh1 O7 C82 O8 -4.9(5) no
Rh1 O7 C82 C83 177.30(18) no
Rh2 O8 C82 O7 -6.4(5) no
Rh2 O8 C82 C83 171.51(17) no
Rh3 O9 C123 O10 5.6(7) no
Rh3 O9 C123 C124 -173.6(3) no
Rh4 O10 C123 O9 5.9(7) no
Rh4 O10 C123 C124 -174.9(3) no
Rh3 O11 C150 O12 7.2(6) no
Rh3 O11 C150 C151 -174.8(3) no
Rh4 O12 C150 O11 4.2(6) no
Rh4 O12 C150 C151 -173.8(2) no
Rh3 O13 C177 O14 4.1(7) no
Rh3 O13 C177 C178 -173.3(3) no
Rh4 O14 C177 O13 7.7(6) no
Rh4 O14 C177 C178 -174.8(3) no
Rh3 O15 C204 O16 8.5(6) no
Rh3 O15 C204 C205 -173.6(3) no
Rh4 O16 C204 O15 3.2(7) no
Rh4 O16 C204 C205 -174.8(3) no
Rh5 O17 C245 O18 5.1(7) no
Rh5 O17 C245 C246 -174.3(3) no
Rh6 O18 C245 O17 -2.4(7) no
Rh6 O18 C245 C246 177.0(3) no
Rh5 O19 C272 O20 10.5(7) no
Rh5 O19 C272 C273 -170.3(3) no
Rh6 O20 C272 O19 -6.0(7) no
Rh6 O20 C272 C273 174.8(3) no
Rh5 O21 C299 O22 8.5(7) no
Rh5 O21 C299 C300 -170.9(3) no
Rh6 O22 C299 O21 -4.8(7) no
Rh6 O22 C299 C300 174.7(3) no
Rh5 O23 C326 O24 8.4(6) no
Rh5 O23 C326 C327 -171.3(3) no
Rh6 O24 C326 O23 -5.0(7) no
Rh6 O24 C326 C327 174.7(3) no
Rh1 N1 C109 C110 178.6(5) no
Rh1 N1 C113 C112 175.0(4) no
Rh1 N1 C113 C114 -5.5(10) no
C109 N1 C113 C112 -1.2(10) no
C109 N1 C113 C114 178.2(5) no
C113 N1 C109 C110 -4.1(9) no
Rh2 N2 C116 C117 176.6(4) no
Rh2 N2 C120 C119 -175.0(3) no
Rh2 N2 C120 C121 1.9(6) no
C116 N2 C120 C119 1.6(7) no
C116 N2 C120 C121 178.5(4) no
C120 N2 C116 C117 -0.5(7) no
Rh3 N3 C231 C232 -179.3(3) no
Rh3 N3 C235 C234 179.4(3) no
Rh3 N3 C235 C236 0.1(6) no
C231 N3 C235 C234 -0.6(7) no
C231 N3 C235 C236 -179.9(4) no
C235 N3 C231 C232 0.7(7) no
Rh4 N4 C238 C239 178.4(3) no
Rh4 N4 C242 C241 -175.6(2) no
Rh4 N4 C242 C243 8.0(5) no
C238 N4 C242 C241 0.1(6) no
C238 N4 C242 C243 -176.4(3) no
C242 N4 C238 C239 2.0(6) no
Rh5 N5 C353 C354 179.0(4) no
Rh5 N5 C357 C356 -177.6(3) no
Rh5 N5 C357 C358 1.5(6) no
C353 N5 C357 C356 1.4(7) no
C353 N5 C357 C358 -179.4(4) no
C357 N5 C353 C354 -0.3(7) no
Rh6 N6 C360 C361 -179.3(4) no
Rh6 N6 C364 C363 178.8(3) no
Rh6 N6 C364 C365 -3.3(8) no
C360 N6 C364 C363 -1.2(8) no
C360 N6 C364 C365 176.7(5) no
C364 N6 C360 C361 0.7(8) no
O1 C1 C2 C3 173.8(4) no
O1 C1 C2 C19 -66.5(7) no
O1 C1 C2 C20 52.2(6) no
O2 C1 C2 C3 -8.9(7) no
O2 C1 C2 C19 110.8(6) no
O2 C1 C2 C20 -130.5(5) no
C1 C2 C3 C4 -6.4(9) no
C1 C2 C3 C10 178.2(5) no
C1 C2 C19 C12 176.7(5) no
C1 C2 C19 C18 -4.1(9) no
C1 C2 C20 C21 5.8(9) no
C1 C2 C20 C27 -175.6(5) no
C3 C2 C19 C12 -56.3(6) no
C3 C2 C19 C18 122.9(6) no
C19 C2 C3 C4 -128.6(6) no
C19 C2 C3 C10 56.0(6) no
C3 C2 C20 C21 -122.7(6) no
C3 C2 C20 C27 55.8(5) no
C20 C2 C3 C4 119.2(6) no
C20 C2 C3 C10 -56.2(5) no
C19 C2 C20 C21 126.4(6) no
C19 C2 C20 C27 -55.1(6) no
C20 C2 C19 C12 54.5(6) no
C20 C2 C19 C18 -126.4(6) no
C2 C3 C4 C5 -177.6(5) no
C2 C3 C10 C9 178.0(5) no
C2 C3 C10 C11 -0.3(7) no
C4 C3 C10 C9 2.0(9) no
C4 C3 C10 C11 -176.3(5) no
C10 C3 C4 C5 -2.5(9) no
C3 C4 C5 C6 -179.2(5) no
C3 C4 C5 C8 0.9(9) no
C4 C5 C8 C7 179.7(5) no
C4 C5 C8 C9 1.1(9) no
C6 C5 C8 C7 -0.1(10) no
C6 C5 C8 C9 -178.7(6) no
C5 C8 C9 C10 -1.6(9) no
C7 C8 C9 C10 179.8(6) no
C8 C9 C10 C3 0.0(9) no
C8 C9 C10 C11 178.1(5) no
C3 C10 C11 C12 -56.0(6) no
C3 C10 C11 C27 57.0(6) no
C9 C10 C11 C12 125.8(6) no
C9 C10 C11 C27 -121.2(6) no
C10 C11 C12 C13 -125.0(6) no
C10 C11 C12 C19 55.8(7) no
C10 C11 C27 C20 -57.5(6) no
C10 C11 C27 C26 119.1(6) no
C12 C11 C27 C20 54.0(7) no
C12 C11 C27 C26 -129.3(6) no
C27 C11 C12 C13 124.5(6) no
C27 C11 C12 C19 -54.7(7) no
C11 C12 C13 C14 178.7(6) no
C11 C12 C19 C2 0.3(8) no
C11 C12 C19 C18 -179.0(6) no
C13 C12 C19 C2 -179.0(6) no
C13 C12 C19 C18 1.8(10) no
C19 C12 C13 C14 -2.2(11) no
C12 C13 C14 C15 -178.6(6) no
C12 C13 C14 C17 1.8(11) no
C13 C14 C17 C16 179.3(6) no
C13 C14 C17 C18 -1.1(10) no
C15 C14 C17 C16 -0.3(10) no
C15 C14 C17 C18 179.3(6) no
C14 C17 C18 C19 0.9(10) no
C16 C17 C18 C19 -179.6(6) no
C17 C18 C19 C2 179.7(6) no
C17 C18 C19 C12 -1.2(10) no
C2 C20 C21 C22 174.0(6) no
C2 C20 C27 C11 1.2(8) no
C2 C20 C27 C26 -175.7(5) no
C21 C20 C27 C11 179.9(6) no
C21 C20 C27 C26 3.0(10) no
C27 C20 C21 C22 -4.4(10) no
C20 C21 C22 C23 -177.7(6) no
C20 C21 C22 C25 4.0(11) no
C21 C22 C25 C24 177.3(7) no
C21 C22 C25 C26 -2.2(12) no
C23 C22 C25 C24 -0.9(12) no
C23 C22 C25 C26 179.6(8) no
C22 C25 C26 C27 0.9(13) no
C24 C25 C26 C27 -178.6(7) no
C25 C26 C27 C11 -177.8(7) no
C25 C26 C27 C20 -1.2(11) no
O3 C28 C29 C30 -8.1(5) no
O3 C28 C29 C46 112.3(4) no
O3 C28 C29 C47 -132.1(4) no
O4 C28 C29 C30 173.4(3) no
O4 C28 C29 C46 -66.1(4) no
O4 C28 C29 C47 49.5(5) no
C28 C29 C30 C31 -4.9(5) no
C28 C29 C30 C37 176.7(3) no
C28 C29 C46 C39 173.6(4) no
C28 C29 C46 C45 -8.2(6) no
C28 C29 C47 C48 12.7(7) no
C28 C29 C47 C54 -171.6(4) no
C30 C29 C46 C39 -56.2(5) no
C30 C29 C46 C45 122.1(5) no
C46 C29 C30 C31 -127.8(4) no
C46 C29 C30 C37 53.8(4) no
C30 C29 C47 C48 -120.0(5) no
C30 C29 C47 C54 55.7(5) no
C47 C29 C30 C31 123.3(4) no
C47 C29 C30 C37 -55.1(4) no
C46 C29 C47 C48 131.2(5) no
C46 C29 C47 C54 -53.1(5) no
C47 C29 C46 C39 52.5(5) no
C47 C29 C46 C45 -129.3(5) no
C29 C30 C31 C32 -179.9(3) no
C29 C30 C37 C36 -179.9(3) no
C29 C30 C37 C38 0.3(4) no
C31 C30 C37 C36 1.5(5) no
C31 C30 C37 C38 -178.2(3) no
C37 C30 C31 C32 -1.6(5) no
C30 C31 C32 C33 -179.5(3) no
C30 C31 C32 C35 0.2(5) no
C31 C32 C35 C34 -175.9(3) no
C31 C32 C35 C36 1.3(5) no
C33 C32 C35 C34 3.7(5) no
C33 C32 C35 C36 -179.0(3) no
C32 C35 C36 C37 -1.4(5) no
C34 C35 C36 C37 175.9(3) no
C35 C36 C37 C30 0.0(5) no
C35 C36 C37 C38 179.7(3) no
C30 C37 C38 C39 -55.9(4) no
C30 C37 C38 C54 55.9(4) no
C36 C37 C38 C39 124.4(4) no
C36 C37 C38 C54 -123.8(4) no
C37 C38 C39 C40 -126.4(5) no
C37 C38 C39 C46 53.9(5) no
C37 C38 C54 C47 -55.6(5) no
C37 C38 C54 C53 123.7(5) no
C39 C38 C54 C47 57.4(6) no
C39 C38 C54 C53 -123.3(5) no
C54 C38 C39 C40 121.4(5) no
C54 C38 C39 C46 -58.3(6) no
C38 C39 C40 C41 178.1(4) no
C38 C39 C46 C29 2.6(6) no
C38 C39 C46 C45 -175.8(4) no
C40 C39 C46 C29 -177.1(4) no
C40 C39 C46 C45 4.5(7) no
C46 C39 C40 C41 -2.2(7) no
C39 C40 C41 C42 177.1(4) no
C39 C40 C41 C44 -2.2(8) no
C40 C41 C44 C43 -174.5(5) no
C40 C41 C44 C45 4.4(8) no
C42 C41 C44 C43 6.1(8) no
C42 C41 C44 C45 -175.0(5) no
C41 C44 C45 C46 -2.2(7) no
C43 C44 C45 C46 176.8(4) no
C44 C45 C46 C29 179.5(4) no
C44 C45 C46 C39 -2.3(7) no
C29 C47 C48 C49 176.2(5) no
C29 C47 C54 C38 -0.7(6) no
C29 C47 C54 C53 179.9(4) no
C48 C47 C54 C38 175.4(5) no
C48 C47 C54 C53 -4.0(8) no
C54 C47 C48 C49 0.7(8) no
C47 C48 C49 C50 -177.2(5) no
C47 C48 C49 C52 2.9(9) no
C48 C49 C52 C51 176.5(5) no
C48 C49 C52 C53 -3.3(9) no
C50 C49 C52 C51 -3.4(9) no
C50 C49 C52 C53 176.7(5) no
C49 C52 C53 C54 0.2(9) no
C51 C52 C53 C54 -179.7(5) no
C52 C53 C54 C38 -175.7(5) no
C52 C53 C54 C47 3.5(9) no
O5 C55 C56 C57 170.2(5) no
O5 C55 C56 C73 -70.4(6) no
O5 C55 C56 C74 47.9(7) no
O6 C55 C56 C57 -12.5(8) no
O6 C55 C56 C73 106.9(6) no
O6 C55 C56 C74 -134.8(5) no
C55 C56 C57 C58 -5.7(9) no
C55 C56 C57 C64 177.8(5) no
C55 C56 C73 C66 178.3(5) no
C55 C56 C73 C72 -2.5(8) no
C55 C56 C74 C75 6.5(9) no
C55 C56 C74 C81 -175.0(5) no
C57 C56 C73 C66 -55.2(6) no
C57 C56 C73 C72 124.0(6) no
C73 C56 C57 C58 -128.1(6) no
C73 C56 C57 C64 55.5(6) no
C57 C56 C74 C75 -122.3(6) no
C57 C56 C74 C81 56.2(6) no
C74 C56 C57 C58 121.2(6) no
C74 C56 C57 C64 -55.3(5) no
C73 C56 C74 C75 127.5(6) no
C73 C56 C74 C81 -54.1(6) no
C74 C56 C73 C66 55.0(6) no
C74 C56 C73 C72 -125.8(6) no
C56 C57 C58 C59 -177.3(5) no
C56 C57 C64 C63 177.4(5) no
C56 C57 C64 C65 -1.5(7) no
C58 C57 C64 C63 0.6(9) no
C58 C57 C64 C65 -178.4(5) no
C64 C57 C58 C59 -1.1(9) no
C57 C58 C59 C60 177.9(5) no
C57 C58 C59 C62 1.7(10) no
C58 C59 C62 C61 176.1(6) no
C58 C59 C62 C63 -1.8(10) no
C60 C59 C62 C61 -0.0(10) no
C60 C59 C62 C63 -178.0(6) no
C59 C62 C63 C64 1.4(10) no
C61 C62 C63 C64 -176.6(6) no
C62 C63 C64 C57 -0.7(10) no
C62 C63 C64 C65 178.1(6) no
C57 C64 C65 C66 -55.3(6) no
C57 C64 C65 C81 58.7(6) no
C63 C64 C65 C66 125.9(6) no
C63 C64 C65 C81 -120.2(6) no
C64 C65 C66 C67 -121.8(6) no
C64 C65 C66 C73 56.2(6) no
C64 C65 C81 C74 -57.3(6) no
C64 C65 C81 C80 121.5(6) no
C66 C65 C81 C74 56.1(7) no
C66 C65 C81 C80 -125.2(6) no
C81 C65 C66 C67 126.0(6) no
C81 C65 C66 C73 -56.1(7) no
C65 C66 C67 C68 178.8(6) no
C65 C66 C73 C56 -0.4(8) no
C65 C66 C73 C72 -179.7(5) no
C67 C66 C73 C56 177.7(6) no
C67 C66 C73 C72 -1.5(10) no
C73 C66 C67 C68 1.0(11) no
C66 C67 C68 C69 -178.2(7) no
C66 C67 C68 C71 -0.8(13) no
C67 C68 C71 C70 -177.5(7) no
C67 C68 C71 C72 1.2(13) no
C69 C68 C71 C70 -0.2(13) no
C69 C68 C71 C72 178.5(8) no
C68 C71 C72 C73 -1.7(12) no
C70 C71 C72 C73 176.9(7) no
C71 C72 C73 C56 -177.3(6) no
C71 C72 C73 C66 1.9(10) no
C56 C74 C75 C76 178.1(6) no
C56 C74 C81 C65 -0.0(8) no
C56 C74 C81 C80 -178.9(5) no
C75 C74 C81 C65 178.6(6) no
C75 C74 C81 C80 -0.2(10) no
C81 C74 C75 C76 -0.3(10) no
C74 C75 C76 C77 180.0(6) no
C74 C75 C76 C79 1.2(10) no
C75 C76 C79 C78 178.4(6) no
C75 C76 C79 C80 -1.4(9) no
C77 C76 C79 C78 -0.4(9) no
C77 C76 C79 C80 179.8(5) no
C76 C79 C80 C81 0.9(10) no
C78 C79 C80 C81 -178.9(6) no
C79 C80 C81 C65 -178.7(6) no
C79 C80 C81 C74 -0.1(10) no
O7 C82 C83 C84 -7.4(5) no
O7 C82 C83 C100 113.0(5) no
O7 C82 C83 C101 -129.0(5) no
O8 C82 C83 C84 174.5(3) no
O8 C82 C83 C100 -65.0(5) no
O8 C82 C83 C101 53.0(5) no
C82 C83 C84 C85 -7.7(6) no
C82 C83 C84 C91 177.9(3) no
C82 C83 C100 C93 176.2(5) no
C82 C83 C100 C99 -5.4(9) no
C82 C83 C101 C102 10.2(9) no
C82 C83 C101 C108 -176.1(5) no
C84 C83 C100 C93 -56.2(7) no
C84 C83 C100 C99 122.2(7) no
C100 C83 C84 C85 -130.6(5) no
C100 C83 C84 C91 54.9(5) no
C84 C83 C101 C102 -118.6(7) no
C84 C83 C101 C108 55.2(6) no
C101 C83 C84 C85 118.3(5) no
C101 C83 C84 C91 -56.1(4) no
C100 C83 C101 C102 130.7(6) no
C100 C83 C101 C108 -55.5(7) no
C101 C83 C100 C93 53.8(7) no
C101 C83 C100 C99 -127.8(6) no
C83 C84 C85 C86 -177.4(4) no
C83 C84 C91 C90 -179.3(4) no
C83 C84 C91 C92 -0.1(5) no
C85 C84 C91 C90 5.6(7) no
C85 C84 C91 C92 -175.3(4) no
C91 C84 C85 C86 -3.2(7) no
C84 C85 C86 C87 177.6(5) no
C84 C85 C86 C89 -1.8(8) no
C85 C86 C89 C88 180.0(5) no
C85 C86 C89 C90 4.6(10) no
C87 C86 C89 C88 0.6(10) no
C87 C86 C89 C90 -174.8(6) no
C86 C89 C90 C91 -2.2(9) no
C88 C89 C90 C91 -177.6(6) no
C89 C90 C91 C84 -2.9(8) no
C89 C90 C91 C92 178.1(5) no
C84 C91 C92 C93 -55.7(5) no
C84 C91 C92 C108 57.9(6) no
C90 C91 C92 C93 123.4(6) no
C90 C91 C92 C108 -123.0(6) no
C91 C92 C93 C94 -123.1(7) no
C91 C92 C93 C100 55.8(7) no
C91 C92 C108 C101 -59.9(7) no
C91 C92 C108 C107 117.6(7) no
C93 C92 C108 C101 52.7(8) no
C93 C92 C108 C107 -129.8(7) no
C108 C92 C93 C94 126.1(7) no
C108 C92 C93 C100 -54.9(8) no
C92 C93 C94 C95 177.6(6) no
C92 C93 C100 C83 0.7(8) no
C92 C93 C100 C99 -177.8(6) no
C94 C93 C100 C83 179.7(6) no
C94 C93 C100 C99 1.2(10) no
C100 C93 C94 C95 -1.3(11) no
C93 C94 C95 C96 -179.7(6) no
C93 C94 C95 C98 -0.6(10) no
C94 C95 C98 C97 -177.2(6) no
C94 C95 C98 C99 2.4(10) no
C96 C95 C98 C97 1.9(10) no
C96 C95 C98 C99 -178.4(6) no
C95 C98 C99 C100 -2.6(10) no
C97 C98 C99 C100 177.1(6) no
C98 C99 C100 C83 -177.5(6) no
C98 C99 C100 C93 0.8(10) no
C83 C101 C102 C103 172.6(6) no
C83 C101 C108 C92 2.9(8) no
C83 C101 C108 C107 -174.9(5) no
C102 C101 C108 C92 177.1(6) no
C102 C101 C108 C107 -0.7(10) no
C108 C101 C102 C103 -0.7(11) no
C101 C102 C103 C104 -175.8(7) no
C101 C102 C103 C106 2.2(11) no
C102 C103 C106 C105 -179.9(7) no
C102 C103 C106 C107 -2.3(12) no
C104 C103 C106 C105 -2.0(13) no
C104 C103 C106 C107 175.6(8) no
C103 C106 C107 C108 1.0(13) no
C105 C106 C107 C108 178.6(7) no
C106 C107 C108 C92 -176.9(7) no
C106 C107 C108 C101 0.5(12) no
N1 C109 C110 C111 6.8(10) no
C109 C110 C111 C112 -5.3(11) no
C110 C111 C112 C113 1.0(12) no
C111 C112 C113 N1 2.5(13) no
C111 C112 C113 C114 -176.8(7) no
N1 C113 C114 C11A 172.0(6) no
N1 C113 C114 C11B -103.0(8) no
C112 C113 C114 C11A -8.5(11) no
C112 C113 C114 C11B 76.5(10) no
N2 C116 C117 C118 0.7(9) no
C116 C117 C118 C119 -2.0(10) no
C117 C118 C119 C120 3.0(10) no
C118 C119 C120 N2 -2.8(9) no
C118 C119 C120 C121 -179.6(5) no
N2 C120 C121 C122 167.1(4) no
C119 C120 C121 C122 -16.1(8) no
O9 C123 C124 C125 -173.0(4) no
O9 C123 C124 C141 -51.3(7) no
O9 C123 C124 C142 66.6(5) no
O10 C123 C124 C125 7.7(7) no
O10 C123 C124 C141 129.5(5) no
O10 C123 C124 C142 -112.7(5) no
C123 C124 C125 C126 9.4(7) no
C123 C124 C125 C132 -178.0(4) no
C123 C124 C141 C134 177.9(5) no
C123 C124 C141 C140 -5.6(8) no
C123 C124 C142 C143 2.6(7) no
C123 C124 C142 C149 -178.2(4) no
C125 C124 C141 C134 -53.4(6) no
C125 C124 C141 C140 123.1(6) no
C141 C124 C125 C126 -117.4(5) no
C141 C124 C125 C132 55.1(6) no
C125 C124 C142 C143 -124.6(5) no
C125 C124 C142 C149 54.5(4) no
C142 C124 C125 C126 132.5(5) no
C142 C124 C125 C132 -54.9(4) no
C141 C124 C142 C143 125.9(5) no
C141 C124 C142 C149 -54.9(5) no
C142 C124 C141 C134 57.0(6) no
C142 C124 C141 C140 -126.6(6) no
C124 C125 C126 C127 175.6(4) no
C124 C125 C132 C131 -176.7(5) no
C124 C125 C132 C133 0.2(7) no
C126 C125 C132 C131 -3.2(8) no
C126 C125 C132 C133 173.7(5) no
C132 C125 C126 C127 3.3(8) no
C125 C126 C127 C128 179.6(5) no
C125 C126 C127 C130 -1.5(9) no
C126 C127 C130 C129 -179.6(5) no
C126 C127 C130 C131 -0.5(10) no
C128 C127 C130 C129 -0.7(10) no
C128 C127 C130 C131 178.3(6) no
C127 C130 C131 C132 0.6(10) no
C129 C130 C131 C132 179.7(6) no
C130 C131 C132 C125 1.3(9) no
C130 C131 C132 C133 -175.3(6) no
C125 C132 C133 C134 -57.4(5) no
C125 C132 C133 C149 55.8(6) no
C131 C132 C133 C134 119.4(6) no
C131 C132 C133 C149 -127.4(6) no
C132 C133 C134 C135 -118.0(6) no
C132 C133 C134 C141 59.6(6) no
C132 C133 C149 C142 -56.1(6) no
C132 C133 C149 C148 121.3(6) no
C134 C133 C149 C142 54.5(5) no
C134 C133 C149 C148 -128.1(5) no
C149 C133 C134 C135 129.4(6) no
C149 C133 C134 C141 -53.0(6) no
C133 C134 C135 C136 178.1(6) no
C133 C134 C141 C124 -3.5(8) no
C133 C134 C141 C140 179.8(5) no
C135 C134 C141 C124 174.3(5) no
C135 C134 C141 C140 -2.4(9) no
C141 C134 C135 C136 0.6(10) no
C134 C135 C136 C137 -178.1(6) no
C134 C135 C136 C139 1.2(10) no
C135 C136 C139 C138 -178.4(6) no
C135 C136 C139 C140 -1.2(10) no
C137 C136 C139 C138 0.9(10) no
C137 C136 C139 C140 178.1(6) no
C136 C139 C140 C141 -0.6(10) no
C138 C139 C140 C141 176.7(6) no
C139 C140 C141 C124 -173.8(6) no
C139 C140 C141 C134 2.5(9) no
C124 C142 C143 C144 177.1(4) no
C124 C142 C149 C133 0.3(6) no
C124 C142 C149 C148 -177.4(4) no
C143 C142 C149 C133 179.5(4) no
C143 C142 C149 C148 1.8(7) no
C149 C142 C143 C144 -2.0(8) no
C142 C143 C144 C145 -177.1(5) no
C142 C143 C144 C147 0.6(8) no
C143 C144 C147 C146 -179.8(5) no
C143 C144 C147 C148 0.8(8) no
C145 C144 C147 C146 -2.1(8) no
C145 C144 C147 C148 178.5(5) no
C144 C147 C148 C149 -0.9(8) no
C146 C147 C148 C149 179.7(5) no
C147 C148 C149 C133 -177.7(5) no
C147 C148 C149 C142 -0.4(8) no
O11 C150 C151 C152 6.2(6) no
O11 C150 C151 C168 127.6(5) no
O11 C150 C151 C169 -115.0(5) no
O12 C150 C151 C152 -175.7(4) no
O12 C150 C151 C168 -54.3(6) no
O12 C150 C151 C169 63.1(5) no
C150 C151 C152 C153 3.9(7) no
C150 C151 C152 C159 -175.2(4) no
C150 C151 C168 C161 174.7(4) no
C150 C151 C168 C167 -8.0(7) no
C150 C151 C169 C170 4.9(7) no
C150 C151 C169 C176 -175.0(4) no
C152 C151 C168 C161 -55.4(6) no
C152 C151 C168 C167 122.0(5) no
C168 C151 C152 C153 -122.0(5) no
C168 C151 C152 C159 58.9(6) no
C152 C151 C169 C170 -124.4(5) no
C152 C151 C169 C176 55.8(5) no
C169 C151 C152 C153 127.1(5) no
C169 C151 C152 C159 -52.0(5) no
C168 C151 C169 C170 126.4(5) no
C168 C151 C169 C176 -53.5(5) no
C169 C151 C168 C161 55.2(5) no
C169 C151 C168 C167 -127.5(5) no
C151 C152 C153 C154 -175.0(4) no
C151 C152 C159 C158 175.0(4) no
C151 C152 C159 C160 -5.0(6) no
C153 C152 C159 C158 -4.3(7) no
C153 C152 C159 C160 175.8(4) no
C159 C152 C153 C154 4.0(7) no
C152 C153 C154 C155 179.2(4) no
C152 C153 C154 C157 -0.6(7) no
C153 C154 C157 C156 176.3(4) no
C153 C154 C157 C158 -2.7(7) no
C155 C154 C157 C156 -3.6(7) no
C155 C154 C157 C158 177.5(4) no
C154 C157 C158 C159 2.5(7) no
C156 C157 C158 C159 -176.5(4) no
C157 C158 C159 C152 1.1(7) no
C157 C158 C159 C160 -178.9(4) no
C152 C159 C160 C161 -52.9(5) no
C152 C159 C160 C176 60.6(6) no
C158 C159 C160 C161 127.1(5) no
C158 C159 C160 C176 -119.4(5) no
C159 C160 C161 C162 -118.9(6) no
C159 C160 C161 C168 56.7(5) no
C159 C160 C176 C169 -56.0(6) no
C159 C160 C176 C175 122.8(6) no
C161 C160 C176 C169 56.1(7) no
C161 C160 C176 C175 -125.1(6) no
C176 C160 C161 C162 129.3(6) no
C176 C160 C161 C168 -55.1(7) no
C160 C161 C162 C163 176.3(5) no
C160 C161 C168 C151 -1.5(7) no
C160 C161 C168 C167 -179.0(5) no
C162 C161 C168 C151 174.5(5) no
C162 C161 C168 C167 -3.0(8) no
C168 C161 C162 C163 0.8(9) no
C161 C162 C163 C164 -176.5(5) no
C161 C162 C163 C166 0.8(9) no
C162 C163 C166 C165 -179.1(5) no
C162 C163 C166 C167 -0.3(9) no
C164 C163 C166 C165 -1.9(10) no
C164 C163 C166 C167 176.9(6) no
C163 C166 C167 C168 -1.8(9) no
C165 C166 C167 C168 177.0(5) no
C166 C167 C168 C151 -173.6(5) no
C166 C167 C168 C161 3.5(8) no
C151 C169 C170 C171 -178.6(5) no
C151 C169 C176 C160 -1.2(7) no
C151 C169 C176 C175 179.9(5) no
C170 C169 C176 C160 178.9(5) no
C170 C169 C176 C175 -0.0(8) no
C176 C169 C170 C171 1.2(8) no
C169 C170 C171 C172 -179.7(5) no
C169 C170 C171 C174 -0.5(8) no
C170 C171 C174 C173 179.1(5) no
C170 C171 C174 C175 -1.4(9) no
C172 C171 C174 C173 -1.7(9) no
C172 C171 C174 C175 177.8(5) no
C171 C174 C175 C176 2.6(9) no
C173 C174 C175 C176 -177.9(6) no
C174 C175 C176 C160 179.4(5) no
C174 C175 C176 C169 -1.9(9) no
O13 C177 C178 C179 -169.7(4) no
O13 C177 C178 C195 -47.7(6) no
O13 C177 C178 C196 67.5(6) no
O14 C177 C178 C179 12.6(7) no
O14 C177 C178 C195 134.6(5) no
O14 C177 C178 C196 -110.2(5) no
C177 C178 C179 C180 4.3(8) no
C177 C178 C179 C186 -176.7(4) no
C177 C178 C195 C188 172.5(4) no
C177 C178 C195 C194 -9.0(7) no
C177 C178 C196 C197 5.0(9) no
C177 C178 C196 C203 -172.8(5) no
C179 C178 C195 C188 -57.0(6) no
C179 C178 C195 C194 121.5(6) no
C195 C178 C179 C180 -121.5(6) no
C195 C178 C179 C186 57.5(6) no
C179 C178 C196 C197 -125.5(6) no
C179 C178 C196 C203 56.6(6) no
C196 C178 C179 C180 129.0(6) no
C196 C178 C179 C186 -52.1(5) no
C195 C178 C196 C197 125.0(6) no
C195 C178 C196 C203 -52.8(7) no
C196 C178 C195 C188 53.9(5) no
C196 C178 C195 C194 -127.6(5) no
C178 C179 C180 C181 -179.5(5) no
C178 C179 C186 C185 179.1(5) no
C178 C179 C186 C187 -3.3(7) no
C180 C179 C186 C185 -1.8(9) no
C180 C179 C186 C187 175.8(5) no
C186 C179 C180 C181 1.6(8) no
C179 C180 C181 C182 -179.0(5) no
C179 C180 C181 C184 -0.0(9) no
C180 C181 C184 C183 177.0(5) no
C180 C181 C184 C185 -1.4(9) no
C182 C181 C184 C183 -4.1(9) no
C182 C181 C184 C185 177.5(6) no
C181 C184 C185 C186 1.3(10) no
C183 C184 C185 C186 -177.2(6) no
C184 C185 C186 C179 0.4(9) no
C184 C185 C186 C187 -176.9(6) no
C179 C186 C187 C188 -54.0(5) no
C179 C186 C187 C203 57.8(7) no
C185 C186 C187 C188 123.4(7) no
C185 C186 C187 C203 -124.8(6) no
C186 C187 C188 C189 -124.8(5) no
C186 C187 C188 C195 55.0(5) no
C186 C187 C203 C196 -53.8(9) no
C186 C187 C203 C202 129.6(8) no
C188 C187 C203 C196 58.9(8) no
C188 C187 C203 C202 -117.8(8) no
C203 C187 C188 C189 122.4(6) no
C203 C187 C188 C195 -57.7(7) no
C187 C188 C189 C190 178.3(5) no
C187 C188 C195 C178 0.6(7) no
C187 C188 C195 C194 -178.0(5) no
C189 C188 C195 C178 -179.6(5) no
C189 C188 C195 C194 1.8(8) no
C195 C188 C189 C190 -1.5(9) no
C188 C189 C190 C191 178.2(5) no
C188 C189 C190 C193 -0.2(9) no
C189 C190 C193 C192 -176.9(5) no
C189 C190 C193 C194 1.6(10) no
C191 C190 C193 C192 4.7(10) no
C191 C190 C193 C194 -176.7(6) no
C190 C193 C194 C195 -1.4(9) no
C192 C193 C194 C195 177.2(6) no
C193 C194 C195 C178 -178.7(5) no
C193 C194 C195 C188 -0.3(8) no
C178 C196 C197 C198 -176.2(6) no
C178 C196 C203 C187 -2.6(9) no
C178 C196 C203 C202 174.3(6) no
C197 C196 C203 C187 179.4(7) no
C197 C196 C203 C202 -3.7(12) no
C203 C196 C197 C198 1.6(11) no
C196 C197 C198 C199 -175.9(7) no
C196 C197 C198 C201 3.5(12) no
C197 C198 C201 C200 176.9(8) no
C197 C198 C201 C202 -6.4(13) no
C199 C198 C201 C200 -3.7(13) no
C199 C198 C201 C202 173.0(8) no
C198 C201 C202 C203 4.4(14) no
C200 C201 C202 C203 -178.9(9) no
C201 C202 C203 C187 177.1(8) no
C201 C202 C203 C196 0.6(14) no
O15 C204 C205 C206 12.0(7) no
O15 C204 C205 C222 133.7(5) no
O15 C204 C205 C223 -105.7(5) no
O16 C204 C205 C206 -169.9(4) no
O16 C204 C205 C222 -48.2(6) no
O16 C204 C205 C223 72.4(6) no
C204 C205 C206 C207 3.5(7) no
C204 C205 C206 C213 -178.1(4) no
C204 C205 C222 C215 176.0(5) no
C204 C205 C222 C221 -6.3(8) no
C204 C205 C223 C224 4.6(8) no
C204 C205 C223 C230 -178.2(5) no
C206 C205 C222 C215 -55.0(6) no
C206 C205 C222 C221 122.7(6) no
C222 C205 C206 C207 -124.0(5) no
C222 C205 C206 C213 54.4(6) no
C206 C205 C223 C224 -121.5(5) no
C206 C205 C223 C230 55.6(5) no
C223 C205 C206 C207 125.6(5) no
C223 C205 C206 C213 -56.0(4) no
C222 C205 C223 C224 130.2(5) no
C222 C205 C223 C230 -52.6(7) no
C223 C205 C222 C215 52.8(7) no
C223 C205 C222 C221 -129.5(6) no
C205 C206 C207 C208 179.2(5) no
C205 C206 C213 C212 178.8(4) no
C205 C206 C213 C214 0.8(6) no
C207 C206 C213 C212 -2.6(8) no
C207 C206 C213 C214 179.4(5) no
C213 C206 C207 C208 0.9(8) no
C206 C207 C208 C209 178.7(5) no
C206 C207 C208 C211 2.2(10) no
C207 C208 C211 C210 178.7(6) no
C207 C208 C211 C212 -3.6(11) no
C209 C208 C211 C210 2.3(11) no
C209 C208 C211 C212 179.9(7) no
C208 C211 C212 C213 1.9(10) no
C210 C211 C212 C213 179.6(6) no
C211 C212 C213 C206 1.2(9) no
C211 C212 C213 C214 179.0(5) no
C206 C213 C214 C215 -57.0(5) no
C206 C213 C214 C230 55.8(6) no
C212 C213 C214 C215 125.1(6) no
C212 C213 C214 C230 -122.2(6) no
C213 C214 C215 C216 -119.7(6) no
C213 C214 C215 C222 56.5(6) no
C213 C214 C230 C223 -56.4(7) no
C213 C214 C230 C229 118.8(6) no
C215 C214 C230 C223 54.3(6) no
C215 C214 C230 C229 -130.5(6) no
C230 C214 C215 C216 129.7(6) no
C230 C214 C215 C222 -54.1(7) no
C214 C215 C216 C217 176.5(6) no
C214 C215 C222 C205 0.1(8) no
C214 C215 C222 C221 -177.8(5) no
C216 C215 C222 C205 176.6(6) no
C216 C215 C222 C221 -1.3(9) no
C222 C215 C216 C217 0.5(10) no
C215 C216 C217 C218 -178.8(6) no
C215 C216 C217 C220 0.1(10) no
C216 C217 C220 C219 178.5(6) no
C216 C217 C220 C221 0.2(10) no
C218 C217 C220 C219 -2.7(9) no
C218 C217 C220 C221 179.0(6) no
C217 C220 C221 C222 -1.0(9) no
C219 C220 C221 C222 -179.4(5) no
C220 C221 C222 C205 -176.0(6) no
C220 C221 C222 C215 1.6(9) no
C205 C223 C224 C225 173.8(5) no
C205 C223 C230 C214 -0.2(7) no
C205 C223 C230 C229 -175.8(5) no
C224 C223 C230 C214 177.1(5) no
C224 C223 C230 C229 1.6(9) no
C230 C223 C224 C225 -3.2(9) no
C223 C224 C225 C226 -175.0(5) no
C223 C224 C225 C228 2.0(9) no
C224 C225 C228 C227 179.8(5) no
C224 C225 C228 C229 0.7(9) no
C226 C225 C228 C227 -3.3(9) no
C226 C225 C228 C229 177.7(5) no
C225 C228 C229 C230 -2.3(9) no
C227 C228 C229 C230 178.6(6) no
C228 C229 C230 C214 -173.8(5) no
C228 C229 C230 C223 1.2(9) no
N3 C231 C232 C233 -0.1(8) no
C231 C232 C233 C234 -0.5(8) no
C232 C233 C234 C235 0.6(8) no
C233 C234 C235 N3 -0.0(8) no
C233 C234 C235 C236 179.3(5) no
N3 C235 C236 C237 103.0(6) no
C234 C235 C236 C237 -76.3(6) no
N4 C238 C239 C240 -3.3(6) no
C238 C239 C240 C241 2.6(6) no
C239 C240 C241 C242 -0.8(7) no
C240 C241 C242 N4 -0.6(6) no
C240 C241 C242 C243 175.7(4) no
N4 C242 C243 C244 98.2(5) no
C241 C242 C243 C244 -78.3(6) no
O17 C245 C246 C247 174.9(4) no
O17 C245 C246 C263 -64.9(6) no
O17 C245 C246 C264 55.2(6) no
O18 C245 C246 C247 -4.5(7) no
O18 C245 C246 C263 115.6(5) no
O18 C245 C246 C264 -124.3(5) no
C245 C246 C247 C248 -4.5(8) no
C245 C246 C247 C254 178.9(4) no
C245 C246 C263 C256 175.8(4) no
C245 C246 C263 C262 -7.0(8) no
C245 C246 C264 C265 7.3(8) no
C245 C246 C264 C271 -175.9(4) no
C247 C246 C263 C256 -57.4(5) no
C247 C246 C263 C262 119.9(6) no
C263 C246 C247 C248 -127.9(5) no
C263 C246 C247 C254 55.5(5) no
C247 C246 C264 C265 -119.5(6) no
C247 C246 C264 C271 57.3(5) no
C264 C246 C247 C248 119.2(5) no
C264 C246 C247 C254 -57.4(5) no
C263 C246 C264 C265 129.5(6) no
C263 C246 C264 C271 -53.7(7) no
C264 C246 C263 C256 53.2(7) no
C264 C246 C263 C262 -129.6(6) no
C246 C247 C248 C249 -179.8(5) no
C246 C247 C254 C253 -178.0(5) no
C246 C247 C254 C255 1.4(7) no
C248 C247 C254 C253 4.9(8) no
C248 C247 C254 C255 -175.7(5) no
C254 C247 C248 C249 -3.3(8) no
C247 C248 C249 C250 179.9(5) no
C247 C248 C249 C252 -0.2(8) no
C248 C249 C252 C251 -175.9(5) no
C248 C249 C252 C253 2.1(8) no
C250 C249 C252 C251 4.0(8) no
C250 C249 C252 C253 -178.0(5) no
C249 C252 C253 C254 -0.5(9) no
C251 C252 C253 C254 177.5(5) no
C252 C253 C254 C247 -3.1(9) no
C252 C253 C254 C255 177.5(5) no
C247 C254 C255 C256 -58.2(6) no
C247 C254 C255 C271 56.4(7) no
C253 C254 C255 C256 121.2(6) no
C253 C254 C255 C271 -124.2(6) no
C254 C255 C256 C257 -117.0(6) no
C254 C255 C256 C263 57.0(7) no
C254 C255 C271 C264 -57.2(7) no
C254 C255 C271 C270 121.2(6) no
C256 C255 C271 C264 54.9(5) no
C256 C255 C271 C270 -126.6(6) no
C271 C255 C256 C257 130.5(5) no
C271 C255 C256 C263 -55.5(6) no
C255 C256 C257 C258 173.3(6) no
C255 C256 C263 C246 0.7(7) no
C255 C256 C263 C262 -176.9(5) no
C257 C256 C263 C246 175.1(6) no
C257 C256 C263 C262 -2.5(9) no
C263 C256 C257 C258 -0.3(10) no
C256 C257 C258 C259 -176.4(6) no
C256 C257 C258 C261 1.3(11) no
C257 C258 C261 C260 -178.4(6) no
C257 C258 C261 C262 0.5(10) no
C259 C258 C261 C260 -0.7(10) no
C259 C258 C261 C262 178.1(6) no
C258 C261 C262 C263 -3.4(9) no
C260 C261 C262 C263 175.5(5) no
C261 C262 C263 C246 -172.8(5) no
C261 C262 C263 C256 4.3(8) no
C246 C264 C265 C266 177.1(5) no
C246 C264 C271 C255 0.1(7) no
C246 C264 C271 C270 -178.5(5) no
C265 C264 C271 C255 177.1(5) no
C265 C264 C271 C270 -1.4(9) no
C271 C264 C265 C266 0.5(9) no
C264 C265 C266 C267 -178.5(5) no
C264 C265 C266 C269 0.8(10) no
C265 C266 C269 C268 178.8(6) no
C265 C266 C269 C270 -1.1(11) no
C267 C266 C269 C268 -2.0(11) no
C267 C266 C269 C270 178.1(7) no
C266 C269 C270 C271 0.2(11) no
C268 C269 C270 C271 -179.7(7) no
C269 C270 C271 C255 -177.2(6) no
C269 C270 C271 C264 1.1(10) no
O19 C272 C273 C274 9.7(7) no
O19 C272 C273 C290 131.9(5) no
O19 C272 C273 C291 -110.1(5) no
O20 C272 C273 C274 -171.1(4) no
O20 C272 C273 C290 -48.9(7) no
O20 C272 C273 C291 69.2(5) no
C272 C273 C274 C275 5.0(8) no
C272 C273 C274 C281 -176.7(4) no
C272 C273 C290 C283 174.4(5) no
C272 C273 C290 C289 -9.9(9) no
C272 C273 C291 C292 5.4(6) no
C272 C273 C291 C298 -178.9(3) no
C274 C273 C290 C283 -56.2(7) no
C274 C273 C290 C289 119.5(7) no
C290 C273 C274 C275 -121.9(5) no
C290 C273 C274 C281 56.4(6) no
C274 C273 C291 C292 -121.9(5) no
C274 C273 C291 C298 53.8(4) no
C291 C273 C274 C275 127.2(5) no
C291 C273 C274 C281 -54.5(5) no
C290 C273 C291 C292 128.3(5) no
C290 C273 C291 C298 -56.0(5) no
C291 C273 C290 C283 54.1(6) no
C291 C273 C290 C289 -130.1(6) no
C273 C274 C275 C276 178.9(5) no
C273 C274 C281 C280 -178.1(4) no
C273 C274 C281 C282 -1.3(7) no
C275 C274 C281 C280 0.3(8) no
C275 C274 C281 C282 177.1(4) no
C281 C274 C275 C276 0.8(8) no
C274 C275 C276 C277 179.5(4) no
C274 C275 C276 C279 1.2(7) no
C275 C276 C279 C278 178.1(4) no
C275 C276 C279 C280 -4.3(8) no
C277 C276 C279 C278 -0.1(8) no
C277 C276 C279 C280 177.5(5) no
C276 C279 C280 C281 5.3(9) no
C278 C279 C280 C281 -177.0(5) no
C279 C280 C281 C274 -3.3(8) no
C279 C280 C281 C282 -179.8(5) no
C274 C281 C282 C283 -54.8(6) no
C274 C281 C282 C298 58.0(6) no
C280 C281 C282 C283 121.9(6) no
C280 C281 C282 C298 -125.2(6) no
C281 C282 C283 C284 -123.2(6) no
C281 C282 C283 C290 55.1(7) no
C281 C282 C298 C291 -58.4(5) no
C281 C282 C298 C297 119.9(5) no
C283 C282 C298 C291 51.8(6) no
C283 C282 C298 C297 -129.8(5) no
C298 C282 C283 C284 127.5(6) no
C298 C282 C283 C290 -54.1(7) no
C282 C283 C284 C285 176.1(7) no
C282 C283 C290 C273 -0.0(9) no
C282 C283 C290 C289 -176.1(6) no
C284 C283 C290 C273 178.5(6) no
C284 C283 C290 C289 2.3(10) no
C290 C283 C284 C285 -2.2(11) no
C283 C284 C285 C286 178.4(7) no
C283 C284 C285 C288 1.0(12) no
C284 C285 C288 C287 -176.8(7) no
C284 C285 C288 C289 0.1(11) no
C286 C285 C288 C287 5.8(11) no
C286 C285 C288 C289 -177.3(7) no
C285 C288 C289 C290 0.0(11) no
C287 C288 C289 C290 176.9(6) no
C288 C289 C290 C273 -176.8(6) no
C288 C289 C290 C283 -1.3(10) no
C273 C291 C292 C293 173.0(4) no
C273 C291 C298 C282 3.3(5) no
C273 C291 C298 C297 -175.1(4) no
C292 C291 C298 C282 179.4(4) no
C292 C291 C298 C297 0.9(7) no
C298 C291 C292 C293 -2.5(7) no
C291 C292 C293 C294 -179.8(4) no
C291 C292 C293 C296 2.6(7) no
C292 C293 C296 C295 179.1(4) no
C292 C293 C296 C297 -1.2(7) no
C294 C293 C296 C295 1.6(7) no
C294 C293 C296 C297 -178.7(4) no
C293 C296 C297 C298 -0.4(8) no
C295 C296 C297 C298 179.3(5) no
C296 C297 C298 C282 -177.7(4) no
C296 C297 C298 C291 0.5(7) no
O21 C299 C300 C301 177.0(4) no
O21 C299 C300 C317 -61.5(5) no
O21 C299 C300 C318 56.7(6) no
O22 C299 C300 C301 -2.5(6) no
O22 C299 C300 C317 119.0(5) no
O22 C299 C300 C318 -122.9(5) no
C299 C300 C301 C302 -0.2(8) no
C299 C300 C301 C308 -179.4(4) no
C299 C300 C317 C310 174.9(4) no
C299 C300 C317 C316 -8.9(6) no
C299 C300 C318 C319 8.9(7) no
C299 C300 C318 C325 -177.2(4) no
C301 C300 C317 C310 -56.6(6) no
C301 C300 C317 C316 119.6(5) no
C317 C300 C301 C302 -125.1(6) no
C317 C300 C301 C308 55.6(6) no
C301 C300 C318 C319 -118.7(5) no
C301 C300 C318 C325 55.2(6) no
C318 C300 C301 C302 122.8(6) no
C318 C300 C301 C308 -56.5(5) no
C317 C300 C318 C319 130.2(5) no
C317 C300 C318 C325 -55.9(5) no
C318 C300 C317 C310 54.6(4) no
C318 C300 C317 C316 -129.2(5) no
C300 C301 C302 C303 178.2(5) no
C300 C301 C308 C307 -179.2(4) no
C300 C301 C308 C309 0.6(6) no
C302 C301 C308 C307 1.5(8) no
C302 C301 C308 C309 -178.8(4) no
C308 C301 C302 C303 -2.6(8) no
C301 C302 C303 C304 -178.7(5) no
C301 C302 C303 C306 2.7(8) no
C302 C303 C306 C305 179.6(5) no
C302 C303 C306 C307 -1.7(9) no
C304 C303 C306 C305 1.0(9) no
C304 C303 C306 C307 179.7(5) no
C303 C306 C307 C308 0.7(9) no
C305 C306 C307 C308 179.4(6) no
C306 C307 C308 C301 -0.6(9) no
C306 C307 C308 C309 179.7(5) no
C301 C308 C309 C310 -56.9(5) no
C301 C308 C309 C325 56.6(6) no
C307 C308 C309 C310 122.9(6) no
C307 C308 C309 C325 -123.7(5) no
C308 C309 C310 C311 -119.1(5) no
C308 C309 C310 C317 56.2(4) no
C308 C309 C325 C318 -58.0(6) no
C308 C309 C325 C324 118.2(6) no
C310 C309 C325 C318 53.8(6) no
C310 C309 C325 C324 -129.9(6) no
C325 C309 C310 C311 129.3(5) no
C325 C309 C310 C317 -55.3(6) no
C309 C310 C311 C312 174.4(5) no
C309 C310 C317 C300 0.5(6) no
C309 C310 C317 C316 -176.0(4) no
C311 C310 C317 C300 176.2(4) no
C311 C310 C317 C316 -0.3(7) no
C317 C310 C311 C312 -0.7(8) no
C310 C311 C312 C313 179.8(4) no
C310 C311 C312 C315 1.9(8) no
C311 C312 C315 C314 -179.7(5) no
C311 C312 C315 C316 -2.2(8) no
C313 C312 C315 C314 2.5(8) no
C313 C312 C315 C316 180.0(5) no
C312 C315 C316 C317 1.2(7) no
C314 C315 C316 C317 178.7(4) no
C315 C316 C317 C300 -175.9(4) no
C315 C316 C317 C310 0.0(7) no
C300 C318 C319 C320 174.2(5) no
C300 C318 C325 C309 1.9(6) no
C300 C318 C325 C324 -174.7(4) no
C319 C318 C325 C309 176.3(5) no
C319 C318 C325 C324 -0.2(8) no
C325 C318 C319 C320 0.7(8) no
C318 C319 C320 C321 -177.3(5) no
C318 C319 C320 C323 -1.5(8) no
C319 C320 C323 C322 -180.0(5) no
C319 C320 C323 C324 1.8(8) no
C321 C320 C323 C322 -4.3(8) no
C321 C320 C323 C324 177.6(5) no
C320 C323 C324 C325 -1.4(9) no
C322 C323 C324 C325 -179.6(5) no
C323 C324 C325 C309 -175.4(5) no
C323 C324 C325 C318 0.6(9) no
O23 C326 C327 C328 10.6(7) no
O23 C326 C327 C344 -110.2(5) no
O23 C326 C327 C345 131.4(4) no
O24 C326 C327 C328 -169.1(4) no
O24 C326 C327 C344 70.1(6) no
O24 C326 C327 C345 -48.3(5) no
C326 C327 C328 C329 4.4(9) no
C326 C327 C328 C335 180.0(5) no
C326 C327 C344 C337 -177.6(5) no
C326 C327 C344 C343 3.4(8) no
C326 C327 C345 C346 -6.4(5) no
C326 C327 C345 C352 174.2(3) no
C328 C327 C344 C337 54.7(6) no
C328 C327 C344 C343 -124.3(6) no
C344 C327 C328 C329 128.0(6) no
C344 C327 C328 C335 -56.4(6) no
C328 C327 C345 C346 121.8(4) no
C328 C327 C345 C352 -57.7(5) no
C345 C327 C328 C329 -120.8(6) no
C345 C327 C328 C335 54.8(6) no
C344 C327 C345 C346 -127.5(4) no
C344 C327 C345 C352 53.1(4) no
C345 C327 C344 C337 -55.2(6) no
C345 C327 C344 C343 125.7(6) no
C327 C328 C329 C330 177.2(5) no
C327 C328 C335 C334 -176.5(5) no
C327 C328 C335 C336 2.2(7) no
C329 C328 C335 C334 -0.3(9) no
C329 C328 C335 C336 178.4(5) no
C335 C328 C329 C330 1.8(9) no
C328 C329 C330 C331 178.5(5) no
C328 C329 C330 C333 -2.2(9) no
C329 C330 C333 C332 -177.9(5) no
C329 C330 C333 C334 1.0(9) no
C331 C330 C333 C332 1.3(10) no
C331 C330 C333 C334 -179.7(6) no
C330 C333 C334 C335 0.4(10) no
C332 C333 C334 C335 179.4(6) no
C333 C334 C335 C328 -0.8(10) no
C333 C334 C335 C336 -179.3(6) no
C328 C335 C336 C337 54.9(7) no
C328 C335 C336 C352 -58.1(6) no
C334 C335 C336 C337 -126.5(6) no
C334 C335 C336 C352 120.5(7) no
C335 C336 C337 C338 124.0(7) no
C335 C336 C337 C344 -56.3(7) no
C335 C336 C352 C345 55.2(4) no
C335 C336 C352 C351 -121.6(5) no
C337 C336 C352 C345 -57.7(5) no
C337 C336 C352 C351 125.5(5) no
C352 C336 C337 C338 -124.5(7) no
C352 C336 C337 C344 55.2(6) no
C336 C337 C338 C339 179.6(6) no
C336 C337 C344 C327 1.2(8) no
C336 C337 C344 C343 -179.7(5) no
C338 C337 C344 C327 -179.1(6) no
C338 C337 C344 C343 0.0(10) no
C344 C337 C338 C339 -0.0(10) no
C337 C338 C339 C340 179.8(6) no
C337 C338 C339 C342 -0.1(11) no
C338 C339 C342 C341 179.3(6) no
C338 C339 C342 C343 0.3(11) no
C340 C339 C342 C341 -0.6(10) no
C340 C339 C342 C343 -179.6(6) no
C339 C342 C343 C344 -0.3(10) no
C341 C342 C343 C344 -179.3(6) no
C342 C343 C344 C327 179.1(6) no
C342 C343 C344 C337 0.2(9) no
C327 C345 C346 C347 -179.2(3) no
C327 C345 C352 C336 2.3(4) no
C327 C345 C352 C351 179.3(3) no
C346 C345 C352 C336 -177.2(3) no
C346 C345 C352 C351 -0.2(6) no
C352 C345 C346 C347 0.2(5) no
C345 C346 C347 C348 179.4(3) no
C345 C346 C347 C350 -1.7(5) no
C346 C347 C350 C349 180.0(3) no
C346 C347 C350 C351 3.2(6) no
C348 C347 C350 C349 -1.2(6) no
C348 C347 C350 C351 -177.9(4) no
C347 C350 C351 C352 -3.3(6) no
C349 C350 C351 C352 179.9(4) no
C350 C351 C352 C336 178.3(4) no
C350 C351 C352 C345 1.8(6) no
N5 C353 C354 C355 -1.3(8) no
C353 C354 C355 C356 1.6(8) no
C354 C355 C356 C357 -0.5(9) no
C355 C356 C357 N5 -1.1(8) no
C355 C356 C357 C358 179.9(5) no
N5 C357 C358 C359 178.1(4) no
C356 C357 C358 C359 -2.8(7) no
N6 C360 C361 C362 0.6(9) no
C360 C361 C362 C363 -1.2(9) no
C361 C362 C363 C364 0.7(9) no
C362 C363 C364 N6 0.6(9) no
C362 C363 C364 C365 -177.2(5) no
N6 C364 C365 C366 -174.4(5) no
C363 C364 C365 C366 3.5(9) no

loop_
_platon_squeeze_void_nr
_platon_squeeze_void_average_x
_platon_squeeze_void_average_y
_platon_squeeze_void_average_z
_platon_squeeze_void_volume
_platon_squeeze_void_count_electrons
_platon_squeeze_void_content
1 0.001 -0.002 -0.003 6951 1056 ' '
2 0.556 0.055 0.219 13 2 ' '
3 0.525 0.127 0.679 15 2 ' '
4 0.901 0.194 0.804 7 1 ' '
5 0.117 0.241 0.714 12 2 ' '
6 0.392 0.312 0.812 12 1 ' '
7 0.608 0.688 0.188 12 2 ' '
8 0.883 0.758 0.286 12 1 ' '
9 0.098 0.806 0.196 7 1 ' '
10 0.475 0.873 0.321 15 2 ' '
11 0.444 0.945 0.781 13 2 ' '
